data_7043327
loop_
_publ_author_name
'Huang, Peng'
'Wu, Hai-Yang'
'Huang, Min'
'Du, Meng'
'Qin, Chao'
'Wang, Xinlong'
'Su, Zhong-Min'

_publ_section_title
;
 A novel Ta/W mixed-addendum polyoxometalate with photocatalytic
 properties
;
_journal_name_full 'Dalton Trans.'
_journal_paper_doi 10.1039/C7DT01890H
_journal_year 2017
_chemical_formula_moiety 'H51 Cs12.50 K4.50 O183 Si4 Ta12 W37'
_chemical_formula_sum 'Cs12.5 H51 K4.5 O183 Si4 Ta12 W37'
_chemical_formula_weight 13902
_chemical_name_systematic
;
 ?
;
_space_group_IT_number 2
_symmetry_cell_setting triclinic
_symmetry_space_group_name_Hall '-P 1'
_symmetry_space_group_name_H-M 'P -1'
_atom_sites_solution_primary direct
_atom_sites_solution_secondary difmap
_audit_creation_method SHELXL-97
_audit_update_record
;
2017-06-13 deposited with the CCDC.
2017-06-14 downloaded from the CCDC.
;
_cell_angle_alpha 69.253(5)
_cell_angle_beta 72.150(5)
_cell_angle_gamma 85.897(5)
_cell_formula_units_Z 2
_cell_length_a 19.827(5)
_cell_length_b 22.503(5)
_cell_length_c 23.791(5)
_cell_measurement_reflns_used 33391
_cell_measurement_temperature 293(2)
_cell_measurement_theta_max 25.07
_cell_measurement_theta_min 0.96
_cell_volume 9440(4)
_computing_cell_refinement 'SMART (Bruker, 1997)'
_computing_data_collection 'SMART (Bruker, 1997)'
_computing_data_reduction SAINT
_computing_molecular_graphics 'SHELXTL-PLUS (Sheldrick, 1990)'
_computing_publication_material SHELXL-97
_computing_structure_refinement 'SHELXL-97 (Sheldrick, 2008)'
_computing_structure_solution 'SHELXS-97(Sheldrick, 1997)'
_diffrn_ambient_temperature 293(2)
_diffrn_measured_fraction_theta_full 0.996
_diffrn_measured_fraction_theta_max 0.996
_diffrn_measurement_device_type 'Bruker Smart Apex II CCD'
_diffrn_measurement_method \w-2\q
_diffrn_radiation_monochromator graphite
_diffrn_radiation_source 'fine-focus sealed tube'
_diffrn_radiation_type MoK\a
_diffrn_radiation_wavelength 0.71069
_diffrn_reflns_av_R_equivalents 0.0723
_diffrn_reflns_av_sigmaI/netI 0.1516
_diffrn_reflns_limit_h_max 23
_diffrn_reflns_limit_h_min -23
_diffrn_reflns_limit_k_max 26
_diffrn_reflns_limit_k_min -24
_diffrn_reflns_limit_l_max 28
_diffrn_reflns_limit_l_min -25
_diffrn_reflns_number 55129
_diffrn_reflns_theta_full 25.07
_diffrn_reflns_theta_max 25.07
_diffrn_reflns_theta_min 0.96
_exptl_absorpt_coefficient_mu 31.964
_exptl_absorpt_correction_T_max 0.007
_exptl_absorpt_correction_T_min 0.003
_exptl_absorpt_correction_type multi-scan
_exptl_absorpt_process_details 'SADABS(Sheldrick, 1996)'
_exptl_crystal_colour colourless
_exptl_crystal_density_diffrn 4.873
_exptl_crystal_density_method 'not measured'
_exptl_crystal_description block
_exptl_crystal_F_000 11814
_exptl_crystal_size_max 0.29
_exptl_crystal_size_mid 0.21
_exptl_crystal_size_min 0.15
_refine_diff_density_max 4.071
_refine_diff_density_min -5.062
_refine_diff_density_rms 0.855
_refine_ls_extinction_coef 0.000099(6)
_refine_ls_extinction_expression Fc^*^=kFc[1+0.001xFc^2^\l^3^/sin(2\q)]^-1/4^
_refine_ls_extinction_method SHELXL
_refine_ls_goodness_of_fit_ref 0.986
_refine_ls_matrix_type full
_refine_ls_number_parameters 1357
_refine_ls_number_reflns 33391
_refine_ls_number_restraints 0
_refine_ls_restrained_S_all 0.986
_refine_ls_R_factor_all 0.1372
_refine_ls_R_factor_gt 0.0728
_refine_ls_shift/su_max 0.001
_refine_ls_shift/su_mean 0.000
_refine_ls_structure_factor_coef Fsqd
_refine_ls_weighting_details 'calc w=1/[\s^2^(Fo^2^)+(0.1165P)^2^+0.0000P] where P=(Fo^2^+2Fc^2^)/3'
_refine_ls_weighting_scheme calc
_refine_ls_wR_factor_gt 0.1759
_refine_ls_wR_factor_ref 0.2247
_reflns_number_gt 19532
_reflns_number_total 33391
_reflns_threshold_expression >2\s(I)
_cod_data_source_file c7dt01890h2.cif
_cod_data_source_block mm
_cod_depositor_comments
;
The following automatic conversions were performed:

'_symmetry_cell_setting' value 'Triclinic' changed to 'triclinic'
according to
/home/data/users/saulius/crontab/automatic-downloads/rss-feeds/RSC/lib/dictionaries/cif_core.dic
dictionary named 'cif_core.dic' version 2.4.2 from 2011-04-26.

Automatic conversion script
Id: cif_fix_values 4973 2017-02-22 13:04:09Z antanas 
;
_cod_original_sg_symbol_H-M p-1
_cod_original_formula_sum 'H51 Cs12.50 K4.50 O183 Si4 Ta12 W37'
_cod_database_code 7043327

loop_
_symmetry_equiv_pos_as_xyz
'x, y, z'
'-x, -y, -z'

loop_
_atom_site_label
_atom_site_type_symbol
_atom_site_fract_x
_atom_site_fract_y
_atom_site_fract_z
_atom_site_U_iso_or_equiv
_atom_site_adp_type
_atom_site_occupancy
_atom_site_symmetry_multiplicity
_atom_site_calc_flag
_atom_site_refinement_flags
W37 W 1.41981(8) 0.34894(7) 0.15049(9) 0.0232(4) Uani 1 1 d .
Ta9 Ta 1.11433(8) 0.25863(7) 0.30530(8) 0.0169(3) Uani 1 1 d .
W21 W 0.74888(8) 0.44676(7) 0.46969(9) 0.0225(4) Uani 1 1 d .
W33 W 1.23028(8) 0.14130(7) 0.15807(9) 0.0198(4) Uani 1 1 d .
Ta8 Ta 1.09191(7) 0.23568(7) 0.16581(8) 0.0162(3) Uani 1 1 d .
W35 W 1.24548(8) 0.43288(7) 0.02996(9) 0.0227(4) Uani 1 1 d .
W16 W 0.59942(8) 0.16363(7) 0.37418(9) 0.0235(4) Uani 1 1 d .
Ta2 Ta 0.88313(8) 0.38908(7) 0.38273(8) 0.0176(4) Uani 1 1 d .
W23 W 0.67074(8) 0.60014(7) 0.40101(9) 0.0239(4) Uani 1 1 d .
Ta4 Ta 0.95397(8) 0.48559(7) 0.21314(8) 0.0181(4) Uani 1 1 d .
Ta16 Ta 0.63527(8) 0.17873(8) 0.65046(9) 0.0237(4) Uani 1 1 d .
W38 W 1.40251(8) 0.20091(7) 0.15146(9) 0.0219(4) Uani 1 1 d .
W36 W 1.39738(8) 0.32738(7) 0.02450(8) 0.0205(4) Uani 1 1 d .
Ta3 Ta 0.77777(8) 0.40740(7) 0.27372(8) 0.0183(4) Uani 1 1 d .
W6 W 0.59947(8) 0.32425(8) 0.77602(9) 0.0256(4) Uani 1 1 d .
Ta10 Ta 1.11102(8) 0.39737(7) 0.16450(8) 0.0177(4) Uani 1 1 d .
W32 W 1.25256(8) 0.16282(7) 0.29955(8) 0.0207(4) Uani 1 1 d .
W17 W 0.90622(8) 0.00239(7) 0.26389(9) 0.0246(4) Uani 1 1 d .
W4 W 0.90084(8) 0.23049(8) 0.70830(9) 0.0241(4) Uani 1 1 d .
Ta7 Ta 0.84619(8) 0.14502(7) 0.39547(8) 0.0169(3) Uani 1 1 d .
Ta14 Ta 0.70184(8) 0.33684(7) 0.63073(8) 0.0197(4) Uani 1 1 d .
W22 W 0.63970(8) 0.46006(7) 0.36311(9) 0.0225(4) Uani 1 1 d .
Ta5 Ta 0.91234(8) 0.15981(7) 0.22720(8) 0.0183(4) Uani 1 1 d .
W28 W 0.88767(9) 0.62430(7) 0.14366(9) 0.0253(4) Uani 1 1 d .
W18 W 0.83857(8) -0.01419(7) 0.43412(9) 0.0238(4) Uani 1 1 d .
Ta6 Ta 0.75424(8) 0.24272(7) 0.28216(8) 0.0186(4) Uani 1 1 d .
W29 W 0.70841(9) 0.54444(7) 0.20536(9) 0.0243(4) Uani 1 1 d .
W27 W 0.98318(8) 0.61396(7) 0.24343(9) 0.0228(4) Uani 1 1 d .
W1 W 0.72806(9) 0.07005(8) 0.88756(9) 0.0274(4) Uani 1 1 d .
W31 W 1.27110(8) 0.31174(8) 0.29958(8) 0.0220(4) Uani 1 1 d .
W8 W 0.53085(8) 0.16486(8) 0.79575(9) 0.0284(4) Uani 1 1 d .
W24 W 0.83292(8) 0.67366(7) 0.34363(9) 0.0257(4) Uani 1 1 d .
W19 W 0.66120(8) 0.18010(8) 0.21900(9) 0.0246(4) Uani 1 1 d .
W25 W 0.73831(9) 0.68386(7) 0.24525(9) 0.0268(4) Uani 1 1 d .
W13 W 0.73737(9) -0.08736(7) 0.36496(9) 0.0267(4) Uani 1 1 d .
W26 W 0.90896(8) 0.52009(7) 0.41428(9) 0.0226(4) Uani 1 1 d .
W11 W 0.82346(8) 0.09740(8) 0.16070(9) 0.0266(4) Uani 1 1 d .
W12 W 0.65526(8) 0.00526(8) 0.26157(9) 0.0277(4) Uani 1 1 d .
W34 W 1.22369(8) 0.26965(7) 0.03033(8) 0.0196(4) Uani 1 1 d .
W30 W 1.26591(8) 0.45239(7) 0.15910(9) 0.0244(4) Uani 1 1 d .
W3 W 0.78748(9) 0.21419(8) 0.86891(9) 0.0274(4) Uani 1 1 d .
W14 W 0.59245(8) -0.01075(8) 0.41519(9) 0.0256(4) Uani 1 1 d .
W15 W 0.69182(8) 0.06095(7) 0.48569(9) 0.0225(4) Uani 1 1 d .
Ta15 Ta 0.82752(8) 0.21360(7) 0.60387(9) 0.0214(4) Uani 1 1 d .
W10 W 0.84157(9) 0.08575(7) 0.72649(9) 0.0241(4) Uani 1 1 d .
W9 W 0.64742(9) 0.05168(8) 0.77375(10) 0.0284(4) Uani 1 1 d .
W5 W 0.77599(9) 0.35650(7) 0.73293(9) 0.0250(4) Uani 1 1 d .
W2 W 0.61205(9) 0.18208(8) 0.91057(9) 0.0281(4) Uani 1 1 d .
Si2 Si 1.2494(5) 0.2946(4) 0.1632(5) 0.013(2) Uiso 1 1 d .
Si3 Si 0.8108(5) 0.5363(5) 0.3086(5) 0.017(2) Uiso 1 1 d .
Si1 Si 0.7535(5) 0.0795(5) 0.3246(5) 0.016(2) Uiso 1 1 d .
Si4 Si 0.7152(5) 0.2013(5) 0.7538(5) 0.017(2) Uiso 1 1 d .
O54 O 0.6971(13) 0.4022(12) 0.5545(14) 0.026(6) Uiso 1 1 d .
O17 O 0.9728(18) -0.0521(16) 0.2562(19) 0.056(9) Uiso 1 1 d .
O32 O 1.2531(15) 0.4868(13) -0.0417(16) 0.036(7) Uiso 1 1 d .
O40 O 0.9438(12) 0.4363(11) 0.2942(13) 0.016(5) Uiso 1 1 d .
O29 O 1.2894(14) 0.5191(12) 0.1702(15) 0.030(7) Uiso 1 1 d .
O21 O 1.1313(12) 0.1503(11) 0.1753(13) 0.019(6) Uiso 1 1 d .
O27 O 1.2668(13) 0.0934(12) 0.3515(14) 0.025(6) Uiso 1 1 d .
O49 O 0.5967(14) 0.6127(12) 0.4551(15) 0.030(7) Uiso 1 1 d .
O30 O 1.2964(15) 0.3345(13) 0.3498(15) 0.035(7) Uiso 1 1 d .
O44 O 0.9440(13) 0.5559(11) 0.1345(14) 0.023(6) Uiso 1 1 d .
O3 O 0.7359(17) -0.0063(15) 0.9479(18) 0.048(8) Uiso 1 1 d .
O6 O 0.8850(16) 0.0189(14) 0.7288(17) 0.042(8) Uiso 1 1 d .
O23 O 0.8968(12) 0.1908(11) 0.4164(13) 0.017(5) Uiso 1 1 d .
O28 O 1.4906(15) 0.3844(14) 0.1545(16) 0.038(8) Uiso 1 1 d .
O50 O 0.6674(12) 0.5678(11) 0.1501(13) 0.020(6) Uiso 1 1 d .
O1 O 0.8182(15) 0.4189(13) 0.7370(16) 0.037(7) Uiso 1 1 d .
O24 O 1.0335(13) 0.2442(12) 0.3700(14) 0.024(6) Uiso 1 1 d .
O52 O 0.6817(13) 0.3945(12) 0.3355(14) 0.026(6) Uiso 1 1 d .
O46 O 0.9075(15) 0.6722(14) 0.0719(16) 0.039(8) Uiso 1 1 d .
O9 O 0.7835(13) 0.2956(12) 0.5986(14) 0.025(6) Uiso 1 1 d .
O16 O 0.8368(15) 0.1043(14) 0.0853(16) 0.040(8) Uiso 1 1 d .
O69 O 1.2250(13) 0.3668(12) 0.1416(14) 0.026(6) Uiso 1 1 d .
O22 O 0.9964(12) 0.2133(11) 0.1770(13) 0.020(6) Uiso 1 1 d .
O7 O 0.9132(12) 0.1425(11) 0.7216(13) 0.018(6) Uiso 1 1 d .
O47 O 0.8619(15) 0.7326(13) 0.3619(16) 0.035(7) Uiso 1 1 d .
O42 O 1.0568(15) 0.6554(13) 0.2242(16) 0.037(7) Uiso 1 1 d .
O33 O 1.3401(12) 0.3984(11) 0.0221(13) 0.020(6) Uiso 1 1 d .
O34 O 1.4520(15) 0.3467(14) -0.0492(16) 0.040(8) Uiso 1 1 d .
O13 O 0.5200(14) 0.1877(13) 0.4115(15) 0.034(7) Uiso 1 1 d .
O26 O 1.0096(15) 0.2754(13) 0.4766(16) 0.036(7) Uiso 1 1 d .
O48 O 0.7070(16) 0.7493(14) 0.2031(17) 0.042(8) Uiso 1 1 d .
O11 O 0.7078(14) 0.2491(13) 0.2192(15) 0.033(7) Uiso 1 1 d .
O15 O 0.6140(16) -0.0168(15) 0.2208(17) 0.046(8) Uiso 1 1 d .
O25 O 0.9192(12) 0.3143(11) 0.4008(13) 0.020(6) Uiso 1 1 d .
O36 O 1.3222(13) 0.2847(12) 0.0180(14) 0.025(6) Uiso 1 1 d .
O70 O 0.7145(13) 0.1750(12) 0.8283(14) 0.025(6) Uiso 1 1 d .
O53 O 0.9612(14) 0.5333(13) 0.4498(15) 0.032(7) Uiso 1 1 d .
O8 O 0.9083(12) 0.2394(10) 0.6258(12) 0.014(5) Uiso 1 1 d .
O71 O 0.7086(13) 0.1467(12) 0.3004(14) 0.025(6) Uiso 1 1 d .
O35 O 1.2311(16) 0.2722(14) -0.0387(17) 0.043(8) Uiso 1 1 d .
O5 O 0.6275(18) -0.0281(16) 0.7945(19) 0.058(10) Uiso 1 1 d .
O41 O 0.8149(12) 0.3771(11) 0.3428(13) 0.016(5) Uiso 1 1 d .
O2 O 0.4376(16) 0.1601(14) 0.8305(16) 0.041(8) Uiso 1 1 d .
O19 O 0.7641(15) 0.1196(14) 0.4706(16) 0.038(7) Uiso 1 1 d .
O20 O 0.7920(12) 0.2099(11) 0.3511(12) 0.015(5) Uiso 1 1 d .
O43 O 1.0178(12) 0.5454(11) 0.2164(13) 0.017(5) Uiso 1 1 d .
O31 O 1.2523(12) 0.3905(10) 0.2409(12) 0.014(5) Uiso 1 1 d .
O14 O 0.5820(14) -0.0160(12) 0.3432(14) 0.027(6) Uiso 1 1 d .
O51 O 0.7350(13) 0.4613(12) 0.2099(14) 0.026(6) Uiso 1 1 d .
O18 O 0.8778(14) -0.0743(12) 0.4745(15) 0.030(7) Uiso 1 1 d .
O10 O 0.6468(14) 0.2699(12) 0.6326(15) 0.029(7) Uiso 1 1 d .
O72 O 0.7750(12) 0.5992(11) 0.3204(13) 0.017(5) Uiso 1 1 d .
O73 O 1.4514(14) 0.3650(12) 0.0647(14) 0.029(7) Uiso 1 1 d .
O74 O 1.0866(12) 0.3264(10) 0.1491(12) 0.015(5) Uiso 1 1 d .
O75 O 0.6453(14) -0.0869(13) 0.4212(15) 0.033(7) Uiso 1 1 d .
O76 O 0.8264(13) 0.0837(11) 0.2661(13) 0.022(6) Uiso 1 1 d .
O77 O 0.9625(13) 0.0793(11) 0.2338(13) 0.022(6) Uiso 1 1 d .
O78 O 0.8702(13) 0.4433(12) 0.2241(14) 0.025(6) Uiso 1 1 d .
O79 O 1.0247(13) 0.4403(11) 0.1734(13) 0.022(6) Uiso 1 1 d .
O80 O 0.8918(12) 0.1536(11) 0.1516(13) 0.016(5) Uiso 1 1 d .
O83 O 1.1651(12) 0.4598(10) 0.1786(12) 0.016(5) Uiso 1 1 d .
O84 O 0.9694(13) 0.5572(11) 0.3277(13) 0.022(6) Uiso 1 1 d .
O85 O 1.2338(14) 0.0643(12) 0.1629(14) 0.028(6) Uiso 1 1 d .
O86 O 0.6873(12) 0.4326(11) 0.4245(13) 0.021(6) Uiso 1 1 d .
O87 O 0.9359(13) 0.4378(11) 0.4110(14) 0.023(6) Uiso 1 1 d .
O88 O 0.8354(14) 0.2316(13) 0.9114(15) 0.033(7) Uiso 1 1 d .
O89 O 0.6374(12) 0.5403(11) 0.3753(13) 0.018(6) Uiso 1 1 d .
O90 O 0.7624(15) 0.3875(13) 0.6546(16) 0.036(7) Uiso 1 1 d .
O91 O 0.6466(13) 0.0977(12) 0.9392(14) 0.028(6) Uiso 1 1 d .
O92 O 1.2237(12) 0.1355(11) 0.2410(13) 0.019(6) Uiso 1 1 d .
O45 O 0.8825(12) 0.5535(11) 0.2484(13) 0.020(6) Uiso 1 1 d .
O94 O 0.8834(12) 0.0555(11) 0.4295(13) 0.019(6) Uiso 1 1 d .
O95 O 0.5537(17) 0.4316(15) 0.4021(18) 0.048(9) Uiso 1 1 d .
O96 O 0.8932(12) -0.0041(11) 0.3506(13) 0.020(6) Uiso 1 1 d .
O97 O 1.3617(13) 0.3182(11) 0.2365(13) 0.022(6) Uiso 1 1 d .
O98 O 0.9082(12) 0.1477(11) 0.3122(13) 0.019(6) Uiso 1 1 d .
O101 O 0.7002(11) 0.6173(10) 0.2305(12) 0.012(5) Uiso 1 1 d .
O102 O 0.6680(14) 0.6637(13) 0.3258(16) 0.035(7) Uiso 1 1 d .
O105 O 1.1580(14) 0.1734(12) 0.3378(14) 0.029(6) Uiso 1 1 d .
O106 O 1.3357(12) 0.2932(10) 0.1347(12) 0.016(5) Uiso 1 1 d .
O108 O 0.6425(12) 0.0047(11) 0.4664(13) 0.018(6) Uiso 1 1 d .
O109 O 0.6578(15) 0.2385(13) 0.3415(16) 0.036(7) Uiso 1 1 d .
O110 O 1.2833(12) 0.2226(11) 0.3268(13) 0.018(6) Uiso 1 1 d .
O111 O 0.7774(11) -0.0666(10) 0.4200(12) 0.013(5) Uiso 1 1 d .
O112 O 1.1708(14) 0.2970(13) 0.3402(15) 0.034(7) Uiso 1 1 d .
O113 O 0.7725(15) 0.3314(13) 0.2525(16) 0.037(7) Uiso 1 1 d .
O114 O 0.6319(13) 0.0944(12) 0.2445(14) 0.028(6) Uiso 1 1 d .
O115 O 0.6028(15) 0.1838(13) 0.5859(16) 0.036(7) Uiso 1 1 d .
O116 O 0.8041(13) 0.5764(12) 0.1603(14) 0.027(6) Uiso 1 1 d .
O117 O 0.9858(15) 0.1542(13) 0.4947(16) 0.035(7) Uiso 1 1 d .
O118 O 0.6278(12) 0.5047(11) 0.2836(13) 0.017(5) Uiso 1 1 d .
O119 O 0.6436(13) 0.1302(11) 0.4360(13) 0.022(6) Uiso 1 1 d .
O120 O 0.5616(15) 0.1556(14) 0.8663(16) 0.039(8) Uiso 1 1 d .
O121 O 1.3456(13) 0.1816(12) 0.2328(14) 0.027(6) Uiso 1 1 d .
O130 O 0.7078(12) 0.5327(11) 0.4540(13) 0.019(6) Uiso 1 1 d .
O131 O 0.8268(13) 0.4869(12) 0.3723(14) 0.024(6) Uiso 1 1 d .
O132 O 0.5514(14) 0.2558(13) 0.7734(15) 0.034(7) Uiso 1 1 d .
O133 O 1.0920(14) 0.2233(12) 0.2484(14) 0.029(7) Uiso 1 1 d .
O134 O 0.7461(13) 0.0597(11) 0.7357(13) 0.021(6) Uiso 1 1 d .
O135 O 0.8220(14) 0.6740(13) 0.1877(15) 0.035(7) Uiso 1 1 d .
O136 O 1.2373(13) 0.1795(12) 0.0700(14) 0.025(6) Uiso 1 1 d .
O137 O 0.8568(14) 0.2072(13) 0.7972(15) 0.031(7) Uiso 1 1 d .
O139 O 0.7915(13) 0.1911(12) 0.7104(14) 0.023(6) Uiso 1 1 d .
O140 O 0.8037(13) 0.3741(11) 0.4600(13) 0.021(6) Uiso 1 1 d .
O142 O 0.7492(14) 0.1593(12) 0.1682(14) 0.029(6) Uiso 1 1 d .
O143 O 0.5904(14) 0.1856(12) 0.2868(15) 0.030(7) Uiso 1 1 d .
O145 O 0.9128(13) 0.6648(11) 0.2756(13) 0.021(6) Uiso 1 1 d .
O146 O 0.9858(15) 0.2533(14) 0.7007(16) 0.039(8) Uiso 1 1 d .
O147 O 0.6545(13) 0.1655(12) 0.7456(14) 0.027(6) Uiso 1 1 d .
O148 O 1.2088(11) 0.2534(10) 0.1378(12) 0.010(5) Uiso 1 1 d .
O155 O 0.7030(14) 0.0186(12) 0.3373(15) 0.029(7) Uiso 1 1 d .
O156 O 0.7356(12) 0.1800(11) 0.6159(13) 0.019(6) Uiso 1 1 d .
O157 O 0.7755(13) 0.0725(12) 0.3881(14) 0.026(6) Uiso 1 1 d .
O158 O 0.7363(14) 0.6528(12) 0.4046(15) 0.030(7) Uiso 1 1 d .
O162 O 0.7896(15) 0.7246(14) 0.2761(16) 0.040(8) Uiso 1 1 d .
O163 O 1.2265(11) 0.2674(10) 0.2376(12) 0.013(5) Uiso 1 1 d .
O168 O 0.8570(14) 0.1277(13) 0.6417(15) 0.033(7) Uiso 1 1 d .
O169 O 0.7049(14) 0.2774(12) 0.7292(14) 0.029(7) Uiso 1 1 d .
O172 O 0.8380(13) 0.2207(12) 0.2270(14) 0.023(6) Uiso 1 1 d .
O176 O 0.7474(16) -0.1691(14) 0.3880(17) 0.043(8) Uiso 1 1 d .
O178 O 1.4357(14) 0.2478(13) 0.0646(15) 0.032(7) Uiso 1 1 d .
O177 O 1.2172(12) 0.3563(11) 0.0221(13) 0.017(5) Uiso 1 1 d .
O180 O 0.6965(15) 0.2114(13) 0.9243(16) 0.037(7) Uiso 1 1 d .
O181 O 0.5491(14) 0.1821(13) 0.9755(15) 0.034(7) Uiso 1 1 d .
Cs7 Cs 0.90152(15) 0.55438(15) 0.67662(17) 0.0427(8) Uani 1 1 d .
Cs12 Cs 0.61048(15) 0.71273(15) 0.13171(17) 0.0421(8) Uani 1 1 d .
Cs5 Cs 0.70498(18) 0.26940(15) 0.45650(17) 0.0510(9) Uani 1 1 d .
Cs4 Cs 1.04888(15) 0.07764(13) 0.33344(16) 0.0396(7) Uani 1 1 d .
Cs1 Cs 0.44073(18) 0.04347(17) 0.30410(19) 0.0577(10) Uani 1 1 d .
Cs8 Cs 0.93969(18) 0.82850(16) 0.40094(19) 0.0562(9) Uani 1 1 d .
Cs9 Cs 1.1697(2) 0.61669(17) 0.1169(2) 0.0658(11) Uani 1 1 d .
Cs6 Cs 0.9310(2) 0.38034(18) 0.5531(2) 0.0727(12) Uani 1 1 d .
Cs13 Cs 0.6108(2) 0.8080(2) 0.3112(4) 0.126(3) Uani 1 1 d .
Cs11 Cs 1.5990(3) 0.2738(3) 0.0366(3) 0.0462(16) Uani 0.50 1 d P
Cs2 Cs 0.5547(4) 0.0444(3) 0.0972(4) 0.0597(19) Uani 0.50 1 d P
O203 O 0.8258(13) 0.4795(12) 0.4871(14) 0.026(6) Uiso 1 1 d .
O199 O 0.7561(10) 0.4978(9) 0.2930(11) 0.007(5) Uiso 1 1 d .
O204 O 1.1037(13) 0.3446(12) 0.2471(14) 0.024(6) Uiso 1 1 d .
O196 O 0.6224(15) 0.2141(14) 0.1632(16) 0.039(8) Uiso 1 1 d .
O197 O 0.6440(15) 0.0506(14) 0.5610(16) 0.039(8) Uiso 1 1 d .
O192 O 0.6081(14) 0.2685(13) 0.8535(15) 0.033(7) Uiso 1 1 d .
O198 O 0.7600(13) -0.0059(11) 0.5012(13) 0.021(6) Uiso 1 1 d .
O202 O 1.3556(13) 0.4156(11) 0.1393(14) 0.023(6) Uiso 1 1 d .
O195 O 0.5128(14) -0.0440(12) 0.4673(15) 0.030(7) Uiso 1 1 d .
O191 O 0.6675(13) 0.0501(12) 0.8483(14) 0.025(6) Uiso 1 1 d .
O190 O 0.8028(12) 0.0760(11) 0.8131(13) 0.021(6) Uiso 1 1 d .
O193 O 0.6172(12) 0.3637(11) 0.6874(13) 0.020(6) Uiso 1 1 d .
O194 O 0.5393(14) 0.1792(13) 0.7128(15) 0.033(7) Uiso 1 1 d .
O201 O 1.1493(12) 0.4437(11) 0.0695(13) 0.019(6) Uiso 1 1 d .
O200 O 1.1262(13) 0.2529(11) 0.0747(13) 0.022(6) Uiso 1 1 d .
O219 O 1.4625(14) 0.1448(13) 0.1580(15) 0.035(7) Uiso 1 1 d .
O221 O 0.8616(12) 0.5986(11) 0.4000(13) 0.018(5) Uiso 1 1 d .
O213 O 0.8739(11) 0.2282(10) 0.5200(12) 0.013(5) Uiso 1 1 d .
O220 O 1.2772(14) 0.4830(13) 0.0702(15) 0.034(7) Uiso 1 1 d .
O215 O 0.6939(12) -0.0738(11) 0.3004(12) 0.016(5) Uiso 1 1 d .
O214 O 0.5760(13) 0.0792(12) 0.3864(14) 0.025(6) Uiso 1 1 d .
O218 O 1.3274(15) 0.1646(13) 0.1382(15) 0.035(7) Uiso 1 1 d .
O216 O 0.8234(13) -0.0524(12) 0.3013(13) 0.023(6) Uiso 1 1 d .
O212 O 0.6336(13) 0.0866(11) 0.6908(13) 0.021(6) Uiso 1 1 d .
O211 O 0.8524(14) 0.3050(12) 0.7059(14) 0.029(7) Uiso 1 1 d .
O222 O 0.9593(15) 0.6542(13) 0.1679(16) 0.038(7) Uiso 1 1 d .
O217 O 0.8807(13) 0.0297(12) 0.1829(14) 0.025(6) Uiso 1 1 d .
O235 O 0.7717(12) 0.2945(11) 0.8145(13) 0.021(6) Uiso 1 1 d .
O238 O 0.5516(15) 0.0777(13) 0.8108(16) 0.037(7) Uiso 1 1 d .
O234 O 0.7828(15) 0.1183(14) 0.9108(16) 0.040(8) Uiso 1 1 d .
O233 O 1.4528(12) 0.2659(11) 0.1631(12) 0.016(5) Uiso 1 1 d .
O236 O 0.6782(14) 0.3733(13) 0.7668(15) 0.032(7) Uiso 1 1 d .
O237 O 0.5319(17) 0.3666(15) 0.8052(18) 0.048(9) Uiso 1 1 d .
O250 O 0.7448(15) 0.0352(14) 0.2024(16) 0.039(8) Uiso 1 1 d .
Cs14 Cs 0.7887(6) 0.0441(4) 0.5995(5) 0.100(4) Uani 0.50 1 d P
K5 K 0.4632(5) 0.5364(5) 0.4553(7) 0.053(4) Uani 1 1 d .
K2 K 1.1169(6) 0.5237(6) -0.0685(6) 0.055(3) Uani 1 1 d .
K4 K 0.9591(9) 0.7979(4) 0.1691(7) 0.083(5) Uani 1 1 d .
K3 K 1.3499(8) 0.6108(6) -0.1548(9) 0.090(6) Uani 1 1 d .
K1 K 0.9627(10) 0.6029(10) -0.0230(10) 0.035(5) Uani 0.50 1 d P
O12W O 1.5558(18) 0.4614(15) -0.1391(17) 0.036(9) Uiso 1 1 d .
O9W O 1.3948(14) 0.6313(12) -0.2276(15) 0.019(6) Uiso 1 1 d .
O19W O 1.0784(12) 0.6441(11) -0.1271(13) 0.017(5) Uiso 1 1 d .
O14W O 0.4020(13) 0.4758(12) 0.4000(14) 0.026(6) Uiso 1 1 d .
O3W O 0.4141(15) 0.0878(14) 0.0505(16) 0.040(8) Uiso 1 1 d .
O11W O 1.563(2) 0.4745(18) 0.003(2) 0.068(11) Uiso 1 1 d .
O4W O 1.0562(15) -0.0886(13) 0.1443(16) 0.036(7) Uiso 1 1 d .
O6W O 0.960(2) 0.029(2) 0.537(3) 0.094(15) Uiso 1 1 d .
O8W O 1.3644(18) 0.4845(17) 0.265(2) 0.061(10) Uiso 1 1 d .
O24W O 1.4708(18) 0.5252(14) 0.1438(16) 0.029(8) Uiso 1 1 d .
O1W O 0.4988(19) 0.1681(17) 0.554(2) 0.064(10) Uiso 1 1 d .
O22W O 0.8312(19) 0.8782(17) 0.205(2) 0.062(10) Uiso 1 1 d .
O16W O 0.9413(18) 0.3009(16) 0.2675(19) 0.058(10) Uiso 1 1 d .
O7W O 0.671(3) 0.130(3) 1.064(3) 0.120(18) Uiso 1 1 d .
O17W O 1.033(3) 0.177(2) 0.046(3) 0.111(17) Uiso 1 1 d .
O20W O 0.745(3) 0.593(3) 0.548(3) 0.126(19) Uiso 1 1 d .
O10W O 1.425(3) 0.503(2) -0.119(3) 0.102(16) Uiso 1 1 d .
O5W O 0.830(3) -0.206(3) 0.519(3) 0.14(2) Uiso 1 1 d .
O18W O 1.097(3) 0.588(2) 0.029(3) 0.114(18) Uiso 1 1 d .
O21W O 0.863(2) 0.814(2) 0.091(3) 0.094(14) Uiso 1 1 d .
O15W O 0.499(2) 0.310(2) 0.640(3) 0.098(15) Uiso 1 1 d .
O23W O 1.518(2) 0.5136(19) 0.159(2) 0.075(12) Uiso 1 1 d .
O13W O 1.648(2) 0.357(2) -0.090(2) 0.090(14) Uiso 1 1 d .
O2W O 0.449(3) 0.187(3) 0.298(3) 0.13(2) Uiso 1 1 d .
Cs30 Cs 1.0965(2) 0.0484(2) 0.1227(2) 0.0789(12) Uiso 1 1 d .
Cs31 Cs 0.3399(3) 0.1570(3) 0.4448(3) 0.125(2) Uani 1 1 d .
O9WA O 1.4239(17) 0.6438(15) -0.2660(18) 0.042(8) Uiso 1 1 d .
W50 W 0.96275(8) 0.23000(7) 0.45420(8) 0.0163(3) Uani 1 1 d .

loop_
_atom_site_aniso_label
_atom_site_aniso_U_11
_atom_site_aniso_U_22
_atom_site_aniso_U_33
_atom_site_aniso_U_23
_atom_site_aniso_U_13
_atom_site_aniso_U_12
W37 0.0147(8) 0.0259(8) 0.0282(12) -0.0091(8) -0.0046(8) -0.0042(6)
Ta9 0.0136(7) 0.0193(8) 0.0144(10) -0.0049(7) -0.0007(7) 0.0005(6)
W21 0.0223(8) 0.0216(8) 0.0211(11) -0.0064(8) -0.0048(8) 0.0034(6)
W33 0.0153(8) 0.0165(7) 0.0267(11) -0.0086(7) -0.0044(7) 0.0026(6)
Ta8 0.0126(7) 0.0187(7) 0.0151(10) -0.0054(7) -0.0012(7) -0.0012(6)
W35 0.0234(8) 0.0188(8) 0.0168(11) -0.0001(7) -0.0006(7) 0.0015(6)
W16 0.0164(8) 0.0247(8) 0.0269(12) -0.0085(8) -0.0037(8) 0.0019(6)
Ta2 0.0187(8) 0.0166(7) 0.0169(10) -0.0054(7) -0.0059(7) 0.0046(6)
W23 0.0206(8) 0.0213(8) 0.0301(12) -0.0115(8) -0.0066(8) 0.0070(6)
Ta4 0.0175(8) 0.0163(7) 0.0173(10) -0.0045(7) -0.0029(7) 0.0031(6)
Ta16 0.0199(8) 0.0232(8) 0.0272(12) -0.0091(8) -0.0053(8) -0.0016(6)
W38 0.0145(8) 0.0227(8) 0.0248(11) -0.0062(8) -0.0037(7) 0.0020(6)
W36 0.0140(8) 0.0242(8) 0.0180(11) -0.0048(7) 0.0001(7) -0.0018(6)
Ta3 0.0197(8) 0.0155(7) 0.0210(11) -0.0064(7) -0.0083(7) 0.0028(6)
W6 0.0244(9) 0.0229(8) 0.0225(11) -0.0078(8) 0.0019(8) 0.0027(7)
Ta10 0.0155(8) 0.0165(7) 0.0178(10) -0.0051(7) -0.0022(7) 0.0031(6)
W32 0.0172(8) 0.0212(8) 0.0180(11) -0.0010(7) -0.0043(7) 0.0018(6)
W17 0.0205(8) 0.0231(8) 0.0312(12) -0.0138(8) -0.0043(8) 0.0027(6)
W4 0.0216(8) 0.0290(9) 0.0210(11) -0.0087(8) -0.0050(8) -0.0011(7)
Ta7 0.0158(8) 0.0172(7) 0.0171(10) -0.0063(7) -0.0034(7) -0.0018(6)
Ta14 0.0199(8) 0.0188(8) 0.0183(11) -0.0050(7) -0.0045(7) 0.0000(6)
W22 0.0167(8) 0.0234(8) 0.0273(12) -0.0097(8) -0.0060(8) 0.0028(6)
Ta5 0.0142(8) 0.0214(8) 0.0189(10) -0.0077(7) -0.0035(7) -0.0013(6)
W28 0.0260(9) 0.0197(8) 0.0240(12) -0.0021(8) -0.0066(8) 0.0059(7)
W18 0.0241(9) 0.0181(8) 0.0289(12) -0.0066(8) -0.0101(8) 0.0029(6)
Ta6 0.0172(8) 0.0156(7) 0.0217(11) -0.0053(7) -0.0052(7) 0.0002(6)
W29 0.0270(9) 0.0201(8) 0.0286(12) -0.0079(8) -0.0143(8) 0.0068(7)
W27 0.0200(8) 0.0202(8) 0.0281(12) -0.0094(8) -0.0059(8) 0.0003(6)
W1 0.0332(10) 0.0229(8) 0.0192(11) -0.0031(8) -0.0031(8) 0.0011(7)
W31 0.0211(8) 0.0276(8) 0.0181(11) -0.0079(8) -0.0063(7) -0.0032(6)
W8 0.0185(8) 0.0299(9) 0.0308(12) -0.0106(9) 0.0015(8) -0.0026(7)
W24 0.0237(9) 0.0207(8) 0.0361(13) -0.0145(8) -0.0091(8) 0.0043(6)
W19 0.0213(8) 0.0297(9) 0.0253(12) -0.0086(8) -0.0114(8) 0.0004(7)
W25 0.0256(9) 0.0178(8) 0.0355(13) -0.0093(8) -0.0086(8) 0.0075(6)
W13 0.0249(9) 0.0199(8) 0.0353(13) -0.0106(8) -0.0070(8) -0.0024(6)
W26 0.0217(8) 0.0232(8) 0.0275(11) -0.0123(8) -0.0098(8) 0.0020(6)
W11 0.0217(9) 0.0381(10) 0.0241(12) -0.0170(9) -0.0043(8) -0.0035(7)
W12 0.0221(9) 0.0322(9) 0.0328(12) -0.0156(9) -0.0073(8) -0.0064(7)
W34 0.0167(8) 0.0264(8) 0.0134(10) -0.0062(7) -0.0021(7) -0.0005(6)
W30 0.0240(9) 0.0180(8) 0.0293(12) -0.0084(8) -0.0044(8) -0.0021(6)
W3 0.0331(10) 0.0288(9) 0.0208(11) -0.0099(8) -0.0069(8) -0.0005(7)
W14 0.0194(8) 0.0264(9) 0.0278(12) -0.0088(8) -0.0022(8) -0.0051(6)
W15 0.0215(8) 0.0234(8) 0.0183(11) -0.0047(8) -0.0024(7) -0.0022(6)
Ta15 0.0182(8) 0.0236(8) 0.0196(11) -0.0072(8) -0.0022(7) 0.0010(6)
W10 0.0262(9) 0.0227(8) 0.0212(11) -0.0072(8) -0.0055(8) 0.0047(7)
W9 0.0304(9) 0.0200(8) 0.0335(13) -0.0084(8) -0.0076(9) -0.0037(7)
W5 0.0278(9) 0.0216(8) 0.0246(11) -0.0088(8) -0.0048(8) -0.0035(7)
W2 0.0315(10) 0.0273(9) 0.0181(11) -0.0065(8) 0.0015(8) -0.0004(7)
Cs7 0.0364(16) 0.0488(18) 0.045(2) -0.0230(17) -0.0081(15) 0.0010(13)
Cs12 0.0287(15) 0.0529(18) 0.044(2) -0.0220(17) -0.0054(15) 0.0033(13)
Cs5 0.064(2) 0.0390(17) 0.038(2) -0.0156(16) 0.0069(17) -0.0095(15)
Cs4 0.0378(16) 0.0319(15) 0.044(2) -0.0091(15) -0.0100(15) 0.0014(12)
Cs1 0.054(2) 0.063(2) 0.052(3) -0.010(2) -0.021(2) -0.0016(17)
Cs8 0.055(2) 0.057(2) 0.054(3) -0.025(2) -0.0097(19) 0.0193(16)
Cs9 0.069(2) 0.053(2) 0.069(3) -0.023(2) -0.010(2) -0.0010(18)
Cs6 0.088(3) 0.060(2) 0.061(3) 0.002(2) -0.030(3) -0.022(2)
Cs13 0.073(3) 0.089(3) 0.266(9) -0.114(5) -0.059(4) 0.014(2)
Cs11 0.027(3) 0.082(5) 0.021(4) -0.004(3) -0.010(3) -0.007(3)
Cs2 0.066(5) 0.058(4) 0.036(5) 0.005(4) -0.012(4) -0.008(3)
Cs14 0.155(10) 0.076(6) 0.094(9) -0.022(6) -0.078(8) -0.015(6)
K5 0.015(5) 0.036(6) 0.082(11) -0.010(6) 0.010(5) -0.004(4)
K2 0.056(7) 0.067(8) 0.053(10) -0.017(7) -0.037(7) 0.005(6)
K4 0.182(15) 0.007(5) 0.053(10) 0.026(5) -0.063(11) -0.025(6)
K3 0.074(10) 0.060(8) 0.139(18) 0.002(9) -0.073(11) -0.026(7)
K1 0.035(11) 0.069(14) 0.020(12) -0.029(11) -0.025(10) 0.019(10)
Cs31 0.086(4) 0.207(6) 0.049(4) -0.001(4) -0.030(3) 0.013(4)
W50 0.0159(8) 0.0197(7) 0.0120(10) -0.0046(7) -0.0038(7) 0.0017(6)

loop_
_atom_type_symbol
_atom_type_description
_atom_type_scat_dispersion_real
_atom_type_scat_dispersion_imag
_atom_type_scat_source
C C 0.0033 0.0016 'International Tables Vol C Tables 4.2.6.8 and 6.1.1.4'
H H 0.0000 0.0000 'International Tables Vol C Tables 4.2.6.8 and 6.1.1.4'
O O 0.0106 0.0060 'International Tables Vol C Tables 4.2.6.8 and 6.1.1.4'
W W -0.8490 6.8722 'International Tables Vol C Tables 4.2.6.8 and 6.1.1.4'
Si Si 0.0817 0.0704 'International Tables Vol C Tables 4.2.6.8 and 6.1.1.4'
Ta Ta -0.7052 6.5227 'International Tables Vol C Tables 4.2.6.8 and 6.1.1.4'
Cs Cs -0.3680 2.1192 'International Tables Vol C Tables 4.2.6.8 and 6.1.1.4'
K K 0.2009 0.2494 'International Tables Vol C Tables 4.2.6.8 and 6.1.1.4'

loop_
_geom_angle_atom_site_label_1
_geom_angle_atom_site_label_2
_geom_angle_atom_site_label_3
_geom_angle
_geom_angle_site_symmetry_1
_geom_angle_site_symmetry_3
O28 W37 O73 96.9(14) . .
O28 W37 O233 99.4(12) . .
O73 W37 O233 88.5(11) . .
O28 W37 O202 102.8(12) . .
O73 W37 O202 90.8(12) . .
O233 W37 O202 157.8(10) . .
O28 W37 O97 102.5(13) . .
O73 W37 O97 160.6(10) . .
O233 W37 O97 87.7(11) . .
O202 W37 O97 85.7(11) . .
O28 W37 O106 171.0(12) . .
O73 W37 O106 76.7(10) . .
O233 W37 O106 74.4(8) . .
O202 W37 O106 83.8(9) . .
O97 W37 O106 83.9(9) . .
O28 W37 Cs11 78.2(10) . .
O73 W37 Cs11 49.3(8) . .
O233 W37 Cs11 48.3(8) . .
O202 W37 Cs11 139.3(9) . .
O97 W37 Cs11 134.4(7) . .
O106 W37 Cs11 92.8(6) . .
O24 Ta9 O133 103.7(11) . .
O24 Ta9 O112 96.9(12) . .
O133 Ta9 O112 159.3(12) . .
O24 Ta9 O204 103.7(11) . .
O133 Ta9 O204 88.2(11) . .
O112 Ta9 O204 89.4(11) . .
O24 Ta9 O105 97.5(11) . .
O133 Ta9 O105 85.1(11) . .
O112 Ta9 O105 89.8(11) . .
O204 Ta9 O105 158.7(12) . .
O24 Ta9 O163 169.3(10) . .
O133 Ta9 O163 82.9(10) . .
O112 Ta9 O163 76.5(10) . .
O204 Ta9 O163 84.9(9) . .
O105 Ta9 O163 74.3(10) . .
O24 Ta9 Cs4 76.8(8) . .
O133 Ta9 Cs4 48.8(8) . .
O112 Ta9 Cs4 136.5(8) . .
O204 Ta9 Cs4 134.0(7) . .
O105 Ta9 Cs4 49.7(7) . .
O163 Ta9 Cs4 102.1(5) . .
O24 Ta9 Cs7 81.2(8) . 2_766
O133 Ta9 Cs7 134.3(8) . 2_766
O112 Ta9 Cs7 51.2(8) . 2_766
O204 Ta9 Cs7 47.5(8) . 2_766
O105 Ta9 Cs7 140.0(7) . 2_766
O163 Ta9 Cs7 100.5(5) . 2_766
Cs4 Ta9 Cs7 157.41(7) . 2_766
O54 W21 O140 93.7(11) . .
O54 W21 O203 96.8(11) . .
O140 W21 O203 90.5(10) . .
O54 W21 O86 101.6(11) . .
O140 W21 O86 91.0(10) . .
O203 W21 O86 161.3(12) . .
O54 W21 O130 102.4(11) . .
O140 W21 O130 163.8(11) . .
O203 W21 O130 88.5(10) . .
O86 W21 O130 85.0(9) . .
O54 W21 O131 169.2(10) . .
O140 W21 O131 76.6(10) . .
O203 W21 O131 78.5(11) . .
O86 W21 O131 83.8(10) . .
O130 W21 O131 87.3(10) . .
O54 W21 K5 56.3(8) . 2_666
O140 W21 K5 131.5(7) . 2_666
O203 W21 K5 126.6(8) . 2_666
O86 W21 K5 63.9(8) . 2_666
O130 W21 K5 59.9(7) . 2_666
O131 W21 K5 134.2(6) . 2_666
O54 W21 Cs5 79.8(7) . .
O140 W21 Cs5 44.7(7) . .
O203 W21 Cs5 134.0(7) . .
O86 W21 Cs5 53.5(7) . .
O130 W21 Cs5 137.3(6) . .
O131 W21 Cs5 96.4(6) . .
K5 W21 Cs5 89.58(16) 2_666 .
O85 W33 O21 99.0(11) . .
O85 W33 O92 102.9(12) . .
O21 W33 O92 90.4(11) . .
O85 W33 O218 102.5(12) . .
O21 W33 O218 158.5(11) . .
O92 W33 O218 85.3(12) . .
O85 W33 O136 98.0(12) . .
O21 W33 O136 87.2(11) . .
O92 W33 O136 159.1(10) . .
O218 W33 O136 89.3(12) . .
O85 W33 O148 167.9(10) . .
O21 W33 O148 72.8(8) . .
O92 W33 O148 86.3(9) . .
O218 W33 O148 85.9(9) . .
O136 W33 O148 73.2(9) . .
O85 W33 Cs30 53.4(8) . .
O21 W33 Cs30 52.8(7) . .
O92 W33 Cs30 122.3(7) . .
O218 W33 Cs30 144.7(9) . .
O136 W33 Cs30 71.7(7) . .
O148 W33 Cs30 115.0(5) . .
O85 W33 Cs4 86.3(10) . .
O21 W33 Cs4 46.7(8) . .
O92 W33 Cs4 50.0(7) . .
O218 W33 Cs4 135.1(10) . .
O136 W33 Cs4 133.5(7) . .
O148 W33 Cs4 93.9(6) . .
Cs30 W33 Cs4 74.39(9) . .
O133 Ta8 O22 103.2(11) . .
O133 Ta8 O74 89.2(11) . .
O22 Ta8 O74 101.3(9) . .
O133 Ta8 O200 160.6(10) . .
O22 Ta8 O200 96.1(11) . .
O74 Ta8 O200 89.3(10) . .
O133 Ta8 O21 88.9(11) . .
O22 Ta8 O21 97.7(9) . .
O74 Ta8 O21 160.9(9) . .
O200 Ta8 O21 86.2(11) . .
O133 Ta8 O148 86.3(10) . .
O22 Ta8 O148 168.6(10) . .
O74 Ta8 O148 85.0(8) . .
O200 Ta8 O148 74.3(9) . .
O21 Ta8 O148 75.8(8) . .
O133 Ta8 Cs4 46.3(8) . .
O22 Ta8 Cs4 78.9(8) . .
O74 Ta8 Cs4 132.5(8) . .
O200 Ta8 Cs4 138.1(7) . .
O21 Ta8 Cs4 54.1(8) . .
O148 Ta8 Cs4 104.0(6) . .
O32 W35 O201 98.4(12) . .
O32 W35 O177 102.1(12) . .
O201 W35 O177 89.1(10) . .
O32 W35 O220 101.6(13) . .
O201 W35 O220 91.4(11) . .
O177 W35 O220 156.0(12) . .
O32 W35 O33 103.9(12) . .
O201 W35 O33 157.8(11) . .
O177 W35 O33 86.8(9) . .
O220 W35 O33 83.7(10) . .
O32 W35 O69 171.0(12) . .
O201 W35 O69 75.4(10) . .
O177 W35 O69 84.6(10) . .
O220 W35 O69 72.4(11) . .
O33 W35 O69 82.4(10) . .
O32 W35 K2 42.7(10) . .
O201 W35 K2 58.2(8) . .
O177 W35 K2 86.8(7) . .
O220 W35 K2 113.6(8) . .
O33 W35 K2 143.1(8) . .
O69 W35 K2 132.9(6) . .
O13 W16 O119 104.4(13) . .
O13 W16 O214 101.6(12) . .
O119 W16 O214 87.4(11) . .
O13 W16 O109 102.0(12) . .
O119 W16 O109 89.3(12) . .
O214 W16 O109 156.2(12) . .
O13 W16 O143 100.8(13) . .
O119 W16 O143 154.7(11) . .
O214 W16 O143 85.9(11) . .
O109 W16 O143 87.2(12) . .
O13 W16 O71 167.5(12) . .
O119 W16 O71 87.0(10) . .
O214 W16 O71 83.6(10) . .
O109 W16 O71 72.7(11) . .
O143 W16 O71 68.0(10) . .
O13 W16 Cs5 87.8(9) . .
O119 W16 Cs5 51.9(7) . .
O214 W16 Cs5 139.2(8) . .
O109 W16 Cs5 44.8(10) . .
O143 W16 Cs5 131.7(7) . .
O71 W16 Cs5 95.6(6) . .
O25 Ta2 O41 100.7(10) . .
O25 Ta2 O140 99.2(11) . .
O41 Ta2 O140 87.4(10) . .
O25 Ta2 O87 104.0(10) . .
O41 Ta2 O87 155.2(10) . .
O140 Ta2 O87 90.4(11) . .
O25 Ta2 O40 103.3(11) . .
O41 Ta2 O40 85.2(10) . .
O140 Ta2 O40 157.2(9) . .
O87 Ta2 O40 87.3(10) . .
O25 Ta2 O131 172.6(12) . .
O41 Ta2 O131 81.6(9) . .
O140 Ta2 O131 73.8(10) . .
O87 Ta2 O131 74.1(9) . .
O40 Ta2 O131 83.8(9) . .
O25 Ta2 Cs5 77.9(8) . .
O41 Ta2 Cs5 49.8(8) . .
O140 Ta2 Cs5 49.2(7) . .
O87 Ta2 Cs5 138.4(8) . .
O40 Ta2 Cs5 133.4(6) . .
O131 Ta2 Cs5 98.7(6) . .
O25 Ta2 Cs7 81.0(8) . 2_766
O41 Ta2 Cs7 136.2(8) . 2_766
O140 Ta2 Cs7 135.9(7) . 2_766
O87 Ta2 Cs7 48.1(8) . 2_766
O40 Ta2 Cs7 52.6(6) . 2_766
O131 Ta2 Cs7 102.2(6) . 2_766
Cs5 Ta2 Cs7 158.85(7) . 2_766
O25 Ta2 Cs6 81.0(8) . .
O41 Ta2 Cs6 149.3(8) . .
O140 Ta2 Cs6 62.2(7) . .
O87 Ta2 Cs6 40.0(8) . .
O40 Ta2 Cs6 124.6(6) . .
O131 Ta2 Cs6 93.4(7) . .
Cs5 Ta2 Cs6 101.86(8) . .
Cs7 Ta2 Cs6 74.45(8) 2_766 .
O49 W23 O158 99.7(12) . .
O49 W23 O102 102.9(13) . .
O158 W23 O102 87.1(12) . .
O49 W23 O130 100.0(12) . .
O158 W23 O130 86.9(11) . .
O102 W23 O130 157.0(12) . .
O49 W23 O89 103.0(11) . .
O158 W23 O89 157.2(11) . .
O102 W23 O89 89.0(11) . .
O130 W23 O89 88.0(10) . .
O49 W23 O72 171.6(10) . .
O158 W23 O72 74.7(10) . .
O102 W23 O72 70.9(11) . .
O130 W23 O72 86.1(10) . .
O89 W23 O72 82.9(9) . .
O49 W23 K5 54.2(9) . 2_666
O158 W23 K5 128.5(10) . 2_666
O102 W23 K5 137.3(8) . 2_666
O130 W23 K5 60.8(8) . 2_666
O89 W23 K5 66.5(8) . 2_666
O72 W23 K5 134.3(6) . 2_666
O49 W23 K5 48.9(9) . .
O158 W23 K5 148.3(9) . .
O102 W23 K5 95.6(8) . .
O130 W23 K5 101.1(7) . .
O89 W23 K5 54.4(8) . .
O72 W23 K5 135.9(6) . .
K5 W23 K5 41.7(3) 2_666 .
O40 Ta4 O78 85.1(11) . .
O40 Ta4 O79 98.5(11) . .
O78 Ta4 O79 102.5(10) . .
O40 Ta4 O43 91.4(10) . .
O78 Ta4 O43 160.7(10) . .
O79 Ta4 O43 96.8(10) . .
O40 Ta4 O44 163.2(10) . .
O78 Ta4 O44 91.9(11) . .
O79 Ta4 O44 98.2(11) . .
O43 Ta4 O44 85.9(10) . .
O40 Ta4 O45 88.3(10) . .
O78 Ta4 O45 85.2(10) . .
O79 Ta4 O45 170.1(10) . .
O43 Ta4 O45 75.7(9) . .
O44 Ta4 O45 75.0(10) . .
O40 Ta4 K2 135.9(7) . 2_765
O78 Ta4 K2 54.6(9) . 2_765
O79 Ta4 K2 76.7(8) . 2_765
O43 Ta4 K2 132.6(8) . 2_765
O44 Ta4 K2 49.9(7) . 2_765
O45 Ta4 K2 103.4(7) . 2_765
O40 Ta4 Cs7 48.5(7) . 2_766
O78 Ta4 Cs7 131.9(8) . 2_766
O79 Ta4 Cs7 77.1(8) . 2_766
O43 Ta4 Cs7 52.3(7) . 2_766
O44 Ta4 Cs7 136.2(7) . 2_766
O45 Ta4 Cs7 102.6(6) . 2_766
K2 Ta4 Cs7 153.76(18) 2_765 2_766
O115 Ta16 O156 103.8(12) . .
O115 Ta16 O212 99.8(12) . .
O156 Ta16 O212 90.1(10) . .
O115 Ta16 O10 98.3(12) . .
O156 Ta16 O10 86.3(10) . .
O212 Ta16 O10 161.9(11) . .
O115 Ta16 O194 96.5(12) . .
O156 Ta16 O194 159.6(11) . .
O212 Ta16 O194 88.7(11) . .
O10 Ta16 O194 88.5(11) . .
O115 Ta16 O147 168.8(12) . .
O156 Ta16 O147 86.9(10) . .
O212 Ta16 O147 76.6(10) . .
O10 Ta16 O147 85.4(11) . .
O194 Ta16 O147 73.0(10) . .
O115 Ta16 Cs5 44.8(10) . .
O156 Ta16 Cs5 66.9(8) . .
O212 Ta16 Cs5 122.8(8) . .
O10 Ta16 Cs5 71.8(9) . .
O194 Ta16 Cs5 129.6(8) . .
O147 Ta16 Cs5 145.7(6) . .
O115 Ta16 Cs14 89.0(9) . .
O156 Ta16 Cs14 44.6(7) . .
O212 Ta16 Cs14 51.0(8) . .
O10 Ta16 Cs14 130.4(8) . .
O194 Ta16 Cs14 139.6(8) . .
O147 Ta16 Cs14 96.6(6) . .
Cs5 Ta16 Cs14 80.36(16) . .
O219 W38 O121 102.6(14) . .
O219 W38 O178 100.6(14) . .
O121 W38 O178 156.8(11) . .
O219 W38 O218 104.9(12) . .
O121 W38 O218 85.8(12) . .
O178 W38 O218 89.7(13) . .
O219 W38 O233 98.3(11) . .
O121 W38 O233 88.7(11) . .
O178 W38 O233 86.4(11) . .
O218 W38 O233 156.8(10) . .
O219 W38 O106 169.6(11) . .
O121 W38 O106 82.9(10) . .
O178 W38 O106 73.9(10) . .
O218 W38 O106 84.2(10) . .
O233 W38 O106 72.7(8) . .
O219 W38 Cs11 69.1(10) . .
O121 W38 Cs11 141.9(8) . .
O178 W38 Cs11 48.5(8) . .
O218 W38 Cs11 132.2(10) . .
O233 W38 Cs11 57.6(7) . .
O106 W38 Cs11 101.1(6) . .
O219 W38 Cs1 44.7(11) . 1_655
O121 W38 Cs1 57.9(8) . 1_655
O178 W38 Cs1 145.3(8) . 1_655
O218 W38 Cs1 100.1(9) . 1_655
O233 W38 Cs1 96.0(7) . 1_655
O106 W38 Cs1 139.8(6) . 1_655
Cs11 W38 Cs1 104.70(11) . 1_655
O34 W36 O33 103.8(13) . .
O34 W36 O36 100.1(13) . .
O33 W36 O36 88.6(10) . .
O34 W36 O178 100.3(13) . .
O33 W36 O178 155.4(13) . .
O36 W36 O178 91.9(11) . .
O34 W36 O73 101.7(13) . .
O33 W36 O73 85.4(10) . .
O36 W36 O73 158.2(12) . .
O178 W36 O73 85.1(11) . .
O34 W36 O106 170.9(11) . .
O33 W36 O106 83.2(10) . .
O36 W36 O106 85.8(10) . .
O178 W36 O106 72.4(11) . .
O73 W36 O106 72.7(10) . .
O34 W36 Cs11 72.7(10) . .
O33 W36 Cs11 138.9(7) . .
O36 W36 Cs11 132.5(7) . .
O178 W36 Cs11 46.4(8) . .
O73 W36 Cs11 56.7(7) . .
O106 W36 Cs11 98.2(5) . .
O34 W36 Cs12 47.4(10) . 2_765
O33 W36 Cs12 103.1(8) . 2_765
O36 W36 Cs12 52.8(9) . 2_765
O178 W36 Cs12 96.7(9) . 2_765
O73 W36 Cs12 149.0(8) . 2_765
O106 W36 Cs12 137.4(5) . 2_765
Cs11 W36 Cs12 103.07(11) . 2_765
O41 Ta3 O78 86.4(11) . .
O41 Ta3 O51 162.6(10) . .
O78 Ta3 O51 92.5(11) . .
O41 Ta3 O113 103.5(11) . .
O78 Ta3 O113 103.7(12) . .
O51 Ta3 O113 93.6(11) . .
O41 Ta3 O52 87.9(11) . .
O78 Ta3 O52 160.3(10) . .
O51 Ta3 O52 87.4(11) . .
O113 Ta3 O52 96.0(11) . .
O41 Ta3 O199 88.1(9) . .
O78 Ta3 O199 86.6(9) . .
O51 Ta3 O199 74.6(9) . .
O113 Ta3 O199 164.8(9) . .
O52 Ta3 O199 74.4(9) . .
O41 Ta3 Cs5 46.5(7) . .
O78 Ta3 Cs5 131.0(8) . .
O51 Ta3 Cs5 136.5(8) . .
O113 Ta3 Cs5 79.8(10) . .
O52 Ta3 Cs5 51.3(8) . .
O199 Ta3 Cs5 102.1(6) . .
O237 W6 O192 97.5(15) . .
O237 W6 O236 100.2(13) . .
O192 W6 O236 89.4(12) . .
O237 W6 O132 103.0(13) . .
O192 W6 O132 86.7(12) . .
O236 W6 O132 156.7(12) . .
O237 W6 O193 102.5(14) . .
O192 W6 O193 160.0(11) . .
O236 W6 O193 87.0(12) . .
O132 W6 O193 88.9(12) . .
O237 W6 O169 172.2(12) . .
O192 W6 O169 85.5(11) . .
O236 W6 O169 72.6(10) . .
O132 W6 O169 84.3(10) . .
O193 W6 O169 74.6(10) . .
O237 W6 Cs12 45.4(11) . 2_666
O192 W6 Cs12 82.5(8) . 2_666
O236 W6 Cs12 142.4(9) . 2_666
O132 W6 Cs12 59.6(9) . 2_666
O193 W6 Cs12 111.9(7) . 2_666
O169 W6 Cs12 142.4(6) . 2_666
O204 Ta10 O74 88.8(11) . .
O204 Ta10 O79 103.1(11) . .
O74 Ta10 O79 101.6(10) . .
O204 Ta10 O83 87.0(10) . .
O74 Ta10 O83 162.5(9) . .
O79 Ta10 O83 95.9(9) . .
O204 Ta10 O201 162.3(10) . .
O74 Ta10 O201 89.0(10) . .
O79 Ta10 O201 94.5(11) . .
O83 Ta10 O201 89.8(10) . .
O204 Ta10 O69 85.0(11) . .
O74 Ta10 O69 87.3(9) . .
O79 Ta10 O69 167.9(10) . .
O83 Ta10 O69 75.4(9) . .
O201 Ta10 O69 77.3(10) . .
O204 Ta10 K1 137.4(8) . 2_765
O74 Ta10 K1 52.3(8) . 2_765
O79 Ta10 K1 73.4(8) . 2_765
O83 Ta10 K1 135.4(8) . 2_765
O201 Ta10 K1 49.6(7) . 2_765
O69 Ta10 K1 106.7(8) . 2_765
O204 Ta10 Cs7 50.4(7) . 2_766
O74 Ta10 Cs7 137.0(8) . 2_766
O79 Ta10 Cs7 79.2(8) . 2_766
O83 Ta10 Cs7 46.6(7) . 2_766
O201 Ta10 Cs7 134.0(6) . 2_766
O69 Ta10 Cs7 99.9(7) . 2_766
K1 Ta10 Cs7 152.6(3) 2_765 2_766
O27 W32 O105 100.9(13) . .
O27 W32 O110 101.9(11) . .
O105 W32 O110 91.9(11) . .
O27 W32 O92 102.4(11) . .
O105 W32 O92 89.1(11) . .
O110 W32 O92 155.0(11) . .
O27 W32 O121 101.6(12) . .
O105 W32 O121 157.3(12) . .
O110 W32 O121 85.9(10) . .
O92 W32 O121 83.6(10) . .
O27 W32 O163 171.9(11) . .
O105 W32 O163 74.5(10) . .
O110 W32 O163 72.0(9) . .
O92 W32 O163 84.3(9) . .
O121 W32 O163 83.4(9) . .
O27 W32 Cs31 58.5(8) . 1_655
O105 W32 Cs31 99.7(9) . 1_655
O110 W32 Cs31 43.3(8) . 1_655
O92 W32 Cs31 160.1(7) . 1_655
O121 W32 Cs31 94.1(8) . 1_655
O163 W32 Cs31 115.1(5) . 1_655
O27 W32 Cs4 85.9(8) . .
O105 W32 Cs4 42.6(8) . .
O110 W32 Cs4 134.2(7) . .
O92 W32 Cs4 53.7(7) . .
O121 W32 Cs4 137.2(7) . .
O163 W32 Cs4 94.7(5) . .
Cs31 W32 Cs4 124.25(10) 1_655 .
O27 W32 Cs14 28.4(8) . 2_756
O105 W32 Cs14 87.8(8) . 2_756
O110 W32 Cs14 127.8(8) . 2_756
O92 W32 Cs14 77.1(7) . 2_756
O121 W32 Cs14 111.3(7) . 2_756
O163 W32 Cs14 154.5(5) . 2_756
Cs31 W32 Cs14 85.39(15) 1_655 2_756
Cs4 W32 Cs14 60.21(14) . 2_756
O27 W32 Cs1 47.0(9) . 1_655
O105 W32 Cs1 147.9(9) . 1_655
O110 W32 Cs1 95.7(7) . 1_655
O92 W32 Cs1 96.6(7) . 1_655
O121 W32 Cs1 54.6(8) . 1_655
O163 W32 Cs1 137.4(5) . 1_655
Cs31 W32 Cs1 66.62(10) 1_655 1_655
Cs4 W32 Cs1 120.08(7) . 1_655
Cs14 W32 Cs1 63.10(16) 2_756 1_655
O17 W17 O216 101.2(13) . .
O17 W17 O77 100.4(13) . .
O216 W17 O77 158.2(10) . .
O17 W17 O96 99.5(14) . .
O216 W17 O96 83.5(11) . .
O77 W17 O96 90.0(11) . .
O17 W17 O217 105.2(14) . .
O216 W17 O217 87.1(11) . .
O77 W17 O217 90.3(11) . .
O96 W17 O217 154.9(10) . .
O17 W17 O76 173.8(14) . .
O216 W17 O76 84.7(9) . .
O77 W17 O76 73.8(9) . .
O96 W17 O76 83.0(10) . .
O217 W17 O76 73.0(10) . .
O17 W17 Cs30 57.1(12) . .
O216 W17 Cs30 144.8(8) . .
O77 W17 Cs30 53.7(8) . .
O96 W17 Cs30 124.4(7) . .
O217 W17 Cs30 74.7(7) . .
O76 W17 Cs30 116.9(7) . .
O17 W17 Cs8 50.4(13) . 1_545
O216 W17 Cs8 69.0(8) . 1_545
O77 W17 Cs8 124.5(7) . 1_545
O96 W17 Cs8 58.8(7) . 1_545
O217 W17 Cs8 137.6(7) . 1_545
O76 W17 Cs8 134.8(7) . 1_545
Cs30 W17 Cs8 105.05(9) . 1_545
O17 W17 Cs4 82.8(11) . .
O216 W17 Cs4 135.7(8) . .
O77 W17 Cs4 45.0(8) . .
O96 W17 Cs4 52.6(7) . .
O217 W17 Cs4 135.0(7) . .
O76 W17 Cs4 94.3(6) . .
Cs30 W17 Cs4 73.45(8) . .
Cs8 W17 Cs4 81.52(7) 1_545 .
O146 W4 O8 101.7(13) . .
O146 W4 O211 102.1(12) . .
O8 W4 O211 94.7(11) . .
O146 W4 O7 99.7(11) . .
O8 W4 O7 85.6(10) . .
O211 W4 O7 157.7(11) . .
O146 W4 O137 101.5(14) . .
O8 W4 O137 156.6(10) . .
O211 W4 O137 83.1(12) . .
O7 W4 O137 87.8(11) . .
O146 W4 O139 172.4(12) . .
O8 W4 O139 73.0(10) . .
O211 W4 O139 84.0(10) . .
O7 W4 O139 74.7(9) . .
O137 W4 O139 83.6(10) . .
O146 W4 Cs8 62.1(10) . 2_766
O8 W4 Cs8 56.2(7) . 2_766
O211 W4 Cs8 138.3(9) . 2_766
O7 W4 Cs8 58.4(8) . 2_766
O137 W4 Cs8 135.8(8) . 2_766
O139 W4 Cs8 110.3(6) . 2_766
O146 W4 Cs6 81.5(11) . .
O8 W4 Cs6 47.8(7) . .
O211 W4 Cs6 57.4(9) . .
O7 W4 Cs6 131.7(8) . .
O137 W4 Cs6 139.8(8) . .
O139 W4 Cs6 98.3(7) . .
Cs8 W4 Cs6 81.42(10) 2_766 .
O23 Ta7 O20 101.5(10) . .
O23 Ta7 O19 100.6(12) . .
O20 Ta7 O19 90.4(11) . .
O23 Ta7 O98 102.1(11) . .
O20 Ta7 O98 87.2(10) . .
O19 Ta7 O98 157.1(11) . .
O23 Ta7 O94 101.3(10) . .
O20 Ta7 O94 157.0(9) . .
O19 Ta7 O94 87.7(11) . .
O98 Ta7 O94 85.8(10) . .
O23 Ta7 O157 169.0(11) . .
O20 Ta7 O157 85.9(9) . .
O19 Ta7 O157 71.0(11) . .
O98 Ta7 O157 86.2(10) . .
O94 Ta7 O157 71.8(9) . .
O23 Ta7 Cs5 75.4(7) . .
O20 Ta7 Cs5 49.8(7) . .
O19 Ta7 Cs5 55.5(8) . .
O98 Ta7 Cs5 133.6(7) . .
O94 Ta7 Cs5 140.5(8) . .
O157 Ta7 Cs5 104.2(6) . .
O23 Ta7 Cs4 80.2(7) . .
O20 Ta7 Cs4 131.7(8) . .
O19 Ta7 Cs4 137.3(8) . .
O98 Ta7 Cs4 46.5(7) . .
O94 Ta7 Cs4 51.1(7) . .
O157 Ta7 Cs4 101.0(6) . .
Cs5 Ta7 Cs4 154.79(7) . .
O23 Ta7 Cs14 79.8(9) . .
O20 Ta7 Cs14 126.2(8) . .
O19 Ta7 Cs14 38.5(9) . .
O98 Ta7 Cs14 145.9(7) . .
O94 Ta7 Cs14 60.8(8) . .
O157 Ta7 Cs14 89.3(7) . .
Cs5 Ta7 Cs14 80.17(16) . .
Cs4 Ta7 Cs14 101.77(16) . .
O9 Ta14 O10 87.3(11) . .
O9 Ta14 O54 100.1(12) . .
O10 Ta14 O54 101.1(11) . .
O9 Ta14 O193 164.4(11) . .
O10 Ta14 O193 91.0(11) . .
O54 Ta14 O193 95.5(11) . .
O9 Ta14 O90 89.9(11) . .
O10 Ta14 O90 162.0(12) . .
O54 Ta14 O90 96.9(11) . .
O193 Ta14 O90 86.8(11) . .
O9 Ta14 O169 88.3(11) . .
O10 Ta14 O169 88.7(11) . .
O54 Ta14 O169 167.3(10) . .
O193 Ta14 O169 76.1(10) . .
O90 Ta14 O169 73.4(11) . .
O9 Ta14 Cs6 43.5(7) . .
O10 Ta14 Cs6 130.4(8) . .
O54 Ta14 Cs6 84.7(8) . .
O193 Ta14 Cs6 137.9(6) . .
O90 Ta14 Cs6 51.6(9) . .
O169 Ta14 Cs6 95.0(7) . .
O95 W22 O52 102.6(13) . .
O95 W22 O86 105.4(14) . .
O52 W22 O86 87.3(11) . .
O95 W22 O118 97.6(13) . .
O52 W22 O118 90.5(11) . .
O86 W22 O118 156.8(11) . .
O95 W22 O89 101.6(13) . .
O52 W22 O89 155.7(10) . .
O86 W22 O89 84.9(10) . .
O118 W22 O89 87.8(10) . .
O95 W22 O199 170.0(13) . .
O52 W22 O199 72.4(9) . .
O86 W22 O199 83.3(9) . .
O118 W22 O199 74.1(9) . .
O89 W22 O199 83.9(9) . .
O95 W22 K5 47.7(10) . .
O52 W22 K5 150.3(8) . .
O86 W22 K5 100.5(8) . .
O118 W22 K5 92.8(7) . .
O89 W22 K5 54.0(7) . .
O199 W22 K5 136.7(5) . .
O95 W22 Cs5 87.3(11) . .
O52 W22 Cs5 45.8(9) . .
O86 W22 Cs5 50.1(7) . .
O118 W22 Cs5 135.6(7) . .
O89 W22 Cs5 134.5(7) . .
O199 W22 Cs5 94.8(5) . .
K5 W22 Cs5 120.80(18) . .
O98 Ta5 O22 103.8(10) . .
O98 Ta5 O172 92.7(11) . .
O22 Ta5 O172 102.5(10) . .
O98 Ta5 O77 89.7(10) . .
O22 Ta5 O77 94.4(10) . .
O172 Ta5 O77 161.8(10) . .
O98 Ta5 O80 162.8(10) . .
O22 Ta5 O80 93.4(10) . .
O172 Ta5 O80 85.1(10) . .
O77 Ta5 O80 87.3(10) . .
O98 Ta5 O76 88.3(10) . .
O22 Ta5 O76 163.9(10) . .
O172 Ta5 O76 87.3(9) . .
O77 Ta5 O76 74.8(9) . .
O80 Ta5 O76 74.5(10) . .
O98 Ta5 Cs4 47.4(7) . .
O22 Ta5 Cs4 79.7(7) . .
O172 Ta5 Cs4 138.0(8) . .
O77 Ta5 Cs4 51.5(7) . .
O80 Ta5 Cs4 136.9(6) . .
O76 Ta5 Cs4 101.8(6) . .
O46 W28 O44 100.9(14) . .
O46 W28 O116 107.8(13) . .
O44 W28 O116 91.1(10) . .
O46 W28 O222 98.0(14) . .
O44 W28 O222 89.1(11) . .
O116 W28 O222 153.7(13) . .
O46 W28 O135 101.6(14) . .
O44 W28 O135 157.4(13) . .
O116 W28 O135 83.8(11) . .
O222 W28 O135 86.0(12) . .
O46 W28 O45 168.7(11) . .
O44 W28 O45 73.3(10) . .
O116 W28 O45 82.2(10) . .
O222 W28 O45 72.6(11) . .
O135 W28 O45 84.3(11) . .
O46 W28 K1 45.7(11) . .
O44 W28 K1 59.2(9) . .
O116 W28 K1 89.5(9) . .
O222 W28 K1 112.9(10) . .
O135 W28 K1 142.3(9) . .
O45 W28 K1 131.6(6) . .
O18 W18 O94 103.7(11) . .
O18 W18 O96 100.9(13) . .
O94 W18 O96 90.3(11) . .
O18 W18 O198 100.0(13) . .
O94 W18 O198 91.0(11) . .
O96 W18 O198 158.2(10) . .
O18 W18 O111 95.4(11) . .
O94 W18 O111 160.8(10) . .
O96 W18 O111 83.6(10) . .
O198 W18 O111 88.1(10) . .
O18 W18 O157 173.3(13) . .
O94 W18 O157 74.9(9) . .
O96 W18 O157 85.8(10) . .
O198 W18 O157 73.6(10) . .
O111 W18 O157 86.4(9) . .
O18 W18 Cs8 45.9(10) . 1_545
O94 W18 Cs8 124.7(7) . 1_545
O96 W18 Cs8 62.3(7) . 1_545
O198 W18 Cs8 132.2(7) . 1_545
O111 W18 Cs8 68.1(6) . 1_545
O157 W18 Cs8 140.2(7) . 1_545
O18 W18 Cs4 87.1(9) . .
O94 W18 Cs4 44.8(8) . .
O96 W18 Cs4 52.7(7) . .
O198 W18 Cs4 135.2(7) . .
O111 W18 Cs4 135.7(7) . .
O157 W18 Cs4 96.2(6) . .
Cs8 W18 Cs4 83.26(7) 1_545 .
O18 W18 Cs14 85.2(10) . .
O94 W18 Cs14 60.1(9) . .
O96 W18 Cs14 150.3(7) . .
O198 W18 Cs14 38.7(7) . .
O111 W18 Cs14 125.1(7) . .
O157 W18 Cs14 88.5(7) . .
Cs8 W18 Cs14 131.03(15) 1_545 .
Cs4 W18 Cs14 99.23(15) . .
O18 W18 Cs31 76.8(9) . 2_656
O94 W18 Cs31 143.1(8) . 2_656
O96 W18 Cs31 126.2(7) . 2_656
O198 W18 Cs31 53.5(7) . 2_656
O111 W18 Cs31 44.3(8) . 2_656
O157 W18 Cs31 100.3(6) . 2_656
Cs8 W18 Cs31 82.70(11) 1_545 2_656
Cs4 W18 Cs31 163.39(9) . 2_656
Cs14 W18 Cs31 83.47(17) . 2_656
O113 Ta6 O20 104.7(11) . .
O113 Ta6 O172 98.6(12) . .
O20 Ta6 O172 91.1(11) . .
O113 Ta6 O11 92.8(12) . .
O20 Ta6 O11 162.6(10) . .
O172 Ta6 O11 86.7(11) . .
O113 Ta6 O109 98.6(12) . .
O20 Ta6 O109 90.2(11) . .
O172 Ta6 O109 161.9(11) . .
O11 Ta6 O109 86.7(12) . .
O113 Ta6 O71 162.3(11) . .
O20 Ta6 O71 92.2(9) . .
O172 Ta6 O71 86.2(10) . .
O11 Ta6 O71 70.4(11) . .
O109 Ta6 O71 75.6(10) . .
O113 Ta6 Cs5 81.0(10) . .
O20 Ta6 Cs5 47.2(7) . .
O172 Ta6 Cs5 135.1(8) . .
O11 Ta6 Cs5 138.2(8) . .
O109 Ta6 Cs5 54.1(8) . .
O71 Ta6 Cs5 107.6(7) . .
O50 W29 O51 104.3(11) . .
O50 W29 O116 103.8(12) . .
O51 W29 O116 91.0(11) . .
O50 W29 O101 101.4(10) . .
O51 W29 O101 154.3(11) . .
O116 W29 O101 84.1(10) . .
O50 W29 O118 101.8(11) . .
O51 W29 O118 87.1(11) . .
O116 W29 O118 154.0(11) . .
O101 W29 O118 86.5(10) . .
O50 W29 O199 171.9(10) . .
O51 W29 O199 71.2(10) . .
O116 W29 O199 83.3(10) . .
O101 W29 O199 83.1(8) . .
O118 W29 O199 71.6(8) . .
O50 W29 Cs12 47.4(8) . .
O51 W29 Cs12 151.7(8) . .
O116 W29 Cs12 96.7(8) . .
O101 W29 Cs12 53.9(7) . .
O118 W29 Cs12 97.2(6) . .
O199 W29 Cs12 136.6(5) . .
O42 W27 O43 101.3(12) . .
O42 W27 O222 98.1(14) . .
O43 W27 O222 89.7(12) . .
O42 W27 O145 102.8(12) . .
O43 W27 O145 155.8(10) . .
O222 W27 O145 84.1(12) . .
O42 W27 O84 105.8(13) . .
O43 W27 O84 87.9(11) . .
O222 W27 O84 155.9(11) . .
O145 W27 O84 88.3(11) . .
O42 W27 O45 167.7(13) . .
O43 W27 O45 71.4(9) . .
O222 W27 O45 72.4(11) . .
O145 W27 O45 84.4(9) . .
O84 W27 O45 84.2(9) . .
O42 W27 K4 68.3(10) . .
O43 W27 K4 138.7(8) . .
O222 W27 K4 54.8(9) . .
O145 W27 K4 51.4(8) . .
O84 W27 K4 133.3(8) . .
O45 W27 K4 110.3(6) . .
O42 W27 Cs9 49.8(11) . .
O43 W27 Cs9 55.5(7) . .
O222 W27 Cs9 79.7(9) . .
O145 W27 Cs9 144.7(8) . .
O84 W27 Cs9 117.8(7) . .
O45 W27 Cs9 119.3(6) . .
K4 W27 Cs9 94.1(3) . .
O42 W27 Cs7 86.3(10) . 2_766
O43 W27 Cs7 48.4(7) . 2_766
O222 W27 Cs7 137.6(9) . 2_766
O145 W27 Cs7 136.2(8) . 2_766
O84 W27 Cs7 48.4(7) . 2_766
O45 W27 Cs7 95.4(6) . 2_766
K4 W27 Cs7 154.3(2) . 2_766
Cs9 W27 Cs7 71.31(8) . 2_766
O3 W1 O191 104.0(12) . .
O3 W1 O190 106.8(13) . .
O191 W1 O190 86.5(11) . .
O3 W1 O234 95.0(13) . .
O191 W1 O234 160.6(12) . .
O190 W1 O234 91.5(12) . .
O3 W1 O91 97.1(14) . .
O191 W1 O91 88.1(11) . .
O190 W1 O91 156.1(11) . .
O234 W1 O91 86.0(12) . .
O3 W1 O70 168.0(13) . .
O191 W1 O70 84.5(10) . .
O190 W1 O70 81.9(10) . .
O234 W1 O70 76.1(11) . .
O91 W1 O70 74.4(11) . .
O3 W1 Cs30 53.5(10) . 2_756
O191 W1 Cs30 109.1(7) . 2_756
O190 W1 Cs30 54.7(7) . 2_756
O234 W1 Cs30 85.0(9) . 2_756
O91 W1 Cs30 148.2(9) . 2_756
O70 W1 Cs30 132.1(7) . 2_756
O30 W31 O110 103.5(12) . .
O30 W31 O112 101.6(13) . .
O110 W31 O112 89.9(11) . .
O30 W31 O31 103.5(12) . .
O110 W31 O31 152.6(10) . .
O112 W31 O31 88.9(11) . .
O30 W31 O97 99.5(12) . .
O110 W31 O97 86.0(10) . .
O112 W31 O97 158.9(11) . .
O31 W31 O97 85.4(10) . .
O30 W31 O163 172.9(12) . .
O110 W31 O163 71.3(9) . .
O112 W31 O163 73.9(10) . .
O31 W31 O163 82.1(8) . .
O97 W31 O163 85.2(9) . .
O30 W31 Cs31 64.8(10) . 1_655
O110 W31 Cs31 38.7(7) . 1_655
O112 W31 Cs31 97.1(9) . 1_655
O31 W31 Cs31 167.7(6) . 1_655
O97 W31 Cs31 92.5(8) . 1_655
O163 W31 Cs31 109.8(5) . 1_655
O30 W31 Cs7 84.6(9) . 2_766
O110 W31 Cs7 138.5(7) . 2_766
O112 W31 Cs7 48.7(8) . 2_766
O31 W31 Cs7 49.2(7) . 2_766
O97 W31 Cs7 133.5(7) . 2_766
O163 W31 Cs7 96.1(5) . 2_766
Cs31 W31 Cs7 129.38(10) 1_655 2_766
O2 W8 O194 102.2(14) . .
O2 W8 O120 100.6(14) . .
O194 W8 O120 157.1(13) . .
O2 W8 O238 101.7(13) . .
O194 W8 O238 91.7(13) . .
O120 W8 O238 85.9(13) . .
O2 W8 O132 101.0(12) . .
O194 W8 O132 89.3(12) . .
O120 W8 O132 84.2(12) . .
O238 W8 O132 156.5(11) . .
O2 W8 O147 175.5(11) . .
O194 W8 O147 74.9(11) . .
O120 W8 O147 82.5(11) . .
O238 W8 O147 75.1(11) . .
O132 W8 O147 82.5(10) . .
O2 W8 Cs12 47.7(9) . 2_666
O194 W8 Cs12 112.5(8) . 2_666
O120 W8 Cs12 81.6(9) . 2_666
O238 W8 Cs12 143.1(10) . 2_666
O132 W8 Cs12 55.7(9) . 2_666
O147 W8 Cs12 136.5(6) . 2_666
O2 W8 Cs13 57.9(11) . 2_666
O194 W8 Cs13 44.4(8) . 2_666
O120 W8 Cs13 158.0(9) . 2_666
O238 W8 Cs13 101.8(9) . 2_666
O132 W8 Cs13 95.2(8) . 2_666
O147 W8 Cs13 119.3(7) . 2_666
Cs12 W8 Cs13 80.03(9) 2_666 2_666
O47 W24 O221 101.6(12) . .
O47 W24 O145 103.5(12) . .
O221 W24 O145 88.3(11) . .
O47 W24 O158 101.6(13) . .
O221 W24 O158 86.4(11) . .
O145 W24 O158 154.9(10) . .
O47 W24 O162 101.4(13) . .
O221 W24 O162 157.0(10) . .
O145 W24 O162 86.3(12) . .
O158 W24 O162 89.1(12) . .
O47 W24 O72 171.0(11) . .
O221 W24 O72 84.1(9) . .
O145 W24 O72 83.4(9) . .
O158 W24 O72 71.6(10) . .
O162 W24 O72 73.1(10) . .
O196 W19 O143 99.2(14) . .
O196 W19 O11 102.4(13) . .
O143 W19 O11 88.4(12) . .
O196 W19 O114 101.0(13) . .
O143 W19 O114 88.0(12) . .
O11 W19 O114 156.6(12) . .
O196 W19 O142 99.1(14) . .
O143 W19 O142 161.7(12) . .
O11 W19 O142 89.5(11) . .
O114 W19 O142 86.8(11) . .
O196 W19 O71 171.0(12) . .
O143 W19 O71 74.9(11) . .
O11 W19 O71 71.1(11) . .
O114 W19 O71 85.6(10) . .
O142 W19 O71 87.2(11) . .
O48 W25 O135 102.8(15) . .
O48 W25 O162 96.4(14) . .
O135 W25 O162 89.8(13) . .
O48 W25 O101 103.7(12) . .
O135 W25 O101 85.3(11) . .
O162 W25 O101 159.9(11) . .
O48 W25 O102 101.4(14) . .
O135 W25 O102 155.8(12) . .
O162 W25 O102 86.2(13) . .
O101 W25 O102 90.3(11) . .
O48 W25 O72 169.1(13) . .
O135 W25 O72 85.7(11) . .
O162 W25 O72 76.6(11) . .
O101 W25 O72 83.6(9) . .
O102 W25 O72 70.2(10) . .
O48 W25 Cs13 53.2(12) . .
O135 W25 Cs13 145.9(9) . .
O162 W25 Cs13 71.9(9) . .
O101 W25 Cs13 121.1(7) . .
O102 W25 Cs13 53.9(8) . .
O72 W25 Cs13 116.1(6) . .
O48 W25 Cs12 47.7(10) . .
O135 W25 Cs12 97.1(9) . .
O162 W25 Cs12 144.0(9) . .
O101 W25 Cs12 56.0(7) . .
O102 W25 Cs12 100.1(8) . .
O72 W25 Cs12 139.0(5) . .
Cs13 W25 Cs12 83.35(10) . .
O176 W13 O216 104.4(13) . .
O176 W13 O75 98.7(14) . .
O216 W13 O75 156.9(11) . .
O176 W13 O215 101.1(12) . .
O216 W13 O215 88.6(11) . .
O75 W13 O215 88.0(11) . .
O176 W13 O111 100.9(12) . .
O216 W13 O111 85.7(10) . .
O75 W13 O111 89.0(11) . .
O215 W13 O111 158.0(9) . .
O176 W13 O155 170.0(11) . .
O216 W13 O155 83.9(10) . .
O75 W13 O155 73.2(11) . .
O215 W13 O155 73.2(9) . .
O111 W13 O155 85.0(9) . .
O176 W13 Cs31 73.4(12) . 2_656
O216 W13 Cs31 139.2(8) . 2_656
O75 W13 Cs31 48.1(9) . 2_656
O215 W13 Cs31 132.2(7) . 2_656
O111 W13 Cs31 56.0(7) . 2_656
O155 W13 Cs31 104.1(8) . 2_656
O176 W13 Cs13 63.7(10) . 1_545
O216 W13 Cs13 113.3(8) . 1_545
O75 W13 Cs13 77.9(8) . 1_545
O215 W13 Cs13 41.2(7) . 1_545
O111 W13 Cs13 157.4(7) . 1_545
O155 W13 Cs13 108.1(6) . 1_545
Cs31 W13 Cs13 102.16(14) 2_656 1_545
O176 W13 Cs8 59.3(9) . 1_545
O216 W13 Cs8 62.8(8) . 1_545
O75 W13 Cs8 131.4(9) . 1_545
O215 W13 Cs8 135.6(7) . 1_545
O111 W13 Cs8 58.4(6) . 1_545
O155 W13 Cs8 130.4(6) . 1_545
Cs31 W13 Cs8 83.37(9) 2_656 1_545
Cs13 W13 Cs8 118.17(8) 1_545 1_545
O53 W26 O87 101.8(12) . .
O53 W26 O221 99.0(11) . .
O87 W26 O221 159.1(10) . .
O53 W26 O84 98.6(13) . .
O87 W26 O84 88.6(11) . .
O221 W26 O84 86.6(11) . .
O53 W26 O203 100.5(13) . .
O87 W26 O203 88.9(11) . .
O221 W26 O203 89.0(10) . .
O84 W26 O203 160.8(10) . .
O53 W26 O131 172.4(12) . .
O87 W26 O131 73.4(9) . .
O221 W26 O131 86.1(9) . .
O84 W26 O131 87.2(10) . .
O203 W26 O131 73.8(10) . .
O53 W26 Cs6 64.4(10) . .
O87 W26 Cs6 55.7(8) . .
O221 W26 Cs6 138.0(8) . .
O84 W26 Cs6 132.1(7) . .
O203 W26 Cs6 59.6(7) . .
O131 W26 Cs6 108.1(6) . .
O53 W26 Cs7 81.0(10) . 2_766
O87 W26 Cs7 45.4(8) . 2_766
O221 W26 Cs7 138.2(8) . 2_766
O84 W26 Cs7 52.6(7) . 2_766
O203 W26 Cs7 132.5(7) . 2_766
O131 W26 Cs7 99.0(6) . 2_766
Cs6 W26 Cs7 79.90(9) . 2_766
O53 W26 Cs6 21.4(10) . 2_766
O87 W26 Cs6 113.6(7) . 2_766
O221 W26 Cs6 85.7(7) . 2_766
O84 W26 Cs6 81.1(7) . 2_766
O203 W26 Cs6 117.2(8) . 2_766
O131 W26 Cs6 166.1(7) . 2_766
Cs6 W26 Cs6 85.42(8) . 2_766
Cs7 W26 Cs6 79.85(8) 2_766 2_766
O16 W11 O80 101.1(13) . .
O16 W11 O217 98.9(13) . .
O80 W11 O217 90.8(10) . .
O16 W11 O250 100.1(14) . .
O80 W11 O250 158.7(13) . .
O217 W11 O250 86.2(11) . .
O16 W11 O142 99.3(13) . .
O80 W11 O142 92.0(10) . .
O217 W11 O142 160.7(13) . .
O250 W11 O142 84.2(11) . .
O16 W11 O76 169.9(11) . .
O80 W11 O76 73.0(10) . .
O217 W11 O76 73.3(10) . .
O250 W11 O76 86.1(11) . .
O142 W11 O76 89.3(10) . .
O15 W12 O250 102.6(15) . .
O15 W12 O215 100.4(13) . .
O250 W12 O215 90.8(11) . .
O15 W12 O114 102.5(13) . .
O250 W12 O114 86.7(12) . .
O215 W12 O114 156.9(10) . .
O15 W12 O14 100.9(14) . .
O250 W12 O14 156.5(12) . .
O215 W12 O14 84.6(11) . .
O114 W12 O14 88.7(11) . .
O15 W12 O155 168.6(14) . .
O250 W12 O155 86.4(12) . .
O215 W12 O155 72.2(9) . .
O114 W12 O155 84.8(10) . .
O14 W12 O155 70.3(10) . .
O15 W12 Cs1 66.8(11) . .
O250 W12 Cs1 143.3(9) . .
O215 W12 Cs1 125.1(7) . .
O114 W12 Cs1 63.5(7) . .
O14 W12 Cs1 50.0(8) . .
O155 W12 Cs1 109.9(7) . .
O15 W12 Cs13 61.6(11) . 1_545
O250 W12 Cs13 114.4(9) . 1_545
O215 W12 Cs13 42.5(6) . 1_545
O114 W12 Cs13 155.2(7) . 1_545
O14 W12 Cs13 76.9(7) . 1_545
O155 W12 Cs13 108.4(6) . 1_545
Cs1 W12 Cs13 92.01(8) . 1_545
O35 W34 O200 105.3(13) . .
O35 W34 O177 102.5(13) . .
O200 W34 O177 92.0(10) . .
O35 W34 O36 97.6(14) . .
O200 W34 O36 157.1(12) . .
O177 W34 O36 83.6(10) . .
O35 W34 O136 100.1(14) . .
O200 W34 O136 87.6(11) . .
O177 W34 O136 156.7(11) . .
O36 W34 O136 87.7(10) . .
O35 W34 O148 173.5(12) . .
O200 W34 O148 72.1(9) . .
O177 W34 O148 83.7(9) . .
O36 W34 O148 85.1(10) . .
O136 W34 O148 74.0(10) . .
O35 W34 Cs12 44.1(11) . 2_765
O200 W34 Cs12 149.1(8) . 2_765
O177 W34 Cs12 98.7(8) . 2_765
O36 W34 Cs12 53.7(9) . 2_765
O136 W34 Cs12 93.5(8) . 2_765
O148 W34 Cs12 137.7(5) . 2_765
O29 W30 O31 100.8(12) . .
O29 W30 O202 101.0(11) . .
O31 W30 O202 84.3(11) . .
O29 W30 O83 100.4(11) . .
O31 W30 O83 89.1(10) . .
O202 W30 O83 158.4(9) . .
O29 W30 O220 102.5(13) . .
O31 W30 O220 156.3(10) . .
O202 W30 O220 86.6(12) . .
O83 W30 O220 91.5(11) . .
O29 W30 O69 174.7(10) . .
O31 W30 O69 81.9(10) . .
O202 W30 O69 83.7(9) . .
O83 W30 O69 74.9(9) . .
O220 W30 O69 75.4(11) . .
O29 W30 Cs9 56.2(9) . .
O31 W30 Cs9 126.3(7) . .
O202 W30 Cs9 142.3(8) . .
O83 W30 Cs9 55.7(7) . .
O220 W30 Cs9 72.0(8) . .
O69 W30 Cs9 118.5(6) . .
O29 W30 Cs7 80.2(10) . 2_766
O31 W30 Cs7 54.3(7) . 2_766
O202 W30 Cs7 137.5(9) . 2_766
O83 W30 Cs7 45.1(8) . 2_766
O220 W30 Cs7 135.2(8) . 2_766
O69 W30 Cs7 97.9(7) . 2_766
Cs9 W30 Cs7 73.16(8) . 2_766
O88 W3 O180 98.5(13) . .
O88 W3 O235 104.0(12) . .
O180 W3 O235 90.4(12) . .
O88 W3 O137 104.5(13) . .
O180 W3 O137 156.9(12) . .
O235 W3 O137 85.6(12) . .
O88 W3 O234 97.3(13) . .
O180 W3 O234 85.8(12) . .
O235 W3 O234 158.6(11) . .
O137 W3 O234 89.8(12) . .
O88 W3 O70 169.6(12) . .
O180 W3 O70 75.8(11) . .
O235 W3 O70 84.9(10) . .
O137 W3 O70 81.3(10) . .
O234 W3 O70 73.8(10) . .
O88 W3 Cs9 48.7(9) . 2_766
O180 W3 Cs9 89.2(8) . 2_766
O235 W3 Cs9 56.2(7) . 2_766
O137 W3 Cs9 107.1(8) . 2_766
O234 W3 Cs9 144.5(9) . 2_766
O70 W3 Cs9 138.4(6) . 2_766
O195 W14 O14 99.8(12) . .
O195 W14 O108 104.0(12) . .
O14 W14 O108 155.9(11) . .
O195 W14 O75 99.1(12) . .
O14 W14 O75 86.2(12) . .
O108 W14 O75 86.4(11) . .
O195 W14 O214 103.7(12) . .
O14 W14 O214 90.2(12) . .
O108 W14 O214 87.8(10) . .
O75 W14 O214 157.2(12) . .
O195 W14 O155 169.3(11) . .
O14 W14 O155 73.0(11) . .
O108 W14 O155 82.9(10) . .
O75 W14 O155 72.8(11) . .
O214 W14 O155 84.6(10) . .
O195 W14 Cs31 79.3(9) . 2_656
O14 W14 Cs31 126.4(8) . 2_656
O108 W14 Cs31 56.1(7) . 2_656
O75 W14 Cs31 42.4(9) . 2_656
O214 W14 Cs31 142.7(8) . 2_656
O155 W14 Cs31 98.3(7) . 2_656
O195 W14 Cs1 75.0(9) . .
O14 W14 Cs1 40.8(8) . .
O108 W14 Cs1 152.0(7) . .
O75 W14 Cs1 121.6(8) . .
O214 W14 Cs1 65.9(7) . .
O155 W14 Cs1 102.9(7) . .
Cs31 W14 Cs1 146.38(11) 2_656 .
O197 W15 O19 102.0(14) . .
O197 W15 O108 101.9(12) . .
O19 W15 O108 156.0(13) . .
O197 W15 O198 99.4(13) . .
O19 W15 O198 87.3(11) . .
O108 W15 O198 87.4(10) . .
O197 W15 O119 103.1(12) . .
O19 W15 O119 89.8(11) . .
O108 W15 O119 86.3(10) . .
O198 W15 O119 157.4(11) . .
O197 W15 O157 169.9(11) . .
O19 W15 O157 71.3(12) . .
O108 W15 O157 84.8(10) . .
O198 W15 O157 73.1(10) . .
O119 W15 O157 84.8(10) . .
O197 W15 Cs14 62.0(10) . .
O19 W15 Cs14 57.5(10) . .
O108 W15 Cs14 135.8(8) . .
O198 W15 Cs14 58.5(7) . .
O119 W15 Cs14 135.8(7) . .
O157 W15 Cs14 107.9(6) . .
O197 W15 Cs5 86.4(10) . .
O19 W15 Cs5 44.4(9) . .
O108 W15 Cs5 139.2(7) . .
O198 W15 Cs5 131.0(7) . .
O119 W15 Cs5 53.1(7) . .
O157 W15 Cs5 93.4(6) . .
Cs14 W15 Cs5 83.47(15) . .
O213 Ta15 O156 103.5(10) . .
O213 Ta15 O168 100.3(11) . .
O156 Ta15 O168 90.3(10) . .
O213 Ta15 O9 100.6(11) . .
O156 Ta15 O9 87.2(10) . .
O168 Ta15 O9 159.0(13) . .
O213 Ta15 O8 97.5(10) . .
O156 Ta15 O8 158.8(11) . .
O168 Ta15 O8 83.4(10) . .
O9 Ta15 O8 91.5(9) . .
O213 Ta15 O139 168.8(9) . .
O156 Ta15 O139 86.0(10) . .
O168 Ta15 O139 73.3(11) . .
O9 Ta15 O139 85.7(10) . .
O8 Ta15 O139 72.8(9) . .
O213 Ta15 Cs14 81.4(7) . .
O156 Ta15 Cs14 54.7(7) . .
O168 Ta15 Cs14 46.2(8) . .
O9 Ta15 Cs14 140.6(7) . .
O8 Ta15 Cs14 127.5(6) . .
O139 Ta15 Cs14 99.7(6) . .
O213 Ta15 Cs6 78.8(7) . .
O156 Ta15 Cs6 140.5(7) . .
O168 Ta15 Cs6 128.6(8) . .
O9 Ta15 Cs6 54.3(7) . .
O8 Ta15 Cs6 46.7(7) . .
O139 Ta15 Cs6 97.8(6) . .
Cs14 Ta15 Cs6 157.8(2) . .
O6 W10 O168 102.7(15) . .
O6 W10 O190 103.1(14) . .
O168 W10 O190 154.1(11) . .
O6 W10 O7 102.5(12) . .
O168 W10 O7 87.4(11) . .
O190 W10 O7 87.5(11) . .
O6 W10 O134 101.9(12) . .
O168 W10 O134 90.5(12) . .
O190 W10 O134 83.7(11) . .
O7 W10 O134 155.3(10) . .
O6 W10 O139 172.1(13) . .
O168 W10 O139 71.2(11) . .
O190 W10 O139 83.1(10) . .
O7 W10 O139 72.6(9) . .
O134 W10 O139 83.4(9) . .
O6 W10 Cs14 79.6(11) . .
O168 W10 Cs14 47.7(8) . .
O190 W10 Cs14 138.4(7) . .
O7 W10 Cs14 133.1(8) . .
O134 W10 Cs14 55.7(8) . .
O139 W10 Cs14 99.0(6) . .
O6 W10 Cs30 50.9(12) . 2_756
O168 W10 Cs30 150.3(9) . 2_756
O190 W10 Cs30 54.3(7) . 2_756
O7 W10 Cs30 86.2(7) . 2_756
O134 W10 Cs30 106.8(8) . 2_756
O139 W10 Cs30 133.4(7) . 2_756
Cs14 W10 Cs30 124.68(16) . 2_756
O5 W9 O134 104.1(14) . .
O5 W9 O191 99.7(15) . .
O134 W9 O191 86.1(11) . .
O5 W9 O212 101.5(14) . .
O134 W9 O212 89.8(11) . .
O191 W9 O212 158.7(10) . .
O5 W9 O238 98.3(14) . .
O134 W9 O238 157.3(11) . .
O191 W9 O238 86.4(12) . .
O212 W9 O238 89.5(12) . .
O5 W9 O147 170.3(12) . .
O134 W9 O147 84.9(9) . .
O191 W9 O147 84.3(10) . .
O212 W9 O147 74.6(10) . .
O238 W9 O147 73.1(10) . .
O5 W9 Cs1 48.0(12) . 2_656
O134 W9 Cs1 109.3(8) . 2_656
O191 W9 Cs1 146.1(8) . 2_656
O212 W9 Cs1 54.4(7) . 2_656
O238 W9 Cs1 88.5(8) . 2_656
O147 W9 Cs1 125.9(6) . 2_656
O5 W9 Cs14 87.4(13) . .
O134 W9 Cs14 44.5(8) . .
O191 W9 Cs14 129.9(8) . .
O212 W9 Cs14 52.7(7) . .
O238 W9 Cs14 142.0(9) . .
O147 W9 Cs14 96.8(7) . .
Cs1 W9 Cs14 67.56(13) 2_656 .
O5 W9 Cs2 55.8(12) . 2_656
O134 W9 Cs2 156.2(8) . 2_656
O191 W9 Cs2 85.4(8) . 2_656
O212 W9 Cs2 105.7(7) . 2_656
O238 W9 Cs2 43.5(8) . 2_656
O147 W9 Cs2 116.2(6) . 2_656
Cs1 W9 Cs2 68.30(12) 2_656 2_656
Cs14 W9 Cs2 134.94(16) . 2_656
O1 W5 O90 104.5(14) . .
O1 W5 O236 100.8(12) . .
O90 W5 O236 87.2(13) . .
O1 W5 O235 99.0(13) . .
O90 W5 O235 156.4(11) . .
O236 W5 O235 88.8(12) . .
O1 W5 O211 104.2(12) . .
O90 W5 O211 92.0(12) . .
O236 W5 O211 154.4(11) . .
O235 W5 O211 81.7(12) . .
O1 W5 O169 173.0(11) . .
O90 W5 O169 73.7(11) . .
O236 W5 O169 72.5(10) . .
O235 W5 O169 82.9(10) . .
O211 W5 O169 82.7(10) . .
O1 W5 Cs9 47.6(11) . 2_766
O90 W5 Cs9 151.4(8) . 2_766
O236 W5 Cs9 91.7(9) . 2_766
O235 W5 Cs9 51.9(7) . 2_766
O211 W5 Cs9 100.8(8) . 2_766
O169 W5 Cs9 132.9(7) . 2_766
O1 W5 Cs6 89.0(11) . .
O90 W5 Cs6 52.4(9) . .
O236 W5 Cs6 139.6(9) . .
O235 W5 Cs6 128.7(7) . .
O211 W5 Cs6 47.4(9) . .
O169 W5 Cs6 95.0(7) . .
Cs9 W5 Cs6 121.99(8) 2_766 .
O181 W2 O120 103.2(13) . .
O181 W2 O91 101.0(13) . .
O120 W2 O91 90.4(12) . .
O181 W2 O192 101.1(13) . .
O120 W2 O192 86.7(12) . .
O91 W2 O192 157.8(12) . .
O181 W2 O180 100.6(13) . .
O120 W2 O180 156.1(13) . .
O91 W2 O180 85.8(11) . .
O192 W2 O180 88.0(12) . .
O181 W2 O70 170.5(12) . .
O120 W2 O70 84.1(11) . .
O91 W2 O70 72.7(11) . .
O192 W2 O70 85.1(11) . .
O180 W2 O70 72.2(11) . .
O181 W2 Cs11 47.7(9) . 1_456
O120 W2 Cs11 145.4(9) . 1_456
O91 W2 Cs11 111.0(8) . 1_456
O192 W2 Cs11 82.7(9) . 1_456
O180 W2 Cs11 56.3(9) . 1_456
O70 W2 Cs11 127.3(6) . 1_456
O181 W2 Cs2 49.4(10) . 1_556
O120 W2 Cs2 105.6(10) . 1_556
O91 W2 Cs2 51.9(9) . 1_556
O192 W2 Cs2 149.6(9) . 1_556
O180 W2 Cs2 90.5(9) . 1_556
O70 W2 Cs2 123.2(6) . 1_556
Cs11 W2 Cs2 71.35(15) 1_456 1_556
O163 Si2 O69 107.9(14) . .
O163 Si2 O148 109.8(13) . .
O69 Si2 O148 108.4(13) . .
O163 Si2 O106 109.8(13) . .
O69 Si2 O106 109.6(13) . .
O148 Si2 O106 111.2(12) . .
O72 Si3 O45 112.0(13) . .
O72 Si3 O199 110.2(12) . .
O45 Si3 O199 106.6(13) . .
O72 Si3 O131 110.8(14) . .
O45 Si3 O131 111.1(14) . .
O199 Si3 O131 105.9(13) . .
O155 Si1 O157 111.0(15) . .
O155 Si1 O76 109.3(14) . .
O157 Si1 O76 109.1(14) . .
O155 Si1 O71 107.4(13) . .
O157 Si1 O71 112.7(14) . .
O76 Si1 O71 107.2(14) . .
O147 Si4 O139 110.6(14) . .
O147 Si4 O169 109.9(14) . .
O139 Si4 O169 105.5(15) . .
O147 Si4 O70 110.4(15) . .
O139 Si4 O70 109.4(14) . .
O169 Si4 O70 110.9(15) . .
W21 O54 Ta14 144.2(14) . .
W21 O54 K5 96.3(10) . 2_666
Ta14 O54 K5 119.1(11) . 2_666
W17 O17 Cs8 106.6(16) . 1_545
W17 O17 Cs30 98.1(14) . .
Cs8 O17 Cs30 148.3(10) 1_545 .
W35 O32 K2 114.7(14) . .
W35 O32 K3 144.0(13) . .
K2 O32 K3 96.7(9) . .
Ta4 O40 Ta2 151.5(13) . .
Ta4 O40 Cs7 107.9(9) . 2_766
Ta2 O40 Cs7 99.1(9) . 2_766
W30 O29 Cs9 98.3(10) . .
W33 O21 Ta8 119.5(12) . .
W33 O21 Cs30 99.0(9) . .
Ta8 O21 Cs30 127.9(10) . .
W33 O21 Cs4 109.7(10) . .
Ta8 O21 Cs4 98.0(9) . .
Cs30 O21 Cs4 100.5(6) . .
W32 O27 Cs14 136.3(12) . 2_756
W32 O27 Cs1 112.5(12) . 1_655
Cs14 O27 Cs1 89.6(6) 2_756 1_655
W32 O27 Cs31 98.6(10) . 1_655
Cs14 O27 Cs31 121.9(9) 2_756 1_655
Cs1 O27 Cs31 83.3(5) 1_655 1_655
W23 O49 K5 107.8(11) . .
W23 O49 K5 101.3(11) . 2_666
K5 O49 K5 52.2(6) . 2_666
W28 O44 Ta4 118.7(14) . .
W28 O44 K2 112.0(10) . 2_765
Ta4 O44 K2 101.6(9) . 2_765
W28 O44 K1 92.7(10) . .
Ta4 O44 K1 147.4(11) . .
K2 O44 K1 54.9(6) 2_765 .
W1 O3 Cs30 101.2(14) . 2_756
W10 O6 Cs4 150.1(17) . 2_756
W10 O6 Cs30 107.0(14) . 2_756
Cs4 O6 Cs30 102.8(8) 2_756 2_756
Ta7 O23 W50 169.2(14) . .
W37 O28 K3 152.8(14) . 2_865
W29 O50 Cs12 110.7(10) . .
W5 O1 Cs7 153.1(16) . .
W5 O1 Cs9 110.0(13) . 2_766
Cs7 O1 Cs9 96.8(7) . 2_766
Ta9 O24 W50 164.0(15) . .
W22 O52 Ta3 120.6(13) . .
W22 O52 Cs5 110.8(12) . .
Ta3 O52 Cs5 101.3(9) . .
W28 O46 K1 112.4(14) . .
Ta14 O9 Ta15 145.7(15) . .
Ta14 O9 Cs6 113.0(10) . .
Ta15 O9 Cs6 96.7(9) . .
Si2 O69 Ta10 125.2(15) . .
Si2 O69 W30 126.4(14) . .
Ta10 O69 W30 92.5(9) . .
Si2 O69 W35 122.3(15) . .
Ta10 O69 W35 90.2(9) . .
W30 O69 W35 89.7(9) . .
Ta8 O22 Ta5 148.9(15) . .
W4 O7 W10 123.9(12) . .
W4 O7 Cs8 92.6(9) . 2_766
W10 O7 Cs8 117.1(10) . 2_766
W24 O47 Cs8 170.0(14) . .
W27 O42 Cs9 107.0(13) . .
W36 O33 W35 148.1(13) . .
W36 O34 Cs12 110.5(12) . 2_765
W16 O13 Cs31 138.8(13) . .
W50 O26 Cs8 105.9(12) . 2_766
W50 O26 Cs6 123.7(12) . .
Cs8 O26 Cs6 96.1(8) 2_766 .
W25 O48 Cs12 109.9(13) . .
W25 O48 Cs13 103.2(15) . .
Cs12 O48 Cs13 111.5(8) . .
W19 O11 Ta6 123.0(16) . .
W19 O11 K3 115.6(11) . 2_765
Ta6 O11 K3 116.0(11) . 2_765
W12 O15 Cs2 140.5(16) . .
W12 O15 Cs13 95.6(13) . 1_545
Cs2 O15 Cs13 123.8(9) . 1_545
Ta2 O25 W50 158.2(15) . .
W36 O36 W34 152.4(15) . .
W36 O36 Cs12 100.6(10) . 2_765
W34 O36 Cs12 99.1(10) . 2_765
Si4 O70 W1 125.8(14) . .
Si4 O70 W3 125.5(14) . .
W1 O70 W3 92.4(9) . .
Si4 O70 W2 121.4(13) . .
W1 O70 W2 90.9(10) . .
W3 O70 W2 90.9(10) . .
W26 O53 Cs6 147.0(16) . 2_766
W26 O53 Cs6 90.2(10) . .
Cs6 O53 Cs6 122.0(9) 2_766 .
W4 O8 Ta15 121.5(12) . .
W4 O8 Cs6 105.1(9) . .
Ta15 O8 Cs6 104.3(9) . .
W4 O8 Cs8 95.6(8) . 2_766
Ta15 O8 Cs8 120.3(9) . 2_766
Cs6 O8 Cs8 109.0(7) . 2_766
Si1 O71 Ta6 120.7(13) . .
Si1 O71 W19 128.9(14) . .
Ta6 O71 W19 95.5(10) . .
Si1 O71 W16 118.7(15) . .
Ta6 O71 W16 91.5(9) . .
W19 O71 W16 92.4(8) . .
W34 O35 Cs12 115.8(13) . 2_765
W9 O5 Cs1 108.1(16) . 2_656
W9 O5 Cs2 101.5(14) . 2_656
Cs1 O5 Cs2 87.0(8) 2_656 2_656
Ta3 O41 Ta2 148.1(14) . .
Ta3 O41 Cs5 108.3(9) . .
Ta2 O41 Cs5 102.6(10) . .
W8 O2 Cs12 108.8(12) . 2_666
W8 O2 Cs13 97.5(13) . 2_666
Cs12 O2 Cs13 103.6(8) 2_666 2_666
W15 O19 Ta7 124.3(16) . .
W15 O19 Cs14 91.7(12) . .
Ta7 O19 Cs14 118.5(12) . .
W15 O19 Cs5 113.0(11) . .
Ta7 O19 Cs5 96.6(10) . .
Cs14 O19 Cs5 114.2(9) . .
Ta6 O20 Ta7 148.1(13) . .
Ta6 O20 Cs5 107.3(9) . .
Ta7 O20 Cs5 102.9(10) . .
W27 O43 Ta4 121.4(12) . .
W27 O43 Cs9 96.5(8) . .
Ta4 O43 Cs9 131.9(11) . .
W27 O43 Cs7 107.6(10) . 2_766
Ta4 O43 Cs7 101.3(9) . 2_766
Cs9 O43 Cs7 93.0(5) . 2_766
W30 O31 W31 153.7(14) . .
W30 O31 Cs7 99.5(8) . 2_766
W31 O31 Cs7 106.2(10) . 2_766
W14 O14 W12 125.9(13) . .
W14 O14 Cs1 117.6(11) . .
W12 O14 Cs1 102.7(10) . .
W29 O51 Ta3 121.8(14) . .
W29 O51 K3 116.5(11) . 2_765
Ta3 O51 K3 116.6(10) . 2_765
W18 O18 Cs8 112.3(13) . 1_545
Ta14 O10 Ta16 147.4(15) . .
Si3 O72 W25 124.6(14) . .
Si3 O72 W23 125.3(13) . .
W25 O72 W23 91.9(8) . .
Si3 O72 W24 124.0(12) . .
W25 O72 W24 90.0(8) . .
W23 O72 W24 90.6(8) . .
W37 O73 W36 120.2(14) . .
W37 O73 Cs11 106.9(10) . .
W36 O73 Cs11 94.2(9) . .
Ta10 O74 Ta8 147.8(13) . .
Ta10 O74 K1 100.6(10) . 2_765
Ta8 O74 K1 110.4(10) . 2_765
W13 O75 W14 122.6(15) . .
W13 O75 Cs31 104.8(10) . 2_656
W14 O75 Cs31 112.9(13) . 2_656
Si1 O76 Ta5 124.3(13) . .
Si1 O76 W17 125.0(14) . .
Ta5 O76 W17 93.6(9) . .
Si1 O76 W11 122.2(12) . .
Ta5 O76 W11 91.4(10) . .
W17 O76 W11 90.8(9) . .
W17 O77 Ta5 117.8(12) . .
W17 O77 Cs4 110.9(11) . .
Ta5 O77 Cs4 100.5(9) . .
W17 O77 Cs30 98.9(9) . .
Ta5 O77 Cs30 127.7(12) . .
Cs4 O77 Cs30 99.3(6) . .
Ta4 O78 Ta3 151.1(16) . .
Ta4 O79 Ta10 152.6(15) . .
W11 O80 Ta5 121.1(14) . .
W30 O83 Ta10 117.0(11) . .
W30 O83 Cs7 109.7(10) . 2_766
Ta10 O83 Cs7 106.4(9) . 2_766
W30 O83 Cs9 95.7(8) . .
Ta10 O83 Cs9 127.9(10) . .
Cs7 O83 Cs9 98.0(6) 2_766 .
W27 O84 W26 150.1(13) . .
W27 O84 Cs7 107.4(10) . 2_766
W26 O84 Cs7 100.9(9) . 2_766
W33 O85 Cs30 101.7(10) . .
W22 O86 W21 152.9(14) . .
W22 O86 Cs5 105.5(9) . .
W21 O86 Cs5 99.7(9) . .
W26 O87 Ta2 122.3(12) . .
W26 O87 Cs6 94.0(10) . .
Ta2 O87 Cs6 116.2(11) . .
W26 O87 Cs7 109.7(10) . 2_766
Ta2 O87 Cs7 105.1(10) . 2_766
Cs6 O87 Cs7 109.1(7) . 2_766
W3 O88 Cs9 107.6(12) . 2_766
W23 O89 W22 152.9(13) . .
W23 O89 K5 98.5(9) . .
W22 O89 K5 98.7(8) . .
W5 O90 Ta14 120.3(15) . .
W5 O90 Cs6 103.0(10) . .
Ta14 O90 Cs6 101.3(11) . .
W1 O91 W2 121.9(15) . .
W1 O91 Cs2 134.6(12) . 1_556
W2 O91 Cs2 101.9(10) . 1_556
W33 O92 W32 151.4(14) . .
W33 O92 Cs4 105.7(8) . .
W32 O92 Cs4 99.9(10) . .
Si3 O45 Ta4 127.1(13) . .
Si3 O45 W28 124.3(13) . .
Ta4 O45 W28 93.0(10) . .
Si3 O45 W27 121.7(13) . .
Ta4 O45 W27 91.5(8) . .
W28 O45 W27 89.0(8) . .
W18 O94 Ta7 120.8(12) . .
W18 O94 Cs4 112.7(10) . .
Ta7 O94 Cs4 100.0(9) . .
W22 O95 K5 109.2(13) . .
W18 O96 W17 154.0(13) . .
W18 O96 Cs4 102.3(9) . .
W17 O96 Cs4 101.5(9) . .
W18 O96 Cs8 90.6(9) . 1_545
W17 O96 Cs8 94.2(8) . 1_545
Cs4 O96 Cs8 103.1(6) . 1_545
W37 O97 W31 150.4(14) . .
Ta5 O98 Ta7 145.2(13) . .
Ta5 O98 Cs4 106.3(10) . .
Ta7 O98 Cs4 106.9(10) . .
W25 O101 W29 153.1(12) . .
W25 O101 Cs12 96.5(8) . .
W29 O101 Cs12 99.2(8) . .
W23 O102 W25 127.1(15) . .
W23 O102 Cs13 125.7(13) . .
W25 O102 Cs13 98.2(11) . .
W32 O105 Ta9 119.5(15) . .
W32 O105 Cs4 114.3(11) . .
Ta9 O105 Cs4 101.3(9) . .
Si2 O106 W37 125.9(13) . .
Si2 O106 W38 125.3(13) . .
W37 O106 W38 91.3(8) . .
Si2 O106 W36 123.3(13) . .
W37 O106 W36 90.4(8) . .
W38 O106 W36 90.1(8) . .
W15 O108 W14 150.8(14) . .
W15 O108 Cs31 111.5(10) . 2_656
W14 O108 Cs31 97.3(8) . 2_656
W16 O109 Ta6 120.1(14) . .
W16 O109 Cs5 112.4(13) . .
Ta6 O109 Cs5 98.1(9) . .
W32 O110 W31 127.4(13) . .
W32 O110 Cs31 112.6(10) . 1_655
W31 O110 Cs31 119.4(10) . 1_655
W13 O111 W18 151.0(14) . .
W13 O111 Cs31 95.8(8) . 2_656
W18 O111 Cs31 112.2(10) . 2_656
W31 O112 Ta9 118.9(16) . .
W31 O112 Cs7 106.7(10) . 2_766
Ta9 O112 Cs7 102.5(10) . 2_766
Ta6 O113 Ta3 147.2(19) . .
W19 O114 W12 149.7(14) . .
W19 O114 Cs1 121.6(10) . .
W12 O114 Cs1 88.6(8) . .
Ta16 O115 Cs5 111.3(12) . .
W28 O116 W29 154.7(16) . .
W50 O117 Cs8 106.3(11) . 2_766
W22 O118 W29 123.6(11) . .
W16 O119 W15 151.8(14) . .
W16 O119 Cs5 104.9(9) . .
W15 O119 Cs5 101.4(8) . .
W8 O120 W2 154.0(18) . .
W38 O121 W32 153.6(15) . .
W38 O121 Cs1 97.2(9) . 1_655
W32 O121 Cs1 99.2(10) . 1_655
W23 O130 W21 147.6(14) . .
Si3 O131 W21 127.3(14) . .
Si3 O131 Ta2 126.5(15) . .
W21 O131 Ta2 92.2(10) . .
Si3 O131 W26 119.3(13) . .
W21 O131 W26 90.9(10) . .
Ta2 O131 W26 90.2(8) . .
W6 O132 W8 152.4(16) . .
W6 O132 Cs12 92.5(10) . 2_666
W8 O132 Cs12 96.7(10) . 2_666
Ta8 O133 Ta9 147.5(15) . .
Ta8 O133 Cs4 108.5(10) . .
Ta9 O133 Cs4 103.7(11) . .
W9 O134 W10 153.0(15) . .
W9 O134 Cs14 111.4(10) . .
W10 O134 Cs14 94.5(10) . .
W25 O135 W28 153.0(16) . .
W33 O136 W34 122.6(13) . .
W33 O136 Cs30 79.5(8) . .
W34 O136 Cs30 124.2(9) . .
W3 O137 W4 153.5(16) . .
Si4 O139 Ta15 127.8(14) . .
Si4 O139 W4 124.4(14) . .
Ta15 O139 W4 92.7(10) . .
Si4 O139 W10 121.9(14) . .
Ta15 O139 W10 90.4(9) . .
W4 O139 W10 88.7(8) . .
W21 O140 Ta2 117.2(13) . .
W21 O140 Cs5 110.1(9) . .
Ta2 O140 Cs5 103.3(9) . .
W19 O142 W11 147.6(17) . .
W19 O143 W16 124.7(14) . .
W27 O145 W24 149.6(15) . .
W27 O145 K4 100.4(11) . .
W24 O145 K4 109.8(10) . .
W4 O146 K4 118.1(15) . 2_766
W4 O146 Cs8 91.6(11) . 2_766
K4 O146 Cs8 112.3(8) 2_766 2_766
Si4 O147 Ta16 125.4(16) . .
Si4 O147 W8 126.3(15) . .
Ta16 O147 W8 91.3(9) . .
Si4 O147 W9 122.9(14) . .
Ta16 O147 W9 90.2(9) . .
W8 O147 W9 90.1(9) . .
Si2 O148 Ta8 125.9(13) . .
Si2 O148 W34 125.6(13) . .
Ta8 O148 W34 93.1(8) . .
Si2 O148 W33 120.3(11) . .
Ta8 O148 W33 91.8(7) . .
W34 O148 W33 90.2(7) . .
Si1 O155 W13 124.4(14) . .
Si1 O155 W14 124.4(15) . .
W13 O155 W14 91.4(10) . .
Si1 O155 W12 124.8(16) . .
W13 O155 W12 90.9(9) . .
W14 O155 W12 90.8(9) . .
Ta16 O156 Ta15 149.0(14) . .
Ta16 O156 Cs14 111.4(9) . .
Ta15 O156 Cs14 96.6(8) . .
Si1 O157 Ta7 125.1(15) . .
Si1 O157 W15 123.1(13) . .
Ta7 O157 W15 93.5(10) . .
Si1 O157 W18 121.8(14) . .
Ta7 O157 W18 92.5(9) . .
W15 O157 W18 91.9(10) . .
W23 O158 W24 122.9(15) . .
W25 O162 W24 120.3(15) . .
Si2 O163 Ta9 127.1(12) . .
Si2 O163 W32 124.4(12) . .
Ta9 O163 W32 91.5(9) . .
Si2 O163 W31 123.3(12) . .
Ta9 O163 W31 90.7(8) . .
W32 O163 W31 89.1(8) . .
W10 O168 Ta15 125.1(16) . .
W10 O168 Cs14 105.3(11) . .
Ta15 O168 Cs14 105.7(11) . .
Si4 O169 Ta14 125.0(16) . .
Si4 O169 W5 126.0(14) . .
Ta14 O169 W5 92.5(10) . .
Si4 O169 W6 121.9(15) . .
Ta14 O169 W6 91.5(9) . .
W5 O169 W6 89.7(9) . .
Ta6 O172 Ta5 141.9(16) . .
W38 O178 W36 123.6(15) . .
W38 O178 Cs11 105.0(11) . .
W36 O178 Cs11 107.2(11) . .
W34 O177 W35 153.8(13) . .
W3 O180 W2 121.1(16) . .
W3 O180 Cs11 141.9(12) . 1_456
W2 O180 Cs11 95.0(10) . 1_456
W2 O181 Cs11 110.2(12) . 1_456
W2 O181 Cs2 109.0(12) . 1_556
Cs11 O181 Cs2 94.3(8) 1_456 1_556
O83 Cs7 O1 77.5(7) 2_766 .
O83 Cs7 O87 131.8(6) 2_766 2_766
O1 Cs7 O87 117.4(7) . 2_766
O83 Cs7 O204 48.0(6) 2_766 2_766
O1 Cs7 O204 125.1(8) . 2_766
O87 Cs7 O204 105.5(6) 2_766 2_766
O83 Cs7 O40 83.0(6) 2_766 2_766
O1 Cs7 O40 117.8(6) . 2_766
O87 Cs7 O40 49.0(6) 2_766 2_766
O204 Cs7 O40 67.7(6) 2_766 2_766
O83 Cs7 O84 106.1(6) 2_766 2_766
O1 Cs7 O84 74.1(6) . 2_766
O87 Cs7 O84 47.3(6) 2_766 2_766
O204 Cs7 O84 121.1(6) 2_766 2_766
O40 Cs7 O84 55.9(5) 2_766 2_766
O83 Cs7 O43 62.1(6) 2_766 2_766
O1 Cs7 O43 72.7(6) . 2_766
O87 Cs7 O43 78.3(6) 2_766 2_766
O204 Cs7 O43 84.9(6) 2_766 2_766
O40 Cs7 O43 46.3(6) 2_766 2_766
O84 Cs7 O43 44.6(6) 2_766 2_766
O83 Cs7 O112 80.0(7) 2_766 2_766
O1 Cs7 O112 127.5(7) . 2_766
O87 Cs7 O112 113.1(7) 2_766 2_766
O204 Cs7 O112 48.0(6) 2_766 2_766
O40 Cs7 O112 105.5(6) 2_766 2_766
O84 Cs7 O112 158.3(6) 2_766 2_766
O43 Cs7 O112 132.7(6) 2_766 2_766
O83 Cs7 O31 46.9(6) 2_766 2_766
O1 Cs7 O31 86.0(6) . 2_766
O87 Cs7 O31 156.5(6) 2_766 2_766
O204 Cs7 O31 54.5(5) 2_766 2_766
O40 Cs7 O31 119.7(6) 2_766 2_766
O84 Cs7 O31 150.3(6) 2_766 2_766
O43 Cs7 O31 108.8(6) 2_766 2_766
O112 Cs7 O31 45.4(6) 2_766 2_766
O83 Cs7 Ta2 108.8(4) 2_766 2_766
O1 Cs7 Ta2 133.6(5) . 2_766
O87 Cs7 Ta2 26.9(4) 2_766 2_766
O204 Cs7 Ta2 79.0(4) 2_766 2_766
O40 Cs7 Ta2 28.3(5) 2_766 2_766
O84 Cs7 Ta2 59.8(4) 2_766 2_766
O43 Cs7 Ta2 71.0(4) 2_766 2_766
O112 Cs7 Ta2 98.5(4) 2_766 2_766
O31 Cs7 Ta2 132.8(4) 2_766 2_766
O83 Cs7 Ta10 27.0(4) 2_766 2_766
O1 Cs7 Ta10 103.2(6) . 2_766
O87 Cs7 Ta10 111.1(5) 2_766 2_766
O204 Cs7 Ta10 25.4(5) 2_766 2_766
O40 Cs7 Ta10 63.5(4) 2_766 2_766
O84 Cs7 Ta10 105.6(4) 2_766 2_766
O43 Cs7 Ta10 63.3(4) 2_766 2_766
O112 Cs7 Ta10 70.1(5) 2_766 2_766
O31 Cs7 Ta10 57.2(4) 2_766 2_766
Ta2 Cs7 Ta10 85.13(6) 2_766 2_766
O83 Cs7 W30 25.2(4) 2_766 2_766
O1 Cs7 W30 70.4(6) . 2_766
O87 Cs7 W30 156.7(5) 2_766 2_766
O204 Cs7 W30 57.6(5) 2_766 2_766
O40 Cs7 W30 107.7(5) 2_766 2_766
O84 Cs7 W30 124.2(5) 2_766 2_766
O43 Cs7 W30 83.8(4) 2_766 2_766
O112 Cs7 W30 69.2(5) 2_766 2_766
O31 Cs7 W30 26.2(4) 2_766 2_766
Ta2 Cs7 W30 131.63(8) 2_766 2_766
Ta10 Cs7 W30 46.50(5) 2_766 2_766
O237 Cs12 O35 146.9(8) 2_666 2_765
O237 Cs12 O48 126.5(9) 2_666 .
O35 Cs12 O48 75.1(8) 2_765 .
O237 Cs12 O34 60.4(9) 2_666 2_765
O35 Cs12 O34 93.1(8) 2_765 2_765
O48 Cs12 O34 165.0(7) . 2_765
O237 Cs12 O2 100.1(8) 2_666 2_666
O35 Cs12 O2 112.4(8) 2_765 2_666
O48 Cs12 O2 65.5(7) . 2_666
O34 Cs12 O2 128.8(7) 2_765 2_666
O237 Cs12 O50 79.1(7) 2_666 .
O35 Cs12 O50 73.3(7) 2_765 .
O48 Cs12 O50 96.2(7) . .
O34 Cs12 O50 71.1(7) 2_765 .
O2 Cs12 O50 156.9(7) 2_666 .
O237 Cs12 O36 109.0(8) 2_666 2_765
O35 Cs12 O36 47.3(7) 2_765 2_765
O48 Cs12 O36 121.8(7) . 2_765
O34 Cs12 O36 48.7(7) 2_765 2_765
O2 Cs12 O36 124.1(7) 2_666 2_765
O50 Cs12 O36 76.9(6) . 2_765
O237 Cs12 O101 97.0(7) 2_666 .
O35 Cs12 O101 78.2(7) 2_765 .
O48 Cs12 O101 49.8(6) . .
O34 Cs12 O101 119.3(6) 2_765 .
O2 Cs12 O101 109.2(7) 2_666 .
O50 Cs12 O101 48.7(6) . .
O36 Cs12 O101 113.1(6) 2_765 .
O237 Cs12 O132 50.1(7) 2_666 2_666
O35 Cs12 O132 162.5(7) 2_765 2_666
O48 Cs12 O132 95.5(7) . 2_666
O34 Cs12 O132 98.2(7) 2_765 2_666
O2 Cs12 O132 50.2(7) 2_666 2_666
O50 Cs12 O132 123.0(7) . 2_666
O36 Cs12 O132 137.0(6) 2_765 2_666
O101 Cs12 O132 107.2(6) . 2_666
O237 Cs12 W6 23.0(6) 2_666 2_666
O35 Cs12 W6 167.2(6) 2_765 2_666
O48 Cs12 W6 117.4(6) . 2_666
O34 Cs12 W6 74.1(6) 2_765 2_666
O2 Cs12 W6 77.3(5) 2_666 2_666
O50 Cs12 W6 101.1(4) . 2_666
O36 Cs12 W6 120.6(4) 2_765 2_666
O101 Cs12 W6 107.1(4) . 2_666
O132 Cs12 W6 27.9(4) 2_666 2_666
O237 Cs12 W25 114.9(7) 2_666 .
O35 Cs12 W25 75.0(6) 2_765 .
O48 Cs12 W25 22.4(5) . .
O34 Cs12 W25 145.7(5) 2_765 .
O2 Cs12 W25 85.1(5) 2_666 .
O50 Cs12 W25 74.7(4) . .
O36 Cs12 W25 120.8(4) 2_765 .
O101 Cs12 W25 27.5(3) . .
O132 Cs12 W25 101.9(5) 2_666 .
W6 Cs12 W25 115.17(9) 2_666 .
O237 Cs12 W34 133.1(6) 2_666 2_765
O35 Cs12 W34 20.1(6) 2_765 2_765
O48 Cs12 W34 94.8(6) . 2_765
O34 Cs12 W34 74.4(6) 2_765 2_765
O2 Cs12 W34 118.8(6) 2_666 2_765
O50 Cs12 W34 74.6(5) . 2_765
O36 Cs12 W34 27.2(4) 2_765 2_765
O101 Cs12 W34 94.0(4) . 2_765
O132 Cs12 W34 158.3(5) 2_666 2_765
W6 Cs12 W34 147.82(9) 2_666 2_765
W25 Cs12 W34 94.80(7) . 2_765
O115 Cs5 O140 116.9(7) . .
O115 Cs5 O41 166.3(7) . .
O140 Cs5 O41 49.7(7) . .
O115 Cs5 O20 121.2(7) . .
O140 Cs5 O20 109.6(6) . .
O41 Cs5 O20 70.9(6) . .
O115 Cs5 O52 133.9(7) . .
O140 Cs5 O52 80.7(6) . .
O41 Cs5 O52 48.1(6) . .
O20 Cs5 O52 86.1(6) . .
O115 Cs5 O19 76.7(7) . .
O140 Cs5 O19 119.9(6) . .
O41 Cs5 O19 111.6(7) . .
O20 Cs5 O19 48.9(7) . .
O52 Cs5 O19 133.8(7) . .
O115 Cs5 O109 106.3(7) . .
O140 Cs5 O109 135.8(7) . .
O41 Cs5 O109 86.5(7) . .
O20 Cs5 O109 48.6(6) . .
O52 Cs5 O109 62.3(6) . .
O19 Cs5 O109 77.3(7) . .
O115 Cs5 O86 114.4(7) . .
O140 Cs5 O86 48.9(6) . .
O41 Cs5 O86 55.9(6) . .
O20 Cs5 O86 123.1(6) . .
O52 Cs5 O86 44.2(6) . .
O19 Cs5 O86 166.4(6) . .
O109 Cs5 O86 105.6(6) . .
O115 Cs5 O119 71.3(7) . .
O140 Cs5 O119 162.8(6) . .
O41 Cs5 O119 122.4(6) . .
O20 Cs5 O119 55.5(6) . .
O52 Cs5 O119 104.8(6) . .
O19 Cs5 O119 45.0(6) . .
O109 Cs5 O119 43.2(6) . .
O86 Cs5 O119 144.1(6) . .
O115 Cs5 Ta2 141.1(5) . .
O140 Cs5 Ta2 27.5(5) . .
O41 Cs5 Ta2 27.6(4) . .
O20 Cs5 Ta2 82.7(4) . .
O52 Cs5 Ta2 72.1(4) . .
O19 Cs5 Ta2 106.5(5) . .
O109 Cs5 Ta2 112.2(5) . .
O86 Cs5 Ta2 60.0(4) . .
O119 Cs5 Ta2 138.1(4) . .
O115 Cs5 Ta7 104.5(5) . .
O140 Cs5 Ta7 104.2(4) . .
O41 Cs5 Ta7 83.8(4) . .
O20 Cs5 Ta7 27.3(4) . .
O52 Cs5 Ta7 112.0(5) . .
O19 Cs5 Ta7 28.0(5) . .
O109 Cs5 Ta7 71.6(5) . .
O86 Cs5 Ta7 139.6(4) . .
O119 Cs5 Ta7 58.6(4) . .
Ta2 Cs5 Ta7 83.23(7) . .
O115 Cs5 Ta16 23.9(5) . .
O140 Cs5 Ta16 94.8(5) . .
O41 Cs5 Ta16 144.1(4) . .
O20 Cs5 Ta16 127.8(4) . .
O52 Cs5 Ta16 144.5(5) . .
O19 Cs5 Ta16 78.9(6) . .
O109 Cs5 Ta16 129.3(5) . .
O86 Cs5 Ta16 107.9(5) . .
O119 Cs5 Ta16 89.9(4) . .
Ta2 Cs5 Ta16 117.30(9) . .
Ta7 Cs5 Ta16 103.31(8) . .
O6 Cs4 O6W 87.4(11) 2_756 2_756
O6 Cs4 O98 121.8(7) 2_756 .
O6W Cs4 O98 119.2(10) 2_756 .
O6 Cs4 O133 115.5(8) 2_756 .
O6W Cs4 O133 145.3(10) 2_756 .
O98 Cs4 O133 72.1(6) . .
O6 Cs4 O105 115.9(7) 2_756 .
O6W Cs4 O105 97.5(10) 2_756 .
O98 Cs4 O105 110.8(6) . .
O133 Cs4 O105 49.9(7) . .
O6 Cs4 O77 72.2(7) 2_756 .
O6W Cs4 O77 127.1(9) 2_756 .
O98 Cs4 O77 50.0(6) . .
O133 Cs4 O77 86.1(6) . .
O105 Cs4 O77 135.4(7) . .
O6 Cs4 O94 121.0(7) 2_756 .
O6W Cs4 O94 69.4(9) 2_756 .
O98 Cs4 O94 49.8(6) . .
O133 Cs4 O94 113.4(6) . .
O105 Cs4 O94 120.2(7) . .
O77 Cs4 O94 80.3(6) . .
O6 Cs4 O21 68.4(7) 2_756 .
O6W Cs4 O21 150.9(9) 2_756 .
O98 Cs4 O21 88.2(6) . .
O133 Cs4 O21 48.1(6) . .
O105 Cs4 O21 80.0(7) . .
O77 Cs4 O21 61.9(6) . .
O94 Cs4 O21 136.7(6) . .
O6 Cs4 O92 73.3(7) 2_756 .
O6W Cs4 O92 113.5(9) 2_756 .
O98 Cs4 O92 125.1(6) . .
O133 Cs4 O92 55.7(6) . .
O105 Cs4 O92 46.3(6) . .
O77 Cs4 O92 106.4(6) . .
O94 Cs4 O92 165.7(5) . .
O21 Cs4 O92 45.3(6) . .
O6 Cs4 O96 80.0(7) 2_756 .
O6W Cs4 O96 82.5(9) 2_756 .
O98 Cs4 O96 56.8(5) . .
O133 Cs4 O96 125.1(6) . .
O105 Cs4 O96 164.0(6) . .
O77 Cs4 O96 46.8(6) . .
O94 Cs4 O96 44.8(6) . .
O21 Cs4 O96 107.8(6) . .
O92 Cs4 O96 147.7(6) . .
O6 Cs4 Ta9 132.2(6) 2_756 .
O6W Cs4 Ta9 118.0(8) 2_756 .
O98 Cs4 Ta9 82.4(4) . .
O133 Cs4 Ta9 27.5(5) . .
O105 Cs4 Ta9 29.0(5) . .
O77 Cs4 Ta9 111.5(4) . .
O94 Cs4 Ta9 106.1(4) . .
O21 Cs4 Ta9 72.4(4) . .
O92 Cs4 Ta9 59.8(4) . .
O96 Cs4 Ta9 138.9(4) . .
O6 Cs4 Ta5 99.3(6) 2_756 .
O6W Cs4 Ta5 137.5(8) 2_756 .
O98 Cs4 Ta5 26.3(5) . .
O133 Cs4 Ta5 67.4(5) . .
O105 Cs4 Ta5 116.2(5) . .
O77 Cs4 Ta5 27.9(4) . .
O94 Cs4 Ta5 71.3(4) . .
O21 Cs4 Ta5 65.4(4) . .
O92 Cs4 Ta5 108.6(4) . .
O96 Cs4 Ta5 57.9(4) . .
Ta9 Cs4 Ta5 88.14(6) . .
O197 Cs1 O5 107.6(9) 2_656 2_656
O197 Cs1 O2W 113.3(13) 2_656 .
O5 Cs1 O2W 113.5(12) 2_656 .
O197 Cs1 O14 84.9(7) 2_656 .
O5 Cs1 O14 131.4(8) 2_656 .
O2W Cs1 O14 102.7(10) . .
O197 Cs1 O212 63.3(7) 2_656 2_656
O5 Cs1 O212 52.0(8) 2_656 2_656
O2W Cs1 O212 156.7(10) . 2_656
O14 Cs1 O212 100.0(6) . 2_656
O197 Cs1 O219 156.4(7) 2_656 1_455
O5 Cs1 O219 53.9(8) 2_656 1_455
O2W Cs1 O219 69.1(13) . 1_455
O14 Cs1 O219 118.1(7) . 1_455
O212 Cs1 O219 104.6(7) 2_656 1_455
O197 Cs1 O27 69.6(7) 2_656 1_455
O5 Cs1 O27 76.8(8) 2_656 1_455
O2W Cs1 O27 71.7(11) . 1_455
O14 Cs1 O27 147.9(7) . 1_455
O212 Cs1 O27 86.2(6) 2_656 1_455
O219 Cs1 O27 90.1(7) 1_455 1_455
O197 Cs1 O121 116.2(7) 2_656 1_455
O5 Cs1 O121 65.2(7) 2_656 1_455
O2W Cs1 O121 50.5(11) . 1_455
O14 Cs1 O121 149.9(6) . 1_455
O212 Cs1 O121 108.5(6) 2_656 1_455
O219 Cs1 O121 45.6(7) 1_455 1_455
O27 Cs1 O121 46.6(6) 1_455 1_455
O197 Cs1 O114 127.9(7) 2_656 .
O5 Cs1 O114 116.8(8) 2_656 .
O2W Cs1 O114 72.8(11) . .
O14 Cs1 O114 45.4(6) . .
O212 Cs1 O114 128.7(6) 2_656 .
O219 Cs1 O114 75.8(6) 1_455 .
O27 Cs1 O114 144.4(6) 1_455 .
O121 Cs1 O114 106.6(6) 1_455 .
O197 Cs1 W9 89.0(5) 2_656 2_656
O5 Cs1 W9 23.9(6) 2_656 2_656
O2W Cs1 W9 136.5(10) . 2_656
O14 Cs1 W9 116.6(5) . 2_656
O212 Cs1 W9 28.5(5) 2_656 2_656
O219 Cs1 W9 76.2(5) 1_455 2_656
O27 Cs1 W9 83.2(4) 1_455 2_656
O121 Cs1 W9 86.5(4) 1_455 2_656
O114 Cs1 W9 123.1(4) . 2_656
O197 Cs1 W12 110.6(5) 2_656 .
O5 Cs1 W12 111.8(7) 2_656 .
O2W Cs1 W12 99.9(10) . .
O14 Cs1 W12 27.3(5) . .
O212 Cs1 W12 102.8(4) 2_656 .
O219 Cs1 W12 91.5(5) 1_455 .
O27 Cs1 W12 170.2(4) 1_455 .
O121 Cs1 W12 131.6(4) 1_455 .
O114 Cs1 W12 27.9(4) . .
W9 Cs1 W12 106.57(10) 2_656 .
O197 Cs1 W38 139.4(5) 2_656 1_455
O5 Cs1 W38 56.4(6) 2_656 1_455
O2W Cs1 W38 58.2(11) . 1_455
O14 Cs1 W38 134.8(5) . 1_455
O212 Cs1 W38 107.9(5) 2_656 1_455
O219 Cs1 W38 20.7(5) 1_455 1_455
O27 Cs1 W38 70.3(5) 1_455 1_455
O121 Cs1 W38 24.9(5) 1_455 1_455
O114 Cs1 W38 89.7(4) . 1_455
W9 Cs1 W38 80.27(7) 2_656 1_455
W12 Cs1 W38 110.04(9) . 1_455
O5W Cs8 O18 56.4(13) 1_565 1_565
O5W Cs8 O8 125.7(13) 1_565 2_766
O18 Cs8 O8 132.7(6) 1_565 2_766
O5W Cs8 O47 88.4(13) 1_565 .
O18 Cs8 O47 132.0(7) 1_565 .
O8 Cs8 O47 93.4(6) 2_766 .
O5W Cs8 O7 170.2(13) 1_565 2_766
O18 Cs8 O7 124.3(6) 1_565 2_766
O8 Cs8 O7 45.5(6) 2_766 2_766
O47 Cs8 O7 96.1(7) . 2_766
O5W Cs8 O117 74.5(13) 1_565 2_766
O18 Cs8 O117 59.1(7) 1_565 2_766
O8 Cs8 O117 75.5(6) 2_766 2_766
O47 Cs8 O117 147.2(7) . 2_766
O7 Cs8 O117 97.4(7) 2_766 2_766
O5W Cs8 O26 66.6(13) 1_565 2_766
O18 Cs8 O26 93.3(7) 1_565 2_766
O8 Cs8 O26 59.9(7) 2_766 2_766
O47 Cs8 O26 101.6(7) . 2_766
O7 Cs8 O26 103.9(7) 2_766 2_766
O117 Cs8 O26 46.0(7) 2_766 2_766
O5W Cs8 O17 136.5(13) 1_565 1_565
O18 Cs8 O17 92.3(8) 1_565 1_565
O8 Cs8 O17 97.6(7) 2_766 1_565
O47 Cs8 O17 94.2(8) . 1_565
O7 Cs8 O17 52.1(7) 2_766 1_565
O117 Cs8 O17 117.6(7) 2_766 1_565
O26 Cs8 O17 152.9(7) 2_766 1_565
O5W Cs8 O146 132.3(13) 1_565 2_766
O18 Cs8 O146 170.4(8) 1_565 2_766
O8 Cs8 O146 48.8(6) 2_766 2_766
O47 Cs8 O146 51.2(7) . 2_766
O7 Cs8 O146 48.2(6) 2_766 2_766
O117 Cs8 O146 124.2(7) 2_766 2_766
O26 Cs8 O146 94.7(7) 2_766 2_766
O17 Cs8 O146 78.2(8) 1_565 2_766
O5W Cs8 O96 93.8(13) 1_565 1_565
O18 Cs8 O96 46.3(7) 1_565 1_565
O8 Cs8 O96 131.8(6) 2_766 1_565
O47 Cs8 O96 116.6(6) . 1_565
O7 Cs8 O96 91.9(6) 2_766 1_565
O117 Cs8 O96 92.7(6) 2_766 1_565
O26 Cs8 O96 136.8(6) 2_766 1_565
O17 Cs8 O96 46.8(7) 1_565 1_565
O146 Cs8 O96 124.4(7) 2_766 1_565
O5W Cs8 W4 146.1(12) 1_565 2_766
O18 Cs8 W4 149.7(5) 1_565 2_766
O8 Cs8 W4 28.2(4) 2_766 2_766
O47 Cs8 W4 77.3(5) . 2_766
O7 Cs8 W4 29.0(4) 2_766 2_766
O117 Cs8 W4 101.5(5) 2_766 2_766
O26 Cs8 W4 86.2(5) 2_766 2_766
O17 Cs8 W4 75.9(6) 1_565 2_766
O146 Cs8 W4 26.3(5) 2_766 2_766
O96 Cs8 W4 120.1(4) 1_565 2_766
O5W Cs8 W18 67.8(12) 1_565 1_565
O18 Cs8 W18 21.7(5) 1_565 1_565
O8 Cs8 W18 144.9(4) 2_766 1_565
O47 Cs8 W18 120.8(5) . 1_565
O7 Cs8 W18 116.5(4) 2_766 1_565
O117 Cs8 W18 78.7(5) 2_766 1_565
O26 Cs8 W18 114.9(5) 2_766 1_565
O17 Cs8 W18 73.8(6) 1_565 1_565
O146 Cs8 W18 150.2(5) 2_766 1_565
O96 Cs8 W18 27.1(4) 1_565 1_565
W4 Cs8 W18 145.51(11) 2_766 1_565
O18W Cs9 O42 111.0(11) . .
O18W Cs9 O88 107.3(11) . 2_766
O42 Cs9 O88 65.9(8) . 2_766
O18W Cs9 O43 77.2(11) . .
O42 Cs9 O43 49.8(6) . .
O88 Cs9 O43 110.2(6) 2_766 .
O18W Cs9 O83 82.2(10) . .
O42 Cs9 O83 103.1(7) . .
O88 Cs9 O83 167.3(7) 2_766 .
O43 Cs9 O83 62.9(6) . .
O18W Cs9 O29 120.3(10) . .
O42 Cs9 O29 112.6(8) . .
O88 Cs9 O29 126.6(6) 2_766 .
O43 Cs9 O29 102.7(6) . .
O83 Cs9 O29 49.9(6) . .
O18W Cs9 O1 147.8(12) . 2_766
O42 Cs9 O1 56.2(7) . 2_766
O88 Cs9 O1 94.2(7) 2_766 2_766
O43 Cs9 O1 72.9(6) . 2_766
O83 Cs9 O1 73.8(6) . 2_766
O29 Cs9 O1 57.0(7) . 2_766
O18W Cs9 O235 157.7(10) . 2_766
O42 Cs9 O235 61.8(6) . 2_766
O88 Cs9 O235 50.4(7) 2_766 2_766
O43 Cs9 O235 107.0(6) . 2_766
O83 Cs9 O235 119.5(6) . 2_766
O29 Cs9 O235 80.7(6) . 2_766
O1 Cs9 O235 48.4(7) 2_766 2_766
O18W Cs9 O13W 128.0(13) . 2_865
O42 Cs9 O13W 119.5(9) . 2_865
O88 Cs9 O13W 83.5(9) 2_766 2_865
O43 Cs9 O13W 147.7(9) . 2_865
O83 Cs9 O13W 97.4(8) . 2_865
O29 Cs9 O13W 49.2(9) . 2_865
O1 Cs9 O13W 77.1(10) 2_766 2_865
O235 Cs9 O13W 58.5(9) 2_766 2_865
O18W Cs9 W27 91.5(10) . .
O42 Cs9 W27 23.2(5) . .
O88 Cs9 W27 83.0(5) 2_766 .
O43 Cs9 W27 28.1(4) . .
O83 Cs9 W27 88.4(4) . .
O29 Cs9 W27 116.2(5) . .
O1 Cs9 W27 67.1(5) 2_766 .
O235 Cs9 W27 84.6(4) 2_766 .
O13W Cs9 W27 140.5(8) 2_865 .
O18W Cs9 W30 96.1(9) . .
O42 Cs9 W30 120.6(6) . .
O88 Cs9 W30 151.5(5) 2_766 .
O43 Cs9 W30 90.3(4) . .
O83 Cs9 W30 28.6(4) . .
O29 Cs9 W30 25.5(4) . .
O1 Cs9 W30 72.6(5) 2_766 .
O235 Cs9 W30 105.6(4) 2_766 .
O13W Cs9 W30 69.2(7) 2_865 .
W27 Cs9 W30 112.95(11) . .
O18W Cs9 W3 130.9(10) . 2_766
O42 Cs9 W3 64.1(5) . 2_766
O88 Cs9 W3 23.7(5) 2_766 2_766
O43 Cs9 W3 113.8(4) . 2_766
O83 Cs9 W3 146.6(4) . 2_766
O29 Cs9 W3 104.2(4) . 2_766
O1 Cs9 W3 73.7(5) 2_766 2_766
O235 Cs9 W3 27.1(4) 2_766 2_766
O13W Cs9 W3 67.7(7) 2_865 2_766
W27 Cs9 W3 86.18(8) . 2_766
W30 Cs9 W3 129.71(11) . 2_766
O53 Cs6 O8 127.1(7) 2_766 .
O53 Cs6 O87 98.7(8) 2_766 .
O8 Cs6 O87 121.6(6) . .
O53 Cs6 O203 102.4(7) 2_766 .
O8 Cs6 O203 129.1(6) . .
O87 Cs6 O203 50.3(7) . .
O53 Cs6 O9 160.8(8) 2_766 .
O8 Cs6 O9 53.5(6) . .
O87 Cs6 O9 94.7(7) . .
O203 Cs6 O9 76.0(6) . .
O53 Cs6 O211 104.1(8) 2_766 .
O8 Cs6 O211 50.9(6) . .
O87 Cs6 O211 154.0(6) . .
O203 Cs6 O211 111.6(7) . .
O9 Cs6 O211 60.3(7) . .
O53 Cs6 O53 58.0(9) 2_766 .
O8 Cs6 O53 170.8(7) . .
O87 Cs6 O53 49.4(6) . .
O203 Cs6 O53 49.1(6) . .
O9 Cs6 O53 124.8(6) . .
O211 Cs6 O53 137.8(7) . .
O53 Cs6 O26 111.1(7) 2_766 .
O8 Cs6 O26 61.3(7) . .
O87 Cs6 O26 70.2(7) . .
O203 Cs6 O26 114.9(7) . .
O9 Cs6 O26 86.3(6) . .
O211 Cs6 O26 111.9(7) . .
O53 Cs6 O26 110.3(7) . .
O53 Cs6 O90 113.4(7) 2_766 .
O8 Cs6 O90 83.5(7) . .
O87 Cs6 O90 112.1(7) . .
O203 Cs6 O90 64.8(7) . .
O9 Cs6 O90 48.2(6) . .
O211 Cs6 O90 46.8(7) . .
O53 Cs6 O90 101.7(7) . .
O26 Cs6 O90 134.3(6) . .
O53 Cs6 W26 83.2(6) 2_766 .
O8 Cs6 W26 147.6(5) . .
O87 Cs6 W26 30.3(4) . .
O203 Cs6 W26 31.5(5) . .
O9 Cs6 W26 102.3(5) . .
O211 Cs6 W26 141.4(5) . .
O53 Cs6 W26 25.4(4) . .
O26 Cs6 W26 99.9(5) . .
O90 Cs6 W26 95.2(5) . .
O53 Cs6 W4 108.2(6) 2_766 .
O8 Cs6 W4 27.2(5) . .
O87 Cs6 W4 148.6(4) . .
O203 Cs6 W4 134.1(5) . .
O9 Cs6 W4 64.0(5) . .
O211 Cs6 W4 28.2(4) . .
O53 Cs6 W4 162.0(5) . .
O26 Cs6 W4 84.9(5) . .
O90 Cs6 W4 72.0(5) . .
W26 Cs6 W4 165.28(12) . .
O53 Cs6 Ta15 156.1(6) 2_766 .
O8 Cs6 Ta15 29.0(4) . .
O87 Cs6 Ta15 99.8(4) . .
O203 Cs6 Ta15 101.0(4) . .
O9 Cs6 Ta15 29.0(4) . .
O211 Cs6 Ta15 62.3(4) . .
O53 Cs6 Ta15 145.4(5) . .
O26 Cs6 Ta15 62.1(5) . .
O90 Cs6 Ta15 72.9(4) . .
W26 Cs6 Ta15 119.96(10) . .
W4 Cs6 Ta15 50.24(6) . .
O215 Cs13 O194 121.2(6) 1_565 2_666
O215 Cs13 O15W 163.8(11) 1_565 2_666
O194 Cs13 O15W 57.0(10) 2_666 2_666
O215 Cs13 O102 127.9(6) 1_565 .
O194 Cs13 O102 110.2(7) 2_666 .
O15W Cs13 O102 59.3(10) 2_666 .
O215 Cs13 O48 108.3(7) 1_565 .
O194 Cs13 O48 102.3(8) 2_666 .
O15W Cs13 O48 87.3(11) 2_666 .
O102 Cs13 O48 49.5(8) . .
O215 Cs13 O1W 82.4(7) 1_565 2_666
O194 Cs13 O1W 77.9(8) 2_666 2_666
O15W Cs13 O1W 81.6(11) 2_666 2_666
O102 Cs13 O1W 117.5(9) . 2_666
O48 Cs13 O1W 166.5(8) . 2_666
O215 Cs13 O2 109.6(7) 1_565 2_666
O194 Cs13 O2 48.5(8) 2_666 2_666
O15W Cs13 O2 81.5(11) 2_666 2_666
O102 Cs13 O2 97.8(7) . 2_666
O48 Cs13 O2 61.0(7) . 2_666
O1W Cs13 O2 124.0(8) 2_666 2_666
O215 Cs13 O15 46.0(6) 1_565 1_565
O194 Cs13 O15 79.0(7) 2_666 1_565
O15W Cs13 O15 136.1(10) 2_666 1_565
O102 Cs13 O15 152.2(8) . 1_565
O48 Cs13 O15 103.5(8) . 1_565
O1W Cs13 O15 89.8(8) 2_666 1_565
O2 Cs13 O15 68.0(7) 2_666 1_565
O215 Cs13 W25 113.0(4) 1_565 .
O194 Cs13 W25 114.9(5) 2_666 .
O15W Cs13 W25 79.5(9) 2_666 .
O102 Cs13 W25 27.9(6) . .
O48 Cs13 W25 23.6(6) . .
O1W Cs13 W25 144.6(7) 2_666 .
O2 Cs13 W25 82.2(5) 2_666 .
O15 Cs13 W25 124.2(6) 1_565 .
O215 Cs13 W8 118.7(5) 1_565 2_666
O194 Cs13 W8 23.9(6) 2_666 2_666
O15W Cs13 W8 66.9(9) 2_666 2_666
O102 Cs13 W8 104.7(5) . 2_666
O48 Cs13 W8 81.4(5) . 2_666
O1W Cs13 W8 100.9(6) 2_666 2_666
O2 Cs13 W8 24.6(5) 2_666 2_666
O15 Cs13 W8 72.8(5) 1_565 2_666
W25 Cs13 W8 98.71(13) . 2_666
O215 Cs13 W12 24.5(4) 1_565 1_565
O194 Cs13 W12 97.2(5) 2_666 1_565
O15W Cs13 W12 151.2(8) 2_666 1_565
O102 Cs13 W12 149.5(5) . 1_565
O48 Cs13 W12 112.9(6) . 1_565
O1W Cs13 W12 80.3(6) 2_666 1_565
O2 Cs13 W12 90.4(5) 2_666 1_565
O15 Cs13 W12 22.8(5) 1_565 1_565
W25 Cs13 W12 126.96(15) . 1_565
W8 Cs13 W12 94.93(13) 2_666 1_565
O215 Cs13 W13 23.8(5) 1_565 1_565
O194 Cs13 W13 136.7(5) 2_666 1_565
O15W Cs13 W13 145.1(10) 2_666 1_565
O102 Cs13 W13 111.6(5) . 1_565
O48 Cs13 W13 112.7(5) . 1_565
O1W Cs13 W13 73.8(6) 2_666 1_565
O2 Cs13 W13 132.9(5) 2_666 1_565
O15 Cs13 W13 69.0(5) 1_565 1_565
W25 Cs13 W13 107.13(10) . 1_565
W8 Cs13 W13 141.36(14) 2_666 1_565
W12 Cs13 W13 46.51(5) 1_565 1_565
O13W Cs11 O196 148.9(10) . 1_655
O13W Cs11 O178 106.1(10) . .
O196 Cs11 O178 103.8(8) 1_655 .
O13W Cs11 O181 84.0(11) . 1_654
O196 Cs11 O181 118.5(8) 1_655 1_654
O178 Cs11 O181 60.8(7) . 1_654
O13W Cs11 O7W 114.4(14) . 1_654
O196 Cs11 O7W 64.3(12) 1_655 1_654
O178 Cs11 O7W 105.7(10) . 1_654
O181 Cs11 O7W 64.8(10) 1_654 1_654
O13W Cs11 O233 134.7(10) . .
O196 Cs11 O233 65.0(7) 1_655 .
O178 Cs11 O233 46.9(7) . .
O181 Cs11 O233 102.5(7) 1_654 .
O7W Cs11 O233 108.7(11) 1_654 .
O13W Cs11 O180 62.1(10) . 1_654
O196 Cs11 O180 114.6(8) 1_655 1_654
O178 Cs11 O180 109.9(7) . 1_654
O181 Cs11 O180 49.6(7) 1_654 1_654
O7W Cs11 O180 53.5(12) 1_654 1_654
O233 Cs11 O180 150.0(6) . 1_654
O13W Cs11 O73 90.4(10) . .
O196 Cs11 O73 103.8(8) 1_655 .
O178 Cs11 O73 47.3(6) . .
O181 Cs11 O73 102.6(6) 1_654 .
O7W Cs11 O73 149.3(11) 1_654 .
O233 Cs11 O73 44.2(6) . .
O180 Cs11 O73 140.0(7) 1_654 .
O13W Cs11 O219 146.5(10) . .
O196 Cs11 O219 64.3(7) 1_655 .
O178 Cs11 O219 45.1(7) . .
O181 Cs11 O219 67.3(7) 1_654 .
O7W Cs11 O219 69.6(11) 1_654 .
O233 Cs11 O219 44.4(6) . .
O180 Cs11 O219 106.6(7) 1_654 .
O73 Cs11 O219 79.7(6) . .
O13W Cs11 W38 132.4(9) . .
O196 Cs11 W38 77.3(6) 1_655 .
O178 Cs11 W38 26.5(6) . .
O181 Cs11 W38 73.8(5) 1_654 .
O7W Cs11 W38 93.6(10) 1_654 .
O233 Cs11 W38 28.9(4) . .
O180 Cs11 W38 121.6(5) 1_654 .
O73 Cs11 W38 55.8(5) . .
O219 Cs11 W38 24.2(4) . .
O13W Cs11 W2 68.2(9) . 1_654
O196 Cs11 W2 125.4(6) 1_655 1_654
O178 Cs11 W2 81.2(5) . 1_654
O181 Cs11 W2 22.1(5) 1_654 1_654
O7W Cs11 W2 62.2(10) 1_654 1_654
O233 Cs11 W2 124.6(4) . 1_654
O180 Cs11 W2 28.7(4) 1_654 1_654
O73 Cs11 W2 116.6(5) . 1_654
O219 Cs11 W2 87.6(5) . 1_654
W38 Cs11 W2 95.90(13) . 1_654
O13W Cs11 W36 85.5(9) . .
O196 Cs11 W36 120.0(6) 1_655 .
O178 Cs11 W36 26.4(5) . .
O181 Cs11 W36 73.5(5) 1_654 .
O7W Cs11 W36 130.4(9) 1_654 .
O233 Cs11 W36 55.1(4) . .
O180 Cs11 W36 114.6(5) 1_654 .
O73 Cs11 W36 29.1(4) . .
O219 Cs11 W36 70.4(4) . .
W38 Cs11 W36 48.21(7) . .
W2 Cs11 W36 88.23(11) 1_654 .
O7W Cs2 O238 154.1(13) 1_554 2_656
O7W Cs2 O219 84.2(12) 1_554 1_455
O238 Cs2 O219 95.4(8) 2_656 1_455
O7W Cs2 O3W 122.8(12) 1_554 .
O238 Cs2 O3W 80.0(7) 2_656 .
O219 Cs2 O3W 67.3(7) 1_455 .
O7W Cs2 O15 78.5(13) 1_554 .
O238 Cs2 O15 75.6(8) 2_656 .
O219 Cs2 O15 90.6(8) 1_455 .
O3W Cs2 O15 145.3(9) . .
O7W Cs2 O181 68.2(12) 1_554 1_554
O238 Cs2 O181 136.3(7) 2_656 1_554
O219 Cs2 O181 72.1(8) 1_455 1_554
O3W Cs2 O181 56.4(7) . 1_554
O15 Cs2 O181 143.5(7) . 1_554
O7W Cs2 O91 66.3(13) 1_554 1_554
O238 Cs2 O91 133.4(7) 2_656 1_554
O219 Cs2 O91 118.8(7) 1_455 1_554
O3W Cs2 O91 85.0(7) . 1_554
O15 Cs2 O91 129.7(7) . 1_554
O181 Cs2 O91 47.6(7) 1_554 1_554
O7W Cs2 O5 132.3(13) 1_554 2_656
O238 Cs2 O5 47.1(7) 2_656 2_656
O219 Cs2 O5 49.7(7) 1_455 2_656
O3W Cs2 O5 56.1(8) . 2_656
O15 Cs2 O5 89.1(8) . 2_656
O181 Cs2 O5 102.2(8) 1_554 2_656
O91 Cs2 O5 141.2(7) 1_554 2_656
O7W Cs2 W2 63.4(12) 1_554 1_554
O238 Cs2 W2 142.2(6) 2_656 1_554
O219 Cs2 W2 92.8(6) 1_455 1_554
O3W Cs2 W2 69.5(6) . 1_554
O15 Cs2 W2 141.1(6) . 1_554
O181 Cs2 W2 21.6(5) 1_554 1_554
O91 Cs2 W2 26.2(4) 1_554 1_554
O5 Cs2 W2 121.7(6) 2_656 1_554
O7W Cs2 W9 151.1(12) 1_554 2_656
O238 Cs2 W9 24.8(5) 2_656 2_656
O219 Cs2 W9 72.2(5) 1_455 2_656
O3W Cs2 W9 63.2(6) . 2_656
O15 Cs2 W9 85.1(6) . 2_656
O181 Cs2 W9 117.7(5) 1_554 2_656
O91 Cs2 W9 140.2(5) 1_554 2_656
O5 Cs2 W9 22.7(5) 2_656 2_656
W2 Cs2 W9 132.58(18) 1_554 2_656
O7W Cs2 Cs1 98.8(12) 1_554 .
O238 Cs2 Cs1 64.8(6) 2_656 .
O219 Cs2 Cs1 44.6(6) 1_455 .
O3W Cs2 Cs1 94.0(6) . .
O15 Cs2 Cs1 53.3(6) . .
O181 Cs2 Cs1 116.7(5) 1_554 .
O91 Cs2 Cs1 160.7(5) 1_554 .
O5 Cs2 Cs1 41.9(6) 2_656 .
W2 Cs2 Cs1 136.80(19) 1_554 .
W9 Cs2 Cs1 52.59(10) 2_656 .
O7W Cs2 Cs11 41.8(10) 1_554 1_455
O238 Cs2 Cs11 146.1(6) 2_656 1_455
O219 Cs2 Cs11 50.7(5) 1_455 1_455
O3W Cs2 Cs11 84.2(5) . 1_455
O15 Cs2 Cs11 102.8(6) . 1_455
O181 Cs2 Cs11 41.5(5) 1_554 1_455
O91 Cs2 Cs11 74.0(4) 1_554 1_455
O5 Cs2 Cs11 99.4(6) 2_656 1_455
W2 Cs2 Cs11 53.06(11) 1_554 1_455
W9 Cs2 Cs11 122.07(19) 2_656 1_455
Cs1 Cs2 Cs11 86.76(16) . 1_455
W21 O203 W26 116.8(14) . .
W21 O203 Cs6 119.5(10) . .
W26 O203 Cs6 88.9(8) . .
Si3 O199 Ta3 125.5(11) . .
Si3 O199 W22 123.1(12) . .
Ta3 O199 W22 92.5(7) . .
Si3 O199 W29 123.3(12) . .
Ta3 O199 W29 92.4(8) . .
W22 O199 W29 90.6(6) . .
Ta10 O204 Ta9 147.7(15) . .
Ta10 O204 Cs7 104.2(9) . 2_766
Ta9 O204 Cs7 106.7(11) . 2_766
W19 O196 Cs11 161.9(17) . 1_455
W15 O197 Cs1 148.2(14) . 2_656
W15 O197 Cs14 90.6(11) . .
Cs1 O197 Cs14 92.7(8) 2_656 .
W6 O192 W2 149.9(16) . .
W18 O198 W15 121.4(14) . .
W18 O198 Cs14 118.9(10) . .
W15 O198 Cs14 89.3(9) . .
W18 O198 Cs31 101.8(8) . 2_656
W15 O198 Cs31 105.9(9) . 2_656
Cs14 O198 Cs31 120.0(8) . 2_656
W37 O202 W30 154.2(16) . .
W1 O191 W9 150.6(16) . .
W1 O190 W10 154.5(13) . .
W1 O190 Cs30 99.0(10) . 2_756
W10 O190 Cs30 99.4(9) . 2_756
W6 O193 Ta14 117.8(12) . .
W8 O194 Ta16 120.7(14) . .
W8 O194 Cs13 111.7(12) . 2_666
Ta16 O194 Cs13 127.5(13) . 2_666
W35 O201 Ta10 117.0(12) . .
W35 O201 K1 115.9(11) . 2_765
Ta10 O201 K1 100.9(9) . 2_765
W35 O201 K2 93.3(10) . .
Ta10 O201 K2 148.9(10) . .
K1 O201 K2 56.3(6) 2_765 .
W34 O200 Ta8 120.6(12) . .
W38 O219 Cs2 146.1(15) . 1_655
W38 O219 Cs1 114.6(14) . 1_655
Cs2 O219 Cs1 91.9(7) 1_655 1_655
W38 O219 Cs11 86.7(11) . .
Cs2 O219 Cs11 87.7(7) 1_655 .
Cs1 O219 Cs11 136.5(8) 1_655 .
W26 O221 W24 150.2(15) . .
Ta15 O213 W50 148.5(13) . .
W30 O220 W35 122.3(15) . .
W13 O215 W12 123.7(12) . .
W13 O215 Cs13 115.1(10) . 1_545
W12 O215 Cs13 113.0(9) . 1_545
W16 O214 W14 150.7(14) . .
W33 O218 W38 152.3(18) . .
W13 O216 W17 153.4(15) . .
W9 O212 Ta16 118.6(12) . .
W9 O212 Cs1 97.1(9) . 2_656
Ta16 O212 Cs1 139.8(11) . 2_656
W9 O212 Cs14 100.8(9) . .
Ta16 O212 Cs14 103.2(10) . .
Cs1 O212 Cs14 86.2(6) 2_656 .
W4 O211 W5 156.3(17) . .
W4 O211 Cs6 94.4(11) . .
W5 O211 Cs6 107.2(11) . .
W27 O222 W28 125.9(16) . .
W27 O222 K4 96.8(11) . .
W28 O222 K4 120.7(12) . .
W11 O217 W17 122.7(14) . .
W3 O235 W5 153.7(15) . .
W3 O235 Cs9 96.7(9) . 2_766
W5 O235 Cs9 101.9(9) . 2_766
W8 O238 W9 121.5(15) . .
W8 O238 Cs2 126.8(13) . 2_656
W9 O238 Cs2 111.6(11) . 2_656
W1 O234 W3 117.7(15) . .
W37 O233 W38 121.5(11) . .
W37 O233 Cs11 107.6(10) . .
W38 O233 Cs11 93.6(9) . .
W6 O236 W5 125.2(14) . .
W6 O237 Cs12 111.7(14) . 2_666
W12 O250 W11 151.6(17) . .
O168 Cs14 O27 138.0(9) . 2_756
O168 Cs14 O19 110.9(8) . .
O27 Cs14 O19 111.1(8) 2_756 .
O168 Cs14 O198 155.6(9) . .
O27 Cs14 O198 63.4(7) 2_756 .
O19 Cs14 O198 50.4(7) . .
O168 Cs14 O134 51.1(8) . .
O27 Cs14 O134 96.0(8) 2_756 .
O19 Cs14 O134 135.7(8) . .
O198 Cs14 O134 152.6(7) . .
O168 Cs14 O197 133.9(8) . .
O27 Cs14 O197 74.7(7) 2_756 .
O19 Cs14 O197 51.9(8) . .
O198 Cs14 O197 51.8(7) . .
O134 Cs14 O197 107.4(8) . .
O168 Cs14 O156 51.8(7) . .
O27 Cs14 O156 139.0(8) 2_756 .
O19 Cs14 O156 77.9(7) . .
O198 Cs14 O156 124.3(7) . .
O134 Cs14 O156 59.2(7) . .
O197 Cs14 O156 82.2(7) . .
O168 Cs14 O6W 77.1(10) . .
O27 Cs14 O6W 101.1(10) 2_756 .
O19 Cs14 O6W 94.0(11) . .
O198 Cs14 O6W 87.9(10) . .
O134 Cs14 O6W 115.1(10) . .
O197 Cs14 O6W 137.5(11) . .
O156 Cs14 O6W 118.6(9) . .
O168 Cs14 O212 83.2(7) . .
O27 Cs14 O212 91.4(7) 2_756 .
O19 Cs14 O212 95.9(8) . .
O198 Cs14 O212 111.8(7) . .
O134 Cs14 O212 47.4(6) . .
O197 Cs14 O212 60.8(7) . .
O156 Cs14 O212 47.6(6) . .
O6W Cs14 O212 160.1(9) . .
O168 Cs14 W15 138.4(7) . .
O27 Cs14 W15 82.2(5) 2_756 .
O19 Cs14 W15 30.8(5) . .
O198 Cs14 W15 32.2(4) . .
O134 Cs14 W15 133.7(5) . .
O197 Cs14 W15 27.4(6) . .
O156 Cs14 W15 92.7(5) . .
O6W Cs14 W15 110.6(9) . .
O212 Cs14 W15 86.3(5) . .
O168 Cs14 W10 27.0(6) . .
O27 Cs14 W10 111.8(6) 2_756 .
O19 Cs14 W10 136.2(6) . .
O198 Cs14 W10 171.8(5) . .
O134 Cs14 W10 29.9(4) . .
O197 Cs14 W10 134.8(7) . .
O156 Cs14 W10 63.8(5) . .
O6W Cs14 W10 86.7(9) . .
O212 Cs14 W10 74.2(5) . .
W15 Cs14 W10 155.9(3) . .
O168 Cs14 Ta15 28.1(5) . .
O27 Cs14 Ta15 158.4(7) 2_756 .
O19 Cs14 Ta15 85.7(6) . .
O198 Cs14 Ta15 135.8(6) . .
O134 Cs14 Ta15 62.5(5) . .
O197 Cs14 Ta15 108.3(6) . .
O156 Cs14 Ta15 28.6(4) . .
O6W Cs14 Ta15 90.9(8) . .
O212 Cs14 Ta15 72.8(4) . .
W15 Cs14 Ta15 110.6(2) . .
W10 Cs14 Ta15 50.47(11) . .
O14W K5 K5 119.9(8) . 2_666
O14W K5 O95 61.9(8) . .
K5 K5 O95 72.1(7) 2_666 .
O14W K5 O49 151.0(9) . .
K5 K5 O49 65.5(6) 2_666 .
O95 K5 O49 97.2(7) . .
O14W K5 O49 65.2(8) . 2_666
K5 K5 O49 62.3(6) 2_666 2_666
O95 K5 O49 67.1(8) . 2_666
O49 K5 O49 127.8(6) . 2_666
O14W K5 O15W 108.8(11) . 2_666
K5 K5 O15W 125.6(9) 2_666 2_666
O95 K5 O15W 116.0(11) . 2_666
O49 K5 O15W 60.2(9) . 2_666
O49 K5 O15W 171.7(9) 2_666 2_666
O14W K5 O89 102.2(8) . .
K5 K5 O89 72.1(6) 2_666 .
O95 K5 O89 50.4(7) . .
O49 K5 O89 50.3(6) . .
O49 K5 O89 110.8(7) 2_666 .
O15W K5 O89 75.6(9) 2_666 .
O14W K5 O54 69.3(7) . 2_666
K5 K5 O54 142.6(8) 2_666 2_666
O95 K5 O54 131.1(8) . 2_666
O49 K5 O54 125.8(7) . 2_666
O49 K5 O54 96.9(7) 2_666 2_666
O15W K5 O54 75.2(9) 2_666 2_666
O89 K5 O54 144.6(8) . 2_666
O14W K5 W23 74.2(6) . 2_666
K5 K5 W23 70.5(4) 2_666 2_666
O95 K5 W23 91.6(7) . 2_666
O49 K5 W23 129.5(7) . 2_666
O49 K5 W23 24.5(5) 2_666 2_666
O15W K5 W23 150.7(9) 2_666 2_666
O89 K5 W23 133.3(5) . 2_666
O54 K5 W23 79.0(5) 2_666 2_666
O14W K5 W21 76.5(6) . 2_666
K5 K5 W21 115.6(6) 2_666 2_666
O95 K5 W21 132.8(6) . 2_666
O49 K5 W21 129.2(6) . 2_666
O49 K5 W21 76.1(5) 2_666 2_666
O15W K5 W21 97.2(8) 2_666 2_666
O89 K5 W21 171.9(6) . 2_666
O54 K5 W21 27.4(5) 2_666 2_666
W23 K5 W21 54.35(13) 2_666 2_666
O14W K5 W23 128.3(7) . .
K5 K5 W23 67.8(3) 2_666 .
O95 K5 W23 75.9(6) . .
O49 K5 W23 23.4(5) . .
O49 K5 W23 124.5(5) 2_666 .
O15W K5 W23 63.5(8) 2_666 .
O89 K5 W23 27.1(4) . .
O54 K5 W23 138.4(5) 2_666 .
W23 K5 W23 138.3(3) 2_666 .
W21 K5 W23 151.3(3) 2_666 .
O14W K5 W22 79.6(6) . .
K5 K5 W22 70.8(4) 2_666 .
O95 K5 W22 23.1(6) . .
O49 K5 W22 75.8(5) . .
O49 K5 W22 87.4(5) 2_666 .
O15W K5 W22 97.3(9) 2_666 .
O89 K5 W22 27.4(4) . .
O54 K5 W22 143.1(6) 2_666 .
W23 K5 W22 111.7(2) 2_666 .
W21 K5 W22 155.0(3) 2_666 .
W23 K5 W22 53.44(12) . .
O19W K2 O32 127.2(8) . .
O19W K2 O18W 76.5(12) . .
O32 K2 O18W 83.7(11) . .
O19W K2 K1 135.5(7) . 2_765
O32 K2 K1 94.8(7) . 2_765
O18W K2 K1 96.9(12) . 2_765
O19W K2 O44 100.4(7) . 2_765
O32 K2 O44 118.1(8) . 2_765
O18W K2 O44 151.6(12) . 2_765
K1 K2 O44 65.2(6) 2_765 2_765
O19W K2 O201 136.5(8) . .
O32 K2 O201 50.1(8) . .
O18W K2 O201 60.1(11) . .
K1 K2 O201 58.2(5) 2_765 .
O44 K2 O201 118.5(7) 2_765 .
O19W K2 K1 50.0(7) . .
O32 K2 K1 141.8(8) . .
O18W K2 K1 58.1(10) . .
K1 K2 K1 88.7(6) 2_765 .
O44 K2 K1 97.9(6) 2_765 .
O201 K2 K1 102.8(6) . .
O19W K2 W35 141.6(6) . .
O32 K2 W35 22.6(6) . .
O18W K2 W35 76.5(10) . .
K1 K2 W35 74.6(4) 2_765 .
O44 K2 W35 116.2(5) 2_765 .
O201 K2 W35 28.5(4) . .
K1 K2 W35 129.3(5) . .
O19W K2 Ta4 73.5(6) . 2_765
O32 K2 Ta4 130.0(7) . 2_765
O18W K2 Ta4 144.4(10) . 2_765
K1 K2 Ta4 91.5(4) 2_765 2_765
O44 K2 Ta4 28.5(5) 2_765 2_765
O201 K2 Ta4 147.0(5) . 2_765
K1 K2 Ta4 87.8(3) . 2_765
W35 K2 Ta4 138.8(3) . 2_765
O19W K2 K3 85.5(6) . .
O32 K2 K3 44.5(6) . .
O18W K2 K3 87.1(10) . .
K1 K2 K3 138.6(5) 2_765 .
O44 K2 K3 121.0(6) 2_765 .
O201 K2 K3 89.9(5) . .
K1 K2 K3 126.5(5) . .
W35 K2 K3 66.3(2) . .
Ta4 K2 K3 108.9(4) 2_765 .
O19W K2 K2 89.4(6) . 2_765
O32 K2 K2 129.6(8) . 2_765
O18W K2 K2 71.7(10) . 2_765
K1 K2 K2 47.9(4) 2_765 2_765
O44 K2 K2 80.1(6) 2_765 2_765
O201 K2 K2 79.7(6) . 2_765
K1 K2 K2 40.8(4) . 2_765
W35 K2 K2 107.3(4) . 2_765
Ta4 K2 K2 89.3(3) 2_765 2_765
K3 K2 K2 158.8(5) . 2_765
O21W K4 O4W 119.3(11) . 1_565
O21W K4 O22W 68.1(12) . .
O4W K4 O22W 87.8(9) 1_565 .
O21W K4 O145 104.3(11) . .
O4W K4 O145 135.6(9) 1_565 .
O22W K4 O145 101.8(10) . .
O21W K4 O222 81.1(10) . .
O4W K4 O222 143.5(10) 1_565 .
O22W K4 O222 128.8(9) . .
O145 K4 O222 46.8(8) . .
O21W K4 O146 158.2(12) . 2_766
O4W K4 O146 78.7(8) 1_565 2_766
O22W K4 O146 102.8(10) . 2_766
O145 K4 O146 56.9(7) . 2_766
O222 K4 O146 90.8(8) . 2_766
O21W K4 W27 107.1(9) . .
O4W K4 W27 129.6(7) 1_565 .
O22W K4 W27 129.4(9) . .
O145 K4 W27 28.2(5) . .
O222 K4 W27 28.5(6) . .
O146 K4 W27 62.4(5) 2_766 .
O9W K3 O9WA 2.7(12) . .
O9W K3 O10W 93.8(17) . .
O9WA K3 O10W 93.0(15) . .
O9W K3 O28 76.1(12) . 2_865
O9WA K3 O28 73.6(10) . 2_865
O10W K3 O28 57.0(11) . 2_865
O9W K3 O51 76.7(11) . 2_765
O9WA K3 O51 79.3(10) . 2_765
O10W K3 O51 89.7(12) . 2_765
O28 K3 O51 134.7(9) 2_865 2_765
O9W K3 O11 76.1(11) . 2_765
O9WA K3 O11 76.7(10) . 2_765
O10W K3 O11 168.0(14) . 2_765
O28 K3 O11 113.4(8) 2_865 2_765
O51 K3 O11 94.2(7) 2_765 2_765
O9W K3 O32 138.9(12) . .
O9WA K3 O32 140.5(11) . .
O10W K3 O32 65.5(12) . .
O28 K3 O32 114.1(8) 2_865 .
O51 K3 O32 68.5(8) 2_765 .
O11 K3 O32 126.4(9) 2_765 .
O9W K3 K2 125.0(10) . .
O9WA K3 K2 127.6(8) . .
O10W K3 K2 100.8(11) . .
O28 K3 K2 152.6(8) 2_865 .
O51 K3 K2 50.9(6) 2_765 .
O11 K3 K2 90.4(6) 2_765 .
O32 K3 K2 38.7(5) . .
O9W K3 Cs11 117.0(10) . 2_865
O9WA K3 Cs11 114.7(8) . 2_865
O10W K3 Cs11 100.5(11) . 2_865
O28 K3 Cs11 62.8(6) 2_865 2_865
O51 K3 Cs11 161.9(7) 2_765 2_865
O11 K3 Cs11 79.0(6) 2_765 2_865
O32 K3 Cs11 102.0(7) . 2_865
K2 K3 Cs11 111.9(4) . 2_865
O19W K1 O46 123.9(10) . .
O19W K1 K2 138.3(9) . 2_765
O46 K1 K2 93.9(9) . 2_765
O19W K1 O201 104.7(9) . 2_765
O46 K1 O201 117.6(9) . 2_765
K2 K1 O201 65.5(7) 2_765 2_765
O19W K1 O18W 74.2(13) . .
O46 K1 O18W 81.1(12) . .
K2 K1 O18W 98.0(11) 2_765 .
O201 K1 O18W 154.6(12) 2_765 .
O19W K1 O74 69.6(8) . 2_765
O46 K1 O74 110.4(9) . 2_765
K2 K1 O74 116.2(7) 2_765 2_765
O201 K1 O74 50.8(6) 2_765 2_765
O18W K1 O74 142.2(14) . 2_765
O19W K1 O44 132.0(8) . .
O46 K1 O44 48.5(8) . .
K2 K1 O44 59.8(6) 2_765 .
O201 K1 O44 120.2(9) 2_765 .
O18W K1 O44 58.0(12) . .
O74 K1 O44 154.3(8) 2_765 .
O19W K1 K2 50.5(6) . .
O46 K1 K2 135.2(7) . .
K2 K1 K2 91.3(6) 2_765 .
O201 K1 K2 105.1(7) 2_765 .
O18W K1 K2 54.1(10) . .
O74 K1 K2 106.8(7) 2_765 .
O44 K1 K2 98.7(6) . .
O19W K1 W28 137.6(8) . .
O46 K1 W28 21.9(6) . .
K2 K1 W28 74.3(5) 2_765 .
O201 K1 W28 115.6(7) 2_765 .
O18W K1 W28 74.9(11) . .
O74 K1 W28 127.9(7) 2_765 .
O44 K1 W28 28.1(4) . .
K2 K1 W28 124.5(5) . .
O19W K1 Ta10 76.8(6) . 2_765
O46 K1 Ta10 129.3(7) . 2_765
K2 K1 Ta10 93.0(5) 2_765 2_765
O201 K1 Ta10 29.5(5) 2_765 2_765
O18W K1 Ta10 146.9(12) . 2_765
O74 K1 Ta10 27.1(4) 2_765 2_765
O44 K1 Ta10 149.7(7) . 2_765
K2 K1 Ta10 94.7(4) . 2_765
W28 K1 Ta10 138.3(5) . 2_765
O19W K1 K1 90.9(8) . 2_765
O46 K1 K1 125.7(10) . 2_765
K2 K1 K1 49.4(5) 2_765 2_765
O201 K1 K1 85.4(7) 2_765 2_765
O18W K1 K1 69.3(10) . 2_765
O74 K1 K1 121.0(7) 2_765 2_765
O44 K1 K1 77.2(7) . 2_765
K2 K1 K1 41.9(4) . 2_765
W28 K1 K1 104.4(6) . 2_765
Ta10 K1 K1 95.6(5) 2_765 2_765
O24W O12W O23W 12(4) 2_865 2_865
O9WA O9W K3 172(4) . .
K1 O19W K2 79.5(8) . .
Cs30 O4W K4 157.4(11) . 1_545
Cs4 O6W Cs14 85.8(13) 2_756 .
O12W O24W O23W 161(6) 2_865 .
Cs2 O7W Cs11 103.9(15) 1_556 1_456
O23W O10W K3 124(4) 2_865 .
Cs8 O5W Cs31 131(2) 1_545 2_656
K2 O18W Cs9 143.5(18) . .
K2 O18W K1 67.9(11) . .
Cs9 O18W K1 148.6(19) . .
Cs13 O15W K5 144.6(15) 2_666 2_666
O24W O23W O10W 116(5) . 2_865
O24W O23W O12W 7(2) . 2_865
O10W O23W O12W 122(4) 2_865 2_865
Cs11 O13W Cs9 104.6(13) . 2_865
Cs1 O2W Cs31 93.8(16) . .
O4W Cs30 O21 149.8(8) . .
O4W Cs30 O17W 127.1(10) . .
O21 Cs30 O17W 76.8(10) . .
O4W Cs30 O85 115.1(7) . .
O21 Cs30 O85 50.4(6) . .
O17W Cs30 O85 117.1(10) . .
O4W Cs30 O77 100.9(7) . .
O21 Cs30 O77 64.1(6) . .
O17W Cs30 O77 76.0(11) . .
O85 Cs30 O77 102.8(7) . .
O4W Cs30 O6 83.1(8) . 2_756
O21 Cs30 O6 67.0(7) . 2_756
O17W Cs30 O6 136.5(11) . 2_756
O85 Cs30 O6 53.9(7) . 2_756
O77 Cs30 O6 67.1(7) . 2_756
O4W Cs30 O3 82.8(7) . 2_756
O21 Cs30 O3 102.3(7) . 2_756
O17W Cs30 O3 118.7(12) . 2_756
O85 Cs30 O3 57.3(7) . 2_756
O77 Cs30 O3 158.5(7) . 2_756
O6 Cs30 O3 92.6(8) 2_756 2_756
O4W Cs30 O17 54.6(8) . .
O21 Cs30 O17 101.0(8) . .
O17W Cs30 O17 114.8(11) . .
O85 Cs30 O17 107.5(8) . .
O77 Cs30 O17 48.6(7) . .
O6 Cs30 O17 53.6(7) 2_756 .
O3 Cs30 O17 125.0(8) 2_756 .
O4W Cs30 O190 60.3(6) . 2_756
O21 Cs30 O190 99.6(6) . 2_756
O17W Cs30 O190 168.7(10) . 2_756
O85 Cs30 O190 54.8(6) . 2_756
O77 Cs30 O190 112.3(6) . 2_756
O6 Cs30 O190 47.7(7) 2_756 2_756
O3 Cs30 O190 51.1(7) 2_756 2_756
O17 Cs30 O190 76.3(7) . 2_756
O4W Cs30 O136 150.0(7) . .
O21 Cs30 O136 43.1(6) . .
O17W Cs30 O136 74.1(9) . .
O85 Cs30 O136 44.8(6) . .
O77 Cs30 O136 105.3(6) . .
O6 Cs30 O136 93.7(6) 2_756 .
O3 Cs30 O136 67.5(6) 2_756 .
O17 Cs30 O136 142.2(7) . .
O190 Cs30 O136 95.9(5) 2_756 .
O4W Cs30 W33 139.4(5) . .
O21 Cs30 W33 28.3(4) . .
O17W Cs30 W33 93.5(9) . .
O85 Cs30 W33 24.9(4) . .
O77 Cs30 W33 90.0(4) . .
O6 Cs30 W33 65.2(5) 2_756 .
O3 Cs30 W33 74.3(5) 2_756 .
O17 Cs30 W33 114.6(6) . .
O190 Cs30 W33 79.3(4) 2_756 .
O136 Cs30 W33 28.7(4) . .
O4W Cs30 W17 73.7(6) . .
O21 Cs30 W17 89.6(5) . .
O17W Cs30 W17 90.7(10) . .
O85 Cs30 W17 116.6(6) . .
O77 Cs30 W17 27.4(4) . .
O6 Cs30 W17 66.6(5) 2_756 .
O3 Cs30 W17 149.9(6) 2_756 .
O17 Cs30 W17 24.9(5) . .
O190 Cs30 W17 100.0(5) 2_756 .
O136 Cs30 W17 132.2(4) . .
W33 Cs30 W17 112.38(12) . .
O75 Cs31 O110 165.5(7) 2_656 1_455
O75 Cs31 O2W 134.2(11) 2_656 .
O110 Cs31 O2W 59.6(10) 1_455 .
O75 Cs31 O111 48.7(6) 2_656 2_656
O110 Cs31 O111 117.3(6) 1_455 2_656
O2W Cs31 O111 154.1(10) . 2_656
O75 Cs31 O5W 100.8(13) 2_656 2_656
O110 Cs31 O5W 65.6(13) 1_455 2_656
O2W Cs31 O5W 125.0(15) . 2_656
O111 Cs31 O5W 62.0(12) 2_656 2_656
O75 Cs31 O13 81.1(7) 2_656 .
O110 Cs31 O13 113.2(7) 1_455 .
O2W Cs31 O13 59.8(11) . .
O111 Cs31 O13 129.5(6) 2_656 .
O5W Cs31 O13 148.9(11) 2_656 .
O75 Cs31 O108 45.9(6) 2_656 2_656
O110 Cs31 O108 132.8(6) 1_455 2_656
O2W Cs31 O108 107.6(10) . 2_656
O111 Cs31 O108 53.6(5) 2_656 2_656
O5W Cs31 O108 113.3(12) 2_656 2_656
O13 Cs31 O108 90.4(6) . 2_656
O75 Cs31 O198 76.6(6) 2_656 2_656
O110 Cs31 O198 95.0(6) 1_455 2_656
O2W Cs31 O198 110.1(11) . 2_656
O111 Cs31 O198 44.3(6) 2_656 2_656
O5W Cs31 O198 79.3(11) 2_656 2_656
O13 Cs31 O198 130.3(6) . 2_656
O108 Cs31 O198 43.4(5) 2_656 2_656
O75 Cs31 O27 128.3(7) 2_656 1_455
O110 Cs31 O27 47.0(6) 1_455 1_455
O2W Cs31 O27 67.8(10) . 1_455
O111 Cs31 O27 91.3(6) 2_656 1_455
O5W Cs31 O27 79.9(11) 2_656 1_455
O13 Cs31 O27 123.4(7) . 1_455
O108 Cs31 O27 85.8(6) 2_656 1_455
O198 Cs31 O27 52.4(6) 2_656 1_455
O75 Cs31 W13 27.1(5) 2_656 2_656
O110 Cs31 W13 138.7(5) 1_455 2_656
O2W Cs31 W13 161.2(9) . 2_656
O111 Cs31 W13 28.2(4) 2_656 2_656
O5W Cs31 W13 73.8(12) 2_656 2_656
O13 Cs31 W13 105.4(5) . 2_656
O108 Cs31 W13 58.2(4) 2_656 2_656
O198 Cs31 W13 69.2(4) 2_656 2_656
O27 Cs31 W13 119.3(5) 1_455 2_656
O75 Cs31 W14 24.7(5) 2_656 2_656
O110 Cs31 W14 159.0(5) 1_455 2_656
O2W Cs31 W14 113.8(9) . 2_656
O111 Cs31 W14 58.7(4) 2_656 2_656
O5W Cs31 W14 119.4(12) 2_656 2_656
O13 Cs31 W14 73.7(5) . 2_656
O108 Cs31 W14 26.6(4) 2_656 2_656
O198 Cs31 W14 67.6(4) 2_656 2_656
O27 Cs31 W14 112.2(4) 1_455 2_656
W13 Cs31 W14 47.75(7) 2_656 2_656
O75 Cs31 W32 149.5(5) 2_656 1_455
O110 Cs31 W32 24.1(4) 1_455 1_455
O2W Cs31 W32 61.2(9) . 1_455
O111 Cs31 W32 105.0(4) 2_656 1_455
O5W Cs31 W32 71.7(11) 2_656 1_455
O13 Cs31 W32 121.0(5) . 1_455
O108 Cs31 W32 108.7(4) 2_656 1_455
O198 Cs31 W32 73.0(4) 2_656 1_455
O27 Cs31 W32 22.9(4) 1_455 1_455
W13 Cs31 W32 132.42(15) 2_656 1_455
W14 Cs31 W32 135.01(19) 2_656 1_455
O9W O9WA K3 5(2) . .
O26 W50 O117 99.6(13) . .
O26 W50 O213 94.3(12) . .
O117 W50 O213 94.6(12) . .
O26 W50 O24 95.3(13) . .
O117 W50 O24 99.0(13) . .
O213 W50 O24 161.8(10) . .
O26 W50 O25 91.3(11) . .
O117 W50 O25 168.9(11) . .
O213 W50 O25 82.4(10) . .
O24 W50 O25 82.0(10) . .
O26 W50 O23 168.8(11) . .
O117 W50 O23 91.5(11) . .
O213 W50 O23 84.2(9) . .
O24 W50 O23 83.3(10) . .
O25 W50 O23 77.5(9) . .
O26 W50 Cs8 50.8(10) . 2_766
O117 W50 Cs8 50.4(9) . 2_766
O213 W50 Cs8 86.6(7) . 2_766
O24 W50 Cs8 111.4(7) . 2_766
O25 W50 Cs8 139.5(6) . 2_766
O23 W50 Cs8 139.9(6) . 2_766

loop_
_geom_bond_atom_site_label_1
_geom_bond_atom_site_label_2
_geom_bond_distance
_geom_bond_site_symmetry_2
W37 O28 1.71(3) .
W37 O73 1.85(3) .
W37 O233 1.89(2) .
W37 O202 1.90(2) .
W37 O97 1.91(3) .
W37 O106 2.35(2) .
W37 Cs11 4.393(7) .
Ta9 O24 1.80(3) .
Ta9 O133 1.96(3) .
Ta9 O112 1.98(3) .
Ta9 O204 1.98(3) .
Ta9 O105 2.04(3) .
Ta9 O163 2.29(2) .
Ta9 Cs4 4.125(3) .
Ta9 Cs7 4.359(3) 2_766
W21 O54 1.89(3) .
W21 O140 1.94(2) .
W21 O203 1.95(2) .
W21 O86 1.96(2) .
W21 O130 2.00(2) .
W21 O131 2.26(3) .
W21 K5 4.082(9) 2_666
W21 Cs5 4.282(3) .
W33 O85 1.69(3) .
W33 O21 1.89(2) .
W33 O92 1.89(3) .
W33 O218 1.90(3) .
W33 O136 1.93(3) .
W33 O148 2.43(2) .
W33 Cs30 3.940(4) .
W33 Cs4 4.438(4) .
Ta8 O133 1.88(3) .
Ta8 O22 1.91(2) .
Ta8 O74 1.94(2) .
Ta8 O200 1.96(3) .
Ta8 O21 1.98(2) .
Ta8 O148 2.23(2) .
Ta8 Cs4 4.193(4) .
W35 O32 1.68(3) .
W35 O201 1.89(2) .
W35 O177 1.94(2) .
W35 O220 1.96(3) .
W35 O33 1.96(2) .
W35 O69 2.46(3) .
W35 K2 3.961(11) .
W16 O13 1.71(3) .
W16 O119 1.85(3) .
W16 O214 1.89(2) .
W16 O109 1.89(3) .
W16 O143 2.02(3) .
W16 O71 2.44(3) .
W16 Cs5 4.518(4) .
Ta2 O25 1.74(2) .
Ta2 O41 1.96(2) .
Ta2 O140 1.96(3) .
Ta2 O87 1.97(2) .
Ta2 O40 2.01(3) .
Ta2 O131 2.36(2) .
Ta2 Cs5 4.126(4) .
Ta2 Cs7 4.201(3) 2_766
Ta2 Cs6 4.374(5) .
W23 O49 1.71(3) .
W23 O158 1.86(3) .
W23 O102 1.87(3) .
W23 O130 1.87(2) .
W23 O89 1.89(2) .
W23 O72 2.35(3) .
W23 K5 4.043(11) 2_666
W23 K5 4.114(9) .
Ta4 O40 1.81(3) .
Ta4 O78 1.88(2) .
Ta4 O79 1.89(2) .
Ta4 O43 1.95(2) .
Ta4 O44 2.03(3) .
Ta4 O45 2.22(2) .
Ta4 K2 4.168(11) 2_765
Ta4 Cs7 4.297(3) 2_766
Ta16 O115 1.81(3) .
Ta16 O156 1.90(2) .
Ta16 O212 1.95(2) .
Ta16 O10 1.96(3) .
Ta16 O194 2.02(3) .
Ta16 O147 2.32(3) .
Ta16 Cs5 4.146(4) .
Ta16 Cs14 4.349(12) .
W38 O219 1.67(3) .
W38 O121 1.83(3) .
W38 O178 1.88(3) .
W38 O218 1.91(3) .
W38 O233 1.97(2) .
W38 O106 2.36(2) .
W38 Cs11 4.067(6) .
W38 Cs1 4.301(4) 1_655
W36 O34 1.67(3) .
W36 O33 1.89(2) .
W36 O36 1.90(2) .
W36 O178 1.93(3) .
W36 O73 2.03(3) .
W36 O106 2.39(3) .
W36 Cs11 4.157(6) .
W36 Cs12 4.172(4) 2_765
Ta3 O41 1.89(2) .
Ta3 O78 1.90(3) .
Ta3 O51 1.96(3) .
Ta3 O113 1.96(3) .
Ta3 O52 1.98(3) .
Ta3 O199 2.226(19) .
Ta3 Cs5 4.226(4) .
W6 O237 1.70(3) .
W6 O192 1.88(3) .
W6 O236 1.89(3) .
W6 O132 1.90(3) .
W6 O193 1.90(3) .
W6 O169 2.41(3) .
W6 Cs12 4.055(3) 2_666
Ta10 O204 1.87(3) .
Ta10 O74 1.88(2) .
Ta10 O79 1.89(2) .
Ta10 O83 2.00(2) .
Ta10 O201 2.04(3) .
Ta10 O69 2.27(3) .
Ta10 K1 4.063(16) 2_765
Ta10 Cs7 4.222(4) 2_766
W32 O27 1.68(3) .
W32 O105 1.86(3) .
W32 O110 1.89(2) .
W32 O92 1.95(2) .
W32 O121 1.99(3) .
W32 O163 2.41(2) .
W32 Cs31 4.275(6) 1_655
W32 Cs4 4.318(3) .
W32 Cs14 4.421(10) 2_756
W32 Cs1 4.444(4) 1_655
W17 O17 1.75(3) .
W17 O216 1.90(2) .
W17 O77 1.91(2) .
W17 O96 1.95(3) .
W17 O217 2.02(3) .
W17 O76 2.34(2) .
W17 Cs30 4.113(5) .
W17 Cs8 4.278(4) 1_545
W17 Cs4 4.376(3) .
W4 O146 1.73(3) .
W4 O8 1.86(3) .
W4 O211 1.86(3) .
W4 O7 1.90(2) .
W4 O137 1.91(3) .
W4 O139 2.38(2) .
W4 Cs8 3.914(4) 2_766
W4 Cs6 3.934(5) .
Ta7 O23 1.77(2) .
Ta7 O20 1.94(2) .
Ta7 O19 1.95(3) .
Ta7 O98 1.97(3) .
Ta7 O94 2.06(2) .
Ta7 O157 2.31(2) .
Ta7 Cs5 4.129(4) .
Ta7 Cs4 4.208(3) .
Ta7 Cs14 4.381(11) .
Ta14 O9 1.90(3) .
Ta14 O10 1.90(2) .
Ta14 O54 1.91(3) .
Ta14 O193 2.01(3) .
Ta14 O90 2.03(3) .
Ta14 O169 2.27(3) .
Ta14 Cs6 4.385(5) .
W22 O95 1.72(3) .
W22 O52 1.86(3) .
W22 O86 1.88(2) .
W22 O118 1.88(3) .
W22 O89 1.92(2) .
W22 O199 2.40(2) .
W22 K5 4.136(11) .
W22 Cs5 4.386(4) .
Ta5 O98 1.92(3) .
Ta5 O22 1.92(2) .
Ta5 O172 1.94(2) .
Ta5 O77 1.98(2) .
Ta5 O80 2.01(2) .
Ta5 O76 2.24(2) .
Ta5 Cs4 4.160(3) .
W28 O46 1.61(3) .
W28 O44 1.87(2) .
W28 O116 1.90(2) .
W28 O222 1.93(3) .
W28 O135 1.96(3) .
W28 O45 2.41(3) .
W28 K1 3.975(18) .
W18 O18 1.66(3) .
W18 O94 1.81(2) .
W18 O96 1.89(3) .
W18 O198 1.91(3) .
W18 O111 1.93(2) .
W18 O157 2.36(3) .
W18 Cs8 4.143(4) 1_545
W18 Cs4 4.359(3) .
W18 Cs14 4.390(11) .
W18 Cs31 4.469(7) 2_656
Ta6 O113 1.89(3) .
Ta6 O20 1.90(2) .
Ta6 O172 1.93(3) .
Ta6 O11 1.95(3) .
Ta6 O109 1.98(3) .
Ta6 O71 2.25(2) .
Ta6 Cs5 4.209(4) .
W29 O50 1.66(2) .
W29 O51 1.88(2) .
W29 O116 1.91(3) .
W29 O101 1.92(2) .
W29 O118 2.01(3) .
W29 O199 2.42(2) .
W29 Cs12 4.185(3) .
W27 O42 1.64(3) .
W27 O43 1.88(2) .
W27 O222 1.89(3) .
W27 O145 1.89(2) .
W27 O84 1.90(3) .
W27 O45 2.44(2) .
W27 K4 3.942(10) .
W27 Cs9 3.978(4) .
W27 Cs7 4.418(4) 2_766
W1 O3 1.84(3) .
W1 O191 1.89(2) .
W1 O190 1.90(3) .
W1 O234 1.90(3) .
W1 O91 1.92(3) .
W1 O70 2.33(3) .
W1 Cs30 4.228(5) 2_756
W31 O30 1.67(3) .
W31 O110 1.90(2) .
W31 O112 1.92(3) .
W31 O31 1.92(2) .
W31 O97 1.93(3) .
W31 O163 2.43(2) .
W31 Cs31 4.429(6) 1_655
W31 Cs7 4.434(3) 2_766
W8 O2 1.77(3) .
W8 O194 1.84(3) .
W8 O120 1.90(3) .
W8 O238 1.90(3) .
W8 O132 1.96(3) .
W8 O147 2.37(3) .
W8 Cs12 4.209(3) 2_666
W8 Cs13 4.216(6) 2_666
W24 O47 1.72(3) .
W24 O221 1.92(2) .
W24 O145 1.94(3) .
W24 O158 1.98(3) .
W24 O162 2.01(3) .
W24 O72 2.40(2) .
W19 O196 1.66(3) .
W19 O143 1.82(3) .
W19 O11 1.87(3) .
W19 O114 1.88(3) .
W19 O142 1.93(3) .
W19 O71 2.28(3) .
W25 O48 1.66(3) .
W25 O135 1.86(3) .
W25 O162 1.87(3) .
W25 O101 1.91(2) .
W25 O102 1.91(3) .
W25 O72 2.35(2) .
W25 Cs13 4.040(5) .
W25 Cs12 4.106(4) .
W13 O176 1.74(3) .
W13 O216 1.89(3) .
W13 O75 1.91(3) .
W13 O215 1.91(2) .
W13 O111 1.92(2) .
W13 O155 2.35(3) .
W13 Cs31 4.044(6) 2_656
W13 Cs13 4.292(5) 1_545
W13 Cs8 4.503(4) 1_545
W26 O53 1.62(3) .
W26 O87 1.91(2) .
W26 O221 1.91(2) .
W26 O84 1.95(3) .
W26 O203 1.97(3) .
W26 O131 2.43(2) .
W26 Cs6 3.784(4) .
W26 Cs7 4.277(3) 2_766
W26 Cs6 4.410(4) 2_766
W11 O16 1.68(3) .
W11 O80 1.83(2) .
W11 O217 1.85(2) .
W11 O250 1.94(3) .
W11 O142 1.97(3) .
W11 O76 2.43(3) .
W12 O15 1.66(3) .
W12 O250 1.89(3) .
W12 O215 1.92(2) .
W12 O114 1.95(3) .
W12 O14 1.96(3) .
W12 O155 2.39(3) .
W12 Cs1 4.161(4) .
W12 Cs13 4.252(5) 1_545
W34 O35 1.58(3) .
W34 O200 1.89(3) .
W34 O177 1.89(2) .
W34 O36 1.92(2) .
W34 O136 1.95(2) .
W34 O148 2.38(2) .
W34 Cs12 4.143(4) 2_765
W30 O29 1.73(3) .
W30 O31 1.90(3) .
W30 O202 1.90(2) .
W30 O83 1.92(2) .
W30 O220 1.92(3) .
W30 O69 2.36(2) .
W30 Cs9 3.981(4) .
W30 Cs7 4.244(4) 2_766
W3 O88 1.73(3) .
W3 O180 1.87(3) .
W3 O235 1.88(3) .
W3 O137 1.88(3) .
W3 O234 2.03(3) .
W3 O70 2.33(2) .
W3 Cs9 4.107(4) 2_766
W14 O195 1.70(3) .
W14 O14 1.83(3) .
W14 O108 1.92(2) .
W14 O75 1.93(3) .
W14 O214 1.93(2) .
W14 O155 2.35(3) .
W14 Cs31 4.250(6) 2_656
W14 Cs1 4.426(4) .
W15 O197 1.69(3) .
W15 O19 1.88(3) .
W15 O108 1.90(2) .
W15 O198 1.96(2) .
W15 O119 1.98(2) .
W15 O157 2.34(3) .
W15 Cs14 3.677(9) .
W15 Cs5 4.507(4) .
Ta15 O213 1.84(3) .
Ta15 O156 1.92(2) .
Ta15 O168 1.95(3) .
Ta15 O9 1.96(2) .
Ta15 O8 2.01(2) .
Ta15 O139 2.28(3) .
Ta15 Cs14 3.987(9) .
Ta15 Cs6 4.015(4) .
W10 O6 1.67(3) .
W10 O168 1.83(3) .
W10 O190 1.90(3) .
W10 O7 1.93(2) .
W10 O134 1.95(2) .
W10 O139 2.45(2) .
W10 Cs14 3.897(9) .
W10 Cs30 4.242(5) 2_756
W9 O5 1.72(3) .
W9 O134 1.88(2) .
W9 O191 1.92(3) .
W9 O212 1.95(3) .
W9 O238 1.98(3) .
W9 O147 2.41(2) .
W9 Cs1 4.050(4) 2_656
W9 Cs14 4.285(13) .
W9 Cs2 4.375(8) 2_656
W5 O1 1.73(3) .
W5 O90 1.84(3) .
W5 O236 1.92(3) .
W5 O235 1.93(3) .
W5 O211 1.93(3) .
W5 O169 2.39(2) .
W5 Cs9 4.274(5) 2_766
W5 Cs6 4.312(5) .
W2 O181 1.66(3) .
W2 O120 1.91(3) .
W2 O91 1.93(3) .
W2 O192 1.95(3) .
W2 O180 2.00(3) .
W2 O70 2.39(3) .
W2 Cs11 4.141(7) 1_456
W2 Cs2 4.275(8) 1_556
Si2 O163 1.58(3) .
Si2 O69 1.61(3) .
Si2 O148 1.64(2) .
Si2 O106 1.64(2) .
Si3 O72 1.61(2) .
Si3 O45 1.63(3) .
Si3 O199 1.63(2) .
Si3 O131 1.64(3) .
Si1 O155 1.64(3) .
Si1 O157 1.65(3) .
Si1 O76 1.65(3) .
Si1 O71 1.71(3) .
Si4 O147 1.59(3) .
Si4 O139 1.60(3) .
Si4 O169 1.62(3) .
Si4 O70 1.65(3) .
O54 K5 3.42(3) 2_666
O17 Cs8 3.44(4) 1_545
O17 Cs30 3.49(4) .
O32 K2 2.96(3) .
O32 K3 3.32(3) .
O40 Cs7 3.38(2) 2_766
O29 Cs9 3.34(3) .
O21 Cs30 3.18(2) .
O21 Cs4 3.43(3) .
O27 Cs14 3.05(3) 2_756
O27 Cs1 3.52(3) 1_655
O27 Cs31 3.69(3) 1_655
O49 K5 3.25(3) .
O49 K5 3.34(3) 2_666
O44 K2 3.25(3) 2_765
O44 K1 3.42(3) .
O3 Cs30 3.47(3) 2_756
O6 Cs4 3.05(3) 2_756
O6 Cs30 3.44(3) 2_756
O23 W50 2.18(2) .
O28 K3 3.17(3) 2_865
O50 Cs12 3.30(2) .
O1 Cs7 3.20(3) .
O1 Cs9 3.36(3) 2_766
O24 W50 1.99(3) .
O52 Cs5 3.36(3) .
O46 K1 3.08(4) .
O9 Cs6 3.28(2) .
O7 Cs8 3.34(3) 2_766
O47 Cs8 3.27(3) .
O42 Cs9 3.18(3) .
O34 Cs12 3.28(3) 2_765
O13 Cs31 3.48(3) .
O26 W50 1.74(3) .
O26 Cs8 3.41(3) 2_766
O26 Cs6 3.48(3) .
O48 Cs12 3.23(3) .
O48 Cs13 3.32(3) .
O11 K3 3.27(3) 2_765
O15 Cs2 3.31(3) .
O15 Cs13 3.76(3) 1_545
O25 W50 2.16(2) .
O36 Cs12 3.38(3) 2_765
O53 Cs6 2.96(3) 2_766
O53 Cs6 3.41(3) .
O8 Cs6 3.02(2) .
O8 Cs8 3.27(2) 2_766
O35 Cs12 3.20(3) 2_765
O5 Cs1 3.17(4) 2_656
O5 Cs2 3.69(4) 2_656
O41 Cs5 3.23(2) .
O2 Cs12 3.29(3) 2_666
O2 Cs13 3.60(3) 2_666
O19 Cs14 3.10(3) .
O19 Cs5 3.42(3) .
O20 Cs5 3.23(2) .
O43 Cs9 3.30(2) .
O43 Cs7 3.47(2) 2_766
O31 Cs7 3.49(2) 2_766
O14 Cs1 3.27(2) .
O51 K3 3.23(3) 2_765
O18 Cs8 3.22(3) 1_545
O73 Cs11 3.48(3) .
O74 K1 3.27(3) 2_765
O75 Cs31 3.11(3) 2_656
O77 Cs4 3.31(3) .
O77 Cs30 3.36(3) .
O83 Cs7 3.19(3) 2_766
O83 Cs9 3.30(2) .
O84 Cs7 3.46(2) 2_766
O85 Cs30 3.23(2) .
O86 Cs5 3.49(2) .
O87 Cs6 3.13(3) .
O87 Cs7 3.24(3) 2_766
O88 Cs9 3.24(3) 2_766
O89 K5 3.38(3) .
O90 Cs6 3.51(3) .
O91 Cs2 3.44(3) 1_556
O92 Cs4 3.53(2) .
O94 Cs4 3.33(2) .
O95 K5 3.24(3) .
O96 Cs4 3.55(2) .
O96 Cs8 3.67(2) 1_545
O98 Cs4 3.19(2) .
O101 Cs12 3.43(2) .
O102 Cs13 3.30(3) .
O105 Cs4 3.21(2) .
O108 Cs31 3.56(2) 2_656
O109 Cs5 3.44(3) .
O110 Cs31 3.18(3) 1_655
O111 Cs31 3.37(2) 2_656
O112 Cs7 3.48(3) 2_766
O114 Cs1 3.72(3) .
O115 Cs5 3.13(3) .
O117 W50 1.74(3) .
O117 Cs8 3.39(3) 2_766
O119 Cs5 3.68(2) .
O121 Cs1 3.67(3) 1_655
O132 Cs12 3.50(3) 2_666
O133 Cs4 3.19(3) .
O134 Cs14 3.23(3) .
O136 Cs30 3.81(2) .
O140 Cs5 3.21(2) .
O145 K4 3.13(3) .
O146 K4 3.39(3) 2_766
O146 Cs8 3.46(3) 2_766
O156 Cs14 3.28(2) .
O168 Cs14 2.99(3) .
O178 Cs11 3.15(3) .
O180 Cs11 3.46(3) 1_456
O181 Cs11 3.26(3) 1_456
O181 Cs2 3.43(3) 1_556
Cs7 O83 3.19(3) 2_766
Cs7 O87 3.24(3) 2_766
Cs7 O204 3.36(3) 2_766
Cs7 O40 3.38(2) 2_766
Cs7 O84 3.46(2) 2_766
Cs7 O43 3.47(2) 2_766
Cs7 O112 3.48(3) 2_766
Cs7 O31 3.49(2) 2_766
Cs7 Ta2 4.201(3) 2_766
Cs7 Ta10 4.222(4) 2_766
Cs7 W30 4.244(4) 2_766
Cs12 O237 3.10(3) 2_666
Cs12 O35 3.20(3) 2_765
Cs12 O34 3.28(3) 2_765
Cs12 O2 3.29(3) 2_666
Cs12 O36 3.38(3) 2_765
Cs12 O132 3.50(3) 2_666
Cs12 W6 4.055(3) 2_666
Cs12 W34 4.143(4) 2_765
Cs4 O6 3.05(3) 2_756
Cs4 O6W 3.13(5) 2_756
Cs1 O197 3.16(3) 2_656
Cs1 O5 3.17(4) 2_656
Cs1 O2W 3.20(6) .
Cs1 O212 3.32(2) 2_656
Cs1 O219 3.33(3) 1_455
Cs1 O27 3.52(2) 1_455
Cs1 O121 3.67(3) 1_455
Cs1 W9 4.050(4) 2_656
Cs1 W38 4.301(4) 1_455
Cs8 O5W 2.86(7) 1_565
Cs8 O18 3.22(3) 1_565
Cs8 O8 3.27(2) 2_766
Cs8 O7 3.34(3) 2_766
Cs8 O117 3.39(3) 2_766
Cs8 O26 3.41(3) 2_766
Cs8 O17 3.44(4) 1_565
Cs8 O146 3.46(3) 2_766
Cs8 O96 3.67(2) 1_565
Cs8 W4 3.914(4) 2_766
Cs8 W18 4.143(4) 1_565
Cs9 O18W 3.14(5) .
Cs9 O88 3.24(3) 2_766
Cs9 O1 3.36(3) 2_766
Cs9 O235 3.44(2) 2_766
Cs9 O13W 3.53(4) 2_865
Cs9 W3 4.107(4) 2_766
Cs6 O53 2.96(3) 2_766
Cs6 O203 3.26(3) .
Cs6 O211 3.33(3) .
Cs13 O215 3.12(2) 1_565
Cs13 O194 3.17(3) 2_666
Cs13 O15W 3.20(5) 2_666
Cs13 O1W 3.47(4) 2_666
Cs13 O2 3.60(3) 2_666
Cs13 O15 3.76(3) 1_565
Cs13 W8 4.216(6) 2_666
Cs13 W12 4.252(5) 1_565
Cs13 W13 4.292(5) 1_565
Cs11 O13W 2.82(5) .
Cs11 O196 3.00(3) 1_655
Cs11 O181 3.26(3) 1_654
Cs11 O7W 3.37(5) 1_654
Cs11 O233 3.44(3) .
Cs11 O180 3.46(3) 1_654
Cs11 O219 3.80(3) .
Cs11 W2 4.141(7) 1_654
Cs2 O7W 2.85(5) 1_554
Cs2 O238 3.24(3) 2_656
Cs2 O219 3.26(3) 1_455
Cs2 O3W 3.27(3) .
Cs2 O181 3.43(3) 1_554
Cs2 O91 3.44(3) 1_554
Cs2 O5 3.69(4) 2_656
Cs2 W2 4.275(8) 1_554
Cs2 W9 4.375(8) 2_656
Cs2 Cs11 4.910(10) 1_455
O204 Cs7 3.36(3) 2_766
O196 Cs11 3.00(3) 1_455
O197 Cs1 3.16(3) 2_656
O197 Cs14 3.25(3) .
O198 Cs14 3.14(3) .
O198 Cs31 3.67(2) 2_656
O190 Cs30 3.49(2) 2_756
O194 Cs13 3.17(3) 2_666
O201 K1 3.15(3) 2_765
O201 K2 3.37(3) .
O219 Cs2 3.26(3) 1_655
O219 Cs1 3.33(3) 1_655
O213 W50 1.96(2) .
O215 Cs13 3.12(2) 1_545
O212 Cs1 3.32(2) 2_656
O212 Cs14 3.47(3) .
O222 K4 3.24(3) .
O235 Cs9 3.44(2) 2_766
O238 Cs2 3.24(3) 2_656
O237 Cs12 3.10(3) 2_666
Cs14 O27 3.05(3) 2_756
Cs14 O6W 3.30(5) .
K5 O14W 2.75(3) .
K5 K5 2.90(3) 2_666
K5 O49 3.34(3) 2_666
K5 O15W 3.37(5) 2_666
K5 O54 3.42(3) 2_666
K5 W23 4.043(11) 2_666
K5 W21 4.082(9) 2_666
K2 O19W 2.75(3) .
K2 O18W 3.06(6) .
K2 K1 3.08(3) 2_765
K2 O44 3.25(3) 2_765
K2 K1 3.50(2) .
K2 Ta4 4.168(11) 2_765
K2 K3 4.694(18) .
K2 K2 4.71(3) 2_765
K4 O21W 2.96(5) .
K4 O4W 3.09(3) 1_565
K4 O22W 3.09(4) .
K4 O146 3.39(3) 2_766
K3 O9W 1.60(3) .
K3 O9WA 2.47(4) .
K3 O10W 2.77(5) .
K3 O28 3.17(3) 2_865
K3 O51 3.23(3) 2_765
K3 O11 3.27(3) 2_765
K3 Cs11 4.793(17) 2_865
K1 O19W 2.73(3) .
K1 K2 3.08(3) 2_765
K1 O201 3.15(3) 2_765
K1 O18W 3.21(5) .
K1 O74 3.27(3) 2_765
K1 Ta10 4.063(16) 2_765
K1 K1 4.61(4) 2_765
O12W O24W 0.61(4) 2_865
O12W O23W 1.68(5) 2_865
O9W O9WA 0.87(4) .
O4W Cs30 3.06(3) .
O4W K4 3.09(3) 1_545
O6W Cs4 3.13(5) 2_756
O24W O12W 0.61(4) 2_865
O24W O23W 1.09(4) .
O1W Cs13 3.47(4) 2_666
O7W Cs2 2.85(5) 1_556
O7W Cs11 3.37(5) 1_456
O17W Cs30 3.23(5) .
O10W O23W 1.35(6) 2_865
O5W Cs8 2.86(7) 1_545
O5W Cs31 3.41(6) 2_656
O15W Cs13 3.20(5) 2_666
O15W K5 3.37(5) 2_666
O23W O10W 1.35(6) 2_865
O23W O12W 1.68(5) 2_865
O13W Cs9 3.53(4) 2_865
O2W Cs31 3.36(7) .
Cs30 O6 3.44(3) 2_756
Cs30 O3 3.47(3) 2_756
Cs30 O190 3.49(2) 2_756
Cs31 O75 3.11(3) 2_656
Cs31 O110 3.18(3) 1_455
Cs31 O111 3.37(2) 2_656
Cs31 O5W 3.41(6) 2_656
Cs31 O108 3.56(2) 2_656
Cs31 O198 3.67(2) 2_656
Cs31 O27 3.69(3) 1_455
Cs31 W13 4.044(6) 2_656
Cs31 W14 4.250(6) 2_656
Cs31 W32 4.275(6) 1_455
W50 Cs8 4.226(4) 2_766

loop_
_geom_torsion_atom_site_label_1
_geom_torsion_atom_site_label_2
_geom_torsion_atom_site_label_3
_geom_torsion_atom_site_label_4
_geom_torsion
_geom_torsion_site_symmetry_1
_geom_torsion_site_symmetry_4
O140 W21 O54 Ta14 32(2) . .
O203 W21 O54 Ta14 -58(2) . .
O86 W21 O54 Ta14 124(2) . .
O130 W21 O54 Ta14 -148(2) . .
O131 W21 O54 Ta14 5(7) . .
K5 W21 O54 Ta14 172(3) 2_666 .
Cs5 W21 O54 Ta14 75(2) . .
O140 W21 O54 K5 -139.1(8) . 2_666
O203 W21 O54 K5 130.0(9) . 2_666
O86 W21 O54 K5 -47.3(9) . 2_666
O130 W21 O54 K5 40.1(9) . 2_666
O131 W21 O54 K5 -166(5) . 2_666
Cs5 W21 O54 K5 -96.4(6) . 2_666
O9 Ta14 O54 W21 -17(2) . .
O10 Ta14 O54 W21 -106(2) . .
O193 Ta14 O54 W21 162(2) . .
O90 Ta14 O54 W21 74(2) . .
O169 Ta14 O54 W21 114(5) . .
Cs6 Ta14 O54 W21 24(2) . .
O9 Ta14 O54 K5 153.7(11) . 2_666
O10 Ta14 O54 K5 64.4(13) . 2_666
O193 Ta14 O54 K5 -27.7(12) . 2_666
O90 Ta14 O54 K5 -115.2(12) . 2_666
O169 Ta14 O54 K5 -76(5) . 2_666
Cs6 Ta14 O54 K5 -165.4(10) . 2_666
O216 W17 O17 Cs8 -50.3(13) . 1_545
O77 W17 O17 Cs8 126.5(11) . 1_545
O96 W17 O17 Cs8 34.8(12) . 1_545
O217 W17 O17 Cs8 -140.3(10) . 1_545
O76 W17 O17 Cs8 148(12) . 1_545
Cs30 W17 O17 Cs8 159.8(16) . 1_545
Cs4 W17 O17 Cs8 84.9(9) . 1_545
O216 W17 O17 Cs30 149.9(10) . .
O77 W17 O17 Cs30 -33.2(13) . .
O96 W17 O17 Cs30 -125.0(10) . .
O217 W17 O17 Cs30 59.9(11) . .
O76 W17 O17 Cs30 -12(13) . .
Cs8 W17 O17 Cs30 -159.8(16) 1_545 .
Cs4 W17 O17 Cs30 -74.9(7) . .
O201 W35 O32 K2 -19.2(14) . .
O177 W35 O32 K2 71.6(13) . .
O220 W35 O32 K2 -112.4(13) . .
O33 W35 O32 K2 161.3(11) . .
O69 W35 O32 K2 -65(7) . .
O201 W35 O32 K3 129(2) . .
O177 W35 O32 K3 -140(2) . .
O220 W35 O32 K3 36(3) . .
O33 W35 O32 K3 -50(3) . .
O69 W35 O32 K3 83(7) . .
K2 W35 O32 K3 148(3) . .
O78 Ta4 O40 Ta2 -33(3) . .
O79 Ta4 O40 Ta2 -135(3) . .
O43 Ta4 O40 Ta2 128(3) . .
O44 Ta4 O40 Ta2 47(5) . .
O45 Ta4 O40 Ta2 52(3) . .
K2 Ta4 O40 Ta2 -55(3) 2_765 .
Cs7 Ta4 O40 Ta2 161(3) 2_766 .
O78 Ta4 O40 Cs7 166.2(10) . 2_766
O79 Ta4 O40 Cs7 64.2(10) . 2_766
O43 Ta4 O40 Cs7 -32.9(9) . 2_766
O44 Ta4 O40 Cs7 -114(3) . 2_766
O45 Ta4 O40 Cs7 -108.6(9) . 2_766
K2 Ta4 O40 Cs7 143.9(5) 2_765 2_766
O25 Ta2 O40 Ta4 131(3) . .
O41 Ta2 O40 Ta4 31(3) . .
O140 Ta2 O40 Ta4 -41(4) . .
O87 Ta2 O40 Ta4 -125(3) . .
O131 Ta2 O40 Ta4 -51(3) . .
Cs5 Ta2 O40 Ta4 45(3) . .
Cs7 Ta2 O40 Ta4 -161(3) 2_766 .
Cs6 Ta2 O40 Ta4 -141(2) . .
O25 Ta2 O40 Cs7 -67.5(9) . 2_766
O41 Ta2 O40 Cs7 -167.4(8) . 2_766
O140 Ta2 O40 Cs7 121(2) . 2_766
O87 Ta2 O40 Cs7 36.3(8) . 2_766
O131 Ta2 O40 Cs7 110.6(8) . 2_766
Cs5 Ta2 O40 Cs7 -153.2(3) . 2_766
Cs6 Ta2 O40 Cs7 20.7(9) . 2_766
O31 W30 O29 Cs9 -126.7(9) . .
O202 W30 O29 Cs9 147.0(10) . .
O83 W30 O29 Cs9 -35.7(11) . .
O220 W30 O29 Cs9 58.2(11) . .
O69 W30 O29 Cs9 -7(14) . .
Cs7 W30 O29 Cs9 -76.2(6) 2_766 .
O85 W33 O21 Ta8 -172.1(16) . .
O92 W33 O21 Ta8 84.8(15) . .
O218 W33 O21 Ta8 7(4) . .
O136 W33 O21 Ta8 -74.4(15) . .
O148 W33 O21 Ta8 -1.2(13) . .
Cs30 W33 O21 Ta8 -143.5(19) . .
Cs4 W33 O21 Ta8 111.9(17) . .
O85 W33 O21 Cs30 -28.5(13) . .
O92 W33 O21 Cs30 -131.7(9) . .
O218 W33 O21 Cs30 150(3) . .
O136 W33 O21 Cs30 69.1(9) . .
O148 W33 O21 Cs30 142.3(10) . .
Cs4 W33 O21 Cs30 -104.6(10) . .
O85 W33 O21 Cs4 76.1(12) . .
O92 W33 O21 Cs4 -27.1(9) . .
O218 W33 O21 Cs4 -105(3) . .
O136 W33 O21 Cs4 173.7(10) . .
O148 W33 O21 Cs4 -113.1(10) . .
Cs30 W33 O21 Cs4 104.6(10) . .
O133 Ta8 O21 W33 -85.2(16) . .
O22 Ta8 O21 W33 171.7(15) . .
O74 Ta8 O21 W33 -1(4) . .
O200 Ta8 O21 W33 76.0(15) . .
O148 Ta8 O21 W33 1.3(13) . .
Cs4 Ta8 O21 W33 -118.1(16) . .
O133 Ta8 O21 Cs30 142.9(14) . .
O22 Ta8 O21 Cs30 39.8(15) . .
O74 Ta8 O21 Cs30 -133(3) . .
O200 Ta8 O21 Cs30 -55.9(14) . .
O148 Ta8 O21 Cs30 -130.6(15) . .
Cs4 Ta8 O21 Cs30 110.0(14) . .
O133 Ta8 O21 Cs4 32.9(9) . .
O22 Ta8 O21 Cs4 -70.2(10) . .
O74 Ta8 O21 Cs4 117(3) . .
O200 Ta8 O21 Cs4 -165.9(8) . .
O148 Ta8 O21 Cs4 119.4(9) . .
O105 W32 O27 Cs14 64(2) . 2_756
O110 W32 O27 Cs14 158.3(18) . 2_756
O92 W32 O27 Cs14 -28(2) . 2_756
O121 W32 O27 Cs14 -113.5(19) . 2_756
O163 W32 O27 Cs14 119(6) . 2_756
Cs31 W32 O27 Cs14 159(2) 1_655 2_756
Cs4 W32 O27 Cs14 23.9(17) . 2_756
Cs1 W32 O27 Cs14 -115(2) 1_655 2_756
O105 W32 O27 Cs1 179.0(10) . 1_655
O110 W32 O27 Cs1 -86.7(11) . 1_655
O92 W32 O27 Cs1 87.5(11) . 1_655
O121 W32 O27 Cs1 1.5(12) . 1_655
O163 W32 O27 Cs1 -126(6) . 1_655
Cs31 W32 O27 Cs1 -86.2(9) 1_655 1_655
Cs4 W32 O27 Cs1 138.9(9) . 1_655
Cs14 W32 O27 Cs1 115(2) 2_756 1_655
O105 W32 O27 Cs31 -94.8(10) . 1_655
O110 W32 O27 Cs31 -0.5(11) . 1_655
O92 W32 O27 Cs31 173.7(8) . 1_655
O121 W32 O27 Cs31 87.7(10) . 1_655
O163 W32 O27 Cs31 -40(7) . 1_655
Cs4 W32 O27 Cs31 -134.9(6) . 1_655
Cs14 W32 O27 Cs31 -159(2) 2_756 1_655
Cs1 W32 O27 Cs31 86.2(9) 1_655 1_655
O158 W23 O49 K5 175.4(11) . .
O102 W23 O49 K5 86.2(12) . .
O130 W23 O49 K5 -96.1(11) . .
O89 W23 O49 K5 -5.8(13) . .
O72 W23 O49 K5 128(7) . .
K5 W23 O49 K5 -53.7(8) 2_666 .
O158 W23 O49 K5 -130.9(11) . 2_666
O102 W23 O49 K5 139.9(10) . 2_666
O130 W23 O49 K5 -42.4(11) . 2_666
O89 W23 O49 K5 47.9(12) . 2_666
O72 W23 O49 K5 -179(100) . 2_666
K5 W23 O49 K5 53.7(8) . 2_666
O46 W28 O44 Ta4 169.6(14) . .
O116 W28 O44 Ta4 -82.1(14) . .
O222 W28 O44 Ta4 71.6(15) . .
O135 W28 O44 Ta4 -6(3) . .
O45 W28 O44 Ta4 -0.6(11) . .
K1 W28 O44 Ta4 -170.9(16) . .
O46 W28 O44 K2 -72.6(14) . 2_765
O116 W28 O44 K2 35.8(13) . 2_765
O222 W28 O44 K2 -170.6(13) . 2_765
O135 W28 O44 K2 112(3) . 2_765
O45 W28 O44 K2 117.3(12) . 2_765
K1 W28 O44 K2 -53.0(8) . 2_765
O46 W28 O44 K1 -19.5(12) . .
O116 W28 O44 K1 88.8(10) . .
O222 W28 O44 K1 -117.5(11) . .
O135 W28 O44 K1 165(2) . .
O45 W28 O44 K1 170.4(9) . .
O40 Ta4 O44 W28 6(4) . .
O78 Ta4 O44 W28 85.1(14) . .
O79 Ta4 O44 W28 -172.0(13) . .
O43 Ta4 O44 W28 -75.7(14) . .
O45 Ta4 O44 W28 0.6(12) . .
K2 Ta4 O44 W28 123.2(16) 2_765 .
Cs7 Ta4 O44 W28 -92.1(14) 2_766 .
O40 Ta4 O44 K2 -117(3) . 2_765
O78 Ta4 O44 K2 -38.1(10) . 2_765
O79 Ta4 O44 K2 64.8(10) . 2_765
O43 Ta4 O44 K2 161.1(10) . 2_765
O45 Ta4 O44 K2 -122.6(10) . 2_765
Cs7 Ta4 O44 K2 144.7(5) 2_766 2_765
O40 Ta4 O44 K1 -157(3) . .
O78 Ta4 O44 K1 -78(2) . .
O79 Ta4 O44 K1 25(2) . .
O43 Ta4 O44 K1 121(2) . .
O45 Ta4 O44 K1 -162(2) . .
K2 Ta4 O44 K1 -39.8(15) 2_765 .
Cs7 Ta4 O44 K1 104.9(18) 2_766 .
O191 W1 O3 Cs30 103.6(11) . 2_756
O190 W1 O3 Cs30 13.0(12) . 2_756
O234 W1 O3 Cs30 -80.0(12) . 2_756
O91 W1 O3 Cs30 -166.6(10) . 2_756
O70 W1 O3 Cs30 -122(5) . 2_756
O168 W10 O6 Cs4 -20(3) . 2_756
O190 W10 O6 Cs4 159(3) . 2_756
O7 W10 O6 Cs4 -111(3) . 2_756
O134 W10 O6 Cs4 73(3) . 2_756
O139 W10 O6 Cs4 -59(10) . 2_756
Cs14 W10 O6 Cs4 22(3) . 2_756
Cs30 W10 O6 Cs4 175(4) 2_756 2_756
O168 W10 O6 Cs30 164.6(10) . 2_756
O190 W10 O6 Cs30 -15.8(12) . 2_756
O7 W10 O6 Cs30 74.5(13) . 2_756
O134 W10 O6 Cs30 -102.1(11) . 2_756
O139 W10 O6 Cs30 126(8) . 2_756
Cs14 W10 O6 Cs30 -153.4(10) . 2_756
O20 Ta7 O23 W50 165(8) . .
O19 Ta7 O23 W50 72(8) . .
O98 Ta7 O23 W50 -105(8) . .
O94 Ta7 O23 W50 -17(8) . .
O157 Ta7 O23 W50 33(12) . .
Cs5 Ta7 O23 W50 122(8) . .
Cs4 Ta7 O23 W50 -64(8) . .
Cs14 Ta7 O23 W50 40(8) . .
O73 W37 O28 K3 -76(4) . 2_865
O233 W37 O28 K3 14(4) . 2_865
O202 W37 O28 K3 -168(4) . 2_865
O97 W37 O28 K3 104(4) . 2_865
O106 W37 O28 K3 -32(11) . 2_865
Cs11 W37 O28 K3 -30(3) . 2_865
O51 W29 O50 Cs12 178.9(11) . .
O116 W29 O50 Cs12 -86.4(12) . .
O101 W29 O50 Cs12 0.2(12) . .
O118 W29 O50 Cs12 89.0(10) . .
O199 W29 O50 Cs12 123(7) . .
O90 W5 O1 Cs7 -13(3) . .
O236 W5 O1 Cs7 -103(3) . .
O235 W5 O1 Cs7 166(3) . .
O211 W5 O1 Cs7 83(3) . .
O169 W5 O1 Cs7 -88(12) . .
Cs9 W5 O1 Cs7 175(4) 2_766 .
Cs6 W5 O1 Cs7 37(3) . .
O90 W5 O1 Cs9 172.2(11) . 2_766
O236 W5 O1 Cs9 82.3(13) . 2_766
O235 W5 O1 Cs9 -8.1(12) . 2_766
O211 W5 O1 Cs9 -91.8(13) . 2_766
O169 W5 O1 Cs9 98(11) . 2_766
Cs6 W5 O1 Cs9 -137.2(9) . 2_766
O133 Ta9 O24 W50 157(5) . .
O112 Ta9 O24 W50 -21(5) . .
O204 Ta9 O24 W50 -112(5) . .
O105 Ta9 O24 W50 70(5) . .
O163 Ta9 O24 W50 30(9) . .
Cs4 Ta9 O24 W50 116(5) . .
Cs7 Ta9 O24 W50 -70(5) 2_766 .
O95 W22 O52 Ta3 168.6(17) . .
O86 W22 O52 Ta3 -86.2(16) . .
O118 W22 O52 Ta3 70.7(16) . .
O89 W22 O52 Ta3 -15(4) . .
O199 W22 O52 Ta3 -2.4(13) . .
K5 W22 O52 Ta3 167.3(5) . .
Cs5 W22 O52 Ta3 -118.0(18) . .
O95 W22 O52 Cs5 -73.4(14) . .
O86 W22 O52 Cs5 31.8(10) . .
O118 W22 O52 Cs5 -171.3(10) . .
O89 W22 O52 Cs5 103(3) . .
O199 W22 O52 Cs5 115.6(10) . .
K5 W22 O52 Cs5 -74.7(18) . .
O41 Ta3 O52 W22 91.1(16) . .
O78 Ta3 O52 W22 18(4) . .
O51 Ta3 O52 W22 -72.2(16) . .
O113 Ta3 O52 W22 -165.5(16) . .
O199 Ta3 O52 W22 2.5(13) . .
Cs5 Ta3 O52 W22 122.7(18) . .
O41 Ta3 O52 Cs5 -31.5(9) . .
O78 Ta3 O52 Cs5 -105(3) . .
O51 Ta3 O52 Cs5 165.2(9) . .
O113 Ta3 O52 Cs5 71.8(11) . .
O199 Ta3 O52 Cs5 -120.1(9) . .
O44 W28 O46 K1 23.7(14) . .
O116 W28 O46 K1 -71.0(14) . .
O222 W28 O46 K1 114.3(13) . .
O135 W28 O46 K1 -158.1(12) . .
O45 W28 O46 K1 81(6) . .
O10 Ta14 O9 Ta15 -40(3) . .
O54 Ta14 O9 Ta15 -141(3) . .
O193 Ta14 O9 Ta15 44(5) . .
O90 Ta14 O9 Ta15 122(3) . .
O169 Ta14 O9 Ta15 49(3) . .
Cs6 Ta14 O9 Ta15 148(3) . .
O10 Ta14 O9 Cs6 172.0(13) . .
O54 Ta14 O9 Cs6 71.2(12) . .
O193 Ta14 O9 Cs6 -104(4) . .
O90 Ta14 O9 Cs6 -25.8(13) . .
O169 Ta14 O9 Cs6 -99.2(11) . .
O213 Ta15 O9 Ta14 142(3) . .
O156 Ta15 O9 Ta14 39(3) . .
O168 Ta15 O9 Ta14 -45(4) . .
O8 Ta15 O9 Ta14 -120(3) . .
O139 Ta15 O9 Ta14 -48(3) . .
Cs14 Ta15 O9 Ta14 52(3) . .
Cs6 Ta15 O9 Ta14 -150(3) . .
O213 Ta15 O9 Cs6 -67.8(9) . .
O156 Ta15 O9 Cs6 -170.9(10) . .
O168 Ta15 O9 Cs6 106(3) . .
O8 Ta15 O9 Cs6 30.2(10) . .
O139 Ta15 O9 Cs6 102.8(8) . .
Cs14 Ta15 O9 Cs6 -157.0(6) . .
O163 Si2 O69 Ta10 -62(2) . .
O148 Si2 O69 Ta10 56(2) . .
O106 Si2 O69 Ta10 178.0(15) . .
O163 Si2 O69 W30 63(2) . .
O148 Si2 O69 W30 -177.7(16) . .
O106 Si2 O69 W30 -56(2) . .
O163 Si2 O69 W35 -179.2(12) . .
O148 Si2 O69 W35 -60.4(18) . .
O106 Si2 O69 W35 61.2(18) . .
O204 Ta10 O69 Si2 48.5(19) . .
O74 Ta10 O69 Si2 -40.5(19) . .
O79 Ta10 O69 Si2 -178(4) . .
O83 Ta10 O69 Si2 137(2) . .
O201 Ta10 O69 Si2 -130(2) . .
K1 Ta10 O69 Si2 -89.7(19) 2_765 .
Cs7 Ta10 O69 Si2 96.8(18) 2_766 .
O204 Ta10 O69 W30 -90.8(11) . .
O74 Ta10 O69 W30 -179.8(11) . .
O79 Ta10 O69 W30 42(5) . .
O83 Ta10 O69 W30 -2.5(9) . .
O201 Ta10 O69 W30 90.7(10) . .
K1 Ta10 O69 W30 131.0(7) 2_765 .
Cs7 Ta10 O69 W30 -42.4(8) 2_766 .
O204 Ta10 O69 W35 179.5(10) . .
O74 Ta10 O69 W35 90.5(10) . .
O79 Ta10 O69 W35 -47(5) . .
O83 Ta10 O69 W35 -92.3(10) . .
O201 Ta10 O69 W35 0.9(8) . .
K1 Ta10 O69 W35 41.3(8) 2_765 .
Cs7 Ta10 O69 W35 -132.2(5) 2_766 .
O29 W30 O69 Si2 -165(13) . .
O31 W30 O69 Si2 -44.6(19) . .
O202 W30 O69 Si2 40(2) . .
O83 W30 O69 Si2 -136(2) . .
O220 W30 O69 Si2 129(2) . .
Cs9 W30 O69 Si2 -171.7(15) . .
Cs7 W30 O69 Si2 -96.7(18) 2_766 .
O29 W30 O69 Ta10 -26(14) . .
O31 W30 O69 Ta10 93.9(10) . .
O202 W30 O69 Ta10 179.0(12) . .
O83 W30 O69 Ta10 2.7(10) . .
O220 W30 O69 Ta10 -92.9(11) . .
Cs9 W30 O69 Ta10 -33.2(11) . .
Cs7 W30 O69 Ta10 41.9(8) 2_766 .
O29 W30 O69 W35 64(14) . .
O31 W30 O69 W35 -175.9(10) . .
O202 W30 O69 W35 -90.8(10) . .
O83 W30 O69 W35 92.8(10) . .
O220 W30 O69 W35 -2.8(9) . .
Cs9 W30 O69 W35 57.0(9) . .
Cs7 W30 O69 W35 132.0(5) 2_766 .
O32 W35 O69 Si2 180(100) . .
O201 W35 O69 Si2 132.2(17) . .
O177 W35 O69 Si2 41.7(15) . .
O220 W35 O69 Si2 -131.6(18) . .
O33 W35 O69 Si2 -45.8(15) . .
K2 W35 O69 Si2 122.3(13) . .
O32 W35 O69 Ta10 47(7) . .
O201 W35 O69 Ta10 -1.0(8) . .
O177 W35 O69 Ta10 -91.5(9) . .
O220 W35 O69 Ta10 95.2(11) . .
O33 W35 O69 Ta10 -179.0(10) . .
K2 W35 O69 Ta10 -10.9(12) . .
O32 W35 O69 W30 -46(7) . .
O201 W35 O69 W30 -93.5(10) . .
O177 W35 O69 W30 176.1(9) . .
O220 W35 O69 W30 2.8(9) . .
O33 W35 O69 W30 88.5(9) . .
K2 W35 O69 W30 -103.4(7) . .
O133 Ta8 O22 Ta5 -37(3) . .
O74 Ta8 O22 Ta5 -128(3) . .
O200 Ta8 O22 Ta5 141(3) . .
O21 Ta8 O22 Ta5 54(3) . .
O148 Ta8 O22 Ta5 109(5) . .
Cs4 Ta8 O22 Ta5 3(2) . .
O98 Ta5 O22 Ta8 38(3) . .
O172 Ta5 O22 Ta8 134(3) . .
O77 Ta5 O22 Ta8 -53(3) . .
O80 Ta5 O22 Ta8 -140(3) . .
O76 Ta5 O22 Ta8 -100(4) . .
Cs4 Ta5 O22 Ta8 -3(2) . .
O146 W4 O7 W10 -174.0(18) . .
O8 W4 O7 W10 -72.9(16) . .
O211 W4 O7 W10 19(4) . .
O137 W4 O7 W10 84.7(17) . .
O139 W4 O7 W10 0.7(15) . .
Cs8 W4 O7 W10 -125.4(18) 2_766 .
Cs6 W4 O7 W10 -86.8(17) . .
O146 W4 O7 Cs8 -48.6(13) . 2_766
O8 W4 O7 Cs8 52.6(8) . 2_766
O211 W4 O7 Cs8 144(3) . 2_766
O137 W4 O7 Cs8 -149.9(9) . 2_766
O139 W4 O7 Cs8 126.2(9) . 2_766
Cs6 W4 O7 Cs8 38.6(10) . 2_766
O6 W10 O7 W4 172.9(18) . .
O168 W10 O7 W4 70.4(17) . .
O190 W10 O7 W4 -84.3(17) . .
O134 W10 O7 W4 -15(4) . .
O139 W10 O7 W4 -0.7(15) . .
Cs14 W10 O7 W4 85.4(17) . .
Cs30 W10 O7 W4 -138.6(16) 2_756 .
O6 W10 O7 Cs8 59.0(16) . 2_766
O168 W10 O7 Cs8 -43.5(12) . 2_766
O190 W10 O7 Cs8 161.9(11) . 2_766
O134 W10 O7 Cs8 -129(2) . 2_766
O139 W10 O7 Cs8 -114.6(12) . 2_766
Cs14 W10 O7 Cs8 -28.5(14) . 2_766
Cs30 W10 O7 Cs8 107.5(8) 2_756 2_766
O221 W24 O47 Cs8 34(10) . .
O145 W24 O47 Cs8 -57(10) . .
O158 W24 O47 Cs8 122(9) . .
O162 W24 O47 Cs8 -146(9) . .
O72 W24 O47 Cs8 163(5) . .
O43 W27 O42 Cs9 22.3(14) . .
O222 W27 O42 Cs9 -69.0(13) . .
O145 W27 O42 Cs9 -154.8(11) . .
O84 W27 O42 Cs9 113.3(11) . .
O45 W27 O42 Cs9 -30(6) . .
K4 W27 O42 Cs9 -115.9(12) . .
Cs7 W27 O42 Cs9 68.5(9) 2_766 .
O34 W36 O33 W35 116(3) . .
O36 W36 O33 W35 16(3) . .
O178 W36 O33 W35 -75(4) . .
O73 W36 O33 W35 -143(3) . .
O106 W36 O33 W35 -70(3) . .
Cs11 W36 O33 W35 -164.5(19) . .
Cs12 W36 O33 W35 67(3) 2_765 .
O32 W35 O33 W36 -117(3) . .
O201 W35 O33 W36 64(4) . .
O177 W35 O33 W36 -16(3) . .
O220 W35 O33 W36 142(3) . .
O69 W35 O33 W36 69(3) . .
K2 W35 O33 W36 -96(3) . .
O33 W36 O34 Cs12 -95.2(12) . 2_765
O36 W36 O34 Cs12 -4.2(13) . 2_765
O178 W36 O34 Cs12 89.6(12) . 2_765
O73 W36 O34 Cs12 176.7(10) . 2_765
O106 W36 O34 Cs12 126(6) . 2_765
Cs11 W36 O34 Cs12 127.4(11) . 2_765
O119 W16 O13 Cs31 -120(2) . .
O214 W16 O13 Cs31 -30(2) . .
O109 W16 O13 Cs31 147(2) . .
O143 W16 O13 Cs31 58(2) . .
O71 W16 O13 Cs31 84(5) . .
Cs5 W16 O13 Cs31 -170(2) . .
O135 W25 O48 Cs12 88.0(14) . .
O162 W25 O48 Cs12 179.2(14) . .
O101 W25 O48 Cs12 -0.3(15) . .
O102 W25 O48 Cs12 -93.4(14) . .
O72 W25 O48 Cs12 -132(5) . .
Cs13 W25 O48 Cs12 -119.0(16) . .
O135 W25 O48 Cs13 -153.0(10) . .
O162 W25 O48 Cs13 -61.7(13) . .
O101 W25 O48 Cs13 118.8(10) . .
O102 W25 O48 Cs13 25.7(12) . .
O72 W25 O48 Cs13 -13(7) . .
Cs12 W25 O48 Cs13 119.0(15) . .
O196 W19 O11 Ta6 172.1(18) . .
O143 W19 O11 Ta6 73.0(18) . .
O114 W19 O11 Ta6 -8(4) . .
O142 W19 O11 Ta6 -88.8(18) . .
O71 W19 O11 Ta6 -1.5(15) . .
O196 W19 O11 K3 19.2(18) . 2_765
O143 W19 O11 K3 -79.8(14) . 2_765
O114 W19 O11 K3 -161(2) . 2_765
O142 W19 O11 K3 118.4(14) . 2_765
O71 W19 O11 K3 -154.4(16) . 2_765
O113 Ta6 O11 W19 -172.8(18) . .
O20 Ta6 O11 W19 6(5) . .
O172 Ta6 O11 W19 88.7(18) . .
O109 Ta6 O11 W19 -74.4(18) . .
O71 Ta6 O11 W19 1.5(15) . .
Cs5 Ta6 O11 W19 -93.3(17) . .
O113 Ta6 O11 K3 -20.1(14) . 2_765
O20 Ta6 O11 K3 159(3) . 2_765
O172 Ta6 O11 K3 -118.5(13) . 2_765
O109 Ta6 O11 K3 78.4(13) . 2_765
O71 Ta6 O11 K3 154.3(15) . 2_765
Cs5 Ta6 O11 K3 59.5(17) . 2_765
O250 W12 O15 Cs2 -65(3) . .
O215 W12 O15 Cs2 -158(2) . .
O114 W12 O15 Cs2 25(3) . .
O14 W12 O15 Cs2 116(2) . .
O155 W12 O15 Cs2 154(5) . .
Cs1 W12 O15 Cs2 78(2) . .
Cs13 W12 O15 Cs2 -176(3) 1_545 .
O250 W12 O15 Cs13 111.1(11) . 1_545
O215 W12 O15 Cs13 17.9(11) . 1_545
O114 W12 O15 Cs13 -159.6(9) . 1_545
O14 W12 O15 Cs13 -68.5(10) . 1_545
O155 W12 O15 Cs13 -30(7) . 1_545
Cs1 W12 O15 Cs13 -105.9(10) . 1_545
O41 Ta2 O25 W50 -142(4) . .
O140 Ta2 O25 W50 -53(4) . .
O87 Ta2 O25 W50 39(4) . .
O40 Ta2 O25 W50 130(4) . .
O131 Ta2 O25 W50 -35(10) . .
Cs5 Ta2 O25 W50 -98(4) . .
Cs7 Ta2 O25 W50 82(4) 2_766 .
Cs6 Ta2 O25 W50 6(4) . .
O34 W36 O36 W34 -131(4) . .
O33 W36 O36 W34 -27(4) . .
O178 W36 O36 W34 128(4) . .
O73 W36 O36 W34 47(5) . .
O106 W36 O36 W34 56(4) . .
Cs11 W36 O36 W34 153(3) . .
Cs12 W36 O36 W34 -135(4) 2_765 .
O34 W36 O36 Cs12 3.9(12) . 2_765
O33 W36 O36 Cs12 107.6(10) . 2_765
O178 W36 O36 Cs12 -96.9(11) . 2_765
O73 W36 O36 Cs12 -178(2) . 2_765
O106 W36 O36 Cs12 -169.1(8) . 2_765
Cs11 W36 O36 Cs12 -71.9(12) . 2_765
O35 W34 O36 W36 131(4) . .
O200 W34 O36 W36 -51(5) . .
O177 W34 O36 W36 29(4) . .
O136 W34 O36 W36 -129(4) . .
O148 W34 O36 W36 -55(4) . .
Cs12 W34 O36 W36 135(4) 2_765 .
O35 W34 O36 Cs12 -3.9(13) . 2_765
O200 W34 O36 Cs12 174(2) . 2_765
O177 W34 O36 Cs12 -105.7(10) . 2_765
O136 W34 O36 Cs12 96.0(10) . 2_765
O148 W34 O36 Cs12 170.2(8) . 2_765
O147 Si4 O70 W1 58(2) . .
O139 Si4 O70 W1 -63.5(19) . .
O169 Si4 O70 W1 -179.4(14) . .
O147 Si4 O70 W3 -176.4(14) . .
O139 Si4 O70 W3 61.6(19) . .
O169 Si4 O70 W3 -54(2) . .
O147 Si4 O70 W2 -59.2(18) . .
O139 Si4 O70 W2 178.9(13) . .
O169 Si4 O70 W2 62.9(18) . .
O3 W1 O70 Si4 -178(5) . .
O191 W1 O70 Si4 -41.9(17) . .
O190 W1 O70 Si4 45.3(17) . .
O234 W1 O70 Si4 139(2) . .
O91 W1 O70 Si4 -131.5(18) . .
Cs30 W1 O70 Si4 68.9(18) 2_756 .
O3 W1 O70 W3 44(6) . .
O191 W1 O70 W3 179.9(11) . .
O190 W1 O70 W3 -92.9(10) . .
O234 W1 O70 W3 0.7(11) . .
O91 W1 O70 W3 90.3(11) . .
Cs30 W1 O70 W3 -69.2(11) 2_756 .
O3 W1 O70 W2 -47(6) . .
O191 W1 O70 W2 89.0(10) . .
O190 W1 O70 W2 176.2(10) . .
O234 W1 O70 W2 -90.2(12) . .
O91 W1 O70 W2 -0.6(9) . .
Cs30 W1 O70 W2 -160.1(2) 2_756 .
O88 W3 O70 Si4 -171(5) . .
O180 W3 O70 Si4 131.3(19) . .
O235 W3 O70 Si4 39.6(17) . .
O137 W3 O70 Si4 -46.7(17) . .
O234 W3 O70 Si4 -139.0(19) . .
Cs9 W3 O70 Si4 59(2) 2_766 .
O88 W3 O70 W1 -33(6) . .
O180 W3 O70 W1 -90.3(12) . .
O235 W3 O70 W1 178.0(11) . .
O137 W3 O70 W1 91.7(11) . .
O234 W3 O70 W1 -0.6(11) . .
Cs9 W3 O70 W1 -162.4(3) 2_766 .
O88 W3 O70 W2 58(6) . .
O180 W3 O70 W2 0.7(10) . .
O235 W3 O70 W2 -91.1(10) . .
O137 W3 O70 W2 -177.3(11) . .
O234 W3 O70 W2 90.3(12) . .
Cs9 W3 O70 W2 -71.5(12) 2_766 .
O181 W2 O70 Si4 -176(6) . .
O120 W2 O70 Si4 42.4(16) . .
O91 W2 O70 Si4 134.7(17) . .
O192 W2 O70 Si4 -44.8(16) . .
O180 W2 O70 Si4 -134.2(18) . .
Cs11 W2 O70 Si4 -121.8(12) 1_456 .
Cs2 W2 O70 Si4 147.2(11) 1_556 .
O181 W2 O70 W1 50(7) . .
O120 W2 O70 W1 -91.7(11) . .
O91 W2 O70 W1 0.6(9) . .
O192 W2 O70 W1 -178.8(10) . .
O180 W2 O70 W1 91.7(11) . .
Cs11 W2 O70 W1 104.2(7) 1_456 .
Cs2 W2 O70 W1 13.2(10) 1_556 .
O181 W2 O70 W3 -43(7) . .
O120 W2 O70 W3 175.9(12) . .
O91 W2 O70 W3 -91.8(10) . .
O192 W2 O70 W3 88.8(10) . .
O180 W2 O70 W3 -0.7(10) . .
Cs11 W2 O70 W3 11.8(11) 1_456 .
Cs2 W2 O70 W3 -79.2(8) 1_556 .
O87 W26 O53 Cs6 126(3) . 2_766
O221 W26 O53 Cs6 -53(3) . 2_766
O84 W26 O53 Cs6 35(3) . 2_766
O203 W26 O53 Cs6 -143(2) . 2_766
O131 W26 O53 Cs6 176(7) . 2_766
Cs6 W26 O53 Cs6 168(3) . 2_766
Cs7 W26 O53 Cs6 85(3) 2_766 2_766
O87 W26 O53 Cs6 -42.4(11) . .
O221 W26 O53 Cs6 139.3(9) . .
O84 W26 O53 Cs6 -132.8(8) . .
O203 W26 O53 Cs6 48.7(9) . .
O131 W26 O53 Cs6 8(9) . .
Cs7 W26 O53 Cs6 -83.0(5) 2_766 .
Cs6 W26 O53 Cs6 -168(3) 2_766 .
O146 W4 O8 Ta15 175.4(14) . .
O211 W4 O8 Ta15 -81.2(14) . .
O7 W4 O8 Ta15 76.4(13) . .
O137 W4 O8 Ta15 2(3) . .
O139 W4 O8 Ta15 1.0(11) . .
Cs8 W4 O8 Ta15 130.9(15) 2_766 .
Cs6 W4 O8 Ta15 -117.7(15) . .
O146 W4 O8 Cs6 -66.9(12) . .
O211 W4 O8 Cs6 36.5(10) . .
O7 W4 O8 Cs6 -165.9(9) . .
O137 W4 O8 Cs6 120(2) . .
O139 W4 O8 Cs6 118.7(9) . .
Cs8 W4 O8 Cs6 -111.4(9) 2_766 .
O146 W4 O8 Cs8 44.5(11) . 2_766
O211 W4 O8 Cs8 147.9(9) . 2_766
O7 W4 O8 Cs8 -54.5(8) . 2_766
O137 W4 O8 Cs8 -129(2) . 2_766
O139 W4 O8 Cs8 -129.9(9) . 2_766
Cs6 W4 O8 Cs8 111.4(9) . 2_766
O213 Ta15 O8 W4 -175.2(13) . .
O156 Ta15 O8 W4 -2(3) . .
O168 Ta15 O8 W4 -75.6(15) . .
O9 Ta15 O8 W4 84.0(14) . .
O139 Ta15 O8 W4 -1.1(11) . .
Cs14 Ta15 O8 W4 -90.3(13) . .
Cs6 Ta15 O8 W4 118.1(15) . .
O213 Ta15 O8 Cs6 66.8(10) . .
O156 Ta15 O8 Cs6 -120(2) . .
O168 Ta15 O8 Cs6 166.3(12) . .
O9 Ta15 O8 Cs6 -34.1(11) . .
O139 Ta15 O8 Cs6 -119.1(10) . .
Cs14 Ta15 O8 Cs6 151.7(4) . .
O213 Ta15 O8 Cs8 -55.8(12) . 2_766
O156 Ta15 O8 Cs8 117(2) . 2_766
O168 Ta15 O8 Cs8 43.7(13) . 2_766
O9 Ta15 O8 Cs8 -156.7(13) . 2_766
O139 Ta15 O8 Cs8 118.3(12) . 2_766
Cs14 Ta15 O8 Cs8 29.1(15) . 2_766
Cs6 Ta15 O8 Cs8 -122.6(15) . 2_766
O155 Si1 O71 Ta6 176.6(16) . .
O157 Si1 O71 Ta6 54(2) . .
O76 Si1 O71 Ta6 -65.9(19) . .
O155 Si1 O71 W19 -55(2) . .
O157 Si1 O71 W19 -177.4(16) . .
O76 Si1 O71 W19 63(2) . .
O155 Si1 O71 W16 65.5(18) . .
O157 Si1 O71 W16 -57.0(17) . .
O76 Si1 O71 W16 -177.1(12) . .
O113 Ta6 O71 Si1 160(3) . .
O20 Ta6 O71 Si1 -37.5(18) . .
O172 Ta6 O71 Si1 53.4(18) . .
O11 Ta6 O71 Si1 141(2) . .
O109 Ta6 O71 Si1 -127(2) . .
Cs5 Ta6 O71 Si1 -82.9(17) . .
O113 Ta6 O71 W19 18(4) . .
O20 Ta6 O71 W19 -179.8(10) . .
O172 Ta6 O71 W19 -88.9(11) . .
O11 Ta6 O71 W19 -1.1(10) . .
O109 Ta6 O71 W19 90.6(12) . .
Cs5 Ta6 O71 W19 134.7(6) . .
O113 Ta6 O71 W16 -75(4) . .
O20 Ta6 O71 W16 87.6(10) . .
O172 Ta6 O71 W16 178.5(11) . .
O11 Ta6 O71 W16 -93.7(11) . .
O109 Ta6 O71 W16 -2.0(10) . .
Cs5 Ta6 O71 W16 42.2(8) . .
O196 W19 O71 Si1 179(100) . .
O143 W19 O71 Si1 130(2) . .
O11 W19 O71 Si1 -136(2) . .
O114 W19 O71 Si1 41.1(19) . .
O142 W19 O71 Si1 -46.0(19) . .
O196 W19 O71 Ta6 -44(8) . .
O143 W19 O71 Ta6 -92.4(11) . .
O11 W19 O71 Ta6 1.1(11) . .
O114 W19 O71 Ta6 178.5(11) . .
O142 W19 O71 Ta6 91.5(11) . .
O196 W19 O71 W16 48(8) . .
O143 W19 O71 W16 -0.6(9) . .
O11 W19 O71 W16 92.9(11) . .
O114 W19 O71 W16 -89.7(10) . .
O142 W19 O71 W16 -176.7(10) . .
O13 W16 O71 Si1 -165(4) . .
O119 W16 O71 Si1 38.6(15) . .
O214 W16 O71 Si1 -49.1(15) . .
O109 W16 O71 Si1 128.8(17) . .
O143 W16 O71 Si1 -137.2(16) . .
Cs5 W16 O71 Si1 89.8(13) . .
O13 W16 O71 Ta6 69(5) . .
O119 W16 O71 Ta6 -88.0(10) . .
O214 W16 O71 Ta6 -175.7(11) . .
O109 W16 O71 Ta6 2.2(11) . .
O143 W16 O71 Ta6 96.2(11) . .
Cs5 W16 O71 Ta6 -36.8(8) . .
O13 W16 O71 W19 -27(5) . .
O119 W16 O71 W19 176.4(10) . .
O214 W16 O71 W19 88.7(10) . .
O109 W16 O71 W19 -93.4(12) . .
O143 W16 O71 W19 0.6(9) . .
Cs5 W16 O71 W19 -132.4(6) . .
O200 W34 O35 Cs12 -174.8(11) . 2_765
O177 W34 O35 Cs12 89.6(13) . 2_765
O36 W34 O35 Cs12 4.5(15) . 2_765
O136 W34 O35 Cs12 -84.5(14) . 2_765
O148 W34 O35 Cs12 -109(10) . 2_765
O134 W9 O5 Cs1 -103.4(13) . 2_656
O191 W9 O5 Cs1 168.2(12) . 2_656
O212 W9 O5 Cs1 -10.7(15) . 2_656
O238 W9 O5 Cs1 80.5(15) . 2_656
O147 W9 O5 Cs1 55(10) . 2_656
Cs14 W9 O5 Cs1 -61.7(11) . 2_656
Cs2 W9 O5 Cs1 90.6(12) 2_656 2_656
O134 W9 O5 Cs2 166.0(10) . 2_656
O191 W9 O5 Cs2 77.6(12) . 2_656
O212 W9 O5 Cs2 -101.3(11) . 2_656
O238 W9 O5 Cs2 -10.1(14) . 2_656
O147 W9 O5 Cs2 -36(10) . 2_656
Cs1 W9 O5 Cs2 -90.6(12) 2_656 2_656
Cs14 W9 O5 Cs2 -152.3(9) . 2_656
O78 Ta3 O41 Ta2 30(3) . .
O51 Ta3 O41 Ta2 -57(5) . .
O113 Ta3 O41 Ta2 133(2) . .
O52 Ta3 O41 Ta2 -131(3) . .
O199 Ta3 O41 Ta2 -57(2) . .
Cs5 Ta3 O41 Ta2 -165(3) . .
O78 Ta3 O41 Cs5 -164.6(10) . .
O51 Ta3 O41 Cs5 108(3) . .
O113 Ta3 O41 Cs5 -61.4(12) . .
O52 Ta3 O41 Cs5 34.2(10) . .
O199 Ta3 O41 Cs5 108.7(9) . .
O25 Ta2 O41 Ta3 -130(3) . .
O140 Ta2 O41 Ta3 131(3) . .
O87 Ta2 O41 Ta3 45(4) . .
O40 Ta2 O41 Ta3 -28(2) . .
O131 Ta2 O41 Ta3 57(2) . .
Cs5 Ta2 O41 Ta3 166(3) . .
Cs7 Ta2 O41 Ta3 -42(3) 2_766 .
Cs6 Ta2 O41 Ta3 139.3(19) . .
O25 Ta2 O41 Cs5 63.9(11) . .
O140 Ta2 O41 Cs5 -35.1(9) . .
O87 Ta2 O41 Cs5 -121(2) . .
O40 Ta2 O41 Cs5 166.5(9) . .
O131 Ta2 O41 Cs5 -109.0(9) . .
Cs7 Ta2 O41 Cs5 152.0(4) 2_766 .
Cs6 Ta2 O41 Cs5 -26.6(16) . .
O194 W8 O2 Cs12 -109.5(13) . 2_666
O120 W8 O2 Cs12 68.2(14) . 2_666
O238 W8 O2 Cs12 156.2(13) . 2_666
O132 W8 O2 Cs12 -17.8(15) . 2_666
O147 W8 O2 Cs12 -159(16) . 2_666
Cs13 W8 O2 Cs12 -107.1(13) 2_666 2_666
O194 W8 O2 Cs13 -2.4(12) . 2_666
O120 W8 O2 Cs13 175.4(10) . 2_666
O238 W8 O2 Cs13 -96.7(11) . 2_666
O132 W8 O2 Cs13 89.3(11) . 2_666
O147 W8 O2 Cs13 -52(17) . 2_666
Cs12 W8 O2 Cs13 107.1(13) 2_666 2_666
O197 W15 O19 Ta7 171.9(17) . .
O108 W15 O19 Ta7 -5(4) . .
O198 W15 O19 Ta7 72.8(18) . .
O119 W15 O19 Ta7 -84.8(18) . .
O157 W15 O19 Ta7 -0.2(15) . .
Cs14 W15 O19 Ta7 127(2) . .
Cs5 W15 O19 Ta7 -116(2) . .
O197 W15 O19 Cs14 45.3(12) . .
O108 W15 O19 Cs14 -131(2) . .
O198 W15 O19 Cs14 -53.8(10) . .
O119 W15 O19 Cs14 148.6(10) . .
O157 W15 O19 Cs14 -126.8(10) . .
Cs5 W15 O19 Cs14 117.3(15) . .
O197 W15 O19 Cs5 -72.0(15) . .
O108 W15 O19 Cs5 112(2) . .
O198 W15 O19 Cs5 -171.1(14) . .
O119 W15 O19 Cs5 31.3(13) . .
O157 W15 O19 Cs5 115.9(14) . .
Cs14 W15 O19 Cs5 -117.3(15) . .
O23 Ta7 O19 W15 -172.4(17) . .
O20 Ta7 O19 W15 85.8(18) . .
O98 Ta7 O19 W15 2(4) . .
O94 Ta7 O19 W15 -71.3(18) . .
O157 Ta7 O19 W15 0.2(15) . .
Cs5 Ta7 O19 W15 124(2) . .
Cs4 Ta7 O19 W15 -85(2) . .
Cs14 Ta7 O19 W15 -114(2) . .
O23 Ta7 O19 Cs14 -58.2(14) . .
O20 Ta7 O19 Cs14 -160.1(12) . .
O98 Ta7 O19 Cs14 116(3) . .
O94 Ta7 O19 Cs14 42.9(12) . .
O157 Ta7 O19 Cs14 114.4(14) . .
Cs5 Ta7 O19 Cs14 -122.1(14) . .
Cs4 Ta7 O19 Cs14 28.7(19) . .
O23 Ta7 O19 Cs5 63.9(10) . .
O20 Ta7 O19 Cs5 -37.9(9) . .
O98 Ta7 O19 Cs5 -122(3) . .
O94 Ta7 O19 Cs5 165.0(9) . .
O157 Ta7 O19 Cs5 -123.5(10) . .
Cs4 Ta7 O19 Cs5 150.9(5) . .
Cs14 Ta7 O19 Cs5 122.1(14) . .
O113 Ta6 O20 Ta7 -137(2) . .
O172 Ta6 O20 Ta7 -38(3) . .
O11 Ta6 O20 Ta7 44(5) . .
O109 Ta6 O20 Ta7 124(3) . .
O71 Ta6 O20 Ta7 48(3) . .
Cs5 Ta6 O20 Ta7 161(3) . .
O113 Ta6 O20 Cs5 62.4(12) . .
O172 Ta6 O20 Cs5 161.5(9) . .
O11 Ta6 O20 Cs5 -116(4) . .
O109 Ta6 O20 Cs5 -36.6(10) . .
O71 Ta6 O20 Cs5 -112.2(9) . .
O23 Ta7 O20 Ta6 140(2) . .
O19 Ta7 O20 Ta6 -119(3) . .
O98 Ta7 O20 Ta6 38(2) . .
O94 Ta7 O20 Ta6 -35(4) . .
O157 Ta7 O20 Ta6 -49(3) . .
Cs5 Ta7 O20 Ta6 -161(3) . .
Cs4 Ta7 O20 Ta6 53(3) . .
Cs14 Ta7 O20 Ta6 -135(2) . .
O23 Ta7 O20 Cs5 -59.4(11) . .
O19 Ta7 O20 Cs5 41.5(10) . .
O98 Ta7 O20 Cs5 -161.2(9) . .
O94 Ta7 O20 Cs5 126(2) . .
O157 Ta7 O20 Cs5 112.4(9) . .
Cs4 Ta7 O20 Cs5 -146.4(4) . .
Cs14 Ta7 O20 Cs5 26.3(10) . .
O42 W27 O43 Ta4 -169.5(17) . .
O222 W27 O43 Ta4 -71.3(16) . .
O145 W27 O43 Ta4 4(4) . .
O84 W27 O43 Ta4 84.8(15) . .
O45 W27 O43 Ta4 0.2(13) . .
K4 W27 O43 Ta4 -99.6(15) . .
Cs9 W27 O43 Ta4 -149.0(18) . .
Cs7 W27 O43 Ta4 115.8(18) 2_766 .
O42 W27 O43 Cs9 -20.5(13) . .
O222 W27 O43 Cs9 77.7(10) . .
O145 W27 O43 Cs9 152(2) . .
O84 W27 O43 Cs9 -126.3(9) . .
O45 W27 O43 Cs9 149.2(10) . .
K4 W27 O43 Cs9 49.3(12) . .
Cs7 W27 O43 Cs9 -95.2(8) 2_766 .
O42 W27 O43 Cs7 74.6(13) . 2_766
O222 W27 O43 Cs7 172.9(11) . 2_766
O145 W27 O43 Cs7 -112(3) . 2_766
O84 W27 O43 Cs7 -31.1(9) . 2_766
O45 W27 O43 Cs7 -115.6(11) . 2_766
K4 W27 O43 Cs7 144.5(6) . 2_766
Cs9 W27 O43 Cs7 95.2(8) . 2_766
O40 Ta4 O43 W27 -88.0(16) . .
O78 Ta4 O43 W27 -9(4) . .
O79 Ta4 O43 W27 173.2(15) . .
O44 Ta4 O43 W27 75.4(16) . .
O45 Ta4 O43 W27 -0.2(14) . .
K2 Ta4 O43 W27 95.0(16) 2_765 .
Cs7 Ta4 O43 W27 -119.0(18) 2_766 .
O40 Ta4 O43 Cs9 135.4(13) . .
O78 Ta4 O43 Cs9 -145(3) . .
O79 Ta4 O43 Cs9 36.6(15) . .
O44 Ta4 O43 Cs9 -61.2(13) . .
O45 Ta4 O43 Cs9 -136.7(15) . .
K2 Ta4 O43 Cs9 -41.5(16) 2_765 .
Cs7 Ta4 O43 Cs9 104.5(13) 2_766 .
O40 Ta4 O43 Cs7 30.9(9) . 2_766
O78 Ta4 O43 Cs7 110(3) . 2_766
O79 Ta4 O43 Cs7 -67.8(10) . 2_766
O44 Ta4 O43 Cs7 -165.7(10) . 2_766
O45 Ta4 O43 Cs7 118.8(10) . 2_766
K2 Ta4 O43 Cs7 -146.0(4) 2_765 2_766
O29 W30 O31 W31 -122(3) . .
O202 W30 O31 W31 -22(3) . .
O83 W30 O31 W31 137(3) . .
O220 W30 O31 W31 46(4) . .
O69 W30 O31 W31 62(3) . .
Cs9 W30 O31 W31 -178(2) . .
Cs7 W30 O31 W31 168(3) 2_766 .
O29 W30 O31 Cs7 69.5(10) . 2_766
O202 W30 O31 Cs7 169.7(9) . 2_766
O83 W30 O31 Cs7 -31.0(8) . 2_766
O220 W30 O31 Cs7 -122(2) . 2_766
O69 W30 O31 Cs7 -105.9(8) . 2_766
Cs9 W30 O31 Cs7 13.7(9) . 2_766
O30 W31 O31 W30 122(3) . .
O110 W31 O31 W30 -49(4) . .
O112 W31 O31 W30 -137(3) . .
O97 W31 O31 W30 23(3) . .
O163 W31 O31 W30 -63(3) . .
Cs31 W31 O31 W30 104(4) 1_655 .
Cs7 W31 O31 W30 -168(3) 2_766 .
O30 W31 O31 Cs7 -70.4(12) . 2_766
O110 W31 O31 Cs7 119(2) . 2_766
O112 W31 O31 Cs7 31.3(10) . 2_766
O97 W31 O31 Cs7 -169.0(9) . 2_766
O163 W31 O31 Cs7 105.2(8) . 2_766
Cs31 W31 O31 Cs7 -88(3) 1_655 2_766
O195 W14 O14 W12 -173.7(16) . .
O108 W14 O14 W12 -3(4) . .
O75 W14 O14 W12 -75.1(17) . .
O214 W14 O14 W12 82.3(17) . .
O155 W14 O14 W12 -2.0(14) . .
Cs31 W14 O14 W12 -89.9(16) 2_656 .
Cs1 W14 O14 W12 133(2) . .
O195 W14 O14 Cs1 53.0(14) . .
O108 W14 O14 Cs1 -136(2) . .
O75 W14 O14 Cs1 151.6(13) . .
O214 W14 O14 Cs1 -51.0(12) . .
O155 W14 O14 Cs1 -135.3(13) . .
Cs31 W14 O14 Cs1 136.8(6) 2_656 .
O15 W12 O14 W14 174.5(17) . .
O250 W12 O14 W14 -4(4) . .
O215 W12 O14 W14 74.9(16) . .
O114 W12 O14 W14 -83.0(17) . .
O155 W12 O14 W14 2.0(14) . .
Cs1 W12 O14 W14 -139(2) . .
Cs13 W12 O14 W14 117.3(16) 1_545 .
O15 W12 O14 Cs1 -46.9(13) . .
O250 W12 O14 Cs1 134(3) . .
O215 W12 O14 Cs1 -146.4(9) . .
O114 W12 O14 Cs1 55.7(9) . .
O155 W12 O14 Cs1 140.6(11) . .
Cs13 W12 O14 Cs1 -104.0(7) 1_545 .
O50 W29 O51 Ta3 -174.1(15) . .
O116 W29 O51 Ta3 81.4(17) . .
O101 W29 O51 Ta3 3(4) . .
O118 W29 O51 Ta3 -72.7(16) . .
O199 W29 O51 Ta3 -1.1(13) . .
Cs12 W29 O51 Ta3 -172.4(3) . .
O50 W29 O51 K3 -20.1(16) . 2_765
O116 W29 O51 K3 -124.6(14) . 2_765
O101 W29 O51 K3 156.9(18) . 2_765
O118 W29 O51 K3 81.3(13) . 2_765
O199 W29 O51 K3 152.9(14) . 2_765
Cs12 W29 O51 K3 -18(3) . 2_765
O41 Ta3 O51 W29 1(5) . .
O78 Ta3 O51 W29 -84.6(17) . .
O113 Ta3 O51 W29 171.6(17) . .
O52 Ta3 O51 W29 75.7(16) . .
O199 Ta3 O51 W29 1.2(14) . .
Cs5 Ta3 O51 W29 92.6(15) . .
O41 Ta3 O51 K3 -153(3) . 2_765
O78 Ta3 O51 K3 121.5(13) . 2_765
O113 Ta3 O51 K3 17.6(14) . 2_765
O52 Ta3 O51 K3 -78.2(13) . 2_765
O199 Ta3 O51 K3 -152.8(14) . 2_765
Cs5 Ta3 O51 K3 -61.4(16) . 2_765
O94 W18 O18 Cs8 -125.3(11) . 1_545
O96 W18 O18 Cs8 -32.3(12) . 1_545
O198 W18 O18 Cs8 141.2(10) . 1_545
O111 W18 O18 Cs8 52.2(12) . 1_545
O157 W18 O18 Cs8 157(8) . 1_545
Cs4 W18 O18 Cs8 -83.4(9) . 1_545
Cs14 W18 O18 Cs8 177.0(10) . 1_545
Cs31 W18 O18 Cs8 92.6(9) 2_656 1_545
O9 Ta14 O10 Ta16 40(3) . .
O54 Ta14 O10 Ta16 140(3) . .
O193 Ta14 O10 Ta16 -124(3) . .
O90 Ta14 O10 Ta16 -41(6) . .
O169 Ta14 O10 Ta16 -48(3) . .
Cs6 Ta14 O10 Ta16 47(4) . .
O115 Ta16 O10 Ta14 -141(3) . .
O156 Ta16 O10 Ta14 -38(3) . .
O212 Ta16 O10 Ta14 41(6) . .
O194 Ta16 O10 Ta14 122(3) . .
O147 Ta16 O10 Ta14 49(3) . .
Cs5 Ta16 O10 Ta14 -105(3) . .
Cs14 Ta16 O10 Ta14 -46(4) . .
O45 Si3 O72 W25 57.3(18) . .
O199 Si3 O72 W25 -61.2(18) . .
O131 Si3 O72 W25 -178.1(13) . .
O45 Si3 O72 W23 179.8(13) . .
O199 Si3 O72 W23 61.3(19) . .
O131 Si3 O72 W23 -55.5(18) . .
O45 Si3 O72 W24 -61(2) . .
O199 Si3 O72 W24 -179.1(14) . .
O131 Si3 O72 W24 64.1(19) . .
O48 W25 O72 Si3 177(6) . .
O135 W25 O72 Si3 -41.6(16) . .
O162 W25 O72 Si3 -132.4(18) . .
O101 W25 O72 Si3 44.2(15) . .
O102 W25 O72 Si3 136.8(18) . .
Cs13 W25 O72 Si3 165.8(12) . .
Cs12 W25 O72 Si3 54.3(19) . .
O48 W25 O72 W23 41(6) . .
O135 W25 O72 W23 -178.1(10) . .
O162 W25 O72 W23 91.1(12) . .
O101 W25 O72 W23 -92.3(9) . .
O102 W25 O72 W23 0.3(9) . .
Cs13 W25 O72 W23 29.3(8) . .
Cs12 W25 O72 W23 -82.2(10) . .
O48 W25 O72 W24 -50(6) . .
O135 W25 O72 W24 91.3(10) . .
O162 W25 O72 W24 0.5(11) . .
O101 W25 O72 W24 177.1(10) . .
O102 W25 O72 W24 -90.3(11) . .
Cs13 W25 O72 W24 -61.3(8) . .
Cs12 W25 O72 W24 -172.84(18) . .
O49 W23 O72 Si3 -180(100) . .
O158 W23 O72 Si3 131.4(18) . .
O102 W23 O72 Si3 -136.4(18) . .
O130 W23 O72 Si3 43.6(16) . .
O89 W23 O72 Si3 -44.9(16) . .
K5 W23 O72 Si3 2(2) 2_666 .
K5 W23 O72 Si3 -58.4(19) . .
O49 W23 O72 W25 -43(7) . .
O158 W23 O72 W25 -92.6(11) . .
O102 W23 O72 W25 -0.3(9) . .
O130 W23 O72 W25 179.6(9) . .
O89 W23 O72 W25 91.2(9) . .
K5 W23 O72 W25 138.1(5) 2_666 .
K5 W23 O72 W25 77.6(9) . .
O49 W23 O72 W24 47(8) . .
O158 W23 O72 W24 -2.5(10) . .
O102 W23 O72 W24 89.8(11) . .
O130 W23 O72 W24 -90.3(9) . .
O89 W23 O72 W24 -178.8(10) . .
K5 W23 O72 W24 -131.8(5) 2_666 .
K5 W23 O72 W24 167.7(3) . .
O47 W24 O72 Si3 -174(7) . .
O221 W24 O72 Si3 -44.2(18) . .
O145 W24 O72 Si3 44.8(18) . .
O158 W24 O72 Si3 -132(2) . .
O162 W24 O72 Si3 133(2) . .
O47 W24 O72 W25 52(8) . .
O221 W24 O72 W25 -177.5(10) . .
O145 W24 O72 W25 -88.5(10) . .
O158 W24 O72 W25 94.3(10) . .
O162 W24 O72 W25 -0.5(11) . .
O47 W24 O72 W23 -40(8) . .
O221 W24 O72 W23 90.6(10) . .
O145 W24 O72 W23 179.6(10) . .
O158 W24 O72 W23 2.4(9) . .
O162 W24 O72 W23 -92.4(11) . .
O28 W37 O73 W36 173.5(15) . .
O233 W37 O73 W36 74.2(14) . .
O202 W37 O73 W36 -83.6(15) . .
O97 W37 O73 W36 -4(4) . .
O106 W37 O73 W36 -0.1(12) . .
Cs11 W37 O73 W36 105.4(16) . .
O28 W37 O73 Cs11 68.0(12) . .
O233 W37 O73 Cs11 -31.2(9) . .
O202 W37 O73 Cs11 171.0(10) . .
O97 W37 O73 Cs11 -110(3) . .
O106 W37 O73 Cs11 -105.6(9) . .
O34 W36 O73 W37 -172.5(16) . .
O33 W36 O73 W37 84.4(16) . .
O36 W36 O73 W37 10(4) . .
O178 W36 O73 W37 -72.9(16) . .
O106 W36 O73 W37 0.1(12) . .
Cs11 W36 O73 W37 -112.4(16) . .
Cs12 W36 O73 W37 -167.8(4) 2_765 .
O34 W36 O73 Cs11 -60.1(12) . .
O33 W36 O73 Cs11 -163.2(10) . .
O36 W36 O73 Cs11 122(3) . .
O178 W36 O73 Cs11 39.5(10) . .
O106 W36 O73 Cs11 112.5(9) . .
Cs12 W36 O73 Cs11 -55.4(16) 2_765 .
O204 Ta10 O74 Ta8 -34(3) . .
O79 Ta10 O74 Ta8 -137(3) . .
O83 Ta10 O74 Ta8 42(5) . .
O201 Ta10 O74 Ta8 128(3) . .
O69 Ta10 O74 Ta8 51(3) . .
K1 Ta10 O74 Ta8 165(3) 2_765 .
Cs7 Ta10 O74 Ta8 -51(3) 2_766 .
O204 Ta10 O74 K1 161.3(10) . 2_765
O79 Ta10 O74 K1 58.2(11) . 2_765
O83 Ta10 O74 K1 -123(3) . 2_765
O201 Ta10 O74 K1 -36.2(9) . 2_765
O69 Ta10 O74 K1 -113.6(10) . 2_765
Cs7 Ta10 O74 K1 144.7(6) 2_766 2_765
O133 Ta8 O74 Ta10 33(3) . .
O22 Ta8 O74 Ta10 136(3) . .
O200 Ta8 O74 Ta10 -128(3) . .
O21 Ta8 O74 Ta10 -52(5) . .
O148 Ta8 O74 Ta10 -54(3) . .
Cs4 Ta8 O74 Ta10 51(3) . .
O133 Ta8 O74 K1 -163.5(11) . 2_765
O22 Ta8 O74 K1 -60.2(12) . 2_765
O200 Ta8 O74 K1 35.9(10) . 2_765
O21 Ta8 O74 K1 112(3) . 2_765
O148 Ta8 O74 K1 110.2(10) . 2_765
Cs4 Ta8 O74 K1 -145.4(6) . 2_765
O176 W13 O75 W14 -171.5(17) . .
O216 W13 O75 W14 11(4) . .
O215 W13 O75 W14 -70.6(16) . .
O111 W13 O75 W14 87.6(17) . .
O155 W13 O75 W14 2.5(14) . .
Cs31 W13 O75 W14 130(2) 2_656 .
Cs13 W13 O75 W14 -110.9(16) 1_545 .
Cs8 W13 O75 W14 132.1(12) 1_545 .
O176 W13 O75 Cs31 58.3(13) . 2_656
O216 W13 O75 Cs31 -119(3) . 2_656
O215 W13 O75 Cs31 159.2(10) . 2_656
O111 W13 O75 Cs31 -42.6(10) . 2_656
O155 W13 O75 Cs31 -127.7(11) . 2_656
Cs13 W13 O75 Cs31 118.9(8) 1_545 2_656
Cs8 W13 O75 Cs31 1.9(14) 1_545 2_656
O195 W14 O75 W13 170.2(17) . .
O14 W14 O75 W13 70.9(17) . .
O108 W14 O75 W13 -86.2(17) . .
O214 W14 O75 W13 -11(4) . .
O155 W14 O75 W13 -2.5(14) . .
Cs31 W14 O75 W13 -127(2) 2_656 .
Cs1 W14 O75 W13 92.3(15) . .
O195 W14 O75 Cs31 -63.0(13) . 2_656
O14 W14 O75 Cs31 -162.3(12) . 2_656
O108 W14 O75 Cs31 40.6(11) . 2_656
O214 W14 O75 Cs31 116(3) . 2_656
O155 W14 O75 Cs31 124.3(12) . 2_656
Cs1 W14 O75 Cs31 -140.9(6) . 2_656
O155 Si1 O76 Ta5 178.0(15) . .
O157 Si1 O76 Ta5 -60.4(19) . .
O71 Si1 O76 Ta5 61.8(19) . .
O155 Si1 O76 W17 -57.2(19) . .
O157 Si1 O76 W17 64.3(18) . .
O71 Si1 O76 W17 -173.4(14) . .
O155 Si1 O76 W11 60.3(18) . .
O157 Si1 O76 W11 -178.2(13) . .
O71 Si1 O76 W11 -55.9(16) . .
O98 Ta5 O76 Si1 46.5(17) . .
O22 Ta5 O76 Si1 -174(3) . .
O172 Ta5 O76 Si1 -46.3(18) . .
O77 Ta5 O76 Si1 136.6(19) . .
O80 Ta5 O76 Si1 -132.0(18) . .
Cs4 Ta5 O76 Si1 92.2(16) . .
O98 Ta5 O76 W17 -91.1(10) . .
O22 Ta5 O76 W17 48(4) . .
O172 Ta5 O76 W17 176.1(11) . .
O77 Ta5 O76 W17 -1.0(10) . .
O80 Ta5 O76 W17 90.4(10) . .
Cs4 Ta5 O76 W17 -45.3(8) . .
O98 Ta5 O76 W11 178.0(9) . .
O22 Ta5 O76 W11 -43(4) . .
O172 Ta5 O76 W11 85.2(10) . .
O77 Ta5 O76 W11 -91.9(10) . .
O80 Ta5 O76 W11 -0.5(8) . .
Cs4 Ta5 O76 W11 -136.2(5) . .
O17 W17 O76 Si1 -158(12) . .
O216 W17 O76 Si1 39.9(16) . .
O77 W17 O76 Si1 -136.1(18) . .
O96 W17 O76 Si1 -44.1(16) . .
O217 W17 O76 Si1 128.5(17) . .
Cs30 W17 O76 Si1 -169.2(12) . .
Cs8 W17 O76 Si1 -13(2) 1_545 .
Cs4 W17 O76 Si1 -95.6(15) . .
O17 W17 O76 Ta5 -21(13) . .
O216 W17 O76 Ta5 177.1(12) . .
O77 W17 O76 Ta5 1.0(10) . .
O96 W17 O76 Ta5 93.1(10) . .
O217 W17 O76 Ta5 -94.4(11) . .
Cs30 W17 O76 Ta5 -32.0(10) . .
Cs8 W17 O76 Ta5 123.9(7) 1_545 .
Cs4 W17 O76 Ta5 41.6(8) . .
O17 W17 O76 W11 71(13) . .
O216 W17 O76 W11 -91.4(10) . .
O77 W17 O76 W11 92.5(11) . .
O96 W17 O76 W11 -175.5(9) . .
O217 W17 O76 W11 -2.9(8) . .
Cs30 W17 O76 W11 59.4(7) . .
Cs8 W17 O76 W11 -144.6(4) 1_545 .
Cs4 W17 O76 W11 133.1(5) . .
O16 W11 O76 Si1 -171(6) . .
O80 W11 O76 Si1 133.6(16) . .
O217 W11 O76 Si1 -130.2(17) . .
O250 W11 O76 Si1 -43.0(16) . .
O142 W11 O76 Si1 41.2(16) . .
O16 W11 O76 Ta5 56(7) . .
O80 W11 O76 Ta5 0.5(8) . .
O217 W11 O76 Ta5 96.7(10) . .
O250 W11 O76 Ta5 -176.0(10) . .
O142 W11 O76 Ta5 -91.8(10) . .
O16 W11 O76 W17 -38(7) . .
O80 W11 O76 W17 -93.1(10) . .
O217 W11 O76 W17 3.1(9) . .
O250 W11 O76 W17 90.4(10) . .
O142 W11 O76 W17 174.6(10) . .
O17 W17 O77 Ta5 176.3(18) . .
O216 W17 O77 Ta5 -12(4) . .
O96 W17 O77 Ta5 -84.0(15) . .
O217 W17 O77 Ta5 70.9(15) . .
O76 W17 O77 Ta5 -1.3(13) . .
Cs30 W17 O77 Ta5 141.5(18) . .
Cs8 W17 O77 Ta5 -135.0(10) 1_545 .
Cs4 W17 O77 Ta5 -114.9(19) . .
O17 W17 O77 Cs4 -68.7(15) . .
O216 W17 O77 Cs4 103(3) . .
O96 W17 O77 Cs4 30.9(10) . .
O217 W17 O77 Cs4 -174.2(10) . .
O76 W17 O77 Cs4 113.6(11) . .
Cs30 W17 O77 Cs4 -103.5(10) . .
Cs8 W17 O77 Cs4 -20.1(13) 1_545 .
O17 W17 O77 Cs30 34.8(15) . .
O216 W17 O77 Cs30 -153(3) . .
O96 W17 O77 Cs30 134.5(9) . .
O217 W17 O77 Cs30 -70.7(9) . .
O76 W17 O77 Cs30 -142.9(10) . .
Cs8 W17 O77 Cs30 83.5(9) 1_545 .
Cs4 W17 O77 Cs30 103.5(10) . .
O98 Ta5 O77 W17 89.7(15) . .
O22 Ta5 O77 W17 -166.5(15) . .
O172 Ta5 O77 W17 -8(5) . .
O80 Ta5 O77 W17 -73.3(15) . .
O76 Ta5 O77 W17 1.4(14) . .
Cs4 Ta5 O77 W17 120.5(18) . .
O98 Ta5 O77 Cs4 -30.7(9) . .
O22 Ta5 O77 Cs4 73.1(10) . .
O172 Ta5 O77 Cs4 -128(3) . .
O80 Ta5 O77 Cs4 166.2(9) . .
O76 Ta5 O77 Cs4 -119.1(11) . .
O98 Ta5 O77 Cs30 -141.3(12) . .
O22 Ta5 O77 Cs30 -37.4(13) . .
O172 Ta5 O77 Cs30 121(3) . .
O80 Ta5 O77 Cs30 55.7(12) . .
O76 Ta5 O77 Cs30 130.4(14) . .
Cs4 Ta5 O77 Cs30 -110.5(13) . .
O40 Ta4 O78 Ta3 40(3) . .
O79 Ta4 O78 Ta3 138(3) . .
O43 Ta4 O78 Ta3 -40(6) . .
O44 Ta4 O78 Ta3 -124(3) . .
O45 Ta4 O78 Ta3 -49(3) . .
K2 Ta4 O78 Ta3 -159(3) 2_765 .
Cs7 Ta4 O78 Ta3 54(3) 2_766 .
O41 Ta3 O78 Ta4 -40(3) . .
O51 Ta3 O78 Ta4 123(3) . .
O113 Ta3 O78 Ta4 -143(3) . .
O52 Ta3 O78 Ta4 34(5) . .
O199 Ta3 O78 Ta4 49(3) . .
Cs5 Ta3 O78 Ta4 -54(3) . .
O40 Ta4 O79 Ta10 -45(3) . .
O78 Ta4 O79 Ta10 -132(3) . .
O43 Ta4 O79 Ta10 47(3) . .
O44 Ta4 O79 Ta10 134(3) . .
O45 Ta4 O79 Ta10 88(7) . .
K2 Ta4 O79 Ta10 179(3) 2_765 .
Cs7 Ta4 O79 Ta10 -2(3) 2_766 .
O204 Ta10 O79 Ta4 46(3) . .
O74 Ta10 O79 Ta4 138(3) . .
O83 Ta10 O79 Ta4 -42(3) . .
O201 Ta10 O79 Ta4 -132(3) . .
O69 Ta10 O79 Ta4 -85(6) . .
K1 Ta10 O79 Ta4 -178(3) 2_765 .
Cs7 Ta10 O79 Ta4 2(3) 2_766 .
O16 W11 O80 Ta5 -172.2(14) . .
O217 W11 O80 Ta5 -72.9(15) . .
O250 W11 O80 Ta5 9(4) . .
O142 W11 O80 Ta5 88.0(15) . .
O76 W11 O80 Ta5 -0.7(11) . .
O98 Ta5 O80 W11 -4(4) . .
O22 Ta5 O80 W11 170.0(13) . .
O172 Ta5 O80 W11 -87.8(14) . .
O77 Ta5 O80 W11 75.7(14) . .
O76 Ta5 O80 W11 0.7(12) . .
Cs4 Ta5 O80 W11 91.5(14) . .
O29 W30 O83 Ta10 174.0(15) . .
O31 W30 O83 Ta10 -85.2(14) . .
O202 W30 O83 Ta10 -13(4) . .
O220 W30 O83 Ta10 71.1(15) . .
O69 W30 O83 Ta10 -3.4(13) . .
Cs9 W30 O83 Ta10 138.1(17) . .
Cs7 W30 O83 Ta10 -121.3(17) 2_766 .
O29 W30 O83 Cs7 -64.7(13) . 2_766
O31 W30 O83 Cs7 36.1(9) . 2_766
O202 W30 O83 Cs7 108(3) . 2_766
O220 W30 O83 Cs7 -167.6(10) . 2_766
O69 W30 O83 Cs7 117.9(11) . 2_766
Cs9 W30 O83 Cs7 -100.6(9) . 2_766
O29 W30 O83 Cs9 36.0(12) . .
O31 W30 O83 Cs9 136.7(8) . .
O202 W30 O83 Cs9 -151(3) . .
O220 W30 O83 Cs9 -67.0(9) . .
O69 W30 O83 Cs9 -141.4(10) . .
Cs7 W30 O83 Cs9 100.6(9) 2_766 .
O204 Ta10 O83 W30 89.1(14) . .
O74 Ta10 O83 W30 13(4) . .
O79 Ta10 O83 W30 -168.0(14) . .
O201 Ta10 O83 W30 -73.4(14) . .
O69 Ta10 O83 W30 3.5(13) . .
K1 Ta10 O83 W30 -95.7(13) 2_765 .
Cs7 Ta10 O83 W30 123.0(16) 2_766 .
O204 Ta10 O83 Cs7 -33.9(10) . 2_766
O74 Ta10 O83 Cs7 -110(3) . 2_766
O79 Ta10 O83 Cs7 69.0(11) . 2_766
O201 Ta10 O83 Cs7 163.6(9) . 2_766
O69 Ta10 O83 Cs7 -119.5(10) . 2_766
K1 Ta10 O83 Cs7 141.3(6) 2_765 2_766
O204 Ta10 O83 Cs9 -148.3(14) . .
O74 Ta10 O83 Cs9 135(3) . .
O79 Ta10 O83 Cs9 -45.4(14) . .
O201 Ta10 O83 Cs9 49.1(13) . .
O69 Ta10 O83 Cs9 126.1(15) . .
K1 Ta10 O83 Cs9 26.9(18) 2_765 .
Cs7 Ta10 O83 Cs9 -114.4(14) 2_766 .
O42 W27 O84 W26 130(3) . .
O43 W27 O84 W26 -129(3) . .
O222 W27 O84 W26 -45(4) . .
O145 W27 O84 W26 27(3) . .
O45 W27 O84 W26 -58(3) . .
K4 W27 O84 W26 55(3) . .
Cs9 W27 O84 W26 -178(2) . .
Cs7 W27 O84 W26 -160(3) 2_766 .
O42 W27 O84 Cs7 -70.0(13) . 2_766
O43 W27 O84 Cs7 31.1(9) . 2_766
O222 W27 O84 Cs7 116(3) . 2_766
O145 W27 O84 Cs7 -172.8(9) . 2_766
O45 W27 O84 Cs7 102.6(8) . 2_766
K4 W27 O84 Cs7 -144.9(5) . 2_766
Cs9 W27 O84 Cs7 -17.6(10) . 2_766
O53 W26 O84 W27 -127(3) . .
O87 W26 O84 W27 131(3) . .
O221 W26 O84 W27 -29(3) . .
O203 W26 O84 W27 48(5) . .
O131 W26 O84 W27 57(3) . .
Cs6 W26 O84 W27 169(2) . .
Cs7 W26 O84 W27 161(3) 2_766 .
Cs6 W26 O84 W27 -115(3) 2_766 .
O53 W26 O84 Cs7 71.7(11) . 2_766
O87 W26 O84 Cs7 -30.1(9) . 2_766
O221 W26 O84 Cs7 170.2(9) . 2_766
O203 W26 O84 Cs7 -113(3) . 2_766
O131 W26 O84 Cs7 -103.5(8) . 2_766
Cs6 W26 O84 Cs7 8.6(11) . 2_766
Cs6 W26 O84 Cs7 84.0(5) 2_766 2_766
O21 W33 O85 Cs30 28.3(12) . .
O92 W33 O85 Cs30 120.8(10) . .
O218 W33 O85 Cs30 -151.2(12) . .
O136 W33 O85 Cs30 -60.1(11) . .
O148 W33 O85 Cs30 -18(6) . .
Cs4 W33 O85 Cs30 73.3(8) . .
O95 W22 O86 W21 -129(3) . .
O52 W22 O86 W21 128(3) . .
O118 W22 O86 W21 43(5) . .
O89 W22 O86 W21 -29(3) . .
O199 W22 O86 W21 56(3) . .
K5 W22 O86 W21 -81(3) . .
Cs5 W22 O86 W21 158(4) . .
O95 W22 O86 Cs5 72.8(13) . .
O52 W22 O86 Cs5 -29.5(10) . .
O118 W22 O86 Cs5 -114(2) . .
O89 W22 O86 Cs5 173.5(11) . .
O199 W22 O86 Cs5 -102.1(8) . .
K5 W22 O86 Cs5 121.6(6) . .
O54 W21 O86 W22 134(3) . .
O140 W21 O86 W22 -132(3) . .
O203 W21 O86 W22 -38(5) . .
O130 W21 O86 W22 32(3) . .
O131 W21 O86 W22 -56(3) . .
K5 W21 O86 W22 91(3) 2_666 .
Cs5 W21 O86 W22 -158(4) . .
O54 W21 O86 Cs5 -67.8(10) . .
O140 W21 O86 Cs5 26.2(10) . .
O203 W21 O86 Cs5 121(3) . .
O130 W21 O86 Cs5 -169.5(10) . .
O131 W21 O86 Cs5 102.7(9) . .
K5 W21 O86 Cs5 -110.7(8) 2_666 .
O53 W26 O87 Ta2 171.9(17) . .
O221 W26 O87 Ta2 -13(4) . .
O84 W26 O87 Ta2 -89.6(17) . .
O203 W26 O87 Ta2 71.4(17) . .
O131 W26 O87 Ta2 -2.0(14) . .
Cs6 W26 O87 Ta2 124.5(19) . .
Cs7 W26 O87 Ta2 -124(2) 2_766 .
Cs6 W26 O87 Ta2 -169.2(12) 2_766 .
O53 W26 O87 Cs6 47.4(13) . .
O221 W26 O87 Cs6 -137(3) . .
O84 W26 O87 Cs6 145.9(9) . .
O203 W26 O87 Cs6 -53.2(9) . .
O131 W26 O87 Cs6 -126.6(10) . .
Cs7 W26 O87 Cs6 111.9(10) 2_766 .
Cs6 W26 O87 Cs6 66.3(7) 2_766 .
O53 W26 O87 Cs7 -64.5(14) . 2_766
O221 W26 O87 Cs7 111(3) . 2_766
O84 W26 O87 Cs7 34.0(10) . 2_766
O203 W26 O87 Cs7 -165.1(11) . 2_766
O131 W26 O87 Cs7 121.5(12) . 2_766
Cs6 W26 O87 Cs7 -111.9(10) . 2_766
Cs6 W26 O87 Cs7 -45.6(11) 2_766 2_766
O25 Ta2 O87 W26 -170.5(16) . .
O41 Ta2 O87 W26 14(4) . .
O140 Ta2 O87 W26 -70.9(17) . .
O40 Ta2 O87 W26 86.4(17) . .
O131 Ta2 O87 W26 2.1(15) . .
Cs5 Ta2 O87 W26 -83.1(18) . .
Cs7 Ta2 O87 W26 126(2) 2_766 .
Cs6 Ta2 O87 W26 -114(2) . .
O25 Ta2 O87 Cs6 -56.8(13) . .
O41 Ta2 O87 Cs6 128(2) . .
O140 Ta2 O87 Cs6 42.9(11) . .
O40 Ta2 O87 Cs6 -159.8(11) . .
O131 Ta2 O87 Cs6 115.8(12) . .
Cs5 Ta2 O87 Cs6 30.6(15) . .
Cs7 Ta2 O87 Cs6 -120.6(13) 2_766 .
O25 Ta2 O87 Cs7 63.8(12) . 2_766
O41 Ta2 O87 Cs7 -112(2) . 2_766
O140 Ta2 O87 Cs7 163.5(10) . 2_766
O40 Ta2 O87 Cs7 -39.2(9) . 2_766
O131 Ta2 O87 Cs7 -123.5(11) . 2_766
Cs5 Ta2 O87 Cs7 151.2(4) . 2_766
Cs6 Ta2 O87 Cs7 120.6(13) . 2_766
O180 W3 O88 Cs9 -81.4(13) . 2_766
O235 W3 O88 Cs9 11.1(14) . 2_766
O137 W3 O88 Cs9 100.1(12) . 2_766
O234 W3 O88 Cs9 -168.2(12) . 2_766
O70 W3 O88 Cs9 -137(6) . 2_766
O49 W23 O89 W22 -123(3) . .
O158 W23 O89 W22 53(5) . .
O102 W23 O89 W22 134(3) . .
O130 W23 O89 W22 -24(3) . .
O72 W23 O89 W22 63(3) . .
K5 W23 O89 W22 -82(3) 2_666 .
K5 W23 O89 W22 -129(4) . .
O49 W23 O89 K5 5.4(12) . .
O158 W23 O89 K5 -178(3) . .
O102 W23 O89 K5 -97.6(11) . .
O130 W23 O89 K5 105.2(10) . .
O72 W23 O89 K5 -168.5(9) . .
K5 W23 O89 K5 46.3(5) 2_666 .
O95 W22 O89 W23 127(3) . .
O52 W22 O89 W23 -50(5) . .
O86 W22 O89 W23 22(3) . .
O118 W22 O89 W23 -136(3) . .
O199 W22 O89 W23 -62(3) . .
K5 W22 O89 W23 129(4) . .
Cs5 W22 O89 W23 29(4) . .
O95 W22 O89 K5 -2.2(14) . .
O52 W22 O89 K5 -179(2) . .
O86 W22 O89 K5 -106.9(10) . .
O118 W22 O89 K5 95.1(9) . .
O199 W22 O89 K5 169.3(9) . .
Cs5 W22 O89 K5 -99.9(8) . .
O1 W5 O90 Ta14 -171.3(16) . .
O236 W5 O90 Ta14 -70.9(16) . .
O235 W5 O90 Ta14 10(4) . .
O211 W5 O90 Ta14 83.5(16) . .
O169 W5 O90 Ta14 1.8(14) . .
Cs9 W5 O90 Ta14 -159.3(6) 2_766 .
Cs6 W5 O90 Ta14 111.7(18) . .
O1 W5 O90 Cs6 77.1(12) . .
O236 W5 O90 Cs6 177.5(10) . .
O235 W5 O90 Cs6 -102(3) . .
O211 W5 O90 Cs6 -28.1(10) . .
O169 W5 O90 Cs6 -109.9(10) . .
Cs9 W5 O90 Cs6 89.1(18) 2_766 .
O9 Ta14 O90 W5 -90.1(17) . .
O10 Ta14 O90 W5 -9(5) . .
O54 Ta14 O90 W5 169.8(16) . .
O193 Ta14 O90 W5 74.6(16) . .
O169 Ta14 O90 W5 -1.9(14) . .
Cs6 Ta14 O90 W5 -112.6(18) . .
O9 Ta14 O90 Cs6 22.5(11) . .
O10 Ta14 O90 Cs6 104(4) . .
O54 Ta14 O90 Cs6 -77.7(11) . .
O193 Ta14 O90 Cs6 -172.8(10) . .
O169 Ta14 O90 Cs6 110.7(10) . .
O3 W1 O91 W2 172.2(16) . .
O191 W1 O91 W2 -83.9(16) . .
O190 W1 O91 W2 -7(3) . .
O234 W1 O91 W2 77.6(17) . .
O70 W1 O91 W2 0.9(13) . .
Cs30 W1 O91 W2 151.5(7) 2_756 .
O3 W1 O91 Cs2 9.4(17) . 1_556
O191 W1 O91 Cs2 113.3(15) . 1_556
O190 W1 O91 Cs2 -169.6(18) . 1_556
O234 W1 O91 Cs2 -85.1(16) . 1_556
O70 W1 O91 Cs2 -161.9(16) . 1_556
Cs30 W1 O91 Cs2 -11(2) 2_756 1_556
O181 W2 O91 W1 -173.6(15) . .
O120 W2 O91 W1 82.8(17) . .
O192 W2 O91 W1 1(4) . .
O180 W2 O91 W1 -73.6(16) . .
O70 W2 O91 W1 -0.9(13) . .
Cs11 W2 O91 W1 -125.0(13) 1_456 .
Cs2 W2 O91 W1 -167.5(19) 1_556 .
O181 W2 O91 Cs2 -6.1(12) . 1_556
O120 W2 O91 Cs2 -109.6(11) . 1_556
O192 W2 O91 Cs2 168(2) . 1_556
O180 W2 O91 Cs2 94.0(11) . 1_556
O70 W2 O91 Cs2 166.7(10) . 1_556
Cs11 W2 O91 Cs2 42.6(8) 1_456 1_556
O85 W33 O92 W32 134(3) . .
O21 W33 O92 W32 -127(3) . .
O218 W33 O92 W32 32(3) . .
O136 W33 O92 W32 -44(5) . .
O148 W33 O92 W32 -54(3) . .
Cs30 W33 O92 W32 -172(2) . .
Cs4 W33 O92 W32 -152(3) . .
O85 W33 O92 Cs4 -73.7(11) . .
O21 W33 O92 Cs4 25.6(9) . .
O218 W33 O92 Cs4 -175.5(10) . .
O136 W33 O92 Cs4 109(3) . .
O148 W33 O92 Cs4 98.3(8) . .
Cs30 W33 O92 Cs4 -19.1(10) . .
O27 W32 O92 W33 -131(3) . .
O105 W32 O92 W33 128(3) . .
O110 W32 O92 W33 35(4) . .
O121 W32 O92 W33 -31(3) . .
O163 W32 O92 W33 53(3) . .
Cs31 W32 O92 W33 -115(3) 1_655 .
Cs4 W32 O92 W33 153(3) . .
Cs14 W32 O92 W33 -145(3) 2_756 .
Cs1 W32 O92 W33 -84(3) 1_655 .
O27 W32 O92 Cs4 75.4(11) . .
O105 W32 O92 Cs4 -25.6(10) . .
O110 W32 O92 Cs4 -118(2) . .
O121 W32 O92 Cs4 175.9(9) . .
O163 W32 O92 Cs4 -100.1(7) . .
Cs31 W32 O92 Cs4 91(2) 1_655 .
Cs14 W32 O92 Cs4 62.3(5) 2_756 .
Cs1 W32 O92 Cs4 122.7(5) 1_655 .
O72 Si3 O45 Ta4 178.1(14) . .
O199 Si3 O45 Ta4 -61.3(19) . .
O131 Si3 O45 Ta4 54(2) . .
O72 Si3 O45 W28 -55.4(18) . .
O199 Si3 O45 W28 65.2(16) . .
O131 Si3 O45 W28 -179.9(13) . .
O72 Si3 O45 W27 57.8(18) . .
O199 Si3 O45 W27 178.4(12) . .
O131 Si3 O45 W27 -66.6(17) . .
O40 Ta4 O45 Si3 -40.6(17) . .
O78 Ta4 O45 Si3 44.6(18) . .
O79 Ta4 O45 Si3 -174(5) . .
O43 Ta4 O45 Si3 -132.5(19) . .
O44 Ta4 O45 Si3 137.9(18) . .
K2 Ta4 O45 Si3 96.4(16) 2_765 .
Cs7 Ta4 O45 Si3 -87.2(16) 2_766 .
O40 Ta4 O45 W28 -178.9(9) . .
O78 Ta4 O45 W28 -93.7(10) . .
O79 Ta4 O45 W28 47(6) . .
O43 Ta4 O45 W28 89.2(10) . .
O44 Ta4 O45 W28 -0.4(8) . .
K2 Ta4 O45 W28 -41.9(7) 2_765 .
Cs7 Ta4 O45 W28 134.4(5) 2_766 .
O40 Ta4 O45 W27 92.1(9) . .
O78 Ta4 O45 W27 177.3(11) . .
O79 Ta4 O45 W27 -42(6) . .
O43 Ta4 O45 W27 0.1(9) . .
O44 Ta4 O45 W27 -89.4(10) . .
K2 Ta4 O45 W27 -130.9(6) 2_765 .
Cs7 Ta4 O45 W27 45.4(8) 2_766 .
O46 W28 O45 Si3 161(6) . .
O44 W28 O45 Si3 -139.6(17) . .
O116 W28 O45 Si3 -46.1(15) . .
O222 W28 O45 Si3 126.0(17) . .
O135 W28 O45 Si3 38.3(15) . .
K1 W28 O45 Si3 -128.5(12) . .
O46 W28 O45 Ta4 -59(6) . .
O44 W28 O45 Ta4 0.4(9) . .
O116 W28 O45 Ta4 94.0(10) . .
O222 W28 O45 Ta4 -94.0(11) . .
O135 W28 O45 Ta4 178.4(10) . .
K1 W28 O45 Ta4 11.5(11) . .
O46 W28 O45 W27 32(6) . .
O44 W28 O45 W27 91.8(9) . .
O116 W28 O45 W27 -174.7(10) . .
O222 W28 O45 W27 -2.6(10) . .
O135 W28 O45 W27 -90.2(9) . .
K1 W28 O45 W27 102.9(7) . .
O42 W27 O45 Si3 -169(5) . .
O43 W27 O45 Si3 136.3(18) . .
O222 W27 O45 Si3 -128.0(17) . .
O145 W27 O45 Si3 -42.4(16) . .
O84 W27 O45 Si3 46.5(16) . .
K4 W27 O45 Si3 -87.6(15) . .
Cs9 W27 O45 Si3 165.2(11) . .
Cs7 W27 O45 Si3 93.6(14) 2_766 .
O42 W27 O45 Ta4 55(5) . .
O43 W27 O45 Ta4 -0.1(10) . .
O222 W27 O45 Ta4 95.6(12) . .
O145 W27 O45 Ta4 -178.8(11) . .
O84 W27 O45 Ta4 -89.9(10) . .
K4 W27 O45 Ta4 135.9(6) . .
Cs9 W27 O45 Ta4 28.8(10) . .
Cs7 W27 O45 Ta4 -42.8(8) 2_766 .
O42 W27 O45 W28 -38(5) . .
O43 W27 O45 W28 -93.1(11) . .
O222 W27 O45 W28 2.6(10) . .
O145 W27 O45 W28 88.2(10) . .
O84 W27 O45 W28 177.1(10) . .
K4 W27 O45 W28 43.0(8) . .
Cs9 W27 O45 W28 -64.2(7) . .
Cs7 W27 O45 W28 -135.8(5) 2_766 .
O18 W18 O94 Ta7 -170.8(16) . .
O96 W18 O94 Ta7 88.0(16) . .
O198 W18 O94 Ta7 -70.3(16) . .
O111 W18 O94 Ta7 17(4) . .
O157 W18 O94 Ta7 2.4(14) . .
Cs8 W18 O94 Ta7 143.8(9) 1_545 .
Cs4 W18 O94 Ta7 118(2) . .
Cs14 W18 O94 Ta7 -94.7(14) . .
Cs31 W18 O94 Ta7 -84.7(19) 2_656 .
O18 W18 O94 Cs4 71.3(14) . .
O96 W18 O94 Cs4 -29.9(11) . .
O198 W18 O94 Cs4 171.9(11) . .
O111 W18 O94 Cs4 -101(3) . .
O157 W18 O94 Cs4 -115.5(12) . .
Cs8 W18 O94 Cs4 25.9(14) 1_545 .
Cs14 W18 O94 Cs4 147.4(12) . .
Cs31 W18 O94 Cs4 157.5(4) 2_656 .
O23 Ta7 O94 W18 168.6(16) . .
O20 Ta7 O94 W18 -17(4) . .
O19 Ta7 O94 W18 68.2(17) . .
O98 Ta7 O94 W18 -89.9(16) . .
O157 Ta7 O94 W18 -2.5(14) . .
Cs5 Ta7 O94 W18 87.8(17) . .
Cs4 Ta7 O94 W18 -124.1(18) . .
Cs14 Ta7 O94 W18 97.3(15) . .
O23 Ta7 O94 Cs4 -67.3(11) . .
O20 Ta7 O94 Cs4 107(2) . .
O19 Ta7 O94 Cs4 -167.7(10) . .
O98 Ta7 O94 Cs4 34.2(8) . .
O157 Ta7 O94 Cs4 121.6(11) . .
Cs5 Ta7 O94 Cs4 -148.1(5) . .
Cs14 Ta7 O94 Cs4 -138.7(8) . .
O52 W22 O95 K5 -179.1(12) . .
O86 W22 O95 K5 90.2(13) . .
O118 W22 O95 K5 -86.9(13) . .
O89 W22 O95 K5 2.4(15) . .
O199 W22 O95 K5 -120(6) . .
Cs5 W22 O95 K5 137.4(11) . .
O18 W18 O96 W17 127(3) . .
O94 W18 O96 W17 -129(3) . .
O198 W18 O96 W17 -36(5) . .
O111 W18 O96 W17 32(3) . .
O157 W18 O96 W17 -55(3) . .
Cs8 W18 O96 W17 101(3) 1_545 .
Cs4 W18 O96 W17 -156(3) . .
Cs14 W18 O96 W17 -134(2) . .
Cs31 W18 O96 W17 45(3) 2_656 .
O18 W18 O96 Cs4 -77.8(11) . .
O94 W18 O96 Cs4 26.2(9) . .
O198 W18 O96 Cs4 120(2) . .
O111 W18 O96 Cs4 -172.1(9) . .
O157 W18 O96 Cs4 101.1(8) . .
Cs8 W18 O96 Cs4 -103.5(7) 1_545 .
Cs14 W18 O96 Cs4 21.6(18) . .
Cs31 W18 O96 Cs4 -159.3(2) 2_656 .
O18 W18 O96 Cs8 25.7(10) . 1_545
O94 W18 O96 Cs8 129.8(8) . 1_545
O198 W18 O96 Cs8 -137(2) . 1_545
O111 W18 O96 Cs8 -68.5(7) . 1_545
O157 W18 O96 Cs8 -155.4(7) . 1_545
Cs4 W18 O96 Cs8 103.5(7) . 1_545
Cs14 W18 O96 Cs8 125.1(11) . 1_545
Cs31 W18 O96 Cs8 -55.7(8) 2_656 1_545
O17 W17 O96 W18 -131(3) . .
O216 W17 O96 W18 -31(3) . .
O77 W17 O96 W18 128(3) . .
O217 W17 O96 W18 38(5) . .
O76 W17 O96 W18 55(3) . .
Cs30 W17 O96 W18 173(3) . .
Cs8 W17 O96 W18 -100(3) 1_545 .
Cs4 W17 O96 W18 156(3) . .
O17 W17 O96 Cs4 73.3(12) . .
O216 W17 O96 Cs4 173.6(9) . .
O77 W17 O96 Cs4 -27.2(9) . .
O217 W17 O96 Cs4 -118(2) . .
O76 W17 O96 Cs4 -100.9(8) . .
Cs30 W17 O96 Cs4 16.9(10) . .
Cs8 W17 O96 Cs4 104.3(7) 1_545 .
O17 W17 O96 Cs8 -30.9(12) . 1_545
O216 W17 O96 Cs8 69.3(8) . 1_545
O77 W17 O96 Cs8 -131.5(8) . 1_545
O217 W17 O96 Cs8 138(2) . 1_545
O76 W17 O96 Cs8 154.8(8) . 1_545
Cs30 W17 O96 Cs8 -87.3(6) . 1_545
Cs4 W17 O96 Cs8 -104.3(7) . 1_545
O28 W37 O97 W31 128(3) . .
O73 W37 O97 W31 -54(5) . .
O233 W37 O97 W31 -133(3) . .
O202 W37 O97 W31 26(3) . .
O106 W37 O97 W31 -58(3) . .
Cs11 W37 O97 W31 -146(2) . .
O30 W31 O97 W37 -128(3) . .
O110 W31 O97 W37 129(3) . .
O112 W31 O97 W37 50(5) . .
O31 W31 O97 W37 -25(3) . .
O163 W31 O97 W37 57(3) . .
Cs31 W31 O97 W37 167(3) 1_655 .
Cs7 W31 O97 W37 -37(3) 2_766 .
O22 Ta5 O98 Ta7 137(2) . .
O172 Ta5 O98 Ta7 33(2) . .
O77 Ta5 O98 Ta7 -129(2) . .
O80 Ta5 O98 Ta7 -49(4) . .
O76 Ta5 O98 Ta7 -54(2) . .
Cs4 Ta5 O98 Ta7 -162(3) . .
O22 Ta5 O98 Cs4 -61.5(10) . .
O172 Ta5 O98 Cs4 -165.1(9) . .
O77 Ta5 O98 Cs4 32.9(9) . .
O80 Ta5 O98 Cs4 113(3) . .
O76 Ta5 O98 Cs4 107.7(9) . .
O23 Ta7 O98 Ta5 -135(2) . .
O20 Ta7 O98 Ta5 -33(2) . .
O19 Ta7 O98 Ta5 51(4) . .
O94 Ta7 O98 Ta5 125(2) . .
O157 Ta7 O98 Ta5 53(2) . .
Cs5 Ta7 O98 Ta5 -53(3) . .
Cs4 Ta7 O98 Ta5 162(3) . .
Cs14 Ta7 O98 Ta5 135.7(16) . .
O23 Ta7 O98 Cs4 63.6(10) . .
O20 Ta7 O98 Cs4 164.8(9) . .
O19 Ta7 O98 Cs4 -111(3) . .
O94 Ta7 O98 Cs4 -37.1(8) . .
O157 Ta7 O98 Cs4 -109.1(9) . .
Cs5 Ta7 O98 Cs4 145.0(4) . .
Cs14 Ta7 O98 Cs4 -26.0(15) . .
O48 W25 O101 W29 126(3) . .
O135 W25 O101 W29 24(3) . .
O162 W25 O101 W29 -53(6) . .
O102 W25 O101 W29 -133(3) . .
O72 W25 O101 W29 -63(3) . .
Cs13 W25 O101 W29 -179(3) . .
Cs12 W25 O101 W29 125(3) . .
O48 W25 O101 Cs12 0.2(14) . .
O135 W25 O101 Cs12 -101.8(11) . .
O162 W25 O101 Cs12 -178(3) . .
O102 W25 O101 Cs12 102.0(10) . .
O72 W25 O101 Cs12 172.0(8) . .
Cs13 W25 O101 Cs12 55.3(9) . .
O50 W29 O101 W25 -125(3) . .
O51 W29 O101 W25 58(5) . .
O116 W29 O101 W25 -22(3) . .
O118 W29 O101 W25 134(3) . .
O199 W29 O101 W25 62(3) . .
Cs12 W29 O101 W25 -125(3) . .
O50 W29 O101 Cs12 -0.2(11) . .
O51 W29 O101 Cs12 -177(2) . .
O116 W29 O101 Cs12 102.7(10) . .
O118 W29 O101 Cs12 -101.5(8) . .
O199 W29 O101 Cs12 -173.4(8) . .
O49 W23 O102 W25 174.6(17) . .
O158 W23 O102 W25 75.3(18) . .
O130 W23 O102 W25 0(4) . .
O89 W23 O102 W25 -82.3(18) . .
O72 W23 O102 W25 0.5(15) . .
K5 W23 O102 W25 -135.0(12) 2_666 .
K5 W23 O102 W25 -136.4(16) . .
O49 W23 O102 Cs13 34.9(16) . .
O158 W23 O102 Cs13 -64.4(14) . .
O130 W23 O102 Cs13 -139(2) . .
O89 W23 O102 Cs13 138.1(14) . .
O72 W23 O102 Cs13 -139.2(15) . .
K5 W23 O102 Cs13 85.3(15) 2_666 .
K5 W23 O102 Cs13 84.0(12) . .
O48 W25 O102 W23 -173.3(18) . .
O135 W25 O102 W23 3(4) . .
O162 W25 O102 W23 -77.6(19) . .
O101 W25 O102 W23 82.6(18) . .
O72 W25 O102 W23 -0.5(15) . .
Cs13 W25 O102 W23 -148(2) . .
Cs12 W25 O102 W23 138.1(15) . .
O48 W25 O102 Cs13 -25.4(13) . .
O135 W25 O102 Cs13 151(2) . .
O162 W25 O102 Cs13 70.3(11) . .
O101 W25 O102 Cs13 -129.5(9) . .
O72 W25 O102 Cs13 147.4(10) . .
Cs12 W25 O102 Cs13 -74.0(6) . .
O27 W32 O105 Ta9 168.3(15) . .
O110 W32 O105 Ta9 65.9(16) . .
O92 W32 O105 Ta9 -89.2(15) . .
O121 W32 O105 Ta9 -18(4) . .
O163 W32 O105 Ta9 -4.8(12) . .
Cs31 W32 O105 Ta9 108.7(13) 1_655 .
Cs4 W32 O105 Ta9 -120(2) . .
Cs14 W32 O105 Ta9 -166.3(14) 2_756 .
Cs1 W32 O105 Ta9 169.7(3) 1_655 .
O27 W32 O105 Cs4 -71.5(14) . .
O110 W32 O105 Cs4 -174.0(12) . .
O92 W32 O105 Cs4 31.0(12) . .
O121 W32 O105 Cs4 102(3) . .
O163 W32 O105 Cs4 115.4(13) . .
Cs31 W32 O105 Cs4 -131.1(9) 1_655 .
Cs14 W32 O105 Cs4 -46.2(10) 2_756 .
Cs1 W32 O105 Cs4 -70.1(19) 1_655 .
O24 Ta9 O105 W32 -167.8(15) . .
O133 Ta9 O105 W32 89.0(16) . .
O112 Ta9 O105 W32 -70.9(17) . .
O204 Ta9 O105 W32 17(4) . .
O163 Ta9 O105 W32 5.1(13) . .
Cs4 Ta9 O105 W32 127(2) . .
Cs7 Ta9 O105 W32 -82.6(19) 2_766 .
O24 Ta9 O105 Cs4 65.6(11) . .
O133 Ta9 O105 Cs4 -37.5(11) . .
O112 Ta9 O105 Cs4 162.5(12) . .
O204 Ta9 O105 Cs4 -110(3) . .
O163 Ta9 O105 Cs4 -121.5(10) . .
Cs7 Ta9 O105 Cs4 150.8(4) 2_766 .
O163 Si2 O106 W37 -62.1(18) . .
O69 Si2 O106 W37 56(2) . .
O148 Si2 O106 W37 176.1(14) . .
O163 Si2 O106 W38 60.9(18) . .
O69 Si2 O106 W38 179.3(15) . .
O148 Si2 O106 W38 -60.9(19) . .
O163 Si2 O106 W36 178.8(12) . .
O69 Si2 O106 W36 -62.8(18) . .
O148 Si2 O106 W36 57.0(17) . .
O28 W37 O106 Si2 -178(7) . .
O73 W37 O106 Si2 -133.0(18) . .
O233 W37 O106 Si2 134.9(19) . .
O202 W37 O106 Si2 -40.7(17) . .
O97 W37 O106 Si2 45.6(17) . .
Cs11 W37 O106 Si2 -180.0(15) . .
O28 W37 O106 W38 45(8) . .
O73 W37 O106 W38 90.2(10) . .
O233 W37 O106 W38 -1.9(10) . .
O202 W37 O106 W38 -177.5(11) . .
O97 W37 O106 W38 -91.2(10) . .
Cs11 W37 O106 W38 43.2(7) . .
O28 W37 O106 W36 -45(8) . .
O73 W37 O106 W36 0.1(9) . .
O233 W37 O106 W36 -92.1(10) . .
O202 W37 O106 W36 92.4(10) . .
O97 W37 O106 W36 178.7(9) . .
Cs11 W37 O106 W36 -46.9(6) . .
O219 W38 O106 Si2 -167(6) . .
O121 W38 O106 Si2 -44.4(17) . .
O178 W38 O106 Si2 133.4(18) . .
O218 W38 O106 Si2 42.0(18) . .
O233 W38 O106 Si2 -135.3(19) . .
Cs11 W38 O106 Si2 174.0(14) . .
Cs1 W38 O106 Si2 -56.7(19) 1_655 .
O219 W38 O106 W37 -30(7) . .
O121 W38 O106 W37 92.8(10) . .
O178 W38 O106 W37 -89.4(11) . .
O218 W38 O106 W37 179.2(12) . .
O233 W38 O106 W37 1.9(9) . .
Cs11 W38 O106 W37 -48.8(8) . .
Cs1 W38 O106 W37 80.5(10) 1_655 .
O219 W38 O106 W36 61(7) . .
O121 W38 O106 W36 -176.8(10) . .
O178 W38 O106 W36 1.1(9) . .
O218 W38 O106 W36 -90.3(11) . .
O233 W38 O106 W36 92.3(10) . .
Cs11 W38 O106 W36 41.6(6) . .
Cs1 W38 O106 W36 170.88(18) 1_655 .
O34 W36 O106 Si2 -172(6) . .
O33 W36 O106 Si2 47.5(14) . .
O36 W36 O106 Si2 -41.6(15) . .
O178 W36 O106 Si2 -134.9(16) . .
O73 W36 O106 Si2 134.8(16) . .
Cs11 W36 O106 Si2 -173.9(12) . .
Cs12 W36 O106 Si2 -54.4(17) 2_765 .
O34 W36 O106 W37 53(7) . .
O33 W36 O106 W37 -87.4(9) . .
O36 W36 O106 W37 -176.5(9) . .
O178 W36 O106 W37 90.2(10) . .
O73 W36 O106 W37 -0.1(8) . .
Cs11 W36 O106 W37 51.2(6) . .
Cs12 W36 O106 W37 170.72(14) 2_765 .
O34 W36 O106 W38 -38(7) . .
O33 W36 O106 W38 -178.6(9) . .
O36 W36 O106 W38 92.3(9) . .
O178 W36 O106 W38 -1.0(9) . .
O73 W36 O106 W38 -91.3(9) . .
Cs11 W36 O106 W38 -40.1(6) . .
Cs12 W36 O106 W38 79.5(8) 2_765 .
O197 W15 O108 W14 123(3) . .
O19 W15 O108 W14 -60(4) . .
O198 W15 O108 W14 -138(3) . .
O119 W15 O108 W14 20(3) . .
O157 W15 O108 W14 -65(3) . .
Cs14 W15 O108 W14 -175(2) . .
Cs5 W15 O108 W14 25(4) . .
O197 W15 O108 Cs31 -67.6(13) . 2_656
O19 W15 O108 Cs31 109(3) . 2_656
O198 W15 O108 Cs31 31.5(11) . 2_656
O119 W15 O108 Cs31 -170.1(11) . 2_656
O157 W15 O108 Cs31 104.8(10) . 2_656
Cs14 W15 O108 Cs31 -5.6(15) . 2_656
Cs5 W15 O108 Cs31 -166.1(3) . 2_656
O195 W14 O108 W15 -123(3) . .
O14 W14 O108 W15 66(4) . .
O75 W14 O108 W15 138(3) . .
O214 W14 O108 W15 -20(3) . .
O155 W14 O108 W15 65(3) . .
Cs31 W14 O108 W15 170(3) 2_656 .
Cs1 W14 O108 W15 -39(4) . .
O195 W14 O108 Cs31 66.5(11) . 2_656
O14 W14 O108 Cs31 -104(2) . 2_656
O75 W14 O108 Cs31 -32.0(10) . 2_656
O214 W14 O108 Cs31 170.1(10) . 2_656
O155 W14 O108 Cs31 -105.1(8) . 2_656
Cs1 W14 O108 Cs31 150.8(10) . 2_656
O13 W16 O109 Ta6 -171.1(17) . .
O119 W16 O109 Ta6 84.3(17) . .
O214 W16 O109 Ta6 2(4) . .
O143 W16 O109 Ta6 -70.6(17) . .
O71 W16 O109 Ta6 -2.8(14) . .
Cs5 W16 O109 Ta6 114.5(19) . .
O13 W16 O109 Cs5 74.4(14) . .
O119 W16 O109 Cs5 -30.3(11) . .
O214 W16 O109 Cs5 -112(3) . .
O143 W16 O109 Cs5 174.8(12) . .
O71 W16 O109 Cs5 -117.4(12) . .
O113 Ta6 O109 W16 165.9(17) . .
O20 Ta6 O109 W16 -89.2(17) . .
O172 Ta6 O109 W16 5(5) . .
O11 Ta6 O109 W16 73.6(17) . .
O71 Ta6 O109 W16 3.0(15) . .
Cs5 Ta6 O109 W16 -122(2) . .
O113 Ta6 O109 Cs5 -72.2(11) . .
O20 Ta6 O109 Cs5 32.7(9) . .
O172 Ta6 O109 Cs5 127(3) . .
O11 Ta6 O109 Cs5 -164.5(10) . .
O71 Ta6 O109 Cs5 124.9(10) . .
O27 W32 O110 W31 -169.9(17) . .
O105 W32 O110 W31 -68.3(18) . .
O92 W32 O110 W31 24(3) . .
O121 W32 O110 W31 89.0(17) . .
O163 W32 O110 W31 4.6(14) . .
Cs31 W32 O110 W31 -171(2) 1_655 .
Cs4 W32 O110 W31 -74(2) . .
Cs14 W32 O110 W31 -157.0(11) 2_756 .
Cs1 W32 O110 W31 142.9(15) 1_655 .
O27 W32 O110 Cs31 0.6(13) . 1_655
O105 W32 O110 Cs31 102.2(12) . 1_655
O92 W32 O110 Cs31 -165.8(18) . 1_655
O121 W32 O110 Cs31 -100.4(11) . 1_655
O163 W32 O110 Cs31 175.2(12) . 1_655
Cs4 W32 O110 Cs31 96.5(9) . 1_655
Cs14 W32 O110 Cs31 13.5(14) 2_756 1_655
Cs1 W32 O110 Cs31 -46.6(9) 1_655 1_655
O30 W31 O110 W32 170.3(17) . .
O112 W31 O110 W32 68.4(18) . .
O31 W31 O110 W32 -19(3) . .
O97 W31 O110 W32 -90.9(17) . .
O163 W31 O110 W32 -4.6(14) . .
Cs31 W31 O110 W32 170(2) 1_655 .
Cs7 W31 O110 W32 73(2) 2_766 .
O30 W31 O110 Cs31 0.3(15) . 1_655
O112 W31 O110 Cs31 -101.6(13) . 1_655
O31 W31 O110 Cs31 171.0(16) . 1_655
O97 W31 O110 Cs31 99.1(12) . 1_655
O163 W31 O110 Cs31 -174.6(13) . 1_655
Cs7 W31 O110 Cs31 -96.9(11) 2_766 1_655
O176 W13 O111 W18 133(3) . .
O216 W13 O111 W18 30(3) . .
O75 W13 O111 W18 -128(3) . .
O215 W13 O111 W18 -46(4) . .
O155 W13 O111 W18 -55(3) . .
Cs31 W13 O111 W18 -165(3) 2_656 .
Cs13 W13 O111 W18 178.2(9) 1_545 .
Cs8 W13 O111 W18 90(3) 1_545 .
O176 W13 O111 Cs31 -61.3(12) . 2_656
O216 W13 O111 Cs31 -165.1(9) . 2_656
O75 W13 O111 Cs31 37.4(9) . 2_656
O215 W13 O111 Cs31 119(3) . 2_656
O155 W13 O111 Cs31 110.6(8) . 2_656
Cs13 W13 O111 Cs31 -16.5(19) 1_545 2_656
Cs8 W13 O111 Cs31 -104.5(7) 1_545 2_656
O18 W18 O111 W13 -131(3) . .
O94 W18 O111 W13 42(5) . .
O96 W18 O111 W13 -31(2) . .
O198 W18 O111 W13 129(3) . .
O157 W18 O111 W13 55(3) . .
Cs8 W18 O111 W13 -93(2) 1_545 .
Cs4 W18 O111 W13 -40(3) . .
Cs14 W18 O111 W13 141(2) . .
Cs31 W18 O111 W13 164(3) 2_656 .
O18 W18 O111 Cs31 64.8(12) . 2_656
O94 W18 O111 Cs31 -122(3) . 2_656
O96 W18 O111 Cs31 165.1(10) . 2_656
O198 W18 O111 Cs31 -35.1(10) . 2_656
O157 W18 O111 Cs31 -108.7(10) . 2_656
Cs8 W18 O111 Cs31 102.5(8) 1_545 2_656
Cs4 W18 O111 Cs31 156.1(3) . 2_656
Cs14 W18 O111 Cs31 -23.1(11) . 2_656
O30 W31 O112 Ta9 -172.8(16) . .
O110 W31 O112 Ta9 -69.0(16) . .
O31 W31 O112 Ta9 83.6(16) . .
O97 W31 O112 Ta9 9(4) . .
O163 W31 O112 Ta9 1.6(13) . .
Cs31 W31 O112 Ta9 -107.1(14) 1_655 .
Cs7 W31 O112 Ta9 115(2) 2_766 .
O30 W31 O112 Cs7 72.1(13) . 2_766
O110 W31 O112 Cs7 175.9(11) . 2_766
O31 W31 O112 Cs7 -31.5(10) . 2_766
O97 W31 O112 Cs7 -106(3) . 2_766
O163 W31 O112 Cs7 -113.6(11) . 2_766
Cs31 W31 O112 Cs7 137.8(7) 1_655 2_766
O24 Ta9 O112 W31 169.8(16) . .
O133 Ta9 O112 W31 -3(4) . .
O204 Ta9 O112 W31 -86.5(16) . .
O105 Ta9 O112 W31 72.3(17) . .
O163 Ta9 O112 W31 -1.6(13) . .
Cs4 Ta9 O112 W31 91.7(18) . .
Cs7 Ta9 O112 W31 -117.4(19) 2_766 .
O24 Ta9 O112 Cs7 -72.8(11) . 2_766
O133 Ta9 O112 Cs7 114(3) . 2_766
O204 Ta9 O112 Cs7 30.9(11) . 2_766
O105 Ta9 O112 Cs7 -170.4(11) . 2_766
O163 Ta9 O112 Cs7 115.7(10) . 2_766
Cs4 Ta9 O112 Cs7 -150.9(4) . 2_766
O20 Ta6 O113 Ta3 -37(3) . .
O172 Ta6 O113 Ta3 -131(3) . .
O11 Ta6 O113 Ta3 142(3) . .
O109 Ta6 O113 Ta3 55(3) . .
O71 Ta6 O113 Ta3 124(4) . .
Cs5 Ta6 O113 Ta3 4(3) . .
O41 Ta3 O113 Ta6 37(3) . .
O78 Ta3 O113 Ta6 126(3) . .
O51 Ta3 O113 Ta6 -140(3) . .
O52 Ta3 O113 Ta6 -53(3) . .
O199 Ta3 O113 Ta6 -102(5) . .
Cs5 Ta3 O113 Ta6 -4(3) . .
O196 W19 O114 W12 128(3) . .
O143 W19 O114 W12 -133(3) . .
O11 W19 O114 W12 -52(5) . .
O142 W19 O114 W12 29(3) . .
O71 W19 O114 W12 -58(3) . .
O196 W19 O114 Cs1 -57.7(16) . .
O143 W19 O114 Cs1 41.2(14) . .
O11 W19 O114 Cs1 122(3) . .
O142 W19 O114 Cs1 -156.4(14) . .
O71 W19 O114 Cs1 116.2(13) . .
O15 W12 O114 W19 -129(3) . .
O250 W12 O114 W19 -27(3) . .
O215 W12 O114 W19 57(5) . .
O14 W12 O114 W19 130(3) . .
O155 W12 O114 W19 60(3) . .
Cs1 W12 O114 W19 175(4) . .
Cs13 W12 O114 W19 -176.2(14) 1_545 .
O15 W12 O114 Cs1 55.9(14) . .
O250 W12 O114 Cs1 158.0(10) . .
O215 W12 O114 Cs1 -118(3) . .
O14 W12 O114 Cs1 -45.0(9) . .
O155 W12 O114 Cs1 -115.3(8) . .
Cs13 W12 O114 Cs1 9(2) 1_545 .
O156 Ta16 O115 Cs5 -34.8(13) . .
O212 Ta16 O115 Cs5 -127.3(11) . .
O10 Ta16 O115 Cs5 53.5(13) . .
O194 Ta16 O115 Cs5 142.9(11) . .
O147 Ta16 O115 Cs5 162(5) . .
Cs14 Ta16 O115 Cs5 -77.2(9) . .
O46 W28 O116 W29 -124(4) . .
O44 W28 O116 W29 134(4) . .
O222 W28 O116 W29 44(5) . .
O135 W28 O116 W29 -24(4) . .
O45 W28 O116 W29 61(4) . .
K1 W28 O116 W29 -167(4) . .
O50 W29 O116 W28 123(4) . .
O51 W29 O116 W28 -132(4) . .
O101 W29 O116 W28 23(4) . .
O118 W29 O116 W28 -46(5) . .
O199 W29 O116 W28 -61(4) . .
Cs12 W29 O116 W28 76(4) . .
O95 W22 O118 W29 -172.0(15) . .
O52 W22 O118 W29 -69.2(14) . .
O86 W22 O118 W29 15(3) . .
O89 W22 O118 W29 86.6(14) . .
O199 W22 O118 W29 2.3(11) . .
K5 W22 O118 W29 140.3(12) . .
Cs5 W22 O118 W29 -78.1(15) . .
O50 W29 O118 W22 172.9(14) . .
O51 W29 O118 W22 68.9(14) . .
O116 W29 O118 W22 -17(3) . .
O101 W29 O118 W22 -86.2(14) . .
O199 W29 O118 W22 -2.3(11) . .
Cs12 W29 O118 W22 -139.1(12) . .
O13 W16 O119 W15 126(3) . .
O214 W16 O119 W15 25(3) . .
O109 W16 O119 W15 -131(3) . .
O143 W16 O119 W15 -50(5) . .
O71 W16 O119 W15 -59(3) . .
Cs5 W16 O119 W15 -158(4) . .
O13 W16 O119 Cs5 -75.4(12) . .
O214 W16 O119 Cs5 -176.8(11) . .
O109 W16 O119 Cs5 26.8(11) . .
O143 W16 O119 Cs5 109(2) . .
O71 W16 O119 Cs5 99.5(9) . .
O197 W15 O119 W16 -126(3) . .
O19 W15 O119 W16 132(3) . .
O108 W15 O119 W16 -25(3) . .
O198 W15 O119 W16 49(5) . .
O157 W15 O119 W16 60(3) . .
Cs14 W15 O119 W16 171(2) . .
Cs5 W15 O119 W16 159(4) . .
O197 W15 O119 Cs5 75.3(11) . .
O19 W15 O119 Cs5 -27.0(11) . .
O108 W15 O119 Cs5 176.7(10) . .
O198 W15 O119 Cs5 -109(2) . .
O157 W15 O119 Cs5 -98.3(8) . .
Cs14 W15 O119 Cs5 12.1(14) . .
O2 W8 O120 W2 -122(4) . .
O194 W8 O120 W2 52(6) . .
O238 W8 O120 W2 136(4) . .
O132 W8 O120 W2 -22(4) . .
O147 W8 O120 W2 61(4) . .
Cs12 W8 O120 W2 -78(4) 2_666 .
Cs13 W8 O120 W2 -112(4) 2_666 .
O181 W2 O120 W8 123(4) . .
O91 W2 O120 W8 -135(4) . .
O192 W2 O120 W8 23(4) . .
O180 W2 O120 W8 -55(5) . .
O70 W2 O120 W8 -63(4) . .
Cs11 W2 O120 W8 95(4) 1_456 .
Cs2 W2 O120 W8 174(4) 1_556 .
O219 W38 O121 W32 -128(3) . .
O178 W38 O121 W32 56(5) . .
O218 W38 O121 W32 -23(3) . .
O233 W38 O121 W32 134(3) . .
O106 W38 O121 W32 61(3) . .
Cs11 W38 O121 W32 160(2) . .
Cs1 W38 O121 W32 -128(3) 1_655 .
O219 W38 O121 Cs1 0.3(11) . 1_655
O178 W38 O121 Cs1 -176(2) . 1_655
O218 W38 O121 Cs1 104.6(10) . 1_655
O233 W38 O121 Cs1 -97.9(8) . 1_655
O106 W38 O121 Cs1 -170.7(8) . 1_655
Cs11 W38 O121 Cs1 -71.7(13) . 1_655
O27 W32 O121 W38 126(3) . .
O105 W32 O121 W38 -47(5) . .
O110 W32 O121 W38 -132(3) . .
O92 W32 O121 W38 25(3) . .
O163 W32 O121 W38 -60(3) . .
Cs31 W32 O121 W38 -175(3) 1_655 .
Cs4 W32 O121 W38 30(4) . .
Cs14 W32 O121 W38 98(3) 2_756 .
Cs1 W32 O121 W38 128(4) 1_655 .
O27 W32 O121 Cs1 -1.3(11) . 1_655
O105 W32 O121 Cs1 -175(2) . 1_655
O110 W32 O121 Cs1 99.9(9) . 1_655
O92 W32 O121 Cs1 -102.8(9) . 1_655
O163 W32 O121 Cs1 172.2(8) . 1_655
Cs31 W32 O121 Cs1 57.4(6) 1_655 1_655
Cs4 W32 O121 Cs1 -97.9(9) . 1_655
Cs14 W32 O121 Cs1 -29.3(8) 2_756 1_655
O49 W23 O130 W21 133(2) . .
O158 W23 O130 W21 -128(3) . .
O102 W23 O130 W21 -53(4) . .
O89 W23 O130 W21 30(3) . .
O72 W23 O130 W21 -53(2) . .
K5 W23 O130 W21 94(2) 2_666 .
K5 W23 O130 W21 83(2) . .
O54 W21 O130 W23 -133(2) . .
O140 W21 O130 W23 44(5) . .
O203 W21 O130 W23 131(3) . .
O86 W21 O130 W23 -32(3) . .
O131 W21 O130 W23 52(2) . .
K5 W21 O130 W23 -95(2) 2_666 .
Cs5 W21 O130 W23 -44(3) . .
O72 Si3 O131 W21 54.4(19) . .
O45 Si3 O131 W21 179.6(14) . .
O199 Si3 O131 W21 -65.1(18) . .
O72 Si3 O131 Ta2 -177.1(14) . .
O45 Si3 O131 Ta2 -51.9(19) . .
O199 Si3 O131 Ta2 63.4(18) . .
O72 Si3 O131 W26 -62.3(18) . .
O45 Si3 O131 W26 62.8(18) . .
O199 Si3 O131 W26 178.2(12) . .
O54 W21 O131 Si3 166(4) . .
O140 W21 O131 Si3 138.1(18) . .
O203 W21 O131 Si3 -128.6(18) . .
O86 W21 O131 Si3 45.6(17) . .
O130 W21 O131 Si3 -39.7(17) . .
K5 W21 O131 Si3 2(2) 2_666 .
Cs5 W21 O131 Si3 97.7(16) . .
O54 W21 O131 Ta2 25(5) . .
O140 W21 O131 Ta2 -2.9(8) . .
O203 W21 O131 Ta2 90.4(10) . .
O86 W21 O131 Ta2 -95.4(9) . .
O130 W21 O131 Ta2 179.4(9) . .
K5 W21 O131 Ta2 -138.9(5) 2_666 .
Cs5 W21 O131 Ta2 -43.3(7) . .
O54 W21 O131 W26 -65(5) . .
O140 W21 O131 W26 -93.1(9) . .
O203 W21 O131 W26 0.2(9) . .
O86 W21 O131 W26 174.4(9) . .
O130 W21 O131 W26 89.2(9) . .
K5 W21 O131 W26 130.8(5) 2_666 .
Cs5 W21 O131 W26 -133.5(5) . .
O25 Ta2 O131 Si3 -158(7) . .
O41 Ta2 O131 Si3 -48.8(17) . .
O140 Ta2 O131 Si3 -138.6(18) . .
O87 Ta2 O131 Si3 126.2(19) . .
O40 Ta2 O131 Si3 37.3(16) . .
Cs5 Ta2 O131 Si3 -95.8(15) . .
Cs7 Ta2 O131 Si3 86.8(15) 2_766 .
Cs6 Ta2 O131 Si3 161.7(15) . .
O25 Ta2 O131 W21 -16(8) . .
O41 Ta2 O131 W21 92.7(10) . .
O140 Ta2 O131 W21 2.9(8) . .
O87 Ta2 O131 W21 -92.3(11) . .
O40 Ta2 O131 W21 178.7(9) . .
Cs5 Ta2 O131 W21 45.7(7) . .
Cs7 Ta2 O131 W21 -131.7(5) 2_766 .
Cs6 Ta2 O131 W21 -56.9(7) . .
O25 Ta2 O131 W26 75(7) . .
O41 Ta2 O131 W26 -176.4(11) . .
O140 Ta2 O131 W26 93.8(10) . .
O87 Ta2 O131 W26 -1.4(10) . .
O40 Ta2 O131 W26 -90.4(9) . .
Cs5 Ta2 O131 W26 136.6(6) . .
Cs7 Ta2 O131 W26 -40.8(8) 2_766 .
Cs6 Ta2 O131 W26 34.1(7) . .
O53 W26 O131 Si3 177(8) . .
O87 W26 O131 Si3 -131.7(18) . .
O221 W26 O131 Si3 44.5(16) . .
O84 W26 O131 Si3 -42.3(16) . .
O203 W26 O131 Si3 134.6(17) . .
Cs6 W26 O131 Si3 -175.9(13) . .
Cs7 W26 O131 Si3 -93.7(14) 2_766 .
Cs6 W26 O131 Si3 -10(4) 2_766 .
O53 W26 O131 W21 42(9) . .
O87 W26 O131 W21 93.6(11) . .
O221 W26 O131 W21 -90.2(10) . .
O84 W26 O131 W21 -177.0(9) . .
O203 W26 O131 W21 -0.2(9) . .
Cs6 W26 O131 W21 49.3(8) . .
Cs7 W26 O131 W21 131.6(6) 2_766 .
Cs6 W26 O131 W21 -144(2) 2_766 .
O53 W26 O131 Ta2 -50(9) . .
O87 W26 O131 Ta2 1.4(10) . .
O221 W26 O131 Ta2 177.6(11) . .
O84 W26 O131 Ta2 90.8(10) . .
O203 W26 O131 Ta2 -92.4(10) . .
Cs6 W26 O131 Ta2 -42.8(9) . .
Cs7 W26 O131 Ta2 39.4(8) 2_766 .
Cs6 W26 O131 Ta2 123(2) 2_766 .
O237 W6 O132 W8 -123(4) . .
O192 W6 O132 W8 -26(4) . .
O236 W6 O132 W8 54(6) . .
O193 W6 O132 W8 134(4) . .
O169 W6 O132 W8 60(4) . .
Cs12 W6 O132 W8 -110(4) 2_666 .
O237 W6 O132 Cs12 -13.7(15) . 2_666
O192 W6 O132 Cs12 83.2(10) . 2_666
O236 W6 O132 Cs12 164(3) . 2_666
O193 W6 O132 Cs12 -116.3(9) . 2_666
O169 W6 O132 Cs12 169.1(9) . 2_666
O2 W8 O132 W6 124(4) . .
O194 W8 O132 W6 -133(4) . .
O120 W8 O132 W6 25(4) . .
O238 W8 O132 W6 -41(6) . .
O147 W8 O132 W6 -58(4) . .
Cs12 W8 O132 W6 109(4) 2_666 .
Cs13 W8 O132 W6 -177(4) 2_666 .
O2 W8 O132 Cs12 15.9(13) . 2_666
O194 W8 O132 Cs12 118.2(10) . 2_666
O120 W8 O132 Cs12 -83.8(11) . 2_666
O238 W8 O132 Cs12 -149(3) . 2_666
O147 W8 O132 Cs12 -167.0(10) . 2_666
Cs13 W8 O132 Cs12 74.2(6) 2_666 2_666
O22 Ta8 O133 Ta9 -128(3) . .
O74 Ta8 O133 Ta9 -27(3) . .
O200 Ta8 O133 Ta9 59(5) . .
O21 Ta8 O133 Ta9 134(3) . .
O148 Ta8 O133 Ta9 59(3) . .
Cs4 Ta8 O133 Ta9 172(3) . .
O22 Ta8 O133 Cs4 60.1(11) . .
O74 Ta8 O133 Cs4 161.5(10) . .
O200 Ta8 O133 Cs4 -113(3) . .
O21 Ta8 O133 Cs4 -37.5(10) . .
O148 Ta8 O133 Cs4 -113.4(9) . .
O24 Ta9 O133 Ta8 129(3) . .
O112 Ta9 O133 Ta8 -58(5) . .
O204 Ta9 O133 Ta8 26(3) . .
O105 Ta9 O133 Ta8 -134(3) . .
O163 Ta9 O133 Ta8 -59(3) . .
Cs4 Ta9 O133 Ta8 -172(3) . .
Cs7 Ta9 O133 Ta8 38(3) 2_766 .
O24 Ta9 O133 Cs4 -58.4(11) . .
O112 Ta9 O133 Cs4 114(3) . .
O204 Ta9 O133 Cs4 -162.0(10) . .
O105 Ta9 O133 Cs4 38.1(10) . .
O163 Ta9 O133 Cs4 112.9(9) . .
Cs7 Ta9 O133 Cs4 -149.4(4) 2_766 .
O5 W9 O134 W10 -127(3) . .
O191 W9 O134 W10 -28(3) . .
O212 W9 O134 W10 132(3) . .
O238 W9 O134 W10 43(5) . .
O147 W9 O134 W10 57(3) . .
Cs1 W9 O134 W10 -177(3) 2_656 .
Cs14 W9 O134 W10 162(4) . .
Cs2 W9 O134 W10 -97(3) 2_656 .
O5 W9 O134 Cs14 71.3(16) . .
O191 W9 O134 Cs14 170.3(11) . .
O212 W9 O134 Cs14 -30.6(10) . .
O238 W9 O134 Cs14 -119(3) . .
O147 W9 O134 Cs14 -105.1(10) . .
Cs1 W9 O134 Cs14 21.2(10) 2_656 .
Cs2 W9 O134 Cs14 101.0(19) 2_656 .
O6 W10 O134 W9 128(3) . .
O168 W10 O134 W9 -129(3) . .
O190 W10 O134 W9 26(3) . .
O7 W10 O134 W9 -44(5) . .
O139 W10 O134 W9 -58(3) . .
Cs14 W10 O134 W9 -163(4) . .
Cs30 W10 O134 W9 76(3) 2_756 .
O6 W10 O134 Cs14 -68.5(14) . .
O168 W10 O134 Cs14 34.7(10) . .
O190 W10 O134 Cs14 -170.6(9) . .
O7 W10 O134 Cs14 120(3) . .
O139 W10 O134 Cs14 105.7(9) . .
Cs30 W10 O134 Cs14 -120.9(5) 2_756 .
O48 W25 O135 W28 -130(4) . .
O162 W25 O135 W28 134(4) . .
O101 W25 O135 W28 -27(4) . .
O102 W25 O135 W28 53(5) . .
O72 W25 O135 W28 57(4) . .
Cs13 W25 O135 W28 -170(2) . .
Cs12 W25 O135 W28 -82(4) . .
O46 W28 O135 W25 134(4) . .
O44 W28 O135 W25 -51(5) . .
O116 W28 O135 W25 27(4) . .
O222 W28 O135 W25 -129(4) . .
O45 W28 O135 W25 -56(4) . .
K1 W28 O135 W25 108(4) . .
O85 W33 O136 W34 171.2(15) . .
O21 W33 O136 W34 72.5(15) . .
O92 W33 O136 W34 -11(4) . .
O218 W33 O136 W34 -86.3(15) . .
O148 W33 O136 W34 -0.3(12) . .
Cs30 W33 O136 W34 124.1(14) . .
Cs4 W33 O136 W34 78.8(16) . .
O85 W33 O136 Cs30 47.2(9) . .
O21 W33 O136 Cs30 -51.6(7) . .
O92 W33 O136 Cs30 -135(3) . .
O218 W33 O136 Cs30 149.7(9) . .
O148 W33 O136 Cs30 -124.4(7) . .
Cs4 W33 O136 Cs30 -45.2(9) . .
O35 W34 O136 W33 -176.9(16) . .
O200 W34 O136 W33 -71.8(15) . .
O177 W34 O136 W33 18(3) . .
O36 W34 O136 W33 85.8(15) . .
O148 W34 O136 W33 0.3(12) . .
Cs12 W34 O136 W33 139.2(13) 2_765 .
O35 W34 O136 Cs30 -76.9(16) . .
O200 W34 O136 Cs30 28.3(13) . .
O177 W34 O136 Cs30 118(2) . .
O36 W34 O136 Cs30 -174.1(14) . .
O148 W34 O136 Cs30 100.3(13) . .
Cs12 W34 O136 Cs30 -120.8(11) 2_765 .
O88 W3 O137 W4 -121(3) . .
O180 W3 O137 W4 62(5) . .
O235 W3 O137 W4 -18(3) . .
O234 W3 O137 W4 141(3) . .
O70 W3 O137 W4 67(3) . .
Cs9 W3 O137 W4 -71(3) 2_766 .
O146 W4 O137 W3 121(3) . .
O8 W4 O137 W3 -66(5) . .
O211 W4 O137 W3 20(3) . .
O7 W4 O137 W3 -140(3) . .
O139 W4 O137 W3 -65(3) . .
Cs8 W4 O137 W3 -177(2) 2_766 .
Cs6 W4 O137 W3 30(4) . .
O147 Si4 O139 Ta15 56(2) . .
O169 Si4 O139 Ta15 -62.9(19) . .
O70 Si4 O139 Ta15 177.7(14) . .
O147 Si4 O139 W4 -177.0(15) . .
O169 Si4 O139 W4 64(2) . .
O70 Si4 O139 W4 -55.2(19) . .
O147 Si4 O139 W10 -64(2) . .
O169 Si4 O139 W10 177.4(14) . .
O70 Si4 O139 W10 58.1(18) . .
O213 Ta15 O139 Si4 171(4) . .
O156 Ta15 O139 Si4 -40.9(17) . .
O168 Ta15 O139 Si4 -132.4(19) . .
O9 Ta15 O139 Si4 46.6(17) . .
O8 Ta15 O139 Si4 139.5(18) . .
Cs14 Ta15 O139 Si4 -94.1(16) . .
Cs6 Ta15 O139 Si4 99.6(16) . .
O213 Ta15 O139 W4 32(5) . .
O156 Ta15 O139 W4 -179.7(9) . .
O168 Ta15 O139 W4 88.8(10) . .
O9 Ta15 O139 W4 -92.2(9) . .
O8 Ta15 O139 W4 0.7(8) . .
Cs14 Ta15 O139 W4 127.1(6) . .
Cs6 Ta15 O139 W4 -39.2(7) . .
O213 Ta15 O139 W10 -56(5) . .
O156 Ta15 O139 W10 91.5(9) . .
O168 Ta15 O139 W10 0.0(9) . .
O9 Ta15 O139 W10 179.0(9) . .
O8 Ta15 O139 W10 -88.0(9) . .
Cs14 Ta15 O139 W10 38.3(7) . .
Cs6 Ta15 O139 W10 -128.0(5) . .
O146 W4 O139 Si4 172(9) . .
O8 W4 O139 Si4 -141.7(19) . .
O211 W4 O139 Si4 -44.9(19) . .
O7 W4 O139 Si4 128(2) . .
O137 W4 O139 Si4 38.8(18) . .
Cs8 W4 O139 Si4 175.5(14) 2_766 .
Cs6 W4 O139 Si4 -100.7(17) . .
O146 W4 O139 Ta15 -47(10) . .
O8 W4 O139 Ta15 -0.8(8) . .
O211 W4 O139 Ta15 96.0(11) . .
O7 W4 O139 Ta15 -90.8(11) . .
O137 W4 O139 Ta15 179.7(10) . .
Cs8 W4 O139 Ta15 -43.6(8) 2_766 .
Cs6 W4 O139 Ta15 40.2(7) . .
O146 W4 O139 W10 43(10) . .
O8 W4 O139 W10 89.6(10) . .
O211 W4 O139 W10 -173.7(12) . .
O7 W4 O139 W10 -0.5(10) . .
O137 W4 O139 W10 -90.0(10) . .
Cs8 W4 O139 W10 46.7(9) 2_766 .
Cs6 W4 O139 W10 130.6(6) . .
O6 W10 O139 Si4 177(8) . .
O168 W10 O139 Si4 136.6(18) . .
O190 W10 O139 Si4 -40.7(16) . .
O7 W10 O139 Si4 -130.2(18) . .
O134 W10 O139 Si4 43.8(17) . .
Cs14 W10 O139 Si4 97.4(15) . .
Cs30 W10 O139 Si4 -63.2(17) 2_756 .
O6 W10 O139 Ta15 40(9) . .
O168 W10 O139 Ta15 -0.1(9) . .
O190 W10 O139 Ta15 -177.4(9) . .
O7 W10 O139 Ta15 93.1(11) . .
O134 W10 O139 Ta15 -92.9(10) . .
Cs14 W10 O139 Ta15 -39.3(7) . .
Cs30 W10 O139 Ta15 160.1(3) 2_756 .
O6 W10 O139 W4 -52(9) . .
O168 W10 O139 W4 -92.7(11) . .
O190 W10 O139 W4 90.0(10) . .
O7 W10 O139 W4 0.5(10) . .
O134 W10 O139 W4 174.4(11) . .
Cs14 W10 O139 W4 -131.9(6) . .
Cs30 W10 O139 W4 67.5(11) 2_756 .
O54 W21 O140 Ta2 -171.0(13) . .
O203 W21 O140 Ta2 -74.1(14) . .
O86 W21 O140 Ta2 87.3(14) . .
O130 W21 O140 Ta2 12(4) . .
O131 W21 O140 Ta2 3.9(11) . .
K5 W21 O140 Ta2 142.3(8) 2_666 .
Cs5 W21 O140 Ta2 117.6(17) . .
O54 W21 O140 Cs5 71.4(11) . .
O203 W21 O140 Cs5 168.3(12) . .
O86 W21 O140 Cs5 -30.3(12) . .
O130 W21 O140 Cs5 -106(3) . .
O131 W21 O140 Cs5 -113.7(11) . .
K5 W21 O140 Cs5 24.7(15) 2_666 .
O25 Ta2 O140 W21 173.8(13) . .
O41 Ta2 O140 W21 -85.8(13) . .
O87 Ta2 O140 W21 69.5(13) . .
O40 Ta2 O140 W21 -15(3) . .
O131 Ta2 O140 W21 -3.8(11) . .
Cs5 Ta2 O140 W21 -121.2(16) . .
Cs7 Ta2 O140 W21 87.2(14) 2_766 .
Cs6 Ta2 O140 W21 99.1(12) . .
O25 Ta2 O140 Cs5 -65.0(10) . .
O41 Ta2 O140 Cs5 35.5(9) . .
O87 Ta2 O140 Cs5 -169.3(9) . .
O40 Ta2 O140 Cs5 107(2) . .
O131 Ta2 O140 Cs5 117.4(10) . .
Cs7 Ta2 O140 Cs5 -151.6(3) 2_766 .
Cs6 Ta2 O140 Cs5 -139.6(9) . .
O196 W19 O142 W11 -140(3) . .
O143 W19 O142 W11 35(5) . .
O11 W19 O142 W11 118(3) . .
O114 W19 O142 W11 -39(3) . .
O71 W19 O142 W11 47(3) . .
O16 W11 O142 W19 139(3) . .
O80 W11 O142 W19 -119(3) . .
O217 W11 O142 W19 -21(5) . .
O250 W11 O142 W19 40(3) . .
O76 W11 O142 W19 -46(3) . .
O196 W19 O143 W16 -172.3(16) . .
O11 W19 O143 W16 -69.9(17) . .
O114 W19 O143 W16 86.9(16) . .
O142 W19 O143 W16 13(4) . .
O71 W19 O143 W16 0.9(14) . .
O13 W16 O143 W19 173.2(16) . .
O119 W16 O143 W19 -11(3) . .
O214 W16 O143 W19 -85.7(17) . .
O109 W16 O143 W19 71.5(17) . .
O71 W16 O143 W19 -0.9(13) . .
Cs5 W16 O143 W19 76.4(18) . .
O42 W27 O145 W24 -125(3) . .
O43 W27 O145 W24 62(4) . .
O222 W27 O145 W24 138(3) . .
O84 W27 O145 W24 -19(3) . .
O45 W27 O145 W24 65(3) . .
K4 W27 O145 W24 -173(3) . .
Cs9 W27 O145 W24 -159.0(16) . .
Cs7 W27 O145 W24 -27(3) 2_766 .
O42 W27 O145 K4 48.3(14) . .
O43 W27 O145 K4 -125(2) . .
O222 W27 O145 K4 -48.7(10) . .
O84 W27 O145 K4 154.1(9) . .
O45 W27 O145 K4 -121.5(9) . .
Cs9 W27 O145 K4 14.1(17) . .
Cs7 W27 O145 K4 146.4(5) 2_766 .
O47 W24 O145 W27 120(3) . .
O221 W24 O145 W27 18(3) . .
O158 W24 O145 W27 -60(4) . .
O162 W24 O145 W27 -139(3) . .
O72 W24 O145 W27 -66(3) . .
O47 W24 O145 K4 -52.8(13) . .
O221 W24 O145 K4 -154.3(10) . .
O158 W24 O145 K4 128(2) . .
O162 W24 O145 K4 48.0(11) . .
O72 W24 O145 K4 121.4(10) . .
O8 W4 O146 K4 -157.7(11) . 2_766
O211 W4 O146 K4 104.8(14) . 2_766
O7 W4 O146 K4 -70.2(14) . 2_766
O137 W4 O146 K4 19.5(15) . 2_766
O139 W4 O146 K4 -112(9) . 2_766
Cs8 W4 O146 K4 -116.5(14) 2_766 2_766
Cs6 W4 O146 K4 158.8(12) . 2_766
O8 W4 O146 Cs8 -41.2(10) . 2_766
O211 W4 O146 Cs8 -138.7(10) . 2_766
O7 W4 O146 Cs8 46.3(11) . 2_766
O137 W4 O146 Cs8 136.0(9) . 2_766
O139 W4 O146 Cs8 4(10) . 2_766
Cs6 W4 O146 Cs8 -84.7(6) . 2_766
O139 Si4 O147 Ta16 -55(2) . .
O169 Si4 O147 Ta16 61(2) . .
O70 Si4 O147 Ta16 -176.0(14) . .
O139 Si4 O147 W8 -178.6(16) . .
O169 Si4 O147 W8 -63(2) . .
O70 Si4 O147 W8 60(2) . .
O139 Si4 O147 W9 63(2) . .
O169 Si4 O147 W9 178.9(16) . .
O70 Si4 O147 W9 -58(2) . .
O115 Ta16 O147 Si4 -156(5) . .
O156 Ta16 O147 Si4 41.0(17) . .
O212 Ta16 O147 Si4 131.8(19) . .
O10 Ta16 O147 Si4 -45.6(18) . .
O194 Ta16 O147 Si4 -135.4(19) . .
Cs5 Ta16 O147 Si4 2(2) . .
Cs14 Ta16 O147 Si4 84.6(16) . .
O115 Ta16 O147 W8 -18(6) . .
O156 Ta16 O147 W8 179.0(9) . .
O212 Ta16 O147 W8 -90.2(10) . .
O10 Ta16 O147 W8 92.4(10) . .
O194 Ta16 O147 W8 2.5(9) . .
Cs5 Ta16 O147 W8 140.0(6) . .
Cs14 Ta16 O147 W8 -137.5(6) . .
O115 Ta16 O147 W9 73(6) . .
O156 Ta16 O147 W9 -90.9(9) . .
O212 Ta16 O147 W9 -0.1(9) . .
O10 Ta16 O147 W9 -177.5(10) . .
O194 Ta16 O147 W9 92.7(10) . .
Cs5 Ta16 O147 W9 -129.9(7) . .
Cs14 Ta16 O147 W9 -47.4(7) . .
O2 W8 O147 Si4 -175(15) . .
O194 W8 O147 Si4 135(2) . .
O120 W8 O147 Si4 -42(2) . .
O238 W8 O147 Si4 -129(2) . .
O132 W8 O147 Si4 43(2) . .
Cs12 W8 O147 Si4 28(2) 2_666 .
Cs13 W8 O147 Si4 135.2(16) 2_666 .
O2 W8 O147 Ta16 48(17) . .
O194 W8 O147 Ta16 -2.8(10) . .
O120 W8 O147 Ta16 -179.1(11) . .
O238 W8 O147 Ta16 93.1(12) . .
O132 W8 O147 Ta16 -94.1(11) . .
Cs12 W8 O147 Ta16 -109.8(8) 2_666 .
Cs13 W8 O147 Ta16 -2.2(10) 2_666 .
O2 W8 O147 W9 -43(17) . .
O194 W8 O147 W9 -92.9(11) . .
O120 W8 O147 W9 90.7(11) . .
O238 W8 O147 W9 3.0(11) . .
O132 W8 O147 W9 175.8(12) . .
Cs12 W8 O147 W9 160.1(2) 2_666 .
Cs13 W8 O147 W9 -92.4(8) 2_666 .
O5 W9 O147 Si4 159(8) . .
O134 W9 O147 Si4 -42.5(19) . .
O191 W9 O147 Si4 44.1(19) . .
O212 W9 O147 Si4 -134(2) . .
O238 W9 O147 Si4 132(2) . .
Cs1 W9 O147 Si4 -152.6(14) 2_656 .
Cs14 W9 O147 Si4 -85.5(18) . .
Cs2 W9 O147 Si4 126.1(16) 2_656 .
O5 W9 O147 Ta16 -67(9) . .
O134 W9 O147 Ta16 91.3(11) . .
O191 W9 O147 Ta16 177.9(10) . .
O212 W9 O147 Ta16 0.1(9) . .
O238 W9 O147 Ta16 -94.2(11) . .
Cs1 W9 O147 Ta16 -18.9(11) 2_656 .
Cs14 W9 O147 Ta16 48.3(7) . .
Cs2 W9 O147 Ta16 -100.1(7) 2_656 .
O5 W9 O147 W8 24(9) . .
O134 W9 O147 W8 -177.4(11) . .
O191 W9 O147 W8 -90.8(10) . .
O212 W9 O147 W8 91.4(10) . .
O238 W9 O147 W8 -2.9(11) . .
Cs1 W9 O147 W8 72.4(10) 2_656 .
Cs14 W9 O147 W8 139.6(6) . .
Cs2 W9 O147 W8 -8.8(10) 2_656 .
O163 Si2 O148 Ta8 54.9(18) . .
O69 Si2 O148 Ta8 -63(2) . .
O106 Si2 O148 Ta8 176.6(14) . .
O163 Si2 O148 W34 -178.2(12) . .
O69 Si2 O148 W34 64.1(18) . .
O106 Si2 O148 W34 -56.5(17) . .
O163 Si2 O148 W33 -63.2(16) . .
O69 Si2 O148 W33 179.2(14) . .
O106 Si2 O148 W33 58.6(18) . .
O133 Ta8 O148 Si2 -41.4(17) . .
O22 Ta8 O148 Si2 172(4) . .
O74 Ta8 O148 Si2 48.1(16) . .
O200 Ta8 O148 Si2 138.8(17) . .
O21 Ta8 O148 Si2 -131.2(18) . .
Cs4 Ta8 O148 Si2 -84.6(15) . .
O133 Ta8 O148 W34 179.2(9) . .
O22 Ta8 O148 W34 33(5) . .
O74 Ta8 O148 W34 -91.3(9) . .
O200 Ta8 O148 W34 -0.6(8) . .
O21 Ta8 O148 W34 89.4(10) . .
Cs4 Ta8 O148 W34 136.0(4) . .
O133 Ta8 O148 W33 88.9(10) . .
O22 Ta8 O148 W33 -57(5) . .
O74 Ta8 O148 W33 178.4(10) . .
O200 Ta8 O148 W33 -90.9(9) . .
O21 Ta8 O148 W33 -0.9(9) . .
Cs4 Ta8 O148 W33 45.8(7) . .
O35 W34 O148 Si2 154(10) . .
O200 W34 O148 Si2 -138.9(16) . .
O177 W34 O148 Si2 -44.7(14) . .
O36 W34 O148 Si2 39.4(15) . .
O136 W34 O148 Si2 128.4(16) . .
Cs12 W34 O148 Si2 51.2(17) 2_765 .
O35 W34 O148 Ta8 -67(11) . .
O200 W34 O148 Ta8 0.6(8) . .
O177 W34 O148 Ta8 94.8(9) . .
O36 W34 O148 Ta8 178.9(9) . .
O136 W34 O148 Ta8 -92.1(9) . .
Cs12 W34 O148 Ta8 -169.25(14) 2_765 .
O35 W34 O148 W33 25(11) . .
O200 W34 O148 W33 92.5(9) . .
O177 W34 O148 W33 -173.3(9) . .
O36 W34 O148 W33 -89.2(9) . .
O136 W34 O148 W33 -0.2(8) . .
Cs12 W34 O148 W33 -77.4(8) 2_765 .
O85 W33 O148 Si2 -176(5) . .
O21 W33 O148 Si2 135.3(17) . .
O92 W33 O148 Si2 43.7(15) . .
O218 W33 O148 Si2 -41.9(17) . .
O136 W33 O148 Si2 -132.4(16) . .
Cs30 W33 O148 Si2 167.7(11) . .
Cs4 W33 O148 Si2 93.1(14) . .
O85 W33 O148 Ta8 49(6) . .
O21 W33 O148 Ta8 0.9(10) . .
O92 W33 O148 Ta8 -90.7(9) . .
O218 W33 O148 Ta8 -176.2(12) . .
O136 W33 O148 Ta8 93.3(10) . .
Cs30 W33 O148 Ta8 33.4(9) . .
Cs4 W33 O148 Ta8 -41.2(7) . .
O85 W33 O148 W34 -44(6) . .
O21 W33 O148 W34 -92.1(10) . .
O92 W33 O148 W34 176.3(9) . .
O218 W33 O148 W34 90.8(11) . .
O136 W33 O148 W34 0.2(8) . .
Cs30 W33 O148 W34 -59.7(7) . .
Cs4 W33 O148 W34 -134.3(5) . .
O157 Si1 O155 W13 -61(2) . .
O76 Si1 O155 W13 60(2) . .
O71 Si1 O155 W13 175.7(17) . .
O157 Si1 O155 W14 60(2) . .
O76 Si1 O155 W14 179.9(15) . .
O71 Si1 O155 W14 -64(2) . .
O157 Si1 O155 W12 179.3(14) . .
O76 Si1 O155 W12 -60.3(19) . .
O71 Si1 O155 W12 56(2) . .
O176 W13 O155 Si1 169(7) . .
O216 W13 O155 Si1 -44(2) . .
O75 W13 O155 Si1 133(2) . .
O215 W13 O155 Si1 -134(2) . .
O111 W13 O155 Si1 42.4(19) . .
Cs31 W13 O155 Si1 95.5(19) 2_656 .
Cs13 W13 O155 Si1 -156.4(16) 1_545 .
Cs8 W13 O155 Si1 2(2) 1_545 .
O176 W13 O155 W14 35(8) . .
O216 W13 O155 W14 -178.4(11) . .
O75 W13 O155 W14 -1.7(10) . .
O215 W13 O155 W14 91.3(10) . .
O111 W13 O155 W14 -92.2(10) . .
Cs31 W13 O155 W14 -39.1(8) 2_656 .
Cs13 W13 O155 W14 69.0(8) 1_545 .
Cs8 W13 O155 W14 -132.3(5) 1_545 .
O176 W13 O155 W12 -56(8) . .
O216 W13 O155 W12 90.8(11) . .
O75 W13 O155 W12 -92.5(11) . .
O215 W13 O155 W12 0.5(9) . .
O111 W13 O155 W12 177.0(10) . .
Cs31 W13 O155 W12 -129.9(6) 2_656 .
Cs13 W13 O155 W12 -21.8(9) 1_545 .
Cs8 W13 O155 W12 136.9(4) 1_545 .
O195 W14 O155 Si1 -175(5) . .
O14 W14 O155 Si1 136(2) . .
O108 W14 O155 Si1 -44.4(18) . .
O75 W14 O155 Si1 -133(2) . .
O214 W14 O155 Si1 44.0(18) . .
Cs31 W14 O155 Si1 -98.5(17) 2_656 .
Cs1 W14 O155 Si1 107.7(16) . .
O195 W14 O155 W13 -40(6) . .
O14 W14 O155 W13 -89.6(11) . .
O108 W14 O155 W13 90.1(10) . .
O75 W14 O155 W13 1.7(10) . .
O214 W14 O155 W13 178.6(11) . .
Cs31 W14 O155 W13 36.0(8) 2_656 .
Cs1 W14 O155 W13 -117.7(6) . .
O195 W14 O155 W12 51(6) . .
O14 W14 O155 W12 1.3(9) . .
O108 W14 O155 W12 -179.0(10) . .
O75 W14 O155 W12 92.6(11) . .
O214 W14 O155 W12 -90.5(10) . .
Cs31 W14 O155 W12 126.9(6) 2_656 .
Cs1 W14 O155 W12 -26.9(8) . .
O15 W12 O155 Si1 -176(6) . .
O250 W12 O155 Si1 41.9(18) . .
O215 W12 O155 Si1 133.9(19) . .
O114 W12 O155 Si1 -45.1(18) . .
O14 W12 O155 Si1 -135.5(19) . .
Cs1 W12 O155 Si1 -104.4(16) . .
Cs13 W12 O155 Si1 156.4(14) 1_545 .
O15 W12 O155 W13 50(7) . .
O250 W12 O155 W13 -92.4(11) . .
O215 W12 O155 W13 -0.5(9) . .
O114 W12 O155 W13 -179.4(11) . .
O14 W12 O155 W13 90.1(11) . .
Cs1 W12 O155 W13 121.2(6) . .
Cs13 W12 O155 W13 22.0(9) 1_545 .
O15 W12 O155 W14 -41(7) . .
O250 W12 O155 W14 176.2(11) . .
O215 W12 O155 W14 -91.8(10) . .
O114 W12 O155 W14 89.2(10) . .
O14 W12 O155 W14 -1.3(9) . .
Cs1 W12 O155 W14 29.9(8) . .
Cs13 W12 O155 W14 -69.3(7) 1_545 .
O115 Ta16 O156 Ta15 133(3) . .
O212 Ta16 O156 Ta15 -127(3) . .
O10 Ta16 O156 Ta15 35(3) . .
O194 Ta16 O156 Ta15 -40(5) . .
O147 Ta16 O156 Ta15 -50(3) . .
Cs5 Ta16 O156 Ta15 107(3) . .
Cs14 Ta16 O156 Ta15 -153(4) . .
O115 Ta16 O156 Cs14 -74.1(13) . .
O212 Ta16 O156 Cs14 26.0(11) . .
O10 Ta16 O156 Cs14 -171.8(12) . .
O194 Ta16 O156 Cs14 113(3) . .
O147 Ta16 O156 Cs14 102.6(10) . .
Cs5 Ta16 O156 Cs14 -100.0(9) . .
O213 Ta15 O156 Ta16 -136(3) . .
O168 Ta15 O156 Ta16 123(3) . .
O9 Ta15 O156 Ta16 -36(3) . .
O8 Ta15 O156 Ta16 51(4) . .
O139 Ta15 O156 Ta16 50(3) . .
Cs14 Ta15 O156 Ta16 155(3) . .
Cs6 Ta15 O156 Ta16 -48(4) . .
O213 Ta15 O156 Cs14 69.0(10) . .
O168 Ta15 O156 Cs14 -31.6(11) . .
O9 Ta15 O156 Cs14 169.2(11) . .
O8 Ta15 O156 Cs14 -104(2) . .
O139 Ta15 O156 Cs14 -104.9(9) . .
Cs6 Ta15 O156 Cs14 157.6(5) . .
O155 Si1 O157 Ta7 179.8(15) . .
O76 Si1 O157 Ta7 59.2(19) . .
O71 Si1 O157 Ta7 -60(2) . .
O155 Si1 O157 W15 -57.1(19) . .
O76 Si1 O157 W15 -177.6(13) . .
O71 Si1 O157 W15 63.4(19) . .
O155 Si1 O157 W18 60(2) . .
O76 Si1 O157 W18 -60.7(19) . .
O71 Si1 O157 W18 -179.6(14) . .
O23 Ta7 O157 Si1 177(4) . .
O20 Ta7 O157 Si1 43.4(17) . .
O19 Ta7 O157 Si1 135.2(19) . .
O98 Ta7 O157 Si1 -44.0(17) . .
O94 Ta7 O157 Si1 -130.9(19) . .
Cs5 Ta7 O157 Si1 90.1(16) . .
Cs4 Ta7 O157 Si1 -88.3(16) . .
Cs14 Ta7 O157 Si1 169.8(16) . .
O23 Ta7 O157 W15 41(5) . .
O20 Ta7 O157 W15 -92.0(10) . .
O19 Ta7 O157 W15 -0.1(10) . .
O98 Ta7 O157 W15 -179.4(10) . .
O94 Ta7 O157 W15 93.8(11) . .
Cs5 Ta7 O157 W15 -45.3(8) . .
Cs4 Ta7 O157 W15 136.3(6) . .
Cs14 Ta7 O157 W15 34.4(7) . .
O23 Ta7 O157 W18 -51(5) . .
O20 Ta7 O157 W18 175.9(11) . .
O19 Ta7 O157 W18 -92.2(12) . .
O98 Ta7 O157 W18 88.5(10) . .
O94 Ta7 O157 W18 1.7(9) . .
Cs5 Ta7 O157 W18 -137.4(6) . .
Cs4 Ta7 O157 W18 44.2(9) . .
Cs14 Ta7 O157 W18 -57.7(8) . .
O197 W15 O157 Si1 174(6) . .
O19 W15 O157 Si1 -136.5(19) . .
O108 W15 O157 Si1 41.7(16) . .
O198 W15 O157 Si1 130.5(18) . .
O119 W15 O157 Si1 -45.0(16) . .
Cs14 W15 O157 Si1 178.3(13) . .
Cs5 W15 O157 Si1 -97.4(15) . .
O197 W15 O157 Ta7 -50(7) . .
O19 W15 O157 Ta7 0.1(10) . .
O108 W15 O157 Ta7 178.4(10) . .
O198 W15 O157 Ta7 -92.8(10) . .
O119 W15 O157 Ta7 91.7(10) . .
Cs14 W15 O157 Ta7 -45.0(8) . .
Cs5 W15 O157 Ta7 39.2(7) . .
O197 W15 O157 W18 43(7) . .
O19 W15 O157 W18 92.8(11) . .
O108 W15 O157 W18 -89.0(9) . .
O198 W15 O157 W18 -0.2(8) . .
O119 W15 O157 W18 -175.7(9) . .
Cs14 W15 O157 W18 47.6(8) . .
Cs5 W15 O157 W18 131.8(6) . .
O18 W18 O157 Si1 -148(8) . .
O94 W18 O157 Si1 132.9(19) . .
O96 W18 O157 Si1 41.4(17) . .
O198 W18 O157 Si1 -131.5(18) . .
O111 W18 O157 Si1 -42.4(17) . .
Cs8 W18 O157 Si1 6(2) 1_545 .
Cs4 W18 O157 Si1 93.1(15) . .
Cs14 W18 O157 Si1 -167.7(16) . .
Cs31 W18 O157 Si1 -84.7(16) 2_656 .
O18 W18 O157 Ta7 77(9) . .
O94 W18 O157 Ta7 -1.9(10) . .
O96 W18 O157 Ta7 -93.4(10) . .
O198 W18 O157 Ta7 93.8(11) . .
O111 W18 O157 Ta7 -177.2(11) . .
Cs8 W18 O157 Ta7 -128.5(6) 1_545 .
Cs4 W18 O157 Ta7 -41.6(8) . .
Cs14 W18 O157 Ta7 57.5(8) . .
Cs31 W18 O157 Ta7 140.6(7) 2_656 .
O18 W18 O157 W15 -16(9) . .
O94 W18 O157 W15 -95.4(11) . .
O96 W18 O157 W15 173.1(9) . .
O198 W18 O157 W15 0.2(8) . .
O111 W18 O157 W15 89.2(10) . .
Cs8 W18 O157 W15 138.0(6) 1_545 .
Cs4 W18 O157 W15 -135.2(6) . .
Cs14 W18 O157 W15 -36.1(6) . .
Cs31 W18 O157 W15 47.0(7) 2_656 .
O49 W23 O158 W24 -169.9(17) . .
O102 W23 O158 W24 -67.3(17) . .
O130 W23 O158 W24 90.5(17) . .
O89 W23 O158 W24 13(4) . .
O72 W23 O158 W24 3.6(14) . .
K5 W23 O158 W24 138.6(12) 2_666 .
K5 W23 O158 W24 -163.4(6) . .
O47 W24 O158 W23 170.3(17) . .
O221 W24 O158 W23 -88.6(17) . .
O145 W24 O158 W23 -10(4) . .
O162 W24 O158 W23 68.9(17) . .
O72 W24 O158 W23 -3.6(14) . .
O48 W25 O162 W24 170.9(19) . .
O135 W25 O162 W24 -86.3(19) . .
O101 W25 O162 W24 -11(5) . .
O102 W25 O162 W24 69.8(18) . .
O72 W25 O162 W24 -0.7(15) . .
Cs13 W25 O162 W24 123.0(19) . .
Cs12 W25 O162 W24 171.9(3) . .
O47 W24 O162 W25 -172.0(18) . .
O221 W24 O162 W25 8(4) . .
O145 W24 O162 W25 84.9(18) . .
O158 W24 O162 W25 -70.4(18) . .
O72 W24 O162 W25 0.7(15) . .
O69 Si2 O163 Ta9 59.1(17) . .
O148 Si2 O163 Ta9 -58.8(17) . .
O106 Si2 O163 Ta9 178.6(13) . .
O69 Si2 O163 W32 -177.1(13) . .
O148 Si2 O163 W32 65.0(16) . .
O106 Si2 O163 W32 -57.6(16) . .
O69 Si2 O163 W31 -61.8(16) . .
O148 Si2 O163 W31 -179.7(12) . .
O106 Si2 O163 W31 57.7(16) . .
O24 Ta9 O163 Si2 174(4) . .
O133 Ta9 O163 Si2 46.4(16) . .
O112 Ta9 O163 Si2 -133.0(17) . .
O204 Ta9 O163 Si2 -42.4(15) . .
O105 Ta9 O163 Si2 133.3(17) . .
Cs4 Ta9 O163 Si2 91.6(14) . .
Cs7 Ta9 O163 Si2 -87.5(14) 2_766 .
O24 Ta9 O163 W32 38(5) . .
O133 Ta9 O163 W32 -90.3(10) . .
O112 Ta9 O163 W32 90.3(10) . .
O204 Ta9 O163 W32 -179.1(9) . .
O105 Ta9 O163 W32 -3.4(9) . .
Cs4 Ta9 O163 W32 -45.1(6) . .
Cs7 Ta9 O163 W32 135.9(5) 2_766 .
O24 Ta9 O163 W31 -51(5) . .
O133 Ta9 O163 W31 -179.4(10) . .
O112 Ta9 O163 W31 1.1(9) . .
O204 Ta9 O163 W31 91.8(9) . .
O105 Ta9 O163 W31 -92.5(10) . .
Cs4 Ta9 O163 W31 -134.2(5) . .
Cs7 Ta9 O163 W31 46.7(6) 2_766 .
O27 W32 O163 Si2 169(6) . .
O105 W32 O163 Si2 -134.7(16) . .
O110 W32 O163 Si2 128.0(16) . .
O92 W32 O163 Si2 -44.1(15) . .
O121 W32 O163 Si2 40.2(15) . .
Cs31 W32 O163 Si2 131.6(12) 1_655 .
Cs4 W32 O163 Si2 -96.9(13) . .
Cs14 W32 O163 Si2 -87.3(19) 2_756 .
Cs1 W32 O163 Si2 49.5(17) 1_655 .
O27 W32 O163 Ta9 -52(7) . .
O105 W32 O163 Ta9 3.7(9) . .
O110 W32 O163 Ta9 -93.5(10) . .
O92 W32 O163 Ta9 94.4(9) . .
O121 W32 O163 Ta9 178.6(10) . .
Cs31 W32 O163 Ta9 -89.9(6) 1_655 .
Cs4 W32 O163 Ta9 41.6(6) . .
Cs14 W32 O163 Ta9 51.2(17) 2_756 .
Cs1 W32 O163 Ta9 -171.99(14) 1_655 .
O27 W32 O163 W31 38(7) . .
O105 W32 O163 W31 94.4(10) . .
O110 W32 O163 W31 -2.9(9) . .
O92 W32 O163 W31 -175.0(9) . .
O121 W32 O163 W31 -90.7(9) . .
Cs31 W32 O163 W31 0.8(8) 1_655 .
Cs4 W32 O163 W31 132.3(5) . .
Cs14 W32 O163 W31 141.8(9) 2_756 .
Cs1 W32 O163 W31 -81.3(9) 1_655 .
O30 W31 O163 Si2 -173(8) . .
O110 W31 O163 Si2 -128.8(16) . .
O112 W31 O163 Si2 135.6(17) . .
O31 W31 O163 Si2 44.5(15) . .
O97 W31 O163 Si2 -41.5(15) . .
Cs31 W31 O163 Si2 -132.4(12) 1_655 .
Cs7 W31 O163 Si2 91.8(13) 2_766 .
O30 W31 O163 Ta9 50(9) . .
O110 W31 O163 Ta9 94.3(10) . .
O112 W31 O163 Ta9 -1.2(10) . .
O31 W31 O163 Ta9 -92.3(9) . .
O97 W31 O163 Ta9 -178.3(10) . .
Cs31 W31 O163 Ta9 90.7(6) 1_655 .
Cs7 W31 O163 Ta9 -45.1(6) 2_766 .
O30 W31 O163 W32 -41(9) . .
O110 W31 O163 W32 2.9(9) . .
O112 W31 O163 W32 -92.6(11) . .
O31 W31 O163 W32 176.2(9) . .
O97 W31 O163 W32 90.2(9) . .
Cs31 W31 O163 W32 -0.7(8) 1_655 .
Cs7 W31 O163 W32 -136.5(5) 2_766 .
O6 W10 O168 Ta15 -174.7(17) . .
O190 W10 O168 Ta15 6(4) . .
O7 W10 O168 Ta15 -72.4(16) . .
O134 W10 O168 Ta15 82.9(16) . .
O139 W10 O168 Ta15 0.1(13) . .
Cs14 W10 O168 Ta15 122(2) . .
Cs30 W10 O168 Ta15 -150.1(8) 2_756 .
O6 W10 O168 Cs14 62.9(13) . .
O190 W10 O168 Cs14 -116(2) . .
O7 W10 O168 Cs14 165.2(11) . .
O134 W10 O168 Cs14 -39.5(11) . .
O139 W10 O168 Cs14 -122.3(11) . .
Cs30 W10 O168 Cs14 87.5(17) 2_756 .
O213 Ta15 O168 W10 170.4(15) . .
O156 Ta15 O168 W10 -85.9(17) . .
O9 Ta15 O168 W10 -3(4) . .
O8 Ta15 O168 W10 73.9(17) . .
O139 Ta15 O168 W10 -0.1(14) . .
Cs14 Ta15 O168 W10 -122(2) . .
Cs6 Ta15 O168 W10 86.7(18) . .
O213 Ta15 O168 Cs14 -67.4(12) . .
O156 Ta15 O168 Cs14 36.4(12) . .
O9 Ta15 O168 Cs14 119(3) . .
O8 Ta15 O168 Cs14 -163.9(12) . .
O139 Ta15 O168 Cs14 122.2(12) . .
Cs6 Ta15 O168 Cs14 -151.1(5) . .
O147 Si4 O169 Ta14 -58(2) . .
O139 Si4 O169 Ta14 61.7(19) . .
O70 Si4 O169 Ta14 -179.9(14) . .
O147 Si4 O169 W5 177.3(17) . .
O139 Si4 O169 W5 -63(2) . .
O70 Si4 O169 W5 55(2) . .
O147 Si4 O169 W6 61(2) . .
O139 Si4 O169 W6 -179.9(15) . .
O70 Si4 O169 W6 -61.6(19) . .
O9 Ta14 O169 Si4 -46.9(17) . .
O10 Ta14 O169 Si4 40.5(18) . .
O54 Ta14 O169 Si4 -178(4) . .
O193 Ta14 O169 Si4 131.9(18) . .
O90 Ta14 O169 Si4 -137(2) . .
Cs6 Ta14 O169 Si4 -89.9(16) . .
O9 Ta14 O169 W5 91.7(10) . .
O10 Ta14 O169 W5 179.0(11) . .
O54 Ta14 O169 W5 -40(5) . .
O193 Ta14 O169 W5 -89.6(10) . .
O90 Ta14 O169 W5 1.2(10) . .
Cs6 Ta14 O169 W5 48.6(7) . .
O9 Ta14 O169 W6 -178.5(10) . .
O10 Ta14 O169 W6 -91.2(10) . .
O54 Ta14 O169 W6 50(5) . .
O193 Ta14 O169 W6 0.2(8) . .
O90 Ta14 O169 W6 91.0(11) . .
Cs6 Ta14 O169 W6 138.4(6) . .
O1 W5 O169 Si4 -147(10) . .
O90 W5 O169 Si4 137(2) . .
O236 W5 O169 Si4 -131(2) . .
O235 W5 O169 Si4 -40(2) . .
O211 W5 O169 Si4 42(2) . .
Cs9 W5 O169 Si4 -56(2) 2_766 .
Cs6 W5 O169 Si4 88.2(19) . .
O1 W5 O169 Ta14 75(11) . .
O90 W5 O169 Ta14 -1.4(10) . .
O236 W5 O169 Ta14 90.9(12) . .
O235 W5 O169 Ta14 -178.2(11) . .
O211 W5 O169 Ta14 -95.7(12) . .
Cs9 W5 O169 Ta14 166.4(2) 2_766 .
Cs6 W5 O169 Ta14 -49.7(7) . .
O1 W5 O169 W6 -16(11) . .
O90 W5 O169 W6 -92.9(12) . .
O236 W5 O169 W6 -0.6(11) . .
O235 W5 O169 W6 90.3(10) . .
O211 W5 O169 W6 172.8(12) . .
Cs9 W5 O169 W6 74.8(10) 2_766 .
Cs6 W5 O169 W6 -141.3(7) . .
O237 W6 O169 Si4 157(9) . .
O192 W6 O169 Si4 43.6(17) . .
O236 W6 O169 Si4 134(2) . .
O132 W6 O169 Si4 -43.6(18) . .
O193 W6 O169 Si4 -134.1(18) . .
Cs12 W6 O169 Si4 -28(2) 2_666 .
O237 W6 O169 Ta14 -69(10) . .
O192 W6 O169 Ta14 177.4(11) . .
O236 W6 O169 Ta14 -91.9(12) . .
O132 W6 O169 Ta14 90.2(11) . .
O193 W6 O169 Ta14 -0.2(8) . .
Cs12 W6 O169 Ta14 105.8(10) 2_666 .
O237 W6 O169 W5 23(10) . .
O192 W6 O169 W5 -90.1(11) . .
O236 W6 O169 W5 0.6(11) . .
O132 W6 O169 W5 -177.3(12) . .
O193 W6 O169 W5 92.3(10) . .
Cs12 W6 O169 W5 -161.7(3) 2_666 .
O113 Ta6 O172 Ta5 135(2) . .
O20 Ta6 O172 Ta5 30(2) . .
O11 Ta6 O172 Ta5 -133(2) . .
O109 Ta6 O172 Ta5 -64(5) . .
O71 Ta6 O172 Ta5 -62(2) . .
Cs5 Ta6 O172 Ta5 49(3) . .
O98 Ta5 O172 Ta6 -30(2) . .
O22 Ta5 O172 Ta6 -134(2) . .
O77 Ta5 O172 Ta6 68(5) . .
O80 Ta5 O172 Ta6 133(2) . .
O76 Ta5 O172 Ta6 59(2) . .
Cs4 Ta5 O172 Ta6 -46(3) . .
O219 W38 O178 W36 -172.4(16) . .
O121 W38 O178 W36 4(4) . .
O218 W38 O178 W36 82.5(17) . .
O233 W38 O178 W36 -74.6(16) . .
O106 W38 O178 W36 -1.6(13) . .
Cs11 W38 O178 W36 -123.1(19) . .
Cs1 W38 O178 W36 -170.0(4) 1_655 .
O219 W38 O178 Cs11 -49.3(12) . .
O121 W38 O178 Cs11 127(2) . .
O218 W38 O178 Cs11 -154.4(11) . .
O233 W38 O178 Cs11 48.5(9) . .
O106 W38 O178 Cs11 121.5(10) . .
Cs1 W38 O178 Cs11 -46.9(17) 1_655 .
O34 W36 O178 W38 175.9(16) . .
O33 W36 O178 W38 7(4) . .
O36 W36 O178 W38 -83.5(17) . .
O73 W36 O178 W38 74.9(17) . .
O106 W36 O178 W38 1.6(13) . .
Cs11 W36 O178 W38 122(2) . .
Cs12 W36 O178 W38 -136.2(14) 2_765 .
O34 W36 O178 Cs11 53.8(14) . .
O33 W36 O178 Cs11 -115(2) . .
O36 W36 O178 Cs11 154.5(12) . .
O73 W36 O178 Cs11 -47.2(12) . .
O106 W36 O178 Cs11 -120.5(11) . .
Cs12 W36 O178 Cs11 101.7(8) 2_765 .
O35 W34 O177 W35 -126(4) . .
O200 W34 O177 W35 128(3) . .
O36 W34 O177 W35 -30(3) . .
O136 W34 O177 W35 39(5) . .
O148 W34 O177 W35 56(3) . .
Cs12 W34 O177 W35 -82(3) 2_765 .
O32 W35 O177 W34 131(3) . .
O201 W35 O177 W34 -131(4) . .
O220 W35 O177 W34 -40(5) . .
O33 W35 O177 W34 27(3) . .
O69 W35 O177 W34 -55(3) . .
K2 W35 O177 W34 171(3) . .
O88 W3 O180 W2 -172.1(17) . .
O235 W3 O180 W2 83.6(17) . .
O137 W3 O180 W2 4(4) . .
O234 W3 O180 W2 -75.3(17) . .
O70 W3 O180 W2 -1.0(15) . .
Cs9 W3 O180 W2 139.9(15) 2_766 .
O88 W3 O180 Cs11 29(2) . 1_456
O235 W3 O180 Cs11 -75(2) . 1_456
O137 W3 O180 Cs11 -155(2) . 1_456
O234 W3 O180 Cs11 126(2) . 1_456
O70 W3 O180 Cs11 -160(2) . 1_456
Cs9 W3 O180 Cs11 -19(2) 2_766 1_456
O181 W2 O180 W3 174.5(17) . .
O120 W2 O180 W3 -7(4) . .
O91 W2 O180 W3 74.1(18) . .
O192 W2 O180 W3 -84.5(18) . .
O70 W2 O180 W3 1.0(14) . .
Cs11 W2 O180 W3 -167(2) 1_456 .
Cs2 W2 O180 W3 125.8(16) 1_556 .
O181 W2 O180 Cs11 -18.3(12) . 1_456
O120 W2 O180 Cs11 160(3) . 1_456
O91 W2 O180 Cs11 -118.7(11) . 1_456
O192 W2 O180 Cs11 82.6(11) . 1_456
O70 W2 O180 Cs11 168.1(11) . 1_456
Cs2 W2 O180 Cs11 -67.0(6) 1_556 1_456
O120 W2 O181 Cs11 -158.4(11) . 1_456
O91 W2 O181 Cs11 108.5(11) . 1_456
O192 W2 O181 Cs11 -69.3(13) . 1_456
O180 W2 O181 Cs11 20.7(14) . 1_456
O70 W2 O181 Cs11 61(7) . 1_456
Cs2 W2 O181 Cs11 102.2(13) 1_556 1_456
O120 W2 O181 Cs2 99.4(12) . 1_556
O91 W2 O181 Cs2 6.3(12) . 1_556
O192 W2 O181 Cs2 -171.5(10) . 1_556
O180 W2 O181 Cs2 -81.5(12) . 1_556
O70 W2 O181 Cs2 -41(7) . 1_556
Cs11 W2 O181 Cs2 -102.2(13) 1_456 1_556
W5 O1 Cs7 O83 157(3) . 2_766
Cs9 O1 Cs7 O83 -28.0(6) 2_766 2_766
W5 O1 Cs7 O87 -72(3) . 2_766
Cs9 O1 Cs7 O87 102.8(8) 2_766 2_766
W5 O1 Cs7 O204 151(3) . 2_766
Cs9 O1 Cs7 O204 -34.2(10) 2_766 2_766
W5 O1 Cs7 O40 -128(3) . 2_766
Cs9 O1 Cs7 O40 47.0(9) 2_766 2_766
W5 O1 Cs7 O84 -92(3) . 2_766
Cs9 O1 Cs7 O84 83.0(7) 2_766 2_766
W5 O1 Cs7 O43 -139(3) . 2_766
Cs9 O1 Cs7 O43 36.3(6) 2_766 2_766
W5 O1 Cs7 O112 90(3) . 2_766
Cs9 O1 Cs7 O112 -94.7(9) 2_766 2_766
W5 O1 Cs7 O31 110(3) . 2_766
Cs9 O1 Cs7 O31 -74.7(7) 2_766 2_766
W5 O1 Cs7 Ta2 -99(3) . 2_766
Cs9 O1 Cs7 Ta2 76.1(9) 2_766 2_766
W5 O1 Cs7 Ta10 165(3) . 2_766
Cs9 O1 Cs7 Ta10 -19.8(7) 2_766 2_766
W5 O1 Cs7 W30 132(3) . 2_766
Cs9 O1 Cs7 W30 -53.2(5) 2_766 2_766
W25 O48 Cs12 O237 65.0(18) . 2_666
Cs13 O48 Cs12 O237 -48.8(13) . 2_666
W25 O48 Cs12 O35 -86.9(15) . 2_765
Cs13 O48 Cs12 O35 159.4(11) . 2_765
W25 O48 Cs12 O34 -48(4) . 2_765
Cs13 O48 Cs12 O34 -162(3) . 2_765
W25 O48 Cs12 O2 149.4(18) . 2_666
Cs13 O48 Cs12 O2 35.6(9) . 2_666
W25 O48 Cs12 O50 -16.0(16) . .
Cs13 O48 Cs12 O50 -129.8(9) . .
W25 O48 Cs12 O36 -94.4(16) . 2_765
Cs13 O48 Cs12 O36 151.8(8) . 2_765
W25 O48 Cs12 O101 0.2(11) . .
Cs13 O48 Cs12 O101 -113.6(13) . .
W25 O48 Cs12 O132 108.1(15) . 2_666
Cs13 O48 Cs12 O132 -5.7(10) . 2_666
W25 O48 Cs12 W6 90.0(14) . 2_666
Cs13 O48 Cs12 W6 -23.8(11) . 2_666
Cs13 O48 Cs12 W25 -114(2) . .
W25 O48 Cs12 W34 -91.0(15) . 2_765
Cs13 O48 Cs12 W34 155.2(8) . 2_765
W29 O50 Cs12 O237 -109.7(13) . 2_666
W29 O50 Cs12 O35 88.7(13) . 2_765
W29 O50 Cs12 O48 16.3(13) . .
W29 O50 Cs12 O34 -172.0(14) . 2_765
W29 O50 Cs12 O2 -20(2) . 2_666
W29 O50 Cs12 O36 137.6(12) . 2_765
W29 O50 Cs12 O101 -0.2(9) . .
W29 O50 Cs12 O132 -84.4(13) . 2_666
W29 O50 Cs12 W6 -103.2(11) . 2_666
W29 O50 Cs12 W25 10.1(10) . .
W29 O50 Cs12 W34 109.6(11) . 2_765
W25 O101 Cs12 O237 -133.0(10) . 2_666
W29 O101 Cs12 O237 68.9(10) . 2_666
W25 O101 Cs12 O35 80.2(9) . 2_765
W29 O101 Cs12 O35 -77.9(9) . 2_765
W25 O101 Cs12 O48 -0.2(9) . .
W29 O101 Cs12 O48 -158.2(13) . .
W25 O101 Cs12 O34 167.1(9) . 2_765
W29 O101 Cs12 O34 9.0(12) . 2_765
W25 O101 Cs12 O2 -29.7(11) . 2_666
W29 O101 Cs12 O2 172.2(9) . 2_666
W25 O101 Cs12 O50 158.2(13) . .
W29 O101 Cs12 O50 0.1(7) . .
W25 O101 Cs12 O36 112.8(9) . 2_765
W29 O101 Cs12 O36 -45.2(10) . 2_765
W25 O101 Cs12 O132 -82.7(9) . 2_666
W29 O101 Cs12 O132 119.3(9) . 2_666
W25 O101 Cs12 W6 -111.9(7) . 2_666
W29 O101 Cs12 W6 90.1(8) . 2_666
W29 O101 Cs12 W25 -158.1(15) . .
W25 O101 Cs12 W34 92.7(8) . 2_765
W29 O101 Cs12 W34 -65.3(8) . 2_765
O48 W25 Cs12 O237 -126.6(17) . 2_666
O135 W25 Cs12 O237 132.6(11) . 2_666
O162 W25 Cs12 O237 -127.9(18) . 2_666
O101 W25 Cs12 O237 53.1(11) . 2_666
O102 W25 Cs12 O237 -30.3(10) . 2_666
O72 W25 Cs12 O237 41.0(11) . 2_666
Cs13 W25 Cs12 O237 -81.7(7) . 2_666
O48 W25 Cs12 O35 87.1(17) . 2_765
O135 W25 Cs12 O35 -13.7(10) . 2_765
O162 W25 Cs12 O35 85.8(18) . 2_765
O101 W25 Cs12 O35 -93.2(10) . 2_765
O102 W25 Cs12 O35 -176.6(10) . 2_765
O72 W25 Cs12 O35 -105.3(11) . 2_765
Cs13 W25 Cs12 O35 131.9(6) . 2_765
O135 W25 Cs12 O48 -100.8(18) . .
O162 W25 Cs12 O48 -1(2) . .
O101 W25 Cs12 O48 179.7(18) . .
O102 W25 Cs12 O48 96.3(18) . .
O72 W25 Cs12 O48 167.6(18) . .
Cs13 W25 Cs12 O48 44.8(16) . .
O48 W25 Cs12 O34 160.0(19) . 2_765
O135 W25 Cs12 O34 59.2(13) . 2_765
O162 W25 Cs12 O34 159(2) . 2_765
O101 W25 Cs12 O34 -20.3(14) . 2_765
O102 W25 Cs12 O34 -103.7(13) . 2_765
O72 W25 Cs12 O34 -32.4(14) . 2_765
Cs13 W25 Cs12 O34 -155.1(10) . 2_765
O48 W25 Cs12 O2 -27.7(17) . 2_666
O135 W25 Cs12 O2 -128.5(10) . 2_666
O162 W25 Cs12 O2 -29.0(18) . 2_666
O101 W25 Cs12 O2 152.0(10) . 2_666
O102 W25 Cs12 O2 68.6(10) . 2_666
O72 W25 Cs12 O2 139.9(11) . 2_666
Cs13 W25 Cs12 O2 17.1(6) . 2_666
O48 W25 Cs12 O50 163.5(16) . .
O135 W25 Cs12 O50 62.7(10) . .
O162 W25 Cs12 O50 162.2(18) . .
O101 W25 Cs12 O50 -16.8(10) . .
O102 W25 Cs12 O50 -100.2(10) . .
O72 W25 Cs12 O50 -28.9(11) . .
Cs13 W25 Cs12 O50 -151.7(5) . .
O48 W25 Cs12 O36 99.4(16) . 2_765
O135 W25 Cs12 O36 -1.4(10) . 2_765
O162 W25 Cs12 O36 98.1(18) . 2_765
O101 W25 Cs12 O36 -80.9(10) . 2_765
O102 W25 Cs12 O36 -164.3(10) . 2_765
O72 W25 Cs12 O36 -93.0(11) . 2_765
Cs13 W25 Cs12 O36 144.2(5) . 2_765
O48 W25 Cs12 O101 -179.7(18) . .
O135 W25 Cs12 O101 79.5(12) . .
O162 W25 Cs12 O101 179.0(19) . .
O102 W25 Cs12 O101 -83.4(12) . .
O72 W25 Cs12 O101 -12.1(13) . .
Cs13 W25 Cs12 O101 -134.9(9) . .
O48 W25 Cs12 O132 -75.2(16) . 2_666
O135 W25 Cs12 O132 -176.1(10) . 2_666
O162 W25 Cs12 O132 -76.5(18) . 2_666
O101 W25 Cs12 O132 104.5(10) . 2_666
O102 W25 Cs12 O132 21.0(9) . 2_666
O72 W25 Cs12 O132 92.4(10) . 2_666
Cs13 W25 Cs12 O132 -30.4(5) . 2_666
O48 W25 Cs12 W6 -101.2(16) . 2_666
O135 W25 Cs12 W6 158.0(9) . 2_666
O162 W25 Cs12 W6 -102.5(17) . 2_666
O101 W25 Cs12 W6 78.5(9) . 2_666
O102 W25 Cs12 W6 -4.9(8) . 2_666
O72 W25 Cs12 W6 66.4(9) . 2_666
Cs13 W25 Cs12 W6 -56.34(12) . 2_666
O48 W25 Cs12 W34 90.9(16) . 2_765
O135 W25 Cs12 W34 -10.0(9) . 2_765
O162 W25 Cs12 W34 89.6(17) . 2_765
O101 W25 Cs12 W34 -89.4(9) . 2_765
O102 W25 Cs12 W34 -172.9(8) . 2_765
O72 W25 Cs12 W34 -101.5(9) . 2_765
Cs13 W25 Cs12 W34 135.71(11) . 2_765
Ta16 O115 Cs5 O140 -24.4(14) . .
Ta16 O115 Cs5 O41 -36(3) . .
Ta16 O115 Cs5 O20 113.8(12) . .
Ta16 O115 Cs5 O52 -128.1(11) . .
Ta16 O115 Cs5 O19 92.6(12) . .
Ta16 O115 Cs5 O109 164.9(11) . .
Ta16 O115 Cs5 O86 -79.0(13) . .
Ta16 O115 Cs5 O119 139.2(13) . .
Ta16 O115 Cs5 Ta2 -7.2(18) . .
Ta16 O115 Cs5 Ta7 90.1(12) . .
W21 O140 Cs5 O115 -77.8(13) . .
Ta2 O140 Cs5 O115 156.2(9) . .
W21 O140 Cs5 O41 98.5(13) . .
Ta2 O140 Cs5 O41 -27.4(8) . .
W21 O140 Cs5 O20 139.4(10) . .
Ta2 O140 Cs5 O20 13.5(11) . .
W21 O140 Cs5 O52 57.0(11) . .
Ta2 O140 Cs5 O52 -69.0(9) . .
W21 O140 Cs5 O19 -167.5(10) . .
Ta2 O140 Cs5 O19 66.6(12) . .
W21 O140 Cs5 O109 89.3(14) . .
Ta2 O140 Cs5 O109 -36.6(14) . .
W21 O140 Cs5 O86 22.1(9) . .
Ta2 O140 Cs5 O86 -103.8(12) . .
W21 O140 Cs5 O119 167.0(16) . .
Ta2 O140 Cs5 O119 41(3) . .
W21 O140 Cs5 Ta2 125.9(17) . .
W21 O140 Cs5 Ta7 167.4(9) . .
Ta2 O140 Cs5 Ta7 41.5(9) . .
W21 O140 Cs5 Ta16 -87.5(11) . .
Ta2 O140 Cs5 Ta16 146.6(8) . .
Ta3 O41 Cs5 O115 -131(2) . .
Ta2 O41 Cs5 O115 41(3) . .
Ta3 O41 Cs5 O140 -144.8(13) . .
Ta2 O41 Cs5 O140 27.4(7) . .
Ta3 O41 Cs5 O20 75.9(9) . .
Ta2 O41 Cs5 O20 -111.9(9) . .
Ta3 O41 Cs5 O52 -26.4(8) . .
Ta2 O41 Cs5 O52 145.7(12) . .
Ta3 O41 Cs5 O19 103.6(10) . .
Ta2 O41 Cs5 O19 -84.2(10) . .
Ta3 O41 Cs5 O109 28.8(9) . .
Ta2 O41 Cs5 O109 -159.1(9) . .
Ta3 O41 Cs5 O86 -82.7(10) . .
Ta2 O41 Cs5 O86 89.5(10) . .
Ta3 O41 Cs5 O119 54.2(11) . .
Ta2 O41 Cs5 O119 -133.7(8) . .
Ta3 O41 Cs5 Ta2 -172.2(16) . .
Ta3 O41 Cs5 Ta7 100.6(9) . .
Ta2 O41 Cs5 Ta7 -87.2(8) . .
Ta3 O41 Cs5 Ta16 -155.1(5) . .
Ta2 O41 Cs5 Ta16 17.0(13) . .
Ta6 O20 Cs5 O115 111.8(10) . .
Ta7 O20 Cs5 O115 -57.9(11) . .
Ta6 O20 Cs5 O140 -107.3(9) . .
Ta7 O20 Cs5 O140 83.0(9) . .
Ta6 O20 Cs5 O41 -75.5(9) . .
Ta7 O20 Cs5 O41 114.9(9) . .
Ta6 O20 Cs5 O52 -28.7(9) . .
Ta7 O20 Cs5 O52 161.7(9) . .
Ta6 O20 Cs5 O19 139.6(12) . .
Ta7 O20 Cs5 O19 -30.0(8) . .
Ta6 O20 Cs5 O109 27.2(8) . .
Ta7 O20 Cs5 O109 -142.4(13) . .
Ta6 O20 Cs5 O86 -54.3(11) . .
Ta7 O20 Cs5 O86 136.1(8) . .
Ta6 O20 Cs5 O119 82.2(9) . .
Ta7 O20 Cs5 O119 -87.4(9) . .
Ta6 O20 Cs5 Ta2 -101.1(8) . .
Ta7 O20 Cs5 Ta2 89.3(7) . .
Ta6 O20 Cs5 Ta7 169.6(16) . .
Ta6 O20 Cs5 Ta16 139.8(7) . .
Ta7 O20 Cs5 Ta16 -29.8(10) . .
W22 O52 Cs5 O115 56.5(14) . .
Ta3 O52 Cs5 O115 -174.3(8) . .
W22 O52 Cs5 O140 -62.1(10) . .
Ta3 O52 Cs5 O140 67.1(9) . .
W22 O52 Cs5 O41 -104.9(12) . .
Ta3 O52 Cs5 O41 24.3(7) . .
W22 O52 Cs5 O20 -172.6(11) . .
Ta3 O52 Cs5 O20 -43.4(9) . .
W22 O52 Cs5 O19 175.1(9) . .
Ta3 O52 Cs5 O19 -55.7(13) . .
W22 O52 Cs5 O109 142.8(13) . .
Ta3 O52 Cs5 O109 -88.0(10) . .
W22 O52 Cs5 O86 -24.0(8) . .
Ta3 O52 Cs5 O86 105.2(11) . .
W22 O52 Cs5 O119 134.6(10) . .
Ta3 O52 Cs5 O119 -96.2(9) . .
W22 O52 Cs5 Ta2 -89.0(10) . .
Ta3 O52 Cs5 Ta2 40.2(7) . .
W22 O52 Cs5 Ta7 -163.7(8) . .
Ta3 O52 Cs5 Ta7 -34.5(10) . .
W22 O52 Cs5 Ta16 23.1(15) . .
Ta3 O52 Cs5 Ta16 152.3(5) . .
W15 O19 Cs5 O115 53.5(14) . .
Ta7 O19 Cs5 O115 -174.9(11) . .
Cs14 O19 Cs5 O115 -49.6(9) . .
W15 O19 Cs5 O140 167.1(12) . .
Ta7 O19 Cs5 O140 -61.3(13) . .
Cs14 O19 Cs5 O140 64.0(12) . .
W15 O19 Cs5 O41 -138.0(13) . .
Ta7 O19 Cs5 O41 -6.4(12) . .
Cs14 O19 Cs5 O41 118.9(9) . .
W15 O19 Cs5 O20 -102.3(15) . .
Ta7 O19 Cs5 O20 29.4(8) . .
Cs14 O19 Cs5 O20 154.6(13) . .
W15 O19 Cs5 O52 -86.0(16) . .
Ta7 O19 Cs5 O52 45.7(14) . .
Cs14 O19 Cs5 O52 171.0(7) . .
W15 O19 Cs5 O109 -57.0(14) . .
Ta7 O19 Cs5 O109 74.7(10) . .
Cs14 O19 Cs5 O109 -160.0(11) . .
W15 O19 Cs5 O86 -161(2) . .
Ta7 O19 Cs5 O86 -29(4) . .
Cs14 O19 Cs5 O86 96(3) . .
W15 O19 Cs5 O119 -23.3(10) . .
Ta7 O19 Cs5 O119 108.4(14) . .
Cs14 O19 Cs5 O119 -126.4(14) . .
W15 O19 Cs5 Ta2 -166.7(12) . .
Ta7 O19 Cs5 Ta2 -35.0(10) . .
Cs14 O19 Cs5 Ta2 90.2(9) . .
W15 O19 Cs5 Ta7 -132(2) . .
Cs14 O19 Cs5 Ta7 125.3(14) . .
W15 O19 Cs5 Ta16 77.9(13) . .
Ta7 O19 Cs5 Ta16 -150.5(10) . .
Cs14 O19 Cs5 Ta16 -25.2(8) . .
W16 O109 Cs5 O115 -15.1(13) . .
Ta6 O109 Cs5 O115 -142.5(10) . .
W16 O109 Cs5 O140 176.8(9) . .
Ta6 O109 Cs5 O140 49.5(14) . .
W16 O109 Cs5 O41 169.8(12) . .
Ta6 O109 Cs5 O41 42.4(10) . .
W16 O109 Cs5 O20 102.3(13) . .
Ta6 O109 Cs5 O20 -25.0(8) . .
W16 O109 Cs5 O52 -146.6(14) . .
Ta6 O109 Cs5 O52 86.1(11) . .
W16 O109 Cs5 O19 56.7(12) . .
Ta6 O109 Cs5 O19 -70.6(10) . .
W16 O109 Cs5 O86 -137.1(11) . .
Ta6 O109 Cs5 O86 95.6(10) . .
W16 O109 Cs5 O119 21.7(9) . .
Ta6 O109 Cs5 O119 -105.6(12) . .
W16 O109 Cs5 Ta2 159.5(9) . .
Ta6 O109 Cs5 Ta2 32.2(11) . .
W16 O109 Cs5 Ta7 85.1(11) . .
Ta6 O109 Cs5 Ta7 -42.2(8) . .
W16 O109 Cs5 Ta16 -7.3(15) . .
Ta6 O109 Cs5 Ta16 -134.6(7) . .
W22 O86 Cs5 O115 -105.7(11) . .
W21 O86 Cs5 O115 84.4(10) . .
W22 O86 Cs5 O140 149.1(15) . .
W21 O86 Cs5 O140 -20.8(8) . .
W22 O86 Cs5 O41 85.6(11) . .
W21 O86 Cs5 O41 -84.3(10) . .
W22 O86 Cs5 O20 61.3(12) . .
W21 O86 Cs5 O20 -108.6(10) . .
W22 O86 Cs5 O52 23.0(9) . .
W21 O86 Cs5 O52 -146.9(14) . .
W22 O86 Cs5 O19 111(3) . .
W21 O86 Cs5 O19 -59(3) . .
W22 O86 Cs5 O109 10.9(12) . .
W21 O86 Cs5 O109 -159.0(9) . .
W22 O86 Cs5 O119 -14.1(17) . .
W21 O86 Cs5 O119 176.0(8) . .
W22 O86 Cs5 Ta2 117.9(11) . .
W21 O86 Cs5 Ta2 -52.0(7) . .
W22 O86 Cs5 Ta7 90.7(10) . .
W21 O86 Cs5 Ta7 -79.2(11) . .
W22 O86 Cs5 Ta16 -130.4(9) . .
W21 O86 Cs5 Ta16 59.7(9) . .
W16 O119 Cs5 O115 121.3(11) . .
W15 O119 Cs5 O115 -69.0(10) . .
W16 O119 Cs5 O140 -117(2) . .
W15 O119 Cs5 O140 53(3) . .
W16 O119 Cs5 O41 -60.0(12) . .
W15 O119 Cs5 O41 109.7(10) . .
W16 O119 Cs5 O20 -85.1(11) . .
W15 O119 Cs5 O20 84.6(10) . .
W16 O119 Cs5 O52 -10.6(12) . .
W15 O119 Cs5 O52 159.1(9) . .
W16 O119 Cs5 O19 -149.0(16) . .
W15 O119 Cs5 O19 20.7(9) . .
W16 O119 Cs5 O109 -21.3(9) . .
W15 O119 Cs5 O109 148.4(14) . .
W16 O119 Cs5 O86 15.2(17) . .
W15 O119 Cs5 O86 -175.1(8) . .
W16 O119 Cs5 Ta2 -90.1(10) . .
W15 O119 Cs5 Ta2 79.7(11) . .
W16 O119 Cs5 Ta7 -117.6(11) . .
W15 O119 Cs5 Ta7 52.1(7) . .
W16 O119 Cs5 Ta16 136.7(10) . .
W15 O119 Cs5 Ta16 -53.6(9) . .
O25 Ta2 Cs5 O115 78.9(12) . .
O41 Ta2 Cs5 O115 -165.6(12) . .
O140 Ta2 Cs5 O115 -34.9(12) . .
O87 Ta2 Cs5 O115 -18.6(13) . .
O40 Ta2 Cs5 O115 175.8(12) . .
O131 Ta2 Cs5 O115 -94.5(11) . .
Cs7 Ta2 Cs5 O115 78.5(8) 2_766 .
Cs6 Ta2 Cs5 O115 0.9(8) . .
O25 Ta2 Cs5 O140 113.8(13) . .
O41 Ta2 Cs5 O140 -130.7(13) . .
O87 Ta2 Cs5 O140 16.3(14) . .
O40 Ta2 Cs5 O140 -149.3(13) . .
O131 Ta2 Cs5 O140 -59.6(12) . .
Cs7 Ta2 Cs5 O140 113.4(10) 2_766 .
Cs6 Ta2 Cs5 O140 35.8(9) . .
O25 Ta2 Cs5 O41 -115.5(12) . .
O140 Ta2 Cs5 O41 130.7(13) . .
O87 Ta2 Cs5 O41 147.0(14) . .
O40 Ta2 Cs5 O41 -18.6(12) . .
O131 Ta2 Cs5 O41 71.1(11) . .
Cs7 Ta2 Cs5 O41 -116.0(9) 2_766 .
Cs6 Ta2 Cs5 O41 166.5(9) . .
O25 Ta2 Cs5 O20 -53.4(10) . .
O41 Ta2 Cs5 O20 62.1(10) . .
O140 Ta2 Cs5 O20 -167.2(10) . .
O87 Ta2 Cs5 O20 -150.9(11) . .
O40 Ta2 Cs5 O20 43.5(10) . .
O131 Ta2 Cs5 O20 133.2(8) . .
Cs7 Ta2 Cs5 O20 -53.9(5) 2_766 .
Cs6 Ta2 Cs5 O20 -131.4(4) . .
O25 Ta2 Cs5 O52 -141.7(10) . .
O41 Ta2 Cs5 O52 -26.1(10) . .
O140 Ta2 Cs5 O52 104.6(11) . .
O87 Ta2 Cs5 O52 120.8(12) . .
O40 Ta2 Cs5 O52 -44.7(10) . .
O131 Ta2 Cs5 O52 45.0(8) . .
Cs7 Ta2 Cs5 O52 -142.1(5) 2_766 .
Cs6 Ta2 Cs5 O52 140.4(5) . .
O25 Ta2 Cs5 O19 -10.2(11) . .
O41 Ta2 Cs5 O19 105.4(10) . .
O140 Ta2 Cs5 O19 -124.0(11) . .
O87 Ta2 Cs5 O19 -107.7(12) . .
O40 Ta2 Cs5 O19 86.7(10) . .
O131 Ta2 Cs5 O19 176.5(9) . .
Cs7 Ta2 Cs5 O19 -10.6(6) 2_766 .
Cs6 Ta2 Cs5 O19 -88.1(6) . .
O25 Ta2 Cs5 O109 -92.9(10) . .
O41 Ta2 Cs5 O109 22.7(10) . .
O140 Ta2 Cs5 O109 153.4(11) . .
O87 Ta2 Cs5 O109 169.6(12) . .
O40 Ta2 Cs5 O109 4.1(10) . .
O131 Ta2 Cs5 O109 93.8(8) . .
Cs7 Ta2 Cs5 O109 -93.3(5) 2_766 .
Cs6 Ta2 Cs5 O109 -170.8(5) . .
O25 Ta2 Cs5 O86 171.4(10) . .
O41 Ta2 Cs5 O86 -73.0(10) . .
O140 Ta2 Cs5 O86 57.6(11) . .
O87 Ta2 Cs5 O86 73.9(12) . .
O40 Ta2 Cs5 O86 -91.6(10) . .
O131 Ta2 Cs5 O86 -1.9(9) . .
Cs7 Ta2 Cs5 O86 171.0(6) 2_766 .
Cs6 Ta2 Cs5 O86 93.5(5) . .
O25 Ta2 Cs5 O119 -49.3(11) . .
O41 Ta2 Cs5 O119 66.2(11) . .
O140 Ta2 Cs5 O119 -163.1(11) . .
O87 Ta2 Cs5 O119 -146.8(12) . .
O40 Ta2 Cs5 O119 47.6(11) . .
O131 Ta2 Cs5 O119 137.3(9) . .
Cs7 Ta2 Cs5 O119 -49.8(7) 2_766 .
Cs6 Ta2 Cs5 O119 -127.3(6) . .
O25 Ta2 Cs5 Ta7 -25.9(9) . .
O41 Ta2 Cs5 Ta7 89.6(9) . .
O140 Ta2 Cs5 Ta7 -139.7(9) . .
O87 Ta2 Cs5 Ta7 -123.4(11) . .
O40 Ta2 Cs5 Ta7 71.0(9) . .
O131 Ta2 Cs5 Ta7 160.8(7) . .
Cs7 Ta2 Cs5 Ta7 -26.3(2) 2_766 .
Cs6 Ta2 Cs5 Ta7 -103.86(8) . .
O25 Ta2 Cs5 Ta16 75.6(9) . .
O41 Ta2 Cs5 Ta16 -168.9(9) . .
O140 Ta2 Cs5 Ta16 -38.2(9) . .
O87 Ta2 Cs5 Ta16 -21.9(11) . .
O40 Ta2 Cs5 Ta16 172.5(9) . .
O131 Ta2 Cs5 Ta16 -97.7(7) . .
Cs7 Ta2 Cs5 Ta16 75.2(2) 2_766 .
Cs6 Ta2 Cs5 Ta16 -2.34(11) . .
O23 Ta7 Cs5 O115 -109.1(10) . .
O20 Ta7 Cs5 O115 131.5(10) . .
O19 Ta7 Cs5 O115 5.2(12) . .
O98 Ta7 Cs5 O115 157.9(10) . .
O94 Ta7 Cs5 O115 -18.8(11) . .
O157 Ta7 Cs5 O115 59.6(9) . .
Cs4 Ta7 Cs5 O115 -124.0(6) . .
Cs14 Ta7 Cs5 O115 -27.2(5) . .
O23 Ta7 Cs5 O140 14.1(10) . .
O20 Ta7 Cs5 O140 -105.3(10) . .
O19 Ta7 Cs5 O140 128.4(12) . .
O98 Ta7 Cs5 O140 -78.9(10) . .
O94 Ta7 Cs5 O140 104.4(11) . .
O157 Ta7 Cs5 O140 -177.2(9) . .
Cs4 Ta7 Cs5 O140 -0.8(6) . .
Cs14 Ta7 Cs5 O140 96.0(5) . .
O23 Ta7 Cs5 O41 59.8(10) . .
O20 Ta7 Cs5 O41 -59.6(9) . .
O19 Ta7 Cs5 O41 174.1(11) . .
O98 Ta7 Cs5 O41 -33.2(10) . .
O94 Ta7 Cs5 O41 150.1(10) . .
O157 Ta7 Cs5 O41 -131.5(9) . .
Cs4 Ta7 Cs5 O41 44.9(5) . .
Cs14 Ta7 Cs5 O41 141.7(4) . .
O23 Ta7 Cs5 O20 119.4(12) . .
O19 Ta7 Cs5 O20 -126.4(13) . .
O98 Ta7 Cs5 O20 26.4(12) . .
O94 Ta7 Cs5 O20 -150.4(13) . .
O157 Ta7 Cs5 O20 -72.0(11) . .
Cs4 Ta7 Cs5 O20 104.5(9) . .
Cs14 Ta7 Cs5 O20 -158.7(9) . .
O23 Ta7 Cs5 O52 99.6(10) . .
O20 Ta7 Cs5 O52 -19.7(10) . .
O19 Ta7 Cs5 O52 -146.1(11) . .
O98 Ta7 Cs5 O52 6.7(10) . .
O94 Ta7 Cs5 O52 -170.1(11) . .
O157 Ta7 Cs5 O52 -91.7(9) . .
Cs4 Ta7 Cs5 O52 84.7(5) . .
Cs14 Ta7 Cs5 O52 -178.5(5) . .
O23 Ta7 Cs5 O19 -114.2(14) . .
O20 Ta7 Cs5 O19 126.4(13) . .
O98 Ta7 Cs5 O19 152.8(14) . .
O94 Ta7 Cs5 O19 -24.0(14) . .
O157 Ta7 Cs5 O19 54.4(13) . .
Cs4 Ta7 Cs5 O19 -129.1(10) . .
Cs14 Ta7 Cs5 O19 -32.4(10) . .
O23 Ta7 Cs5 O109 148.2(10) . .
O20 Ta7 Cs5 O109 28.8(10) . .
O19 Ta7 Cs5 O109 -97.6(12) . .
O98 Ta7 Cs5 O109 55.2(10) . .
O94 Ta7 Cs5 O109 -121.5(11) . .
O157 Ta7 Cs5 O109 -43.1(9) . .
Cs4 Ta7 Cs5 O109 133.3(6) . .
Cs14 Ta7 Cs5 O109 -129.9(5) . .
O23 Ta7 Cs5 O86 55.6(11) . .
O20 Ta7 Cs5 O86 -63.8(11) . .
O19 Ta7 Cs5 O86 169.8(12) . .
O98 Ta7 Cs5 O86 -37.4(11) . .
O94 Ta7 Cs5 O86 145.8(12) . .
O157 Ta7 Cs5 O86 -135.8(10) . .
Cs4 Ta7 Cs5 O86 40.6(7) . .
Cs14 Ta7 Cs5 O86 137.4(7) . .
O23 Ta7 Cs5 O119 -166.0(10) . .
O20 Ta7 Cs5 O119 74.6(10) . .
O19 Ta7 Cs5 O119 -51.8(12) . .
O98 Ta7 Cs5 O119 101.0(10) . .
O94 Ta7 Cs5 O119 -75.8(11) . .
O157 Ta7 Cs5 O119 2.6(9) . .
Cs4 Ta7 Cs5 O119 179.1(5) . .
Cs14 Ta7 Cs5 O119 -84.1(5) . .
O23 Ta7 Cs5 Ta2 32.1(9) . .
O20 Ta7 Cs5 Ta2 -87.3(8) . .
O19 Ta7 Cs5 Ta2 146.3(10) . .
O98 Ta7 Cs5 Ta2 -60.9(9) . .
O94 Ta7 Cs5 Ta2 122.3(10) . .
O157 Ta7 Cs5 Ta2 -159.3(8) . .
Cs4 Ta7 Cs5 Ta2 17.2(2) . .
Cs14 Ta7 Cs5 Ta2 113.96(13) . .
O23 Ta7 Cs5 Ta16 -84.4(9) . .
O20 Ta7 Cs5 Ta16 156.2(9) . .
O19 Ta7 Cs5 Ta16 29.8(10) . .
O98 Ta7 Cs5 Ta16 -177.4(9) . .
O94 Ta7 Cs5 Ta16 5.8(10) . .
O157 Ta7 Cs5 Ta16 84.2(8) . .
Cs4 Ta7 Cs5 Ta16 -99.36(19) . .
Cs14 Ta7 Cs5 Ta16 -2.57(13) . .
O156 Ta16 Cs5 O115 143.0(14) . .
O212 Ta16 Cs5 O115 68.8(15) . .
O10 Ta16 Cs5 O115 -123.2(14) . .
O194 Ta16 Cs5 O115 -51.1(16) . .
O147 Ta16 Cs5 O115 -174.0(17) . .
Cs14 Ta16 Cs5 O115 98.5(13) . .
O115 Ta16 Cs5 O140 158.3(13) . .
O156 Ta16 Cs5 O140 -58.7(8) . .
O212 Ta16 Cs5 O140 -132.9(9) . .
O10 Ta16 Cs5 O140 35.1(9) . .
O194 Ta16 Cs5 O140 107.2(11) . .
O147 Ta16 Cs5 O140 -15.7(12) . .
Cs14 Ta16 Cs5 O140 -103.3(4) . .
O115 Ta16 Cs5 O41 166.2(14) . .
O156 Ta16 Cs5 O41 -50.9(10) . .
O212 Ta16 Cs5 O41 -125.0(10) . .
O10 Ta16 Cs5 O41 43.0(10) . .
O194 Ta16 Cs5 O41 115.0(12) . .
O147 Ta16 Cs5 O41 -7.8(13) . .
Cs14 Ta16 Cs5 O41 -95.4(7) . .
O115 Ta16 Cs5 O20 -82.3(13) . .
O156 Ta16 Cs5 O20 60.7(9) . .
O212 Ta16 Cs5 O20 -13.5(10) . .
O10 Ta16 Cs5 O20 154.5(9) . .
O194 Ta16 Cs5 O20 -133.4(11) . .
O147 Ta16 Cs5 O20 103.7(12) . .
Cs14 Ta16 Cs5 O20 16.2(5) . .
O115 Ta16 Cs5 O52 77.6(14) . .
O156 Ta16 Cs5 O52 -139.4(10) . .
O212 Ta16 Cs5 O52 146.4(11) . .
O10 Ta16 Cs5 O52 -45.6(11) . .
O194 Ta16 Cs5 O52 26.5(12) . .
O147 Ta16 Cs5 O52 -96.4(13) . .
Cs14 Ta16 Cs5 O52 176.1(7) . .
O115 Ta16 Cs5 O19 -82.1(13) . .
O156 Ta16 Cs5 O19 60.8(9) . .
O212 Ta16 Cs5 O19 -13.3(9) . .
O10 Ta16 Cs5 O19 154.7(9) . .
O194 Ta16 Cs5 O19 -133.3(11) . .
O147 Ta16 Cs5 O19 103.9(12) . .
Cs14 Ta16 Cs5 O19 16.3(5) . .
O115 Ta16 Cs5 O109 -18.9(14) . .
O156 Ta16 Cs5 O109 124.1(9) . .
O212 Ta16 Cs5 O109 49.9(10) . .
O10 Ta16 Cs5 O109 -142.1(10) . .
O194 Ta16 Cs5 O109 -70.0(11) . .
O147 Ta16 Cs5 O109 167.1(12) . .
Cs14 Ta16 Cs5 O109 79.6(6) . .
O115 Ta16 Cs5 O86 110.1(13) . .
O156 Ta16 Cs5 O86 -107.0(8) . .
O212 Ta16 Cs5 O86 178.9(9) . .
O10 Ta16 Cs5 O86 -13.1(9) . .
O194 Ta16 Cs5 O86 59.0(10) . .
O147 Ta16 Cs5 O86 -63.9(12) . .
Cs14 Ta16 Cs5 O86 -151.5(4) . .
O115 Ta16 Cs5 O119 -38.2(13) . .
O156 Ta16 Cs5 O119 104.7(8) . .
O212 Ta16 Cs5 O119 30.6(9) . .
O10 Ta16 Cs5 O119 -161.4(9) . .
O194 Ta16 Cs5 O119 -89.4(10) . .
O147 Ta16 Cs5 O119 147.8(12) . .
Cs14 Ta16 Cs5 O119 60.2(4) . .
O115 Ta16 Cs5 Ta2 174.9(13) . .
O156 Ta16 Cs5 Ta2 -42.1(7) . .
O212 Ta16 Cs5 Ta2 -116.2(8) . .
O10 Ta16 Cs5 Ta2 51.8(8) . .
O194 Ta16 Cs5 Ta2 123.8(10) . .
O147 Ta16 Cs5 Ta2 1.0(11) . .
Cs14 Ta16 Cs5 Ta2 -86.60(14) . .
O115 Ta16 Cs5 Ta7 -95.9(12) . .
O156 Ta16 Cs5 Ta7 47.1(7) . .
O212 Ta16 Cs5 Ta7 -27.0(8) . .
O10 Ta16 Cs5 Ta7 141.0(8) . .
O194 Ta16 Cs5 Ta7 -147.0(10) . .
O147 Ta16 Cs5 Ta7 90.2(11) . .
Cs14 Ta16 Cs5 Ta7 2.58(13) . .
Ta5 O98 Cs4 O6 -34.3(13) . 2_756
Ta7 O98 Cs4 O6 134.9(10) . 2_756
Ta5 O98 Cs4 O6W -140.8(12) . 2_756
Ta7 O98 Cs4 O6W 28.4(14) . 2_756
Ta5 O98 Cs4 O133 75.1(10) . .
Ta7 O98 Cs4 O133 -115.7(10) . .
Ta5 O98 Cs4 O105 107.4(10) . .
Ta7 O98 Cs4 O105 -83.4(10) . .
Ta5 O98 Cs4 O77 -25.1(8) . .
Ta7 O98 Cs4 O77 144.1(13) . .
Ta5 O98 Cs4 O94 -140.0(12) . .
Ta7 O98 Cs4 O94 29.3(8) . .
Ta5 O98 Cs4 O21 28.8(9) . .
Ta7 O98 Cs4 O21 -161.9(9) . .
Ta5 O98 Cs4 O92 56.9(11) . .
Ta7 O98 Cs4 O92 -133.9(8) . .
Ta5 O98 Cs4 O96 -83.9(10) . .
Ta7 O98 Cs4 O96 85.4(10) . .
Ta5 O98 Cs4 Ta9 101.3(9) . .
Ta7 O98 Cs4 Ta9 -89.5(8) . .
Ta7 O98 Cs4 Ta5 169.2(16) . .
Ta8 O133 Cs4 O6 41.5(13) . 2_756
Ta9 O133 Cs4 O6 -134.1(10) . 2_756
Ta8 O133 Cs4 O6W 168.4(15) . 2_756
Ta9 O133 Cs4 O6W -7(2) . 2_756
Ta8 O133 Cs4 O98 -75.9(11) . .
Ta9 O133 Cs4 O98 108.6(11) . .
Ta8 O133 Cs4 O105 144.9(15) . .
Ta9 O133 Cs4 O105 -30.7(9) . .
Ta8 O133 Cs4 O77 -26.8(10) . .
Ta9 O133 Cs4 O77 157.7(10) . .
Ta8 O133 Cs4 O94 -104.4(11) . .
Ta9 O133 Cs4 O94 80.0(10) . .
Ta8 O133 Cs4 O21 28.3(8) . .
Ta9 O133 Cs4 O21 -147.3(13) . .
Ta8 O133 Cs4 O92 86.2(12) . .
Ta9 O133 Cs4 O92 -89.4(10) . .
Ta8 O133 Cs4 O96 -54.3(13) . .
Ta9 O133 Cs4 O96 130.1(9) . .
Ta8 O133 Cs4 Ta9 175.6(19) . .
Ta8 O133 Cs4 Ta5 -48.3(8) . .
Ta9 O133 Cs4 Ta5 136.2(11) . .
W32 O105 Cs4 O6 1.7(16) . 2_756
Ta9 O105 Cs4 O6 131.6(11) . 2_756
W32 O105 Cs4 O6W 92.5(15) . 2_756
Ta9 O105 Cs4 O6W -137.7(13) . 2_756
W32 O105 Cs4 O98 -142.4(12) . .
Ta9 O105 Cs4 O98 -12.5(13) . .
W32 O105 Cs4 O133 -100.7(16) . .
Ta9 O105 Cs4 O133 29.1(9) . .
W32 O105 Cs4 O77 -88.8(14) . .
Ta9 O105 Cs4 O77 41.0(15) . .
W32 O105 Cs4 O94 163.0(11) . .
Ta9 O105 Cs4 O94 -67.2(13) . .
W32 O105 Cs4 O21 -58.2(13) . .
Ta9 O105 Cs4 O21 71.6(10) . .
W32 O105 Cs4 O92 -23.1(10) . .
Ta9 O105 Cs4 O92 106.8(14) . .
W32 O105 Cs4 O96 -178.8(17) . .
Ta9 O105 Cs4 O96 -49(3) . .
W32 O105 Cs4 Ta9 -130(2) . .
W32 O105 Cs4 Ta5 -114.3(11) . .
Ta9 O105 Cs4 Ta5 15.6(12) . .
W17 O77 Cs4 O6 70.1(11) . 2_756
Ta5 O77 Cs4 O6 -164.5(12) . 2_756
Cs30 O77 Cs4 O6 -33.2(8) . 2_756
W17 O77 Cs4 O6W -2.3(17) . 2_756
Ta5 O77 Cs4 O6W 123.1(13) . 2_756
Cs30 O77 Cs4 O6W -105.6(12) . 2_756
W17 O77 Cs4 O98 -101.7(13) . .
Ta5 O77 Cs4 O98 23.7(8) . .
Cs30 O77 Cs4 O98 155.0(10) . .
W17 O77 Cs4 O133 -171.5(11) . .
Ta5 O77 Cs4 O133 -46.2(10) . .
Cs30 O77 Cs4 O133 85.2(7) . .
W17 O77 Cs4 O105 179.4(9) . .
Ta5 O77 Cs4 O105 -55.3(14) . .
Cs30 O77 Cs4 O105 76.1(10) . .
W17 O77 Cs4 O94 -57.0(10) . .
Ta5 O77 Cs4 O94 68.3(9) . .
Cs30 O77 Cs4 O94 -160.3(7) . .
W17 O77 Cs4 O21 144.7(12) . .
Ta5 O77 Cs4 O21 -90.0(10) . .
Cs30 O77 Cs4 O21 41.4(6) . .
W17 O77 Cs4 O92 135.9(10) . .
Ta5 O77 Cs4 O92 -98.7(9) . .
Cs30 O77 Cs4 O92 32.6(7) . .
W17 O77 Cs4 O96 -22.8(8) . .
Ta5 O77 Cs4 O96 102.5(12) . .
Cs30 O77 Cs4 O96 -126.1(9) . .
W17 O77 Cs4 Ta9 -160.7(8) . .
Ta5 O77 Cs4 Ta9 -35.3(10) . .
Cs30 O77 Cs4 Ta9 96.0(5) . .
W17 O77 Cs4 Ta5 -125.3(17) . .
Cs30 O77 Cs4 Ta5 131.4(13) . .
W18 O94 Cs4 O6 -4.6(15) . 2_756
Ta7 O94 Cs4 O6 -134.1(9) . 2_756
W18 O94 Cs4 O6W -78.2(13) . 2_756
Ta7 O94 Cs4 O6W 152.3(13) . 2_756
W18 O94 Cs4 O98 102.6(13) . .
Ta7 O94 Cs4 O98 -26.9(7) . .
W18 O94 Cs4 O133 139.2(10) . .
Ta7 O94 Cs4 O133 9.6(11) . .
W18 O94 Cs4 O105 -164.9(10) . .
Ta7 O94 Cs4 O105 65.6(11) . .
W18 O94 Cs4 O77 57.7(11) . .
Ta7 O94 Cs4 O77 -71.8(9) . .
W18 O94 Cs4 O21 86.2(13) . .
Ta7 O94 Cs4 O21 -43.4(12) . .
W18 O94 Cs4 O92 177.0(18) . .
Ta7 O94 Cs4 O92 48(3) . .
W18 O94 Cs4 O96 22.2(9) . .
Ta7 O94 Cs4 O96 -107.4(12) . .
W18 O94 Cs4 Ta9 167.4(9) . .
Ta7 O94 Cs4 Ta9 37.9(9) . .
W18 O94 Cs4 Ta5 85.1(10) . .
Ta7 O94 Cs4 Ta5 -44.4(7) . .
W33 O21 Cs4 O6 -67.3(10) . 2_756
Ta8 O21 Cs4 O6 167.3(10) . 2_756
Cs30 O21 Cs4 O6 36.2(7) . 2_756
W33 O21 Cs4 O6W -32(2) . 2_756
Ta8 O21 Cs4 O6W -156.9(17) . 2_756
Cs30 O21 Cs4 O6W 72.1(19) . 2_756
W33 O21 Cs4 O98 167.3(10) . .
Ta8 O21 Cs4 O98 41.9(8) . .
Cs30 O21 Cs4 O98 -89.1(6) . .
W33 O21 Cs4 O133 99.9(11) . .
Ta8 O21 Cs4 O133 -25.5(7) . .
Cs30 O21 Cs4 O133 -156.6(10) . .
W33 O21 Cs4 O105 55.9(9) . .
Ta8 O21 Cs4 O105 -69.5(8) . .
Cs30 O21 Cs4 O105 159.4(7) . .
W33 O21 Cs4 O77 -148.1(11) . .
Ta8 O21 Cs4 O77 86.5(9) . .
Cs30 O21 Cs4 O77 -44.5(6) . .
W33 O21 Cs4 O94 179.8(7) . .
Ta8 O21 Cs4 O94 54.4(11) . .
Cs30 O21 Cs4 O94 -76.6(9) . .
W33 O21 Cs4 O92 20.1(7) . .
Ta8 O21 Cs4 O92 -105.3(10) . .
Cs30 O21 Cs4 O92 123.6(9) . .
W33 O21 Cs4 O96 -138.6(9) . .
Ta8 O21 Cs4 O96 96.1(8) . .
Cs30 O21 Cs4 O96 -35.0(7) . .
W33 O21 Cs4 Ta9 84.7(9) . .
Ta8 O21 Cs4 Ta9 -40.7(6) . .
Cs30 O21 Cs4 Ta9 -171.7(6) . .
W33 O21 Cs4 Ta5 -179.1(10) . .
Ta8 O21 Cs4 Ta5 55.5(6) . .
Cs30 O21 Cs4 Ta5 -75.5(5) . .
W33 O92 Cs4 O6 56.4(10) . 2_756
W32 O92 Cs4 O6 -136.5(11) . 2_756
W33 O92 Cs4 O6W 135.9(12) . 2_756
W32 O92 Cs4 O6W -57.1(13) . 2_756
W33 O92 Cs4 O98 -61.0(11) . .
W32 O92 Cs4 O98 106.0(9) . .
W33 O92 Cs4 O133 -82.0(10) . .
W32 O92 Cs4 O133 85.0(10) . .
W33 O92 Cs4 O105 -146.8(13) . .
W32 O92 Cs4 O105 20.2(8) . .
W33 O92 Cs4 O77 -8.7(10) . .
W32 O92 Cs4 O77 158.3(8) . .
W33 O92 Cs4 O94 -125(2) . .
W32 O92 Cs4 O94 42(3) . .
W33 O92 Cs4 O21 -19.6(7) . .
W32 O92 Cs4 O21 147.5(12) . .
W33 O92 Cs4 O96 20.9(16) . .
W32 O92 Cs4 O96 -172.0(8) . .
W33 O92 Cs4 Ta9 -114.3(9) . .
W32 O92 Cs4 Ta9 52.7(6) . .
W33 O92 Cs4 Ta5 -37.9(9) . .
W32 O92 Cs4 Ta5 129.1(7) . .
W18 O96 Cs4 O6 136.9(11) . 2_756
W17 O96 Cs4 O6 -53.7(10) . 2_756
Cs8 O96 Cs4 O6 43.4(8) 1_545 2_756
W18 O96 Cs4 O6W 48.3(12) . 2_756
W17 O96 Cs4 O6W -142.3(12) . 2_756
Cs8 O96 Cs4 O6W -45.3(10) 1_545 2_756
W18 O96 Cs4 O98 -84.1(10) . .
W17 O96 Cs4 O98 85.3(10) . .
Cs8 O96 Cs4 O98 -177.7(10) 1_545 .
W18 O96 Cs4 O133 -108.8(10) . .
W17 O96 Cs4 O133 60.6(11) . .
Cs8 O96 Cs4 O133 157.6(7) 1_545 .
W18 O96 Cs4 O105 -43(3) . .
W17 O96 Cs4 O105 127(2) . .
Cs8 O96 Cs4 O105 -136(2) 1_545 .
W18 O96 Cs4 O77 -148.1(12) . .
W17 O96 Cs4 O77 21.3(7) . .
Cs8 O96 Cs4 O77 118.3(10) 1_545 .
W18 O96 Cs4 O94 -20.0(8) . .
W17 O96 Cs4 O94 149.4(13) . .
Cs8 O96 Cs4 O94 -113.5(10) 1_545 .
W18 O96 Cs4 O21 -159.7(8) . .
W17 O96 Cs4 O21 9.7(10) . .
Cs8 O96 Cs4 O21 106.8(7) 1_545 .
W18 O96 Cs4 O92 171.3(8) . .
W17 O96 Cs4 O92 -19.3(15) . .
Cs8 O96 Cs4 O92 77.8(12) 1_545 .
W18 O96 Cs4 Ta9 -76.3(11) . .
W17 O96 Cs4 Ta9 93.1(9) . .
Cs8 O96 Cs4 Ta9 -169.87(17) 1_545 .
W18 O96 Cs4 Ta5 -115.4(9) . .
W17 O96 Cs4 Ta5 53.9(7) . .
Cs8 O96 Cs4 Ta5 151.0(8) 1_545 .
O24 Ta9 Cs4 O6 -177.2(12) . 2_756
O133 Ta9 Cs4 O6 61.0(13) . 2_756
O112 Ta9 Cs4 O6 -91.1(15) . 2_756
O204 Ta9 Cs4 O6 86.4(13) . 2_756
O105 Ta9 Cs4 O6 -65.2(14) . 2_756
O163 Ta9 Cs4 O6 -8.1(10) . 2_756
Cs7 Ta9 Cs4 O6 169.4(8) 2_766 2_756
O24 Ta9 Cs4 O6W -62.8(13) . 2_756
O133 Ta9 Cs4 O6W 175.4(14) . 2_756
O112 Ta9 Cs4 O6W 23.3(16) . 2_756
O204 Ta9 Cs4 O6W -159.3(14) . 2_756
O105 Ta9 Cs4 O6W 49.1(15) . 2_756
O163 Ta9 Cs4 O6W 106.2(11) . 2_756
Cs7 Ta9 Cs4 O6W -76.3(10) 2_766 2_756
O24 Ta9 Cs4 O98 56.2(10) . .
O133 Ta9 Cs4 O98 -65.6(11) . .
O112 Ta9 Cs4 O98 142.3(14) . .
O204 Ta9 Cs4 O98 -40.2(12) . .
O105 Ta9 Cs4 O98 168.2(12) . .
O163 Ta9 Cs4 O98 -134.7(8) . .
Cs7 Ta9 Cs4 O98 42.8(5) 2_766 .
O24 Ta9 Cs4 O133 121.8(13) . .
O112 Ta9 Cs4 O133 -152.1(16) . .
O204 Ta9 Cs4 O133 25.4(15) . .
O105 Ta9 Cs4 O133 -126.3(15) . .
O163 Ta9 Cs4 O133 -69.2(12) . .
Cs7 Ta9 Cs4 O133 108.4(10) 2_766 .
O24 Ta9 Cs4 O105 -111.9(14) . .
O133 Ta9 Cs4 O105 126.3(15) . .
O112 Ta9 Cs4 O105 -25.8(17) . .
O204 Ta9 Cs4 O105 151.6(16) . .
O163 Ta9 Cs4 O105 57.1(13) . .
Cs7 Ta9 Cs4 O105 -125.4(11) 2_766 .
O24 Ta9 Cs4 O77 97.7(10) . .
O133 Ta9 Cs4 O77 -24.1(11) . .
O112 Ta9 Cs4 O77 -176.2(14) . .
O204 Ta9 Cs4 O77 1.3(12) . .
O105 Ta9 Cs4 O77 -150.3(12) . .
O163 Ta9 Cs4 O77 -93.2(8) . .
Cs7 Ta9 Cs4 O77 84.3(5) 2_766 .
O24 Ta9 Cs4 O94 12.1(10) . .
O133 Ta9 Cs4 O94 -109.7(11) . .
O112 Ta9 Cs4 O94 98.2(13) . .
O204 Ta9 Cs4 O94 -84.4(12) . .
O105 Ta9 Cs4 O94 124.0(12) . .
O163 Ta9 Cs4 O94 -178.9(8) . .
Cs7 Ta9 Cs4 O94 -1.4(5) 2_766 .
O24 Ta9 Cs4 O21 146.8(9) . .
O133 Ta9 Cs4 O21 25.0(11) . .
O112 Ta9 Cs4 O21 -127.2(13) . .
O204 Ta9 Cs4 O21 50.3(12) . .
O105 Ta9 Cs4 O21 -101.3(12) . .
O163 Ta9 Cs4 O21 -44.2(7) . .
Cs7 Ta9 Cs4 O21 133.3(4) 2_766 .
O24 Ta9 Cs4 O92 -165.2(10) . .
O133 Ta9 Cs4 O92 73.0(11) . .
O112 Ta9 Cs4 O92 -79.1(14) . .
O204 Ta9 Cs4 O92 98.4(12) . .
O105 Ta9 Cs4 O92 -53.3(12) . .
O163 Ta9 Cs4 O92 3.8(8) . .
Cs7 Ta9 Cs4 O92 -178.6(5) 2_766 .
O24 Ta9 Cs4 O96 49.7(11) . .
O133 Ta9 Cs4 O96 -72.1(12) . .
O112 Ta9 Cs4 O96 135.8(14) . .
O204 Ta9 Cs4 O96 -46.8(13) . .
O105 Ta9 Cs4 O96 161.6(13) . .
O163 Ta9 Cs4 O96 -141.3(9) . .
Cs7 Ta9 Cs4 O96 36.2(7) 2_766 .
O24 Ta9 Cs4 Ta5 82.0(8) . .
O133 Ta9 Cs4 Ta5 -39.8(10) . .
O112 Ta9 Cs4 Ta5 168.1(13) . .
O204 Ta9 Cs4 Ta5 -14.4(11) . .
O105 Ta9 Cs4 Ta5 -166.1(11) . .
O163 Ta9 Cs4 Ta5 -109.0(6) . .
Cs7 Ta9 Cs4 Ta5 68.6(2) 2_766 .
O98 Ta5 Cs4 O6 150.9(11) . 2_756
O22 Ta5 Cs4 O6 -89.3(10) . 2_756
O172 Ta5 Cs4 O6 173.5(13) . 2_756
O77 Ta5 Cs4 O6 14.9(12) . 2_756
O80 Ta5 Cs4 O6 -5.5(12) . 2_756
O76 Ta5 Cs4 O6 74.4(9) . 2_756
O98 Ta5 Cs4 O6W 54.7(16) . 2_756
O22 Ta5 Cs4 O6W 174.5(15) . 2_756
O172 Ta5 Cs4 O6W 77.2(17) . 2_756
O77 Ta5 Cs4 O6W -81.4(16) . 2_756
O80 Ta5 Cs4 O6W -101.7(16) . 2_756
O76 Ta5 Cs4 O6W -21.9(14) . 2_756
O22 Ta5 Cs4 O98 119.8(12) . .
O172 Ta5 Cs4 O98 22.6(15) . .
O77 Ta5 Cs4 O98 -136.0(13) . .
O80 Ta5 Cs4 O98 -156.4(14) . .
O76 Ta5 Cs4 O98 -76.6(11) . .
O98 Ta5 Cs4 O133 -95.2(11) . .
O22 Ta5 Cs4 O133 24.6(9) . .
O172 Ta5 Cs4 O133 -72.6(13) . .
O77 Ta5 Cs4 O133 128.7(11) . .
O80 Ta5 Cs4 O133 108.4(11) . .
O76 Ta5 Cs4 O133 -171.8(9) . .
O98 Ta5 Cs4 O105 -84.0(11) . .
O22 Ta5 Cs4 O105 35.8(9) . .
O172 Ta5 Cs4 O105 -61.5(13) . .
O77 Ta5 Cs4 O105 139.9(12) . .
O80 Ta5 Cs4 O105 119.6(12) . .
O76 Ta5 Cs4 O105 -160.6(9) . .
O98 Ta5 Cs4 O77 136.0(13) . .
O22 Ta5 Cs4 O77 -104.2(12) . .
O172 Ta5 Cs4 O77 158.6(15) . .
O80 Ta5 Cs4 O77 -20.4(14) . .
O76 Ta5 Cs4 O77 59.5(12) . .
O98 Ta5 Cs4 O94 31.2(10) . .
O22 Ta5 Cs4 O94 151.0(8) . .
O172 Ta5 Cs4 O94 53.8(12) . .
O77 Ta5 Cs4 O94 -104.8(11) . .
O80 Ta5 Cs4 O94 -125.2(11) . .
O76 Ta5 Cs4 O94 -45.4(8) . .
O98 Ta5 Cs4 O21 -148.0(10) . .
O22 Ta5 Cs4 O21 -28.2(8) . .
O172 Ta5 Cs4 O21 -125.4(12) . .
O77 Ta5 Cs4 O21 76.0(11) . .
O80 Ta5 Cs4 O21 55.6(11) . .
O76 Ta5 Cs4 O21 135.4(8) . .
O98 Ta5 Cs4 O92 -133.7(10) . .
O22 Ta5 Cs4 O92 -13.9(8) . .
O172 Ta5 Cs4 O92 -111.2(12) . .
O77 Ta5 Cs4 O92 90.2(11) . .
O80 Ta5 Cs4 O92 69.9(11) . .
O76 Ta5 Cs4 O92 149.7(8) . .
O98 Ta5 Cs4 O96 78.9(10) . .
O22 Ta5 Cs4 O96 -161.3(9) . .
O172 Ta5 Cs4 O96 101.5(12) . .
O77 Ta5 Cs4 O96 -57.1(11) . .
O80 Ta5 Cs4 O96 -77.5(11) . .
O76 Ta5 Cs4 O96 2.4(8) . .
O98 Ta5 Cs4 Ta9 -76.5(9) . .
O22 Ta5 Cs4 Ta9 43.2(7) . .
O172 Ta5 Cs4 Ta9 -54.0(11) . .
O77 Ta5 Cs4 Ta9 147.4(10) . .
O80 Ta5 Cs4 Ta9 127.1(10) . .
O76 Ta5 Cs4 Ta9 -153.1(7) . .
W14 O14 Cs1 O197 -56.9(13) . 2_656
W12 O14 Cs1 O197 160.3(10) . 2_656
W14 O14 Cs1 O5 -166.0(12) . 2_656
W12 O14 Cs1 O5 51.2(15) . 2_656
W14 O14 Cs1 O2W 55.9(18) . .
W12 O14 Cs1 O2W -86.9(15) . .
W14 O14 Cs1 O212 -118.7(12) . 2_656
W12 O14 Cs1 O212 98.5(10) . 2_656
W14 O14 Cs1 O219 128.7(12) . 1_455
W12 O14 Cs1 O219 -14.1(12) . 1_455
W14 O14 Cs1 O27 -20(2) . 1_455
W12 O14 Cs1 O27 -162.7(8) . 1_455
W14 O14 Cs1 O121 80.1(19) . 1_455
W12 O14 Cs1 O121 -62.7(17) . 1_455
W14 O14 Cs1 O114 105.4(14) . .
W12 O14 Cs1 O114 -37.4(8) . .
W14 O14 Cs1 W9 -143.2(10) . 2_656
W12 O14 Cs1 W9 74.0(9) . 2_656
W14 O14 Cs1 W12 142.8(19) . .
W14 O14 Cs1 W38 113.4(12) . 1_455
W12 O14 Cs1 W38 -29.4(13) . 1_455
W19 O114 Cs1 O197 -118.1(14) . 2_656
W12 O114 Cs1 O197 59.0(12) . 2_656
W19 O114 Cs1 O5 96.6(15) . 2_656
W12 O114 Cs1 O5 -86.4(11) . 2_656
W19 O114 Cs1 O2W -11.6(17) . .
W12 O114 Cs1 O2W 165.5(16) . .
W19 O114 Cs1 O14 -140.6(18) . .
W12 O114 Cs1 O14 36.4(9) . .
W19 O114 Cs1 O212 158.0(12) . 2_656
W12 O114 Cs1 O212 -25.0(13) . 2_656
W19 O114 Cs1 O219 60.5(14) . 1_455
W12 O114 Cs1 O219 -122.4(10) . 1_455
W19 O114 Cs1 O27 -9(2) . 1_455
W12 O114 Cs1 O27 168.2(9) . 1_455
W19 O114 Cs1 O121 26.5(15) . 1_455
W12 O114 Cs1 O121 -156.5(9) . 1_455
W19 O114 Cs1 W9 123.2(12) . 2_656
W12 O114 Cs1 W9 -59.7(10) . 2_656
W19 O114 Cs1 W12 -177(2) . .
W19 O114 Cs1 W38 45.1(13) . 1_455
W12 O114 Cs1 W38 -137.9(9) . 1_455
O15 W12 Cs1 O197 107.8(14) . 2_656
O250 W12 Cs1 O197 -172.5(16) . 2_656
O215 W12 Cs1 O197 21.2(10) . 2_656
O114 W12 Cs1 O197 -133.7(11) . 2_656
O14 W12 Cs1 O197 -21.0(11) . 2_656
O155 W12 Cs1 O197 -60.5(9) . 2_656
Cs13 W12 Cs1 O197 49.9(6) 1_545 2_656
O15 W12 Cs1 O5 -12.2(14) . 2_656
O250 W12 Cs1 O5 67.6(17) . 2_656
O215 W12 Cs1 O5 -98.7(11) . 2_656
O114 W12 Cs1 O5 106.3(12) . 2_656
O14 W12 Cs1 O5 -141.0(12) . 2_656
O155 W12 Cs1 O5 179.6(10) . 2_656
Cs13 W12 Cs1 O5 -70.0(7) 1_545 2_656
O15 W12 Cs1 O2W -132.6(17) . .
O250 W12 Cs1 O2W -52.8(19) . .
O215 W12 Cs1 O2W 140.9(15) . .
O114 W12 Cs1 O2W -14.1(15) . .
O14 W12 Cs1 O2W 98.6(15) . .
O155 W12 Cs1 O2W 59.2(14) . .
Cs13 W12 Cs1 O2W 169.6(12) 1_545 .
O15 W12 Cs1 O14 128.8(16) . .
O250 W12 Cs1 O14 -151.4(18) . .
O215 W12 Cs1 O14 42.3(13) . .
O114 W12 Cs1 O14 -112.7(13) . .
O155 W12 Cs1 O14 -39.4(12) . .
Cs13 W12 Cs1 O14 71.0(10) 1_545 .
O15 W12 Cs1 O212 41.7(14) . 2_656
O250 W12 Cs1 O212 121.5(16) . 2_656
O215 W12 Cs1 O212 -44.8(10) . 2_656
O114 W12 Cs1 O212 160.2(11) . 2_656
O14 W12 Cs1 O212 -87.1(11) . 2_656
O155 W12 Cs1 O212 -126.5(9) . 2_656
Cs13 W12 Cs1 O212 -16.1(5) 1_545 2_656
O15 W12 Cs1 O219 -63.6(13) . 1_455
O250 W12 Cs1 O219 16.2(16) . 1_455
O215 W12 Cs1 O219 -150.1(10) . 1_455
O114 W12 Cs1 O219 54.9(11) . 1_455
O14 W12 Cs1 O219 167.6(11) . 1_455
O155 W12 Cs1 O219 128.2(8) . 1_455
Cs13 W12 Cs1 O219 -121.4(5) 1_545 1_455
O15 W12 Cs1 O27 -163(3) . 1_455
O250 W12 Cs1 O27 -83(3) . 1_455
O215 W12 Cs1 O27 110(3) . 1_455
O114 W12 Cs1 O27 -44(3) . 1_455
O14 W12 Cs1 O27 68(3) . 1_455
O155 W12 Cs1 O27 29(3) . 1_455
Cs13 W12 Cs1 O27 139(3) 1_545 1_455
O15 W12 Cs1 O121 -87.8(14) . 1_455
O250 W12 Cs1 O121 -8.0(16) . 1_455
O215 W12 Cs1 O121 -174.3(10) . 1_455
O114 W12 Cs1 O121 30.7(11) . 1_455
O14 W12 Cs1 O121 143.4(11) . 1_455
O155 W12 Cs1 O121 104.0(9) . 1_455
Cs13 W12 Cs1 O121 -145.6(6) 1_545 1_455
O15 W12 Cs1 O114 -118.5(16) . .
O250 W12 Cs1 O114 -38.7(18) . .
O215 W12 Cs1 O114 155.0(13) . .
O14 W12 Cs1 O114 112.7(13) . .
O155 W12 Cs1 O114 73.2(12) . .
Cs13 W12 Cs1 O114 -176.3(10) 1_545 .
O15 W12 Cs1 W9 12.5(13) . 2_656
O250 W12 Cs1 W9 92.3(15) . 2_656
O215 W12 Cs1 W9 -74.0(9) . 2_656
O114 W12 Cs1 W9 131.0(10) . 2_656
O14 W12 Cs1 W9 -116.3(10) . 2_656
O155 W12 Cs1 W9 -155.7(7) . 2_656
Cs13 W12 Cs1 W9 -45.30(13) 1_545 2_656
O15 W12 Cs1 W38 -73.0(13) . 1_455
O250 W12 Cs1 W38 6.8(15) . 1_455
O215 W12 Cs1 W38 -159.5(9) . 1_455
O114 W12 Cs1 W38 45.6(10) . 1_455
O14 W12 Cs1 W38 158.3(10) . 1_455
O155 W12 Cs1 W38 118.8(7) . 1_455
Cs13 W12 Cs1 W38 -130.76(13) 1_545 1_455
W24 O47 Cs8 O5W -106(10) . 1_565
W24 O47 Cs8 O18 -146(9) . 1_565
W24 O47 Cs8 O8 20(10) . 2_766
W24 O47 Cs8 O7 65(10) . 2_766
W24 O47 Cs8 O117 -49(10) . 2_766
W24 O47 Cs8 O26 -40(10) . 2_766
W24 O47 Cs8 O17 117(10) . 1_565
W24 O47 Cs8 O146 46(9) . 2_766
W24 O47 Cs8 O96 160(9) . 1_565
W24 O47 Cs8 W4 43(10) . 2_766
W24 O47 Cs8 W18 -169(9) . 1_565
W27 O42 Cs9 O18W 34.5(18) . .
W27 O42 Cs9 O88 134.7(15) . 2_766
W27 O42 Cs9 O43 -16.1(10) . .
W27 O42 Cs9 O83 -52.1(14) . .
W27 O42 Cs9 O29 -103.8(13) . .
W27 O42 Cs9 O1 -112.0(15) . 2_766
W27 O42 Cs9 O235 -168.8(16) . 2_766
W27 O42 Cs9 O13W -158.6(13) . 2_865
W27 O42 Cs9 W30 -76.7(14) . .
W27 O42 Cs9 W3 160.8(15) . 2_766
W27 O43 Cs9 O18W -118.9(13) . .
Ta4 O43 Cs9 O18W 24.9(15) . .
Cs7 O43 Cs9 O18W 133.0(11) 2_766 .
W27 O43 Cs9 O42 13.5(8) . .
Ta4 O43 Cs9 O42 157.3(17) . .
Cs7 O43 Cs9 O42 -94.7(9) 2_766 .
W27 O43 Cs9 O88 -14.9(11) . 2_766
Ta4 O43 Cs9 O88 128.9(13) . 2_766
Cs7 O43 Cs9 O88 -123.0(7) 2_766 2_766
W27 O43 Cs9 O83 153.5(11) . .
Ta4 O43 Cs9 O83 -62.7(13) . .
Cs7 O43 Cs9 O83 45.3(6) 2_766 .
W27 O43 Cs9 O29 122.5(9) . .
Ta4 O43 Cs9 O29 -93.7(14) . .
Cs7 O43 Cs9 O29 14.3(7) 2_766 .
W27 O43 Cs9 O1 73.3(9) . 2_766
Ta4 O43 Cs9 O1 -142.9(14) . 2_766
Cs7 O43 Cs9 O1 -34.8(6) 2_766 2_766
W27 O43 Cs9 O235 38.5(10) . 2_766
Ta4 O43 Cs9 O235 -177.7(12) . 2_766
Cs7 O43 Cs9 O235 -69.6(6) 2_766 2_766
W27 O43 Cs9 O13W 96.0(16) . 2_865
Ta4 O43 Cs9 O13W -120.2(18) . 2_865
Cs7 O43 Cs9 O13W -12.2(17) 2_766 2_865
Ta4 O43 Cs9 W27 144(2) . .
Cs7 O43 Cs9 W27 -108.1(10) 2_766 .
W27 O43 Cs9 W30 144.9(8) . .
Ta4 O43 Cs9 W30 -71.3(13) . .
Cs7 O43 Cs9 W30 36.8(4) 2_766 .
W27 O43 Cs9 W3 10.4(10) . 2_766
Ta4 O43 Cs9 W3 154.2(11) . 2_766
Cs7 O43 Cs9 W3 -97.7(4) 2_766 2_766
W30 O83 Cs9 O18W 118.4(13) . .
Ta10 O83 Cs9 O18W -12.6(16) . .
Cs7 O83 Cs9 O18W -130.7(11) 2_766 .
W30 O83 Cs9 O42 -131.7(9) . .
Ta10 O83 Cs9 O42 97.3(13) . .
Cs7 O83 Cs9 O42 -20.8(7) 2_766 .
W30 O83 Cs9 O88 -102(3) . 2_766
Ta10 O83 Cs9 O88 127(3) . 2_766
Cs7 O83 Cs9 O88 9(3) 2_766 2_766
W30 O83 Cs9 O43 -162.0(11) . .
Ta10 O83 Cs9 O43 67.0(12) . .
Cs7 O83 Cs9 O43 -51.1(6) 2_766 .
W30 O83 Cs9 O29 -23.0(8) . .
Ta10 O83 Cs9 O29 -154.0(17) . .
Cs7 O83 Cs9 O29 87.9(9) 2_766 .
W30 O83 Cs9 O1 -83.2(9) . 2_766
Ta10 O83 Cs9 O1 145.8(14) . 2_766
Cs7 O83 Cs9 O1 27.7(6) 2_766 2_766
W30 O83 Cs9 O235 -66.9(11) . 2_766
Ta10 O83 Cs9 O235 162.0(11) . 2_766
Cs7 O83 Cs9 O235 43.9(8) 2_766 2_766
W30 O83 Cs9 O13W -9.0(12) . 2_865
Ta10 O83 Cs9 O13W -140.1(15) . 2_865
Cs7 O83 Cs9 O13W 101.8(9) 2_766 2_865
W30 O83 Cs9 W27 -149.8(8) . .
Ta10 O83 Cs9 W27 79.1(12) . .
Cs7 O83 Cs9 W27 -39.0(4) 2_766 .
Ta10 O83 Cs9 W30 -131.0(19) . .
Cs7 O83 Cs9 W30 110.9(10) 2_766 .
W30 O83 Cs9 W3 -69.2(12) . 2_766
Ta10 O83 Cs9 W3 159.8(7) . 2_766
Cs7 O83 Cs9 W3 41.7(10) 2_766 2_766
W30 O29 Cs9 O18W -19.9(19) . .
W30 O29 Cs9 O42 114.1(12) . .
W30 O29 Cs9 O88 -169.8(10) . 2_766
W30 O29 Cs9 O43 62.6(12) . .
W30 O29 Cs9 O83 25.8(9) . .
W30 O29 Cs9 O1 122.2(14) . 2_766
W30 O29 Cs9 O235 168.1(13) . 2_766
W30 O29 Cs9 O13W -135.8(18) . 2_865
W30 O29 Cs9 W27 88.8(11) . .
W30 O29 Cs9 W3 -178.4(10) . 2_766
O42 W27 Cs9 O18W -148.1(17) . .
O43 W27 Cs9 O18W 58.7(13) . .
O222 W27 Cs9 O18W -38.1(13) . .
O145 W27 Cs9 O18W -102.1(16) . .
O84 W27 Cs9 O18W 124.3(12) . .
O45 W27 Cs9 O18W 24.9(12) . .
K4 W27 Cs9 O18W -91.2(10) . .
Cs7 W27 Cs9 O18W 110.5(10) 2_766 .
O43 W27 Cs9 O42 -153.2(17) . .
O222 W27 Cs9 O42 110.0(16) . .
O145 W27 Cs9 O42 46.0(19) . .
O84 W27 Cs9 O42 -87.6(16) . .
O45 W27 Cs9 O42 172.9(15) . .
K4 W27 Cs9 O42 56.9(14) . .
Cs7 W27 Cs9 O42 -101.4(14) 2_766 .
O42 W27 Cs9 O88 -40.8(15) . 2_766
O43 W27 Cs9 O88 166.0(10) . 2_766
O222 W27 Cs9 O88 69.2(10) . 2_766
O145 W27 Cs9 O88 5.1(14) . 2_766
O84 W27 Cs9 O88 -128.4(9) . 2_766
O45 W27 Cs9 O88 132.1(8) . 2_766
K4 W27 Cs9 O88 16.1(5) . 2_766
Cs7 W27 Cs9 O88 -142.2(5) 2_766 2_766
O42 W27 Cs9 O43 153.2(17) . .
O222 W27 Cs9 O43 -96.8(12) . .
O145 W27 Cs9 O43 -160.8(16) . .
O84 W27 Cs9 O43 65.6(12) . .
O45 W27 Cs9 O43 -33.8(11) . .
K4 W27 Cs9 O43 -149.9(9) . .
Cs7 W27 Cs9 O43 51.8(9) 2_766 .
O42 W27 Cs9 O83 129.8(14) . .
O43 W27 Cs9 O83 -23.4(10) . .
O222 W27 Cs9 O83 -120.2(9) . .
O145 W27 Cs9 O83 175.7(14) . .
O84 W27 Cs9 O83 42.2(9) . .
O45 W27 Cs9 O83 -57.3(8) . .
K4 W27 Cs9 O83 -173.3(5) . .
Cs7 W27 Cs9 O83 28.4(4) 2_766 .
O42 W27 Cs9 O29 86.8(15) . .
O43 W27 Cs9 O29 -66.5(10) . .
O222 W27 Cs9 O29 -163.2(10) . .
O145 W27 Cs9 O29 132.7(14) . .
O84 W27 Cs9 O29 -0.8(9) . .
O45 W27 Cs9 O29 -100.3(8) . .
K4 W27 Cs9 O29 143.7(5) . .
Cs7 W27 Cs9 O29 -14.6(5) 2_766 .
O42 W27 Cs9 O1 56.7(15) . 2_766
O43 W27 Cs9 O1 -96.5(10) . 2_766
O222 W27 Cs9 O1 166.7(10) . 2_766
O145 W27 Cs9 O1 102.7(14) . 2_766
O84 W27 Cs9 O1 -30.9(9) . 2_766
O45 W27 Cs9 O1 -130.3(8) . 2_766
K4 W27 Cs9 O1 113.7(5) . 2_766
Cs7 W27 Cs9 O1 -44.7(5) 2_766 2_766
O42 W27 Cs9 O235 9.9(14) . 2_766
O43 W27 Cs9 O235 -143.3(10) . 2_766
O222 W27 Cs9 O235 119.9(10) . 2_766
O145 W27 Cs9 O235 55.9(14) . 2_766
O84 W27 Cs9 O235 -77.7(9) . 2_766
O45 W27 Cs9 O235 -177.2(8) . 2_766
K4 W27 Cs9 O235 66.8(5) . 2_766
Cs7 W27 Cs9 O235 -91.5(4) 2_766 2_766
O42 W27 Cs9 O13W 30.0(18) . 2_865
O43 W27 Cs9 O13W -123.2(15) . 2_865
O222 W27 Cs9 O13W 140.0(15) . 2_865
O145 W27 Cs9 O13W 75.9(18) . 2_865
O84 W27 Cs9 O13W -57.6(14) . 2_865
O45 W27 Cs9 O13W -157.1(13) . 2_865
K4 W27 Cs9 O13W 86.9(12) . 2_865
Cs7 W27 Cs9 O13W -71.4(12) 2_766 2_865
O42 W27 Cs9 W30 114.6(14) . .
O43 W27 Cs9 W30 -38.6(9) . .
O222 W27 Cs9 W30 -135.4(9) . .
O145 W27 Cs9 W30 160.6(13) . .
O84 W27 Cs9 W30 27.0(8) . .
O45 W27 Cs9 W30 -72.4(7) . .
K4 W27 Cs9 W30 171.5(2) . .
Cs7 W27 Cs9 W30 13.24(9) 2_766 .
O42 W27 Cs9 W3 -17.2(14) . 2_766
O43 W27 Cs9 W3 -170.4(9) . 2_766
O222 W27 Cs9 W3 92.8(8) . 2_766
O145 W27 Cs9 W3 28.7(13) . 2_766
O84 W27 Cs9 W3 -104.8(8) . 2_766
O45 W27 Cs9 W3 155.7(7) . 2_766
K4 W27 Cs9 W3 39.7(2) . 2_766
Cs7 W27 Cs9 W3 -118.61(8) 2_766 2_766
O29 W30 Cs9 O18W 162.8(16) . .
O31 W30 Cs9 O18W -119.5(13) . .
O202 W30 Cs9 O18W 102.0(17) . .
O83 W30 Cs9 O18W -61.2(14) . .
O220 W30 Cs9 O18W 43.5(13) . .
O69 W30 Cs9 O18W -18.0(13) . .
Cs7 W30 Cs9 O18W -107.9(11) 2_766 .
O29 W30 Cs9 O42 -78.3(14) . .
O31 W30 Cs9 O42 -0.6(10) . .
O202 W30 Cs9 O42 -139.1(14) . .
O83 W30 Cs9 O42 57.7(11) . .
O220 W30 Cs9 O42 162.4(10) . .
O69 W30 Cs9 O42 100.9(10) . .
Cs7 W30 Cs9 O42 11.0(6) 2_766 .
O29 W30 Cs9 O88 17.3(17) . 2_766
O31 W30 Cs9 O88 95.0(14) . 2_766
O202 W30 Cs9 O88 -43.5(18) . 2_766
O83 W30 Cs9 O88 153.3(15) . 2_766
O220 W30 Cs9 O88 -102.0(15) . 2_766
O69 W30 Cs9 O88 -163.5(15) . 2_766
Cs7 W30 Cs9 O88 106.6(12) 2_766 2_766
O29 W30 Cs9 O43 -120.0(13) . .
O31 W30 Cs9 O43 -42.3(9) . .
O202 W30 Cs9 O43 179.2(13) . .
O83 W30 Cs9 O43 16.0(10) . .
O220 W30 Cs9 O43 120.7(9) . .
O69 W30 Cs9 O43 59.2(9) . .
Cs7 W30 Cs9 O43 -30.7(4) 2_766 .
O29 W30 Cs9 O83 -136.0(15) . .
O31 W30 Cs9 O83 -58.3(12) . .
O202 W30 Cs9 O83 163.2(16) . .
O220 W30 Cs9 O83 104.7(12) . .
O69 W30 Cs9 O83 43.2(12) . .
Cs7 W30 Cs9 O83 -46.7(9) 2_766 .
O31 W30 Cs9 O29 77.7(14) . .
O202 W30 Cs9 O29 -60.8(18) . .
O83 W30 Cs9 O29 136.0(15) . .
O220 W30 Cs9 O29 -119.3(15) . .
O69 W30 Cs9 O29 179.2(15) . .
Cs7 W30 Cs9 O29 89.3(12) 2_766 .
O29 W30 Cs9 O1 -48.1(13) . 2_766
O31 W30 Cs9 O1 29.7(9) . 2_766
O202 W30 Cs9 O1 -108.9(14) . 2_766
O83 W30 Cs9 O1 87.9(10) . 2_766
O220 W30 Cs9 O1 -167.4(10) . 2_766
O69 W30 Cs9 O1 131.2(10) . 2_766
Cs7 W30 Cs9 O1 41.3(5) 2_766 2_766
O29 W30 Cs9 O235 -12.2(13) . 2_766
O31 W30 Cs9 O235 65.5(9) . 2_766
O202 W30 Cs9 O235 -73.0(14) . 2_766
O83 W30 Cs9 O235 123.8(10) . 2_766
O220 W30 Cs9 O235 -131.5(9) . 2_766
O69 W30 Cs9 O235 167.0(9) . 2_766
Cs7 W30 Cs9 O235 77.1(5) 2_766 2_766
O29 W30 Cs9 O13W 34.4(15) . 2_865
O31 W30 Cs9 O13W 112.2(12) . 2_865
O202 W30 Cs9 O13W -26.4(16) . 2_865
O83 W30 Cs9 O13W 170.4(13) . 2_865
O220 W30 Cs9 O13W -84.9(12) . 2_865
O69 W30 Cs9 O13W -146.4(12) . 2_865
Cs7 W30 Cs9 O13W 123.7(9) 2_766 2_865
O29 W30 Cs9 W27 -103.0(12) . .
O31 W30 Cs9 W27 -25.2(8) . .
O202 W30 Cs9 W27 -163.7(13) . .
O83 W30 Cs9 W27 33.0(9) . .
O220 W30 Cs9 W27 137.7(8) . .
O69 W30 Cs9 W27 76.3(8) . .
Cs7 W30 Cs9 W27 -13.64(9) 2_766 .
O29 W30 Cs9 W3 2.0(12) . 2_766
O31 W30 Cs9 W3 79.7(8) . 2_766
O202 W30 Cs9 W3 -58.8(13) . 2_766
O83 W30 Cs9 W3 138.0(9) . 2_766
O220 W30 Cs9 W3 -117.3(8) . 2_766
O69 W30 Cs9 W3 -178.8(8) . 2_766
Cs7 W30 Cs9 W3 91.30(15) 2_766 2_766
W4 O8 Cs6 O53 51.8(13) . 2_766
Ta15 O8 Cs6 O53 -179.4(9) . 2_766
Cs8 O8 Cs6 O53 -49.7(12) 2_766 2_766
W4 O8 Cs6 O87 -174.6(8) . .
Ta15 O8 Cs6 O87 -45.8(12) . .
Cs8 O8 Cs6 O87 83.9(8) 2_766 .
W4 O8 Cs6 O203 -112.4(10) . .
Ta15 O8 Cs6 O203 16.4(14) . .
Cs8 O8 Cs6 O203 146.1(7) 2_766 .
W4 O8 Cs6 O9 -104.1(11) . .
Ta15 O8 Cs6 O9 24.6(8) . .
Cs8 O8 Cs6 O9 154.4(11) 2_766 .
W4 O8 Cs6 O211 -25.3(8) . .
Ta15 O8 Cs6 O211 103.5(11) . .
Cs8 O8 Cs6 O211 -126.8(10) 2_766 .
W4 O8 Cs6 O53 173(3) . .
Ta15 O8 Cs6 O53 -59(4) . .
Cs8 O8 Cs6 O53 71(4) 2_766 .
W4 O8 Cs6 O26 147.6(11) . .
Ta15 O8 Cs6 O26 -83.6(10) . .
Cs8 O8 Cs6 O26 46.1(7) 2_766 .
W4 O8 Cs6 O90 -62.7(9) . .
Ta15 O8 Cs6 O90 66.1(9) . .
Cs8 O8 Cs6 O90 -164.2(8) 2_766 .
W4 O8 Cs6 W26 -152.0(5) . .
Ta15 O8 Cs6 W26 -23.2(15) . .
Cs8 O8 Cs6 W26 106.5(8) 2_766 .
Ta15 O8 Cs6 W4 128.8(15) . .
Cs8 O8 Cs6 W4 -101.5(10) 2_766 .
W4 O8 Cs6 Ta15 -128.8(15) . .
Cs8 O8 Cs6 Ta15 129.7(13) 2_766 .
W26 O87 Cs6 O53 -59.9(9) . 2_766
Ta2 O87 Cs6 O53 170.9(11) . 2_766
Cs7 O87 Cs6 O53 52.5(8) 2_766 2_766
W26 O87 Cs6 O8 155.9(7) . .
Ta2 O87 Cs6 O8 26.7(14) . .
Cs7 O87 Cs6 O8 -91.7(8) 2_766 .
W26 O87 Cs6 O203 39.0(8) . .
Ta2 O87 Cs6 O203 -90.1(12) . .
Cs7 O87 Cs6 O203 151.4(11) 2_766 .
W26 O87 Cs6 O9 106.3(9) . .
Ta2 O87 Cs6 O9 -22.8(11) . .
Cs7 O87 Cs6 O9 -141.2(7) 2_766 .
W26 O87 Cs6 O211 91.3(15) . .
Ta2 O87 Cs6 O211 -38(2) . .
Cs7 O87 Cs6 O211 -156.3(11) 2_766 .
W26 O87 Cs6 O53 -26.8(7) . .
Ta2 O87 Cs6 O53 -155.9(15) . .
Cs7 O87 Cs6 O53 85.6(9) 2_766 .
W26 O87 Cs6 O26 -169.3(10) . .
Ta2 O87 Cs6 O26 61.6(11) . .
Cs7 O87 Cs6 O26 -56.9(7) 2_766 .
W26 O87 Cs6 O90 59.8(10) . .
Ta2 O87 Cs6 O90 -69.3(12) . .
Cs7 O87 Cs6 O90 172.2(6) 2_766 .
Ta2 O87 Cs6 W26 -129.1(16) . .
Cs7 O87 Cs6 W26 112.4(11) 2_766 .
W26 O87 Cs6 W4 151.2(4) . .
Ta2 O87 Cs6 W4 22.0(17) . .
Cs7 O87 Cs6 W4 -96.4(9) 2_766 .
W26 O87 Cs6 Ta15 135.2(7) . .
Ta2 O87 Cs6 Ta15 6.1(11) . .
Cs7 O87 Cs6 Ta15 -112.4(6) 2_766 .
Ta14 O9 Cs6 O53 39(3) . 2_766
Ta15 O9 Cs6 O53 -124(2) . 2_766
Ta14 O9 Cs6 O8 137.8(16) . .
Ta15 O9 Cs6 O8 -24.6(8) . .
Ta14 O9 Cs6 O87 -95.8(12) . .
Ta15 O9 Cs6 O87 101.7(10) . .
Ta14 O9 Cs6 O203 -48.8(12) . .
Ta15 O9 Cs6 O203 148.8(11) . .
Ta14 O9 Cs6 O211 76.6(12) . .
Ta15 O9 Cs6 O211 -85.8(10) . .
Ta14 O9 Cs6 O53 -53.3(15) . .
Ta15 O9 Cs6 O53 144.2(9) . .
Ta14 O9 Cs6 O26 -165.6(13) . .
Ta15 O9 Cs6 O26 32.0(10) . .
Ta14 O9 Cs6 O90 19.8(10) . .
Ta15 O9 Cs6 O90 -142.7(14) . .
Ta14 O9 Cs6 W26 -66.2(12) . .
Ta15 O9 Cs6 W26 131.4(8) . .
Ta14 O9 Cs6 W4 108.3(13) . .
Ta15 O9 Cs6 W4 -54.1(8) . .
Ta14 O9 Cs6 Ta15 162(2) . .
W26 O53 Cs6 O53 172(2) . 2_766
Cs6 O53 Cs6 O53 0.000(2) 2_766 2_766
W26 O53 Cs6 O8 46(4) . .
Cs6 O53 Cs6 O8 -126(3) 2_766 .
W26 O53 Cs6 O87 32.0(9) . .
Cs6 O53 Cs6 O87 -140.4(14) 2_766 .
W26 O53 Cs6 O203 -36.3(9) . .
Cs6 O53 Cs6 O203 151.3(15) 2_766 .
W26 O53 Cs6 O9 -30.4(15) . .
Cs6 O53 Cs6 O9 157.2(9) 2_766 .
W26 O53 Cs6 O211 -112.8(12) . .
Cs6 O53 Cs6 O211 74.8(13) 2_766 .
W26 O53 Cs6 O26 69.6(12) . .
Cs6 O53 Cs6 O26 -102.8(11) 2_766 .
W26 O53 Cs6 O90 -77.2(12) . .
Cs6 O53 Cs6 O90 110.4(11) 2_766 .
Cs6 O53 Cs6 W26 -172(2) 2_766 .
W26 O53 Cs6 W4 -144.6(9) . .
Cs6 O53 Cs6 W4 43(2) 2_766 .
W26 O53 Cs6 Ta15 -0.4(17) . .
Cs6 O53 Cs6 Ta15 -172.8(4) 2_766 .
W50 O26 Cs6 O53 -165.6(16) . 2_766
Cs8 O26 Cs6 O53 80.6(9) 2_766 2_766
W50 O26 Cs6 O8 72.6(16) . .
Cs8 O26 Cs6 O8 -41.1(6) 2_766 .
W50 O26 Cs6 O87 -73.7(16) . .
Cs8 O26 Cs6 O87 172.6(8) 2_766 .
W50 O26 Cs6 O203 -50.0(19) . .
Cs8 O26 Cs6 O203 -163.7(6) 2_766 .
W50 O26 Cs6 O9 22.7(17) . .
Cs8 O26 Cs6 O9 -91.0(7) 2_766 .
W50 O26 Cs6 O211 78.5(17) . .
Cs8 O26 Cs6 O211 -35.2(8) 2_766 .
W50 O26 Cs6 O53 -103.2(16) . .
Cs8 O26 Cs6 O53 143.1(6) 2_766 .
W50 O26 Cs6 O90 28(2) . .
Cs8 O26 Cs6 O90 -85.5(10) 2_766 .
W50 O26 Cs6 W26 -79.1(16) . .
Cs8 O26 Cs6 W26 167.1(5) 2_766 .
W50 O26 Cs6 W4 86.8(16) . .
Cs8 O26 Cs6 W4 -26.9(5) 2_766 .
W50 O26 Cs6 Ta15 39.6(14) . .
Cs8 O26 Cs6 Ta15 -74.1(6) 2_766 .
W5 O90 Cs6 O53 -65.5(12) . 2_766
Ta14 O90 Cs6 O53 169.4(10) . 2_766
W5 O90 Cs6 O8 62.3(10) . .
Ta14 O90 Cs6 O8 -62.8(10) . .
W5 O90 Cs6 O87 -176.2(9) . .
Ta14 O90 Cs6 O87 58.7(12) . .
W5 O90 Cs6 O203 -158.6(12) . .
Ta14 O90 Cs6 O203 76.3(11) . .
W5 O90 Cs6 O9 107.9(13) . .
Ta14 O90 Cs6 O9 -17.2(8) . .
W5 O90 Cs6 O211 22.1(9) . .
Ta14 O90 Cs6 O211 -103.1(13) . .
W5 O90 Cs6 O53 -125.5(10) . .
Ta14 O90 Cs6 O53 109.4(10) . .
W5 O90 Cs6 O26 100.4(12) . .
Ta14 O90 Cs6 O26 -24.7(16) . .
W5 O90 Cs6 W26 -150.3(9) . .
Ta14 O90 Cs6 W26 84.6(10) . .
W5 O90 Cs6 W4 37.0(9) . .
Ta14 O90 Cs6 W4 -88.1(10) . .
W5 O90 Cs6 Ta15 89.9(10) . .
Ta14 O90 Cs6 Ta15 -35.2(8) . .
O53 W26 Cs6 O53 -6.5(17) . 2_766
O87 W26 Cs6 O53 120.5(10) . 2_766
O221 W26 Cs6 O53 -80.6(11) . 2_766
O84 W26 Cs6 O53 71.4(11) . 2_766
O203 W26 Cs6 O53 -127.6(10) . 2_766
O131 W26 Cs6 O53 174.6(9) . 2_766
Cs7 W26 Cs6 O53 78.3(6) 2_766 2_766
Cs6 W26 Cs6 O53 -2.2(6) 2_766 2_766
O53 W26 Cs6 O8 -167.5(14) . .
O87 W26 Cs6 O8 -40.5(12) . .
O221 W26 Cs6 O8 118.4(13) . .
O84 W26 Cs6 O8 -89.6(13) . .
O203 W26 Cs6 O8 71.4(12) . .
O131 W26 Cs6 O8 13.5(11) . .
Cs7 W26 Cs6 O8 -82.7(9) 2_766 .
Cs6 W26 Cs6 O8 -163.2(9) 2_766 .
O53 W26 Cs6 O87 -127.0(14) . .
O221 W26 Cs6 O87 158.9(13) . .
O84 W26 Cs6 O87 -49.1(13) . .
O203 W26 Cs6 O87 111.9(12) . .
O131 W26 Cs6 O87 54.0(11) . .
Cs7 W26 Cs6 O87 -42.2(9) 2_766 .
Cs6 W26 Cs6 O87 -122.7(9) 2_766 .
O53 W26 Cs6 O203 121.1(14) . .
O87 W26 Cs6 O203 -111.9(12) . .
O221 W26 Cs6 O203 47.0(13) . .
O84 W26 Cs6 O203 -161.0(13) . .
O131 W26 Cs6 O203 -57.9(11) . .
Cs7 W26 Cs6 O203 -154.1(9) 2_766 .
Cs6 W26 Cs6 O203 125.4(9) 2_766 .
O53 W26 Cs6 O9 154.8(12) . .
O87 W26 Cs6 O9 -78.1(10) . .
O221 W26 Cs6 O9 80.8(11) . .
O84 W26 Cs6 O9 -127.2(10) . .
O203 W26 Cs6 O9 33.8(10) . .
O131 W26 Cs6 O9 -24.1(8) . .
Cs7 W26 Cs6 O9 -120.3(5) 2_766 .
Cs6 W26 Cs6 O9 159.2(5) 2_766 .
O53 W26 Cs6 O211 97.6(13) . .
O87 W26 Cs6 O211 -135.4(11) . .
O221 W26 Cs6 O211 23.5(12) . .
O84 W26 Cs6 O211 175.5(12) . .
O203 W26 Cs6 O211 -23.5(11) . .
O131 W26 Cs6 O211 -81.4(10) . .
Cs7 W26 Cs6 O211 -177.6(7) 2_766 .
Cs6 W26 Cs6 O211 101.9(7) 2_766 .
O87 W26 Cs6 O53 127.0(14) . .
O221 W26 Cs6 O53 -74.1(15) . .
O84 W26 Cs6 O53 77.9(15) . .
O203 W26 Cs6 O53 -121.1(14) . .
O131 W26 Cs6 O53 -178.9(13) . .
Cs7 W26 Cs6 O53 84.8(11) 2_766 .
Cs6 W26 Cs6 O53 4.3(11) 2_766 .
O53 W26 Cs6 O26 -116.8(12) . .
O87 W26 Cs6 O26 10.2(10) . .
O221 W26 Cs6 O26 169.1(11) . .
O84 W26 Cs6 O26 -38.9(10) . .
O203 W26 Cs6 O26 122.1(10) . .
O131 W26 Cs6 O26 64.2(8) . .
Cs7 W26 Cs6 O26 -32.0(5) 2_766 .
Cs6 W26 Cs6 O26 -112.5(5) 2_766 .
O53 W26 Cs6 O90 106.5(12) . .
O87 W26 Cs6 O90 -126.5(10) . .
O221 W26 Cs6 O90 32.5(11) . .
O84 W26 Cs6 O90 -175.5(10) . .
O203 W26 Cs6 O90 -14.5(10) . .
O131 W26 Cs6 O90 -72.4(8) . .
Cs7 W26 Cs6 O90 -168.6(5) 2_766 .
Cs6 W26 Cs6 O90 110.9(5) 2_766 .
O53 W26 Cs6 W4 135.0(13) . .
O87 W26 Cs6 W4 -97.9(10) . .
O221 W26 Cs6 W4 61.0(11) . .
O84 W26 Cs6 W4 -147.0(10) . .
O203 W26 Cs6 W4 14.0(10) . .
O131 W26 Cs6 W4 -43.9(9) . .
Cs7 W26 Cs6 W4 -140.1(5) 2_766 .
Cs6 W26 Cs6 W4 139.4(6) 2_766 .
O53 W26 Cs6 Ta15 179.7(11) . .
O87 W26 Cs6 Ta15 -53.3(9) . .
O221 W26 Cs6 Ta15 105.6(10) . .
O84 W26 Cs6 Ta15 -102.4(9) . .
O203 W26 Cs6 Ta15 58.6(9) . .
O131 W26 Cs6 Ta15 0.8(7) . .
Cs7 W26 Cs6 Ta15 -95.46(14) 2_766 .
Cs6 W26 Cs6 Ta15 -175.9(2) 2_766 .
O146 W4 Cs6 O53 -24.3(12) . 2_766
O8 W4 Cs6 O53 -138.7(11) . 2_766
O211 W4 Cs6 O53 86.0(11) . 2_766
O7 W4 Cs6 O53 -119.8(11) . 2_766
O137 W4 Cs6 O53 73.5(13) . 2_766
O139 W4 Cs6 O53 163.3(8) . 2_766
Cs8 W4 Cs6 O53 -87.2(6) 2_766 2_766
O146 W4 Cs6 O8 114.4(14) . .
O211 W4 Cs6 O8 -135.4(13) . .
O7 W4 Cs6 O8 18.9(13) . .
O137 W4 Cs6 O8 -147.8(15) . .
O139 W4 Cs6 O8 -58.0(11) . .
Cs8 W4 Cs6 O8 51.5(9) 2_766 .
O146 W4 Cs6 O87 123.2(13) . .
O8 W4 Cs6 O87 8.8(13) . .
O211 W4 Cs6 O87 -126.6(13) . .
O7 W4 Cs6 O87 27.7(13) . .
O137 W4 Cs6 O87 -139.0(15) . .
O139 W4 Cs6 O87 -49.2(11) . .
Cs8 W4 Cs6 O87 60.3(9) 2_766 .
O146 W4 Cs6 O203 -153.7(12) . .
O8 W4 Cs6 O203 92.0(11) . .
O211 W4 Cs6 O203 -43.4(11) . .
O7 W4 Cs6 O203 110.9(11) . .
O137 W4 Cs6 O203 -55.8(14) . .
O139 W4 Cs6 O203 34.0(9) . .
Cs8 W4 Cs6 O203 143.4(7) 2_766 .
O146 W4 Cs6 O9 174.6(11) . .
O8 W4 Cs6 O9 60.2(10) . .
O211 W4 Cs6 O9 -75.1(10) . .
O7 W4 Cs6 O9 79.1(10) . .
O137 W4 Cs6 O9 -87.6(13) . .
O139 W4 Cs6 O9 2.2(8) . .
Cs8 W4 Cs6 O9 111.7(5) 2_766 .
O146 W4 Cs6 O211 -110.3(14) . .
O8 W4 Cs6 O211 135.4(13) . .
O7 W4 Cs6 O211 154.3(13) . .
O137 W4 Cs6 O211 -12.4(15) . .
O139 W4 Cs6 O211 77.4(11) . .
Cs8 W4 Cs6 O211 -173.2(9) 2_766 .
O146 W4 Cs6 O53 -61.8(18) . .
O8 W4 Cs6 O53 -176.2(18) . .
O211 W4 Cs6 O53 48.4(17) . .
O7 W4 Cs6 O53 -157.3(17) . .
O137 W4 Cs6 O53 36.0(19) . .
O139 W4 Cs6 O53 125.8(16) . .
Cs8 W4 Cs6 O53 -124.8(15) 2_766 .
O146 W4 Cs6 O26 86.2(11) . .
O8 W4 Cs6 O26 -28.1(10) . .
O211 W4 Cs6 O26 -163.5(10) . .
O7 W4 Cs6 O26 -9.2(10) . .
O137 W4 Cs6 O26 -175.9(13) . .
O139 W4 Cs6 O26 -86.1(8) . .
Cs8 W4 Cs6 O26 23.3(4) 2_766 .
O146 W4 Cs6 O90 -133.8(11) . .
O8 W4 Cs6 O90 111.9(10) . .
O211 W4 Cs6 O90 -23.5(10) . .
O7 W4 Cs6 O90 130.8(10) . .
O137 W4 Cs6 O90 -35.9(13) . .
O139 W4 Cs6 O90 53.9(8) . .
Cs8 W4 Cs6 O90 163.3(5) 2_766 .
O146 W4 Cs6 W26 -163.8(12) . .
O8 W4 Cs6 W26 81.9(10) . .
O211 W4 Cs6 W26 -53.5(11) . .
O7 W4 Cs6 W26 100.8(10) . .
O137 W4 Cs6 W26 -65.9(13) . .
O139 W4 Cs6 W26 23.9(8) . .
Cs8 W4 Cs6 W26 133.3(5) 2_766 .
O146 W4 Cs6 Ta15 143.8(10) . .
O8 W4 Cs6 Ta15 29.4(9) . .
O211 W4 Cs6 Ta15 -105.9(9) . .
O7 W4 Cs6 Ta15 48.4(9) . .
O137 W4 Cs6 Ta15 -118.3(12) . .
O139 W4 Cs6 Ta15 -28.5(6) . .
Cs8 W4 Cs6 Ta15 80.90(8) 2_766 .
O213 Ta15 Cs6 O53 -110.5(16) . 2_766
O156 Ta15 Cs6 O53 151.9(19) . 2_766
O168 Ta15 Cs6 O53 -16.3(19) . 2_766
O9 Ta15 Cs6 O53 137.6(18) . 2_766
O8 Ta15 Cs6 O53 1.2(18) . 2_766
O139 Ta15 Cs6 O53 58.6(16) . 2_766
Cs14 Ta15 Cs6 O53 -83.3(16) . 2_766
O213 Ta15 Cs6 O8 -111.8(12) . .
O156 Ta15 Cs6 O8 150.7(16) . .
O168 Ta15 Cs6 O8 -17.5(15) . .
O9 Ta15 Cs6 O8 136.3(14) . .
O139 Ta15 Cs6 O8 57.4(11) . .
Cs14 Ta15 Cs6 O8 -84.5(10) . .
O213 Ta15 Cs6 O87 29.9(8) . .
O156 Ta15 Cs6 O87 -67.7(14) . .
O168 Ta15 Cs6 O87 124.2(13) . .
O9 Ta15 Cs6 O87 -82.0(11) . .
O8 Ta15 Cs6 O87 141.7(11) . .
O139 Ta15 Cs6 O87 -161.0(8) . .
Cs14 Ta15 Cs6 O87 57.1(6) . .
O213 Ta15 Cs6 O203 81.1(9) . .
O156 Ta15 Cs6 O203 -16.5(14) . .
O168 Ta15 Cs6 O203 175.4(13) . .
O9 Ta15 Cs6 O203 -30.8(12) . .
O8 Ta15 Cs6 O203 -167.1(11) . .
O139 Ta15 Cs6 O203 -109.8(8) . .
Cs14 Ta15 Cs6 O203 108.3(7) . .
O213 Ta15 Cs6 O9 111.9(12) . .
O156 Ta15 Cs6 O9 14.3(16) . .
O168 Ta15 Cs6 O9 -153.8(16) . .
O8 Ta15 Cs6 O9 -136.3(14) . .
O139 Ta15 Cs6 O9 -78.9(12) . .
Cs14 Ta15 Cs6 O9 139.2(11) . .
O213 Ta15 Cs6 O211 -170.2(8) . .
O156 Ta15 Cs6 O211 92.2(14) . .
O168 Ta15 Cs6 O211 -75.9(13) . .
O9 Ta15 Cs6 O211 77.9(11) . .
O8 Ta15 Cs6 O211 -58.4(11) . .
O139 Ta15 Cs6 O211 -1.0(8) . .
Cs14 Ta15 Cs6 O211 -142.9(6) . .
O213 Ta15 Cs6 O53 54.3(11) . .
O156 Ta15 Cs6 O53 -43.3(16) . .
O168 Ta15 Cs6 O53 148.6(15) . .
O9 Ta15 Cs6 O53 -57.6(14) . .
O8 Ta15 Cs6 O53 166.1(13) . .
O139 Ta15 Cs6 O53 -136.5(11) . .
Cs14 Ta15 Cs6 O53 81.6(10) . .
O213 Ta15 Cs6 O26 -31.3(9) . .
O156 Ta15 Cs6 O26 -128.9(14) . .
O168 Ta15 Cs6 O26 62.9(13) . .
O9 Ta15 Cs6 O26 -143.3(12) . .
O8 Ta15 Cs6 O26 80.4(11) . .
O139 Ta15 Cs6 O26 137.8(8) . .
Cs14 Ta15 Cs6 O26 -4.1(7) . .
O213 Ta15 Cs6 O90 140.2(9) . .
O156 Ta15 Cs6 O90 42.6(14) . .
O168 Ta15 Cs6 O90 -125.6(13) . .
O9 Ta15 Cs6 O90 28.3(12) . .
O8 Ta15 Cs6 O90 -108.1(11) . .
O139 Ta15 Cs6 O90 -50.7(8) . .
Cs14 Ta15 Cs6 O90 167.4(6) . .
O213 Ta15 Cs6 W26 54.1(7) . .
O156 Ta15 Cs6 W26 -43.5(13) . .
O168 Ta15 Cs6 W26 148.4(12) . .
O9 Ta15 Cs6 W26 -57.8(10) . .
O8 Ta15 Cs6 W26 165.9(10) . .
O139 Ta15 Cs6 W26 -136.8(6) . .
Cs14 Ta15 Cs6 W26 81.3(4) . .
O213 Ta15 Cs6 W4 -139.3(7) . .
O156 Ta15 Cs6 W4 123.1(13) . .
O168 Ta15 Cs6 W4 -45.1(12) . .
O9 Ta15 Cs6 W4 108.7(10) . .
O8 Ta15 Cs6 W4 -27.6(10) . .
O139 Ta15 Cs6 W4 29.8(6) . .
Cs14 Ta15 Cs6 W4 -112.1(4) . .
W23 O102 Cs13 O215 82.8(16) . 1_565
W25 O102 Cs13 O215 -65.7(13) . 1_565
W23 O102 Cs13 O194 -106.3(14) . 2_666
W25 O102 Cs13 O194 105.2(11) . 2_666
W23 O102 Cs13 O15W -79.6(18) . 2_666
W25 O102 Cs13 O15W 131.8(16) . 2_666
W23 O102 Cs13 O48 164.6(18) . .
W25 O102 Cs13 O48 16.1(8) . .
W23 O102 Cs13 O1W -19.8(17) . 2_666
W25 O102 Cs13 O1W -168.3(9) . 2_666
W23 O102 Cs13 O2 -154.8(14) . 2_666
W25 O102 Cs13 O2 56.6(11) . 2_666
W23 O102 Cs13 O15 148.5(13) . 1_565
W25 O102 Cs13 O15 0(2) . 1_565
W23 O102 Cs13 W25 149(2) . .
W23 O102 Cs13 W8 -130.7(13) . 2_666
W25 O102 Cs13 W8 80.8(9) . 2_666
W23 O102 Cs13 W12 100.9(17) . 1_565
W25 O102 Cs13 W12 -47.6(17) . 1_565
W23 O102 Cs13 W13 62.7(15) . 1_565
W25 O102 Cs13 W13 -85.9(10) . 1_565
W25 O48 Cs13 O215 105.8(12) . 1_565
Cs12 O48 Cs13 O215 -136.3(8) . 1_565
W25 O48 Cs13 O194 -125.1(12) . 2_666
Cs12 O48 Cs13 O194 -7.1(11) . 2_666
W25 O48 Cs13 O15W -69.7(14) . 2_666
Cs12 O48 Cs13 O15W 48.3(12) . 2_666
W25 O48 Cs13 O102 -18.9(10) . .
Cs12 O48 Cs13 O102 99.0(11) . .
W25 O48 Cs13 O1W -36(4) . 2_666
Cs12 O48 Cs13 O1W 82(4) . 2_666
W25 O48 Cs13 O2 -151.5(15) . 2_666
Cs12 O48 Cs13 O2 -33.6(8) . 2_666
W25 O48 Cs13 O15 153.4(11) . 1_565
Cs12 O48 Cs13 O15 -88.6(10) . 1_565
Cs12 O48 Cs13 W25 117.9(17) . .
W25 O48 Cs13 W8 -136.7(12) . 2_666
Cs12 O48 Cs13 W8 -18.8(8) . 2_666
W25 O48 Cs13 W12 131.5(10) . 1_565
Cs12 O48 Cs13 W12 -110.5(8) . 1_565
W25 O48 Cs13 W13 80.8(12) . 1_565
Cs12 O48 Cs13 W13 -161.2(6) . 1_565
O48 W25 Cs13 O215 -83.1(13) . 1_565
O135 W25 Cs13 O215 -30.8(17) . 1_565
O162 W25 Cs13 O215 29.8(12) . 1_565
O101 W25 Cs13 O215 -167.1(10) . 1_565
O102 W25 Cs13 O215 128.6(11) . 1_565
O72 W25 Cs13 O215 94.2(8) . 1_565
Cs12 W25 Cs13 O215 -123.7(5) . 1_565
O48 W25 Cs13 O194 61.8(14) . 2_666
O135 W25 Cs13 O194 114.0(17) . 2_666
O162 W25 Cs13 O194 174.7(13) . 2_666
O101 W25 Cs13 O194 -22.2(11) . 2_666
O102 W25 Cs13 O194 -86.5(12) . 2_666
O72 W25 Cs13 O194 -120.9(9) . 2_666
Cs12 W25 Cs13 O194 21.2(7) . 2_666
O48 W25 Cs13 O15W 107.7(16) . 2_666
O135 W25 Cs13 O15W 159.9(19) . 2_666
O162 W25 Cs13 O15W -139.4(14) . 2_666
O101 W25 Cs13 O15W 23.7(13) . 2_666
O102 W25 Cs13 O15W -40.6(14) . 2_666
O72 W25 Cs13 O15W -75.0(11) . 2_666
Cs12 W25 Cs13 O15W 67.1(10) . 2_666
O48 W25 Cs13 O102 148.3(16) . .
O135 W25 Cs13 O102 -159.4(19) . .
O162 W25 Cs13 O102 -98.7(15) . .
O101 W25 Cs13 O102 64.3(13) . .
O72 W25 Cs13 O102 -34.3(12) . .
Cs12 W25 Cs13 O102 107.7(10) . .
O135 W25 Cs13 O48 52(2) . .
O162 W25 Cs13 O48 112.9(16) . .
O101 W25 Cs13 O48 -84.0(15) . .
O102 W25 Cs13 O48 -148.3(16) . .
O72 W25 Cs13 O48 177.3(14) . .
Cs12 W25 Cs13 O48 -40.6(12) . .
O48 W25 Cs13 O1W 166.4(16) . 2_666
O135 W25 Cs13 O1W -141.3(19) . 2_666
O162 W25 Cs13 O1W -80.6(15) . 2_666
O101 W25 Cs13 O1W 82.4(13) . 2_666
O102 W25 Cs13 O1W 18.1(14) . 2_666
O72 W25 Cs13 O1W -16.2(12) . 2_666
Cs12 W25 Cs13 O1W 125.8(10) . 2_666
O48 W25 Cs13 O2 24.9(13) . 2_666
O135 W25 Cs13 O2 77.2(17) . 2_666
O162 W25 Cs13 O2 137.9(12) . 2_666
O101 W25 Cs13 O2 -59.0(10) . 2_666
O102 W25 Cs13 O2 -123.4(11) . 2_666
O72 W25 Cs13 O2 -157.7(8) . 2_666
Cs12 W25 Cs13 O2 -15.7(5) . 2_666
O48 W25 Cs13 O15 -31.7(14) . 1_565
O135 W25 Cs13 O15 20.5(17) . 1_565
O162 W25 Cs13 O15 81.2(12) . 1_565
O101 W25 Cs13 O15 -115.7(10) . 1_565
O102 W25 Cs13 O15 180.0(12) . 1_565
O72 W25 Cs13 O15 145.6(8) . 1_565
Cs12 W25 Cs13 O15 -72.3(6) . 1_565
O48 W25 Cs13 W8 43.3(12) . 2_666
O135 W25 Cs13 W8 95.5(16) . 2_666
O162 W25 Cs13 W8 156.2(11) . 2_666
O101 W25 Cs13 W8 -40.7(9) . 2_666
O102 W25 Cs13 W8 -105.0(10) . 2_666
O72 W25 Cs13 W8 -139.4(6) . 2_666
Cs12 W25 Cs13 W8 2.69(11) . 2_666
O48 W25 Cs13 W12 -59.7(12) . 1_565
O135 W25 Cs13 W12 -7.4(16) . 1_565
O162 W25 Cs13 W12 53.3(11) . 1_565
O101 W25 Cs13 W12 -143.6(9) . 1_565
O102 W25 Cs13 W12 152.0(10) . 1_565
O72 W25 Cs13 W12 117.7(6) . 1_565
Cs12 W25 Cs13 W12 -100.3(2) . 1_565
O48 W25 Cs13 W13 -107.6(12) . 1_565
O135 W25 Cs13 W13 -55.4(16) . 1_565
O162 W25 Cs13 W13 5.3(11) . 1_565
O101 W25 Cs13 W13 168.4(9) . 1_565
O102 W25 Cs13 W13 104.1(10) . 1_565
O72 W25 Cs13 W13 69.7(6) . 1_565
Cs12 W25 Cs13 W13 -148.25(16) . 1_565
W38 O178 Cs11 O13W -172.9(13) . .
W36 O178 Cs11 O13W -39.9(16) . .
W38 O178 Cs11 O196 -1.5(12) . 1_655
W36 O178 Cs11 O196 131.5(12) . 1_655
W38 O178 Cs11 O181 113.7(12) . 1_654
W36 O178 Cs11 O181 -113.3(14) . 1_654
W38 O178 Cs11 O7W 65.2(15) . 1_654
W36 O178 Cs11 O7W -161.7(15) . 1_654
W38 O178 Cs11 O233 -35.9(9) . .
W36 O178 Cs11 O233 97.2(13) . .
W38 O178 Cs11 O180 121.5(11) . 1_654
W36 O178 Cs11 O180 -105.5(12) . 1_654
W38 O178 Cs11 O73 -97.7(14) . .
W36 O178 Cs11 O73 35.4(10) . .
W38 O178 Cs11 O219 27.5(9) . .
W36 O178 Cs11 O219 160.6(17) . .
W36 O178 Cs11 W38 133.0(19) . .
W38 O178 Cs11 W2 122.9(10) . 1_654
W36 O178 Cs11 W2 -104.0(12) . 1_654
W38 O178 Cs11 W36 -133.0(19) . .
W37 O73 Cs11 O13W -156.8(13) . .
W36 O73 Cs11 O13W 79.8(12) . .
W37 O73 Cs11 O196 -4.8(12) . 1_655
W36 O73 Cs11 O196 -128.1(10) . 1_655
W37 O73 Cs11 O178 91.4(13) . .
W36 O73 Cs11 O178 -31.9(9) . .
W37 O73 Cs11 O181 119.2(11) . 1_654
W36 O73 Cs11 O181 -4.1(11) . 1_654
W37 O73 Cs11 O7W 58(2) . 1_654
W36 O73 Cs11 O7W -66(2) . 1_654
W37 O73 Cs11 O233 24.1(8) . .
W36 O73 Cs11 O233 -99.2(11) . .
W37 O73 Cs11 O180 159.1(9) . 1_654
W36 O73 Cs11 O180 35.7(16) . 1_654
W37 O73 Cs11 O219 55.4(10) . .
W36 O73 Cs11 O219 -67.9(10) . .
W37 O73 Cs11 W38 59.1(9) . .
W36 O73 Cs11 W38 -64.3(7) . .
W37 O73 Cs11 W2 137.4(8) . 1_654
W36 O73 Cs11 W2 14.1(11) . 1_654
W37 O73 Cs11 W36 123.3(16) . .
O219 W38 Cs11 O13W 136.3(17) . .
O121 W38 Cs11 O13W -140.0(18) . .
O178 W38 Cs11 O13W 9.3(17) . .
O218 W38 Cs11 O13W 45.0(17) . .
O233 W38 Cs11 O13W -108.4(15) . .
O106 W38 Cs11 O13W -47.3(14) . .
Cs1 W38 Cs11 O13W 163.8(13) 1_655 .
O219 W38 Cs11 O196 -54.4(12) . 1_655
O121 W38 Cs11 O196 29.2(14) . 1_655
O178 W38 Cs11 O196 178.5(12) . 1_655
O218 W38 Cs11 O196 -145.8(12) . 1_655
O233 W38 Cs11 O196 60.8(10) . 1_655
O106 W38 Cs11 O196 121.9(8) . 1_655
Cs1 W38 Cs11 O196 -27.0(6) 1_655 1_655
O219 W38 Cs11 O178 127.1(15) . .
O121 W38 Cs11 O178 -149.3(17) . .
O218 W38 Cs11 O178 35.7(16) . .
O233 W38 Cs11 O178 -117.7(14) . .
O106 W38 Cs11 O178 -56.6(12) . .
Cs1 W38 Cs11 O178 154.5(11) 1_655 .
O219 W38 Cs11 O181 70.7(12) . 1_654
O121 W38 Cs11 O181 154.3(14) . 1_654
O178 W38 Cs11 O181 -56.4(12) . 1_654
O218 W38 Cs11 O181 -20.7(13) . 1_654
O233 W38 Cs11 O181 -174.1(10) . 1_654
O106 W38 Cs11 O181 -113.0(8) . 1_654
Cs1 W38 Cs11 O181 98.1(5) 1_655 1_654
O219 W38 Cs11 O7W 8.2(15) . 1_654
O121 W38 Cs11 O7W 91.8(16) . 1_654
O178 W38 Cs11 O7W -118.9(15) . 1_654
O218 W38 Cs11 O7W -83.2(15) . 1_654
O233 W38 Cs11 O7W 123.4(13) . 1_654
O106 W38 Cs11 O7W -175.5(11) . 1_654
Cs1 W38 Cs11 O7W 35.6(10) 1_655 1_654
O219 W38 Cs11 O233 -115.3(14) . .
O121 W38 Cs11 O233 -31.6(15) . .
O178 W38 Cs11 O233 117.7(14) . .
O218 W38 Cs11 O233 153.4(14) . .
O106 W38 Cs11 O233 61.1(10) . .
Cs1 W38 Cs11 O233 -87.8(8) 1_655 .
O219 W38 Cs11 O180 56.8(12) . 1_654
O121 W38 Cs11 O180 140.5(14) . 1_654
O178 W38 Cs11 O180 -70.3(12) . 1_654
O218 W38 Cs11 O180 -34.6(13) . 1_654
O233 W38 Cs11 O180 172.1(10) . 1_654
O106 W38 Cs11 O180 -126.8(8) . 1_654
Cs1 W38 Cs11 O180 84.3(6) 1_655 1_654
O219 W38 Cs11 O73 -171.2(12) . .
O121 W38 Cs11 O73 -87.5(14) . .
O178 W38 Cs11 O73 61.8(12) . .
O218 W38 Cs11 O73 97.5(13) . .
O233 W38 Cs11 O73 -55.9(10) . .
O106 W38 Cs11 O73 5.2(8) . .
Cs1 W38 Cs11 O73 -143.7(6) 1_655 .
O121 W38 Cs11 O219 83.7(17) . .
O178 W38 Cs11 O219 -127.1(15) . .
O218 W38 Cs11 O219 -91.3(16) . .
O233 W38 Cs11 O219 115.3(14) . .
O106 W38 Cs11 O219 176.4(12) . .
Cs1 W38 Cs11 O219 27.5(11) 1_655 .
O219 W38 Cs11 W2 70.6(11) . 1_654
O121 W38 Cs11 W2 154.2(13) . 1_654
O178 W38 Cs11 W2 -56.5(11) . 1_654
O218 W38 Cs11 W2 -20.8(11) . 1_654
O233 W38 Cs11 W2 -174.2(8) . 1_654
O106 W38 Cs11 W2 -113.1(6) . 1_654
Cs1 W38 Cs11 W2 98.03(11) 1_655 1_654
O219 W38 Cs11 W36 152.9(11) . .
O121 W38 Cs11 W36 -123.5(13) . .
O178 W38 Cs11 W36 25.8(11) . .
O218 W38 Cs11 W36 61.5(11) . .
O233 W38 Cs11 W36 -91.9(8) . .
O106 W38 Cs11 W36 -30.8(6) . .
Cs1 W38 Cs11 W36 -179.67(8) 1_655 .
O34 W36 Cs11 O13W 18.2(14) . .
O33 W36 Cs11 O13W -73.2(16) . .
O36 W36 Cs11 O13W 106.1(15) . .
O178 W36 Cs11 O13W 141.9(15) . .
O73 W36 Cs11 O13W -99.1(14) . .
O106 W36 Cs11 O13W -162.1(11) . .
Cs12 W36 Cs11 O13W 55.1(9) 2_765 .
O34 W36 Cs11 O196 179.3(12) . 1_655
O33 W36 Cs11 O196 87.9(14) . 1_655
O36 W36 Cs11 O196 -92.8(14) . 1_655
O178 W36 Cs11 O196 -57.1(14) . 1_655
O73 W36 Cs11 O196 62.0(12) . 1_655
O106 W36 Cs11 O196 -1.0(8) . 1_655
Cs12 W36 Cs11 O196 -143.8(6) 2_765 1_655
O34 W36 Cs11 O178 -123.7(16) . .
O33 W36 Cs11 O178 144.9(18) . .
O36 W36 Cs11 O178 -35.8(17) . .
O73 W36 Cs11 O178 119.0(16) . .
O106 W36 Cs11 O178 56.0(13) . .
Cs12 W36 Cs11 O178 -86.8(12) 2_765 .
O34 W36 Cs11 O181 -66.9(12) . 1_654
O33 W36 Cs11 O181 -158.3(14) . 1_654
O36 W36 Cs11 O181 21.0(14) . 1_654
O178 W36 Cs11 O181 56.8(14) . 1_654
O73 W36 Cs11 O181 175.8(12) . 1_654
O106 W36 Cs11 O181 112.8(8) . 1_654
Cs12 W36 Cs11 O181 -30.0(6) 2_765 1_654
O34 W36 Cs11 O7W -100.4(17) . 1_654
O33 W36 Cs11 O7W 168.3(19) . 1_654
O36 W36 Cs11 O7W -12.5(19) . 1_654
O178 W36 Cs11 O7W 23.3(19) . 1_654
O73 W36 Cs11 O7W 142.4(17) . 1_654
O106 W36 Cs11 O7W 79.4(15) . 1_654
Cs12 W36 Cs11 O7W -63.4(14) 2_765 1_654
O34 W36 Cs11 O233 174.3(11) . .
O33 W36 Cs11 O233 82.9(14) . .
O36 W36 Cs11 O233 -97.8(13) . .
O178 W36 Cs11 O233 -62.0(13) . .
O73 W36 Cs11 O233 57.0(11) . .
O106 W36 Cs11 O233 -6.0(7) . .
Cs12 W36 Cs11 O233 -148.8(4) 2_765 .
O34 W36 Cs11 O180 -38.3(12) . 1_654
O33 W36 Cs11 O180 -129.7(14) . 1_654
O36 W36 Cs11 O180 49.6(13) . 1_654
O178 W36 Cs11 O180 85.3(14) . 1_654
O73 W36 Cs11 O180 -155.6(12) . 1_654
O106 W36 Cs11 O180 141.4(8) . 1_654
Cs12 W36 Cs11 O180 -1.4(6) 2_765 1_654
O34 W36 Cs11 O73 117.3(14) . .
O33 W36 Cs11 O73 25.9(16) . .
O36 W36 Cs11 O73 -154.8(16) . .
O178 W36 Cs11 O73 -119.0(16) . .
O106 W36 Cs11 O73 -63.0(11) . .
Cs12 W36 Cs11 O73 154.2(10) 2_765 .
O34 W36 Cs11 O219 -138.2(11) . .
O33 W36 Cs11 O219 130.5(14) . .
O36 W36 Cs11 O219 -50.3(13) . .
O178 W36 Cs11 O219 -14.5(13) . .
O73 W36 Cs11 O219 104.5(11) . .
O106 W36 Cs11 O219 41.5(7) . .
Cs12 W36 Cs11 O219 -101.3(5) 2_765 .
O34 W36 Cs11 W38 -149.6(10) . .
O33 W36 Cs11 W38 119.0(13) . .
O36 W36 Cs11 W38 -61.7(12) . .
O178 W36 Cs11 W38 -26.0(12) . .
O73 W36 Cs11 W38 93.1(10) . .
O106 W36 Cs11 W38 30.1(5) . .
Cs12 W36 Cs11 W38 -112.73(8) 2_765 .
O34 W36 Cs11 W2 -50.1(10) . 1_654
O33 W36 Cs11 W2 -141.5(13) . 1_654
O36 W36 Cs11 W2 37.8(12) . 1_654
O178 W36 Cs11 W2 73.6(12) . 1_654
O73 W36 Cs11 W2 -167.4(10) . 1_654
O106 W36 Cs11 W2 129.6(5) . 1_654
Cs12 W36 Cs11 W2 -13.20(13) 2_765 1_654
W12 O15 Cs2 O7W 29(3) . 1_554
Cs13 O15 Cs2 O7W -145.4(16) 1_545 1_554
W12 O15 Cs2 O238 -150(3) . 2_656
Cs13 O15 Cs2 O238 35.2(10) 1_545 2_656
W12 O15 Cs2 O219 -55(3) . 1_455
Cs13 O15 Cs2 O219 130.6(11) 1_545 1_455
W12 O15 Cs2 O3W -103(3) . .
Cs13 O15 Cs2 O3W 82.0(17) 1_545 .
W12 O15 Cs2 O181 5(3) . 1_554
Cs13 O15 Cs2 O181 -169.5(9) 1_545 1_554
W12 O15 Cs2 O91 75(3) . 1_554
Cs13 O15 Cs2 O91 -100.0(12) 1_545 1_554
W12 O15 Cs2 O5 -104(3) . 2_656
Cs13 O15 Cs2 O5 81.0(11) 1_545 2_656
W12 O15 Cs2 W2 41(3) . 1_554
Cs13 O15 Cs2 W2 -134.0(7) 1_545 1_554
W12 O15 Cs2 W9 -127(3) . 2_656
Cs13 O15 Cs2 W9 58.6(10) 1_545 2_656
W12 O15 Cs2 Cs1 -81(2) . .
Cs13 O15 Cs2 Cs1 104.4(12) 1_545 .
W12 O15 Cs2 Cs11 -5(3) . 1_455
Cs13 O15 Cs2 Cs11 -179.6(9) 1_545 1_455
O197 Cs1 Cs2 O7W -143.1(13) 2_656 1_554
O5 Cs1 Cs2 O7W 148.0(14) 2_656 1_554
O2W Cs1 Cs2 O7W 40.7(15) . 1_554
O14 Cs1 Cs2 O7W -62.2(12) . 1_554
O212 Cs1 Cs2 O7W -162.6(12) 2_656 1_554
O219 Cs1 Cs2 O7W 72.4(13) 1_455 1_554
O27 Cs1 Cs2 O7W 119.3(12) 1_455 1_554
O121 Cs1 Cs2 O7W 88.0(11) 1_455 1_554
O114 Cs1 Cs2 O7W -21.5(12) . 1_554
W9 Cs1 Cs2 O7W 175.6(11) 2_656 1_554
W12 Cs1 Cs2 O7W -52.3(11) . 1_554
W38 Cs1 Cs2 O7W 80.9(11) 1_455 1_554
O197 Cs1 Cs2 O238 15.9(10) 2_656 2_656
O5 Cs1 Cs2 O238 -53.0(10) 2_656 2_656
O2W Cs1 Cs2 O238 -160.3(11) . 2_656
O14 Cs1 Cs2 O238 96.8(7) . 2_656
O212 Cs1 Cs2 O238 -3.6(7) 2_656 2_656
O219 Cs1 Cs2 O238 -128.6(9) 1_455 2_656
O27 Cs1 Cs2 O238 -81.8(7) 1_455 2_656
O121 Cs1 Cs2 O238 -113.1(7) 1_455 2_656
O114 Cs1 Cs2 O238 137.4(7) . 2_656
W9 Cs1 Cs2 O238 -25.4(5) 2_656 2_656
W12 Cs1 Cs2 O238 106.7(6) . 2_656
W38 Cs1 Cs2 O238 -120.2(6) 1_455 2_656
O197 Cs1 Cs2 O219 144.5(10) 2_656 1_455
O5 Cs1 Cs2 O219 75.6(10) 2_656 1_455
O2W Cs1 Cs2 O219 -31.7(12) . 1_455
O14 Cs1 Cs2 O219 -134.6(8) . 1_455
O212 Cs1 Cs2 O219 125.0(8) 2_656 1_455
O27 Cs1 Cs2 O219 46.9(8) 1_455 1_455
O121 Cs1 Cs2 O219 15.5(8) 1_455 1_455
O114 Cs1 Cs2 O219 -94.0(8) . 1_455
W9 Cs1 Cs2 O219 103.2(7) 2_656 1_455
W12 Cs1 Cs2 O219 -124.7(7) . 1_455
W38 Cs1 Cs2 O219 8.4(7) 1_455 1_455
O197 Cs1 Cs2 O3W 92.9(10) 2_656 .
O5 Cs1 Cs2 O3W 24.0(10) 2_656 .
O2W Cs1 Cs2 O3W -83.3(11) . .
O14 Cs1 Cs2 O3W 173.7(7) . .
O212 Cs1 Cs2 O3W 73.4(7) 2_656 .
O219 Cs1 Cs2 O3W -51.6(8) 1_455 .
O27 Cs1 Cs2 O3W -4.8(7) 1_455 .
O121 Cs1 Cs2 O3W -36.1(6) 1_455 .
O114 Cs1 Cs2 O3W -145.6(7) . .
W9 Cs1 Cs2 O3W 51.6(5) 2_656 .
W12 Cs1 Cs2 O3W -176.3(5) . .
W38 Cs1 Cs2 O3W -43.2(5) 1_455 .
O197 Cs1 Cs2 O15 -74.6(10) 2_656 .
O5 Cs1 Cs2 O15 -143.5(10) 2_656 .
O2W Cs1 Cs2 O15 109.3(12) . .
O14 Cs1 Cs2 O15 6.3(8) . .
O212 Cs1 Cs2 O15 -94.1(8) 2_656 .
O219 Cs1 Cs2 O15 140.9(9) 1_455 .
O27 Cs1 Cs2 O15 -172.2(8) 1_455 .
O121 Cs1 Cs2 O15 156.5(8) 1_455 .
O114 Cs1 Cs2 O15 47.0(8) . .
W9 Cs1 Cs2 O15 -115.9(7) 2_656 .
W12 Cs1 Cs2 O15 16.2(7) . .
W38 Cs1 Cs2 O15 149.4(7) 1_455 .
O197 Cs1 Cs2 O181 147.0(9) 2_656 1_554
O5 Cs1 Cs2 O181 78.1(9) 2_656 1_554
O2W Cs1 Cs2 O181 -29.2(11) . 1_554
O14 Cs1 Cs2 O181 -132.1(7) . 1_554
O212 Cs1 Cs2 O181 127.5(7) 2_656 1_554
O219 Cs1 Cs2 O181 2.5(8) 1_455 1_554
O27 Cs1 Cs2 O181 49.4(7) 1_455 1_554
O121 Cs1 Cs2 O181 18.0(6) 1_455 1_554
O114 Cs1 Cs2 O181 -91.5(7) . 1_554
W9 Cs1 Cs2 O181 105.7(5) 2_656 1_554
W12 Cs1 Cs2 O181 -122.2(5) . 1_554
W38 Cs1 Cs2 O181 10.9(5) 1_455 1_554
O197 Cs1 Cs2 O91 179.1(15) 2_656 1_554
O5 Cs1 Cs2 O91 110.2(16) 2_656 1_554
O2W Cs1 Cs2 O91 2.9(17) . 1_554
O14 Cs1 Cs2 O91 -100.0(15) . 1_554
O212 Cs1 Cs2 O91 159.6(15) 2_656 1_554
O219 Cs1 Cs2 O91 34.6(15) 1_455 1_554
O27 Cs1 Cs2 O91 81.5(15) 1_455 1_554
O121 Cs1 Cs2 O91 50.2(14) 1_455 1_554
O114 Cs1 Cs2 O91 -59.3(15) . 1_554
W9 Cs1 Cs2 O91 137.8(14) 2_656 1_554
W12 Cs1 Cs2 O91 -90.1(14) . 1_554
W38 Cs1 Cs2 O91 43.0(14) 1_455 1_554
O197 Cs1 Cs2 O5 68.9(11) 2_656 2_656
O2W Cs1 Cs2 O5 -107.3(13) . 2_656
O14 Cs1 Cs2 O5 149.8(9) . 2_656
O212 Cs1 Cs2 O5 49.4(9) 2_656 2_656
O219 Cs1 Cs2 O5 -75.6(10) 1_455 2_656
O27 Cs1 Cs2 O5 -28.8(9) 1_455 2_656
O121 Cs1 Cs2 O5 -60.1(9) 1_455 2_656
O114 Cs1 Cs2 O5 -169.6(9) . 2_656
W9 Cs1 Cs2 O5 27.6(8) 2_656 2_656
W12 Cs1 Cs2 O5 159.7(8) . 2_656
W38 Cs1 Cs2 O5 -67.2(8) 1_455 2_656
O197 Cs1 Cs2 W2 156.8(8) 2_656 1_554
O5 Cs1 Cs2 W2 87.9(8) 2_656 1_554
O2W Cs1 Cs2 W2 -19.4(10) . 1_554
O14 Cs1 Cs2 W2 -122.4(5) . 1_554
O212 Cs1 Cs2 W2 137.3(5) 2_656 1_554
O219 Cs1 Cs2 W2 12.3(7) 1_455 1_554
O27 Cs1 Cs2 W2 59.1(6) 1_455 1_554
O121 Cs1 Cs2 W2 27.8(5) 1_455 1_554
O114 Cs1 Cs2 W2 -81.7(5) . 1_554
W9 Cs1 Cs2 W2 115.5(3) 2_656 1_554
W12 Cs1 Cs2 W2 -112.4(3) . 1_554
W38 Cs1 Cs2 W2 20.7(2) 1_455 1_554
O197 Cs1 Cs2 W9 41.3(8) 2_656 2_656
O5 Cs1 Cs2 W9 -27.6(8) 2_656 2_656
O2W Cs1 Cs2 W9 -134.9(10) . 2_656
O14 Cs1 Cs2 W9 122.2(5) . 2_656
O212 Cs1 Cs2 W9 21.8(4) 2_656 2_656
O219 Cs1 Cs2 W9 -103.2(7) 1_455 2_656
O27 Cs1 Cs2 W9 -56.3(5) 1_455 2_656
O121 Cs1 Cs2 W9 -87.7(4) 1_455 2_656
O114 Cs1 Cs2 W9 162.8(4) . 2_656
W12 Cs1 Cs2 W9 132.10(11) . 2_656
W38 Cs1 Cs2 W9 -94.76(9) 1_455 2_656
O197 Cs1 Cs2 Cs11 176.8(8) 2_656 1_455
O5 Cs1 Cs2 Cs11 107.9(8) 2_656 1_455
O2W Cs1 Cs2 Cs11 0.6(10) . 1_455
O14 Cs1 Cs2 Cs11 -102.4(5) . 1_455
O212 Cs1 Cs2 Cs11 157.3(4) 2_656 1_455
O219 Cs1 Cs2 Cs11 32.3(7) 1_455 1_455
O27 Cs1 Cs2 Cs11 79.1(5) 1_455 1_455
O121 Cs1 Cs2 Cs11 47.8(4) 1_455 1_455
O114 Cs1 Cs2 Cs11 -61.7(4) . 1_455
W9 Cs1 Cs2 Cs11 135.46(14) 2_656 1_455
W12 Cs1 Cs2 Cs11 -92.43(12) . 1_455
W38 Cs1 Cs2 Cs11 40.70(9) 1_455 1_455
O54 W21 O203 W26 169.9(13) . .
O140 W21 O203 W26 76.0(14) . .
O86 W21 O203 W26 -18(4) . .
O130 W21 O203 W26 -87.8(14) . .
O131 W21 O203 W26 -0.2(12) . .
K5 W21 O203 W26 -137.6(9) 2_666 .
Cs5 W21 O203 W26 87.5(15) . .
O54 W21 O203 Cs6 64.7(13) . .
O140 W21 O203 Cs6 -29.1(14) . .
O86 W21 O203 Cs6 -124(3) . .
O130 W21 O203 Cs6 167.0(13) . .
O131 W21 O203 Cs6 -105.4(13) . .
K5 W21 O203 Cs6 117.2(9) 2_666 .
Cs5 W21 O203 Cs6 -17.7(19) . .
O53 W26 O203 W21 -174.6(14) . .
O87 W26 O203 W21 -72.8(14) . .
O221 W26 O203 W21 86.5(14) . .
O84 W26 O203 W21 10(4) . .
O131 W26 O203 W21 0.2(11) . .
Cs6 W26 O203 W21 -122.8(14) . .
Cs7 W26 O203 W21 -87.2(14) 2_766 .
Cs6 W26 O203 W21 171.1(8) 2_766 .
O53 W26 O203 Cs6 -51.8(11) . .
O87 W26 O203 Cs6 50.1(9) . .
O221 W26 O203 Cs6 -150.7(8) . .
O84 W26 O203 Cs6 133(3) . .
O131 W26 O203 Cs6 123.1(8) . .
Cs7 W26 O203 Cs6 35.7(11) 2_766 .
Cs6 W26 O203 Cs6 -66.0(7) 2_766 .
O53 Cs6 O203 W21 174.2(13) 2_766 .
O8 Cs6 O203 W21 -18.6(18) . .
O87 Cs6 O203 W21 83.1(14) . .
O9 Cs6 O203 W21 -25.5(13) . .
O211 Cs6 O203 W21 -75.0(14) . .
O53 Cs6 O203 W21 149.6(18) . .
O26 Cs6 O203 W21 53.6(15) . .
O90 Cs6 O203 W21 -75.6(13) . .
W26 Cs6 O203 W21 120.5(18) . .
W4 Cs6 O203 W21 -54.6(16) . .
Ta15 Cs6 O203 W21 -10.6(14) . .
O53 Cs6 O203 W26 53.7(10) 2_766 .
O8 Cs6 O203 W26 -139.1(8) . .
O87 Cs6 O203 W26 -37.4(8) . .
O9 Cs6 O203 W26 -145.9(10) . .
O211 Cs6 O203 W26 164.5(7) . .
O53 Cs6 O203 W26 29.1(8) . .
O26 Cs6 O203 W26 -66.8(10) . .
O90 Cs6 O203 W26 164.0(10) . .
W4 Cs6 O203 W26 -175.1(3) . .
Ta15 Cs6 O203 W26 -131.1(7) . .
O72 Si3 O199 Ta3 -179.4(15) . .
O45 Si3 O199 Ta3 58.8(18) . .
O131 Si3 O199 Ta3 -59.6(19) . .
O72 Si3 O199 W22 -57.5(18) . .
O45 Si3 O199 W22 -179.3(12) . .
O131 Si3 O199 W22 62.3(16) . .
O72 Si3 O199 W29 58.7(18) . .
O45 Si3 O199 W29 -63.0(16) . .
O131 Si3 O199 W29 178.6(13) . .
O41 Ta3 O199 Si3 44.6(17) . .
O78 Ta3 O199 Si3 -42.0(17) . .
O51 Ta3 O199 Si3 -135.5(18) . .
O113 Ta3 O199 Si3 -175(4) . .
O52 Ta3 O199 Si3 132.9(18) . .
Cs5 Ta3 O199 Si3 89.2(15) . .
O41 Ta3 O199 W22 -90.0(9) . .
O78 Ta3 O199 W22 -176.6(10) . .
O51 Ta3 O199 W22 89.9(10) . .
O113 Ta3 O199 W22 50(5) . .
O52 Ta3 O199 W22 -1.7(9) . .
Cs5 Ta3 O199 W22 -45.3(6) . .
O41 Ta3 O199 W29 179.3(9) . .
O78 Ta3 O199 W29 92.7(10) . .
O51 Ta3 O199 W29 -0.8(9) . .
O113 Ta3 O199 W29 -40(5) . .
O52 Ta3 O199 W29 -92.4(10) . .
Cs5 Ta3 O199 W29 -136.1(5) . .
O95 W22 O199 Si3 164(6) . .
O52 W22 O199 Si3 -134.4(16) . .
O86 W22 O199 Si3 -45.1(14) . .
O118 W22 O199 Si3 129.9(15) . .
O89 W22 O199 Si3 40.4(14) . .
K5 W22 O199 Si3 53.1(17) . .
Cs5 W22 O199 Si3 -93.9(12) . .
O95 W22 O199 Ta3 -59(7) . .
O52 W22 O199 Ta3 1.8(10) . .
O86 W22 O199 Ta3 91.1(9) . .
O118 W22 O199 Ta3 -94.0(9) . .
O89 W22 O199 Ta3 176.6(10) . .
K5 W22 O199 Ta3 -170.8(3) . .
Cs5 W22 O199 Ta3 42.3(6) . .
O95 W22 O199 W29 33(7) . .
O52 W22 O199 W29 94.2(10) . .
O86 W22 O199 W29 -176.5(9) . .
O118 W22 O199 W29 -1.6(8) . .
O89 W22 O199 W29 -91.0(9) . .
K5 W22 O199 W29 -78.4(8) . .
Cs5 W22 O199 W29 134.7(4) . .
O50 W29 O199 Si3 -165(7) . .
O51 W29 O199 Si3 137.0(17) . .
O116 W29 O199 Si3 43.7(15) . .
O101 W29 O199 Si3 -41.2(14) . .
O118 W29 O199 Si3 -129.8(15) . .
Cs12 W29 O199 Si3 -49.0(17) . .
O50 W29 O199 Ta3 58(7) . .
O51 W29 O199 Ta3 0.8(9) . .
O116 W29 O199 Ta3 -92.5(9) . .
O101 W29 O199 Ta3 -177.4(9) . .
O118 W29 O199 Ta3 94.0(9) . .
Cs12 W29 O199 Ta3 174.87(12) . .
O50 W29 O199 W22 -34(7) . .
O51 W29 O199 W22 -91.7(10) . .
O116 W29 O199 W22 174.9(9) . .
O101 W29 O199 W22 90.1(8) . .
O118 W29 O199 W22 1.5(7) . .
Cs12 W29 O199 W22 82.3(7) . .
O74 Ta10 O204 Ta9 32(2) . .
O79 Ta10 O204 Ta9 134(2) . .
O83 Ta10 O204 Ta9 -131(3) . .
O201 Ta10 O204 Ta9 -51(5) . .
O69 Ta10 O204 Ta9 -55(2) . .
K1 Ta10 O204 Ta9 54(3) 2_765 .
Cs7 Ta10 O204 Ta9 -163(3) 2_766 .
O74 Ta10 O204 Cs7 -165.3(9) . 2_766
O79 Ta10 O204 Cs7 -63.7(10) . 2_766
O83 Ta10 O204 Cs7 31.7(9) . 2_766
O201 Ta10 O204 Cs7 112(3) . 2_766
O69 Ta10 O204 Cs7 107.3(9) . 2_766
K1 Ta10 O204 Cs7 -143.3(6) 2_765 2_766
O24 Ta9 O204 Ta10 -133(2) . .
O133 Ta9 O204 Ta10 -30(3) . .
O112 Ta9 O204 Ta10 130(3) . .
O105 Ta9 O204 Ta10 42(4) . .
O163 Ta9 O204 Ta10 53(2) . .
Cs4 Ta9 O204 Ta10 -49(3) . .
Cs7 Ta9 O204 Ta10 162(3) 2_766 .
O24 Ta9 O204 Cs7 64.1(11) . 2_766
O133 Ta9 O204 Cs7 167.7(10) . 2_766
O112 Ta9 O204 Cs7 -32.9(11) . 2_766
O105 Ta9 O204 Cs7 -121(3) . 2_766
O163 Ta9 O204 Cs7 -109.3(9) . 2_766
Cs4 Ta9 O204 Cs7 148.9(4) . 2_766
O143 W19 O196 Cs11 170(5) . 1_455
O11 W19 O196 Cs11 79(5) . 1_455
O114 W19 O196 Cs11 -101(5) . 1_455
O142 W19 O196 Cs11 -12(5) . 1_455
O71 W19 O196 Cs11 122(8) . 1_455
O19 W15 O197 Cs1 -139(2) . 2_656
O108 W15 O197 Cs1 40(3) . 2_656
O198 W15 O197 Cs1 -50(3) . 2_656
O119 W15 O197 Cs1 129(2) . 2_656
O157 W15 O197 Cs1 -91(7) . 2_656
Cs14 W15 O197 Cs1 -96(3) . 2_656
Cs5 W15 O197 Cs1 179(3) . 2_656
O19 W15 O197 Cs14 -42.7(11) . .
O108 W15 O197 Cs14 135.8(8) . .
O198 W15 O197 Cs14 46.5(9) . .
O119 W15 O197 Cs14 -135.3(8) . .
O157 W15 O197 Cs14 5(7) . .
Cs5 W15 O197 Cs14 -84.5(5) . .
O237 W6 O192 W2 128(3) . .
O236 W6 O192 W2 -132(3) . .
O132 W6 O192 W2 25(3) . .
O193 W6 O192 W2 -53(5) . .
O169 W6 O192 W2 -60(3) . .
Cs12 W6 O192 W2 85(3) 2_666 .
O181 W2 O192 W6 -127(3) . .
O120 W2 O192 W6 -24(3) . .
O91 W2 O192 W6 59(5) . .
O180 W2 O192 W6 133(3) . .
O70 W2 O192 W6 61(3) . .
Cs11 W2 O192 W6 -171(3) 1_456 .
Cs2 W2 O192 W6 -139(2) 1_556 .
O18 W18 O198 W15 177.8(14) . .
O94 W18 O198 W15 73.7(14) . .
O96 W18 O198 W15 -20(3) . .
O111 W18 O198 W15 -87.1(14) . .
O157 W18 O198 W15 -0.3(12) . .
Cs8 W18 O198 W15 -144.8(8) 1_545 .
Cs4 W18 O198 W15 81.8(15) . .
Cs14 W18 O198 W15 108.7(17) . .
Cs31 W18 O198 W15 -117.1(15) 2_656 .
O18 W18 O198 Cs14 69.1(13) . .
O94 W18 O198 Cs14 -35.0(12) . .
O96 W18 O198 Cs14 -128(2) . .
O111 W18 O198 Cs14 164.2(12) . .
O157 W18 O198 Cs14 -108.9(12) . .
Cs8 W18 O198 Cs14 106.6(9) 1_545 .
Cs4 W18 O198 Cs14 -26.9(17) . .
Cs31 W18 O198 Cs14 134.3(14) 2_656 .
O18 W18 O198 Cs31 -65.2(11) . 2_656
O94 W18 O198 Cs31 -169.3(9) . 2_656
O96 W18 O198 Cs31 97(3) . 2_656
O111 W18 O198 Cs31 29.9(9) . 2_656
O157 W18 O198 Cs31 116.8(9) . 2_656
Cs8 W18 O198 Cs31 -27.7(12) 1_545 2_656
Cs4 W18 O198 Cs31 -161.2(3) . 2_656
Cs14 W18 O198 Cs31 -134.3(14) . 2_656
O197 W15 O198 W18 -172.7(14) . .
O19 W15 O198 W18 -71.0(16) . .
O108 W15 O198 W18 85.6(14) . .
O119 W15 O198 W18 12(3) . .
O157 W15 O198 W18 0.3(12) . .
Cs14 W15 O198 W18 -123.9(15) . .
Cs5 W15 O198 W18 -79.2(15) . .
O197 W15 O198 Cs14 -48.8(11) . .
O19 W15 O198 Cs14 53.0(11) . .
O108 W15 O198 Cs14 -150.4(10) . .
O119 W15 O198 Cs14 136(2) . .
O157 W15 O198 Cs14 124.2(9) . .
Cs5 W15 O198 Cs14 44.7(11) . .
O197 W15 O198 Cs31 72.3(12) . 2_656
O19 W15 O198 Cs31 174.1(12) . 2_656
O108 W15 O198 Cs31 -29.4(10) . 2_656
O119 W15 O198 Cs31 -103(2) . 2_656
O157 W15 O198 Cs31 -114.7(10) . 2_656
Cs14 W15 O198 Cs31 121.1(11) . 2_656
Cs5 W15 O198 Cs31 165.8(2) . 2_656
O28 W37 O202 W30 -128(3) . .
O73 W37 O202 W30 135(3) . .
O233 W37 O202 W30 47(6) . .
O97 W37 O202 W30 -26(3) . .
O106 W37 O202 W30 58(3) . .
Cs11 W37 O202 W30 145(3) . .
O29 W30 O202 W37 125(3) . .
O31 W30 O202 W37 25(3) . .
O83 W30 O202 W37 -48(6) . .
O220 W30 O202 W37 -133(3) . .
O69 W30 O202 W37 -58(3) . .
Cs9 W30 O202 W37 172(2) . .
Cs7 W30 O202 W37 37(4) 2_766 .
O3 W1 O191 W9 -128(3) . .
O190 W1 O191 W9 -21(3) . .
O234 W1 O191 W9 63(5) . .
O91 W1 O191 W9 135(3) . .
O70 W1 O191 W9 61(3) . .
Cs30 W1 O191 W9 -72(3) 2_756 .
O5 W9 O191 W1 127(3) . .
O134 W9 O191 W1 24(3) . .
O212 W9 O191 W1 -56(5) . .
O238 W9 O191 W1 -135(3) . .
O147 W9 O191 W1 -62(3) . .
Cs1 W9 O191 W1 143(2) 2_656 .
Cs14 W9 O191 W1 32(3) . .
Cs2 W9 O191 W1 -179(3) 2_656 .
O3 W1 O190 W10 123(3) . .
O191 W1 O190 W10 19(3) . .
O234 W1 O190 W10 -141(3) . .
O91 W1 O190 W10 -58(4) . .
O70 W1 O190 W10 -65(3) . .
Cs30 W1 O190 W10 136(3) 2_756 .
O3 W1 O190 Cs30 -12.8(12) . 2_756
O191 W1 O190 Cs30 -116.5(9) . 2_756
O234 W1 O190 Cs30 82.9(10) . 2_756
O91 W1 O190 Cs30 166(2) . 2_756
O70 W1 O190 Cs30 158.6(8) . 2_756
O6 W10 O190 W1 -121(3) . .
O168 W10 O190 W1 58(4) . .
O7 W10 O190 W1 137(3) . .
O134 W10 O190 W1 -20(3) . .
O139 W10 O190 W1 64(3) . .
Cs14 W10 O190 W1 -32(4) . .
Cs30 W10 O190 W1 -136(3) 2_756 .
O6 W10 O190 Cs30 15.1(12) . 2_756
O168 W10 O190 Cs30 -166(2) . 2_756
O7 W10 O190 Cs30 -87.2(8) . 2_756
O134 W10 O190 Cs30 116.0(9) . 2_756
O139 W10 O190 Cs30 -160.0(8) . 2_756
Cs14 W10 O190 Cs30 104.2(9) . 2_756
O237 W6 O193 Ta14 172.8(14) . .
O192 W6 O193 Ta14 -7(4) . .
O236 W6 O193 Ta14 73.0(13) . .
O132 W6 O193 Ta14 -84.1(13) . .
O169 W6 O193 Ta14 0.3(11) . .
Cs12 W6 O193 Ta14 -140.5(9) 2_666 .
O9 Ta14 O193 W6 4(4) . .
O10 Ta14 O193 W6 88.1(14) . .
O54 Ta14 O193 W6 -170.6(13) . .
O90 Ta14 O193 W6 -73.9(14) . .
O169 Ta14 O193 W6 -0.3(11) . .
Cs6 Ta14 O193 W6 -82.3(15) . .
O2 W8 O194 Ta16 -172.7(15) . .
O120 W8 O194 Ta16 13(4) . .
O238 W8 O194 Ta16 -70.4(16) . .
O132 W8 O194 Ta16 86.2(16) . .
O147 W8 O194 Ta16 3.7(13) . .
Cs12 W8 O194 Ta16 138.2(11) 2_666 .
Cs13 W8 O194 Ta16 -176(2) 2_666 .
O2 W8 O194 Cs13 2.9(14) . 2_666
O120 W8 O194 Cs13 -171(2) . 2_666
O238 W8 O194 Cs13 105.2(12) . 2_666
O132 W8 O194 Cs13 -98.2(12) . 2_666
O147 W8 O194 Cs13 179.3(12) . 2_666
Cs12 W8 O194 Cs13 -46.2(11) 2_666 2_666
O115 Ta16 O194 W8 172.3(16) . .
O156 Ta16 O194 W8 -14(4) . .
O212 Ta16 O194 W8 72.6(16) . .
O10 Ta16 O194 W8 -89.5(16) . .
O147 Ta16 O194 W8 -3.8(13) . .
Cs5 Ta16 O194 W8 -154.2(9) . .
Cs14 Ta16 O194 W8 76.2(18) . .
O115 Ta16 O194 Cs13 -2.5(16) . 2_666
O156 Ta16 O194 Cs13 171(2) . 2_666
O212 Ta16 O194 Cs13 -102.3(14) . 2_666
O10 Ta16 O194 Cs13 95.7(15) . 2_666
O147 Ta16 O194 Cs13 -178.7(16) . 2_666
Cs5 Ta16 O194 Cs13 31.0(17) . 2_666
Cs14 Ta16 O194 Cs13 -98.7(15) . 2_666
O32 W35 O201 Ta10 -172.0(13) . .
O177 W35 O201 Ta10 85.9(13) . .
O220 W35 O201 Ta10 -70.1(14) . .
O33 W35 O201 Ta10 7(3) . .
O69 W35 O201 Ta10 1.3(11) . .
K2 W35 O201 Ta10 172.8(15) . .
O32 W35 O201 K1 69.1(14) . 2_765
O177 W35 O201 K1 -33.0(12) . 2_765
O220 W35 O201 K1 171.0(13) . 2_765
O33 W35 O201 K1 -112(2) . 2_765
O69 W35 O201 K1 -117.7(12) . 2_765
K2 W35 O201 K1 53.8(9) . 2_765
O32 W35 O201 K2 15.2(11) . .
O177 W35 O201 K2 -86.8(9) . .
O220 W35 O201 K2 117.2(10) . .
O33 W35 O201 K2 -166(2) . .
O69 W35 O201 K2 -171.5(9) . .
O204 Ta10 O201 W35 -6(4) . .
O74 Ta10 O201 W35 -88.9(13) . .
O79 Ta10 O201 W35 169.6(12) . .
O83 Ta10 O201 W35 73.7(13) . .
O69 Ta10 O201 W35 -1.4(11) . .
K1 Ta10 O201 W35 -126.8(15) 2_765 .
Cs7 Ta10 O201 W35 90.3(13) 2_766 .
O204 Ta10 O201 K1 121(3) . 2_765
O74 Ta10 O201 K1 37.9(9) . 2_765
O79 Ta10 O201 K1 -63.7(10) . 2_765
O83 Ta10 O201 K1 -159.6(9) . 2_765
O69 Ta10 O201 K1 125.4(10) . 2_765
Cs7 Ta10 O201 K1 -143.0(5) 2_766 2_765
O204 Ta10 O201 K2 160(3) . .
O74 Ta10 O201 K2 77.1(19) . .
O79 Ta10 O201 K2 -24(2) . .
O83 Ta10 O201 K2 -120.4(19) . .
O69 Ta10 O201 K2 165(2) . .
K1 Ta10 O201 K2 39.2(15) 2_765 .
Cs7 Ta10 O201 K2 -103.8(18) 2_766 .
O35 W34 O200 Ta8 172.9(15) . .
O177 W34 O200 Ta8 -83.5(14) . .
O36 W34 O200 Ta8 -5(3) . .
O136 W34 O200 Ta8 73.2(14) . .
O148 W34 O200 Ta8 -0.8(11) . .
Cs12 W34 O200 Ta8 165.9(4) 2_765 .
O133 Ta8 O200 W34 0(4) . .
O22 Ta8 O200 W34 -172.9(14) . .
O74 Ta8 O200 W34 85.9(14) . .
O21 Ta8 O200 W34 -75.5(14) . .
O148 Ta8 O200 W34 0.9(12) . .
Cs4 Ta8 O200 W34 -92.7(14) . .
O121 W38 O219 Cs2 138(2) . 1_655
O178 W38 O219 Cs2 -43(3) . 1_655
O218 W38 O219 Cs2 49(3) . 1_655
O233 W38 O219 Cs2 -131(2) . 1_655
O106 W38 O219 Cs2 -101(6) . 1_655
Cs11 W38 O219 Cs2 -81(2) . 1_655
Cs1 W38 O219 Cs2 138(3) 1_655 1_655
O121 W38 O219 Cs1 -0.4(14) . 1_655
O178 W38 O219 Cs1 178.1(11) . 1_655
O218 W38 O219 Cs1 -89.4(14) . 1_655
O233 W38 O219 Cs1 90.2(12) . 1_655
O106 W38 O219 Cs1 121(6) . 1_655
Cs11 W38 O219 Cs1 140.6(12) . 1_655
O121 W38 O219 Cs11 -141.0(8) . .
O178 W38 O219 Cs11 37.4(10) . .
O218 W38 O219 Cs11 130.0(11) . .
O233 W38 O219 Cs11 -50.5(9) . .
O106 W38 O219 Cs11 -20(7) . .
Cs1 W38 O219 Cs11 -140.6(12) 1_655 .
O13W Cs11 O219 W38 -68(2) . .
O196 Cs11 O219 W38 118.3(13) 1_655 .
O178 Cs11 O219 W38 -30.2(10) . .
O181 Cs11 O219 W38 -101.0(12) 1_654 .
O7W Cs11 O219 W38 -171.3(16) 1_654 .
O233 Cs11 O219 W38 38.6(9) . .
O180 Cs11 O219 W38 -131.9(10) 1_654 .
O73 Cs11 O219 W38 7.4(10) . .
W2 Cs11 O219 W38 -110.1(10) 1_654 .
W36 Cs11 O219 W38 -21.2(8) . .
O13W Cs11 O219 Cs2 79.0(19) . 1_655
O196 Cs11 O219 Cs2 -95.1(8) 1_655 1_655
O178 Cs11 O219 Cs2 116.4(11) . 1_655
O181 Cs11 O219 Cs2 45.6(7) 1_654 1_655
O7W Cs11 O219 Cs2 -24.7(11) 1_654 1_655
O233 Cs11 O219 Cs2 -174.8(11) . 1_655
O180 Cs11 O219 Cs2 14.7(8) 1_654 1_655
O73 Cs11 O219 Cs2 154.0(7) . 1_655
W38 Cs11 O219 Cs2 146.6(14) . 1_655
W2 Cs11 O219 Cs2 36.4(5) 1_654 1_655
W36 Cs11 O219 Cs2 125.4(6) . 1_655
O13W Cs11 O219 Cs1 169.4(18) . 1_655
O196 Cs11 O219 Cs1 -4.8(12) 1_655 1_655
O178 Cs11 O219 Cs1 -153.3(17) . 1_655
O181 Cs11 O219 Cs1 136.0(14) 1_654 1_655
O7W Cs11 O219 Cs1 65.6(15) 1_654 1_655
O233 Cs11 O219 Cs1 -84.5(14) . 1_655
O180 Cs11 O219 Cs1 105.0(13) 1_654 1_655
O73 Cs11 O219 Cs1 -115.7(13) . 1_655
W38 Cs11 O219 Cs1 -123.1(19) . 1_655
W2 Cs11 O219 Cs1 126.8(12) 1_654 1_655
W36 Cs11 O219 Cs1 -144.2(13) . 1_655
O53 W26 O221 W24 126(3) . .
O87 W26 O221 W24 -49(5) . .
O84 W26 O221 W24 28(3) . .
O203 W26 O221 W24 -134(3) . .
O131 W26 O221 W24 -60(3) . .
Cs6 W26 O221 W24 -172.8(18) . .
Cs7 W26 O221 W24 39(3) 2_766 .
Cs6 W26 O221 W24 109(2) 2_766 .
O47 W24 O221 W26 -129(3) . .
O145 W24 O221 W26 -25(3) . .
O158 W24 O221 W26 130(3) . .
O162 W24 O221 W26 51(5) . .
O72 W24 O221 W26 58(3) . .
O156 Ta15 O213 W50 -146(2) . .
O168 Ta15 O213 W50 -53(2) . .
O9 Ta15 O213 W50 124(2) . .
O8 Ta15 O213 W50 31(2) . .
O139 Ta15 O213 W50 1(6) . .
Cs14 Ta15 O213 W50 -96(2) . .
Cs6 Ta15 O213 W50 74(2) . .
O29 W30 O220 W35 -170.9(15) . .
O31 W30 O220 W35 21(4) . .
O202 W30 O220 W35 88.5(16) . .
O83 W30 O220 W35 -69.9(16) . .
O69 W30 O220 W35 4.1(14) . .
Cs9 W30 O220 W35 -123.0(16) . .
Cs7 W30 O220 W35 -82.4(17) 2_766 .
O32 W35 O220 W30 169.1(16) . .
O201 W35 O220 W30 70.2(16) . .
O177 W35 O220 W30 -21(4) . .
O33 W35 O220 W30 -88.0(16) . .
O69 W35 O220 W30 -4.0(13) . .
K2 W35 O220 W30 125.9(13) . .
O176 W13 O215 W12 170.9(17) . .
O216 W13 O215 W12 -84.8(15) . .
O75 W13 O215 W12 72.4(16) . .
O111 W13 O215 W12 -10(4) . .
O155 W13 O215 W12 -0.7(14) . .
Cs31 W13 O215 W12 93.3(15) 2_656 .
Cs13 W13 O215 W12 146(2) 1_545 .
Cs8 W13 O215 W12 -132.1(10) 1_545 .
O176 W13 O215 Cs13 24.7(14) . 1_545
O216 W13 O215 Cs13 129.1(11) . 1_545
O75 W13 O215 Cs13 -73.8(11) . 1_545
O111 W13 O215 Cs13 -156(2) . 1_545
O155 W13 O215 Cs13 -146.9(12) . 1_545
Cs31 W13 O215 Cs13 -52.9(13) 2_656 1_545
Cs8 W13 O215 Cs13 81.8(12) 1_545 1_545
O15 W12 O215 W13 -170.4(17) . .
O250 W12 O215 W13 86.7(16) . .
O114 W12 O215 W13 3(4) . .
O14 W12 O215 W13 -70.3(15) . .
O155 W12 O215 W13 0.7(13) . .
Cs1 W12 O215 W13 -101.5(13) . .
Cs13 W12 O215 W13 -147(2) 1_545 .
O15 W12 O215 Cs13 -23.6(16) . 1_545
O250 W12 O215 Cs13 -126.6(13) . 1_545
O114 W12 O215 Cs13 150(2) . 1_545
O14 W12 O215 Cs13 76.5(11) . 1_545
O155 W12 O215 Cs13 147.5(13) . 1_545
Cs1 W12 O215 Cs13 45.3(13) . 1_545
O13 W16 O214 W14 -126(3) . .
O119 W16 O214 W14 -22(3) . .
O109 W16 O214 W14 61(5) . .
O143 W16 O214 W14 134(3) . .
O71 W16 O214 W14 66(3) . .
Cs5 W16 O214 W14 -25(4) . .
O195 W14 O214 W16 124(3) . .
O14 W14 O214 W16 -136(3) . .
O108 W14 O214 W16 20(3) . .
O75 W14 O214 W16 -55(5) . .
O155 W14 O214 W16 -63(3) . .
Cs31 W14 O214 W16 34(4) 2_656 .
Cs1 W14 O214 W16 -169(4) . .
O85 W33 O218 W38 -130(4) . .
O21 W33 O218 W38 51(6) . .
O92 W33 O218 W38 -28(4) . .
O136 W33 O218 W38 132(4) . .
O148 W33 O218 W38 59(4) . .
Cs30 W33 O218 W38 -172(2) . .
Cs4 W33 O218 W38 -33(4) . .
O219 W38 O218 W33 127(4) . .
O121 W38 O218 W33 25(4) . .
O178 W38 O218 W33 -132(4) . .
O233 W38 O218 W33 -52(6) . .
O106 W38 O218 W33 -58(4) . .
Cs11 W38 O218 W33 -158(3) . .
Cs1 W38 O218 W33 82(4) 1_655 .
O176 W13 O216 W17 -126(3) . .
O75 W13 O216 W17 51(5) . .
O215 W13 O216 W17 132(3) . .
O111 W13 O216 W17 -26(3) . .
O155 W13 O216 W17 59(3) . .
Cs31 W13 O216 W17 -45(4) 2_656 .
Cs13 W13 O216 W17 166(3) 1_545 .
Cs8 W13 O216 W17 -83(3) 1_545 .
O17 W17 O216 W13 124(3) . .
O77 W17 O216 W13 -48(5) . .
O96 W17 O216 W13 26(3) . .
O217 W17 O216 W13 -131(3) . .
O76 W17 O216 W13 -58(3) . .
Cs30 W17 O216 W13 171(2) . .
Cs8 W17 O216 W13 85(3) 1_545 .
Cs4 W17 O216 W13 33(4) . .
O5 W9 O212 Ta16 170.7(16) . .
O134 W9 O212 Ta16 -85.0(14) . .
O191 W9 O212 Ta16 -6(4) . .
O238 W9 O212 Ta16 72.4(14) . .
O147 W9 O212 Ta16 -0.2(12) . .
Cs1 W9 O212 Ta16 160.9(17) 2_656 .
Cs14 W9 O212 Ta16 -111.6(15) . .
Cs2 W9 O212 Ta16 113.3(11) 2_656 .
O5 W9 O212 Cs1 9.8(14) . 2_656
O134 W9 O212 Cs1 114.1(9) . 2_656
O191 W9 O212 Cs1 -167(3) . 2_656
O238 W9 O212 Cs1 -88.6(9) . 2_656
O147 W9 O212 Cs1 -161.1(10) . 2_656
Cs14 W9 O212 Cs1 87.5(7) . 2_656
Cs2 W9 O212 Cs1 -47.6(7) 2_656 2_656
O5 W9 O212 Cs14 -77.7(13) . .
O134 W9 O212 Cs14 26.7(9) . .
O191 W9 O212 Cs14 105(3) . .
O238 W9 O212 Cs14 -176.0(10) . .
O147 W9 O212 Cs14 111.4(9) . .
Cs1 W9 O212 Cs14 -87.5(7) 2_656 .
Cs2 W9 O212 Cs14 -135.1(4) 2_656 .
O115 Ta16 O212 W9 -169.0(15) . .
O156 Ta16 O212 W9 87.0(14) . .
O10 Ta16 O212 W9 9(4) . .
O194 Ta16 O212 W9 -72.7(15) . .
O147 Ta16 O212 W9 0.2(12) . .
Cs5 Ta16 O212 W9 149.2(9) . .
Cs14 Ta16 O212 W9 110.3(14) . .
O115 Ta16 O212 Cs1 -19(2) . 2_656
O156 Ta16 O212 Cs1 -123.2(18) . 2_656
O10 Ta16 O212 Cs1 158(3) . 2_656
O194 Ta16 O212 Cs1 77.2(18) . 2_656
O147 Ta16 O212 Cs1 150.0(19) . 2_656
Cs5 Ta16 O212 Cs1 -61.0(19) . 2_656
Cs14 Ta16 O212 Cs1 -99.9(19) . 2_656
O115 Ta16 O212 Cs14 80.7(11) . .
O156 Ta16 O212 Cs14 -23.4(10) . .
O10 Ta16 O212 Cs14 -102(4) . .
O194 Ta16 O212 Cs14 177.0(10) . .
O147 Ta16 O212 Cs14 -110.2(9) . .
Cs5 Ta16 O212 Cs14 38.9(9) . .
O146 W4 O211 W5 -133(4) . .
O8 W4 O211 W5 124(4) . .
O7 W4 O211 W5 34(6) . .
O137 W4 O211 W5 -32(4) . .
O139 W4 O211 W5 52(4) . .
Cs8 W4 O211 W5 166(3) 2_766 .
Cs6 W4 O211 W5 156(4) . .
O146 W4 O211 Cs6 71.6(13) . .
O8 W4 O211 Cs6 -31.5(9) . .
O7 W4 O211 Cs6 -121(3) . .
O137 W4 O211 Cs6 172.0(10) . .
O139 W4 O211 Cs6 -103.8(9) . .
Cs8 W4 O211 Cs6 10.2(14) 2_766 .
O1 W5 O211 W4 130(4) . .
O90 W5 O211 W4 -124(4) . .
O236 W5 O211 W4 -36(6) . .
O235 W5 O211 W4 33(4) . .
O169 W5 O211 W4 -51(4) . .
Cs9 W5 O211 W4 81(4) 2_766 .
Cs6 W5 O211 W4 -155(4) . .
O1 W5 O211 Cs6 -75.1(14) . .
O90 W5 O211 Cs6 30.5(11) . .
O236 W5 O211 Cs6 118(3) . .
O235 W5 O211 Cs6 -172.4(10) . .
O169 W5 O211 Cs6 103.8(10) . .
Cs9 W5 O211 Cs6 -123.8(6) 2_766 .
O53 Cs6 O211 W4 -102.3(10) 2_766 .
O8 Cs6 O211 W4 24.4(7) . .
O87 Cs6 O211 W4 107.1(15) . .
O203 Cs6 O211 W4 148.0(8) . .
O9 Cs6 O211 W4 89.7(10) . .
O53 Cs6 O211 W4 -159.8(8) . .
O26 Cs6 O211 W4 17.8(11) . .
O90 Cs6 O211 W4 148.6(13) . .
W26 Cs6 O211 W4 160.9(4) . .
Ta15 Cs6 O211 W4 56.6(7) . .
O53 Cs6 O211 W5 87.6(11) 2_766 .
O8 Cs6 O211 W5 -145.6(13) . .
O87 Cs6 O211 W5 -62.9(19) . .
O203 Cs6 O211 W5 -22.1(12) . .
O9 Cs6 O211 W5 -80.3(10) . .
O53 Cs6 O211 W5 30.1(15) . .
O26 Cs6 O211 W5 -152.3(9) . .
O90 Cs6 O211 W5 -21.4(8) . .
W26 Cs6 O211 W5 -9.2(15) . .
W4 Cs6 O211 W5 -170.1(17) . .
Ta15 Cs6 O211 W5 -113.5(10) . .
O42 W27 O222 W28 167.8(19) . .
O43 W27 O222 W28 66.5(19) . .
O145 W27 O222 W28 -90.1(19) . .
O84 W27 O222 W28 -18(4) . .
O45 W27 O222 W28 -4.1(16) . .
K4 W27 O222 W28 -136(2) . .
Cs9 W27 O222 W28 121.4(18) . .
Cs7 W27 O222 W28 74(2) 2_766 .
O42 W27 O222 K4 -56.1(13) . .
O43 W27 O222 K4 -157.4(10) . .
O145 W27 O222 K4 46.0(10) . .
O84 W27 O222 K4 119(2) . .
O45 W27 O222 K4 132.0(11) . .
Cs9 W27 O222 K4 -102.5(7) . .
Cs7 W27 O222 K4 -149.5(6) 2_766 .
O46 W28 O222 W27 -169.5(19) . .
O44 W28 O222 W27 -68.6(19) . .
O116 W28 O222 W27 22(4) . .
O135 W28 O222 W27 89(2) . .
O45 W28 O222 W27 4.1(16) . .
K1 W28 O222 W27 -124.4(16) . .
O46 W28 O222 K4 63.8(17) . .
O44 W28 O222 K4 164.6(16) . .
O116 W28 O222 K4 -105(3) . .
O135 W28 O222 K4 -37.4(16) . .
O45 W28 O222 K4 -122.6(16) . .
K1 W28 O222 K4 108.8(13) . .
O16 W11 O217 W17 169.0(16) . .
O80 W11 O217 W17 67.6(16) . .
O250 W11 O217 W17 -91.3(17) . .
O142 W11 O217 W17 -31(4) . .
O76 W11 O217 W17 -4.3(13) . .
O17 W17 O217 W11 -169.3(17) . .
O216 W17 O217 W11 89.9(16) . .
O77 W17 O217 W11 -68.4(16) . .
O96 W17 O217 W11 22(3) . .
O76 W17 O217 W11 4.5(13) . .
Cs30 W17 O217 W11 -120.5(15) . .
Cs8 W17 O217 W11 143.8(9) 1_545 .
Cs4 W17 O217 W11 -74.2(18) . .
O88 W3 O235 W5 125(3) . .
O180 W3 O235 W5 -136(3) . .
O137 W3 O235 W5 21(3) . .
O234 W3 O235 W5 -57(5) . .
O70 W3 O235 W5 -61(3) . .
Cs9 W3 O235 W5 135(3) 2_766 .
O88 W3 O235 Cs9 -10.0(12) . 2_766
O180 W3 O235 Cs9 88.8(10) . 2_766
O137 W3 O235 Cs9 -113.9(9) . 2_766
O234 W3 O235 Cs9 168(3) . 2_766
O70 W3 O235 Cs9 164.5(9) . 2_766
O1 W5 O235 W3 -126(3) . .
O90 W5 O235 W3 53(5) . .
O236 W5 O235 W3 133(3) . .
O211 W5 O235 W3 -23(3) . .
O169 W5 O235 W3 60(3) . .
Cs9 W5 O235 W3 -134(3) 2_766 .
Cs6 W5 O235 W3 -30(3) . .
O1 W5 O235 Cs9 7.6(12) . 2_766
O90 W5 O235 Cs9 -173(2) . 2_766
O236 W5 O235 Cs9 -93.1(10) . 2_766
O211 W5 O235 Cs9 110.8(10) . 2_766
O169 W5 O235 Cs9 -165.6(9) . 2_766
Cs6 W5 O235 Cs9 103.6(7) . 2_766
O2 W8 O238 W9 172.5(18) . .
O194 W8 O238 W9 69.6(18) . .
O120 W8 O238 W9 -87.6(18) . .
O132 W8 O238 W9 -22(4) . .
O147 W8 O238 W9 -4.3(15) . .
Cs12 W8 O238 W9 -157.7(7) 2_666 .
Cs13 W8 O238 W9 113.2(15) 2_666 .
O2 W8 O238 Cs2 -11.6(19) . 2_656
O194 W8 O238 Cs2 -114.4(16) . 2_656
O120 W8 O238 Cs2 88.4(17) . 2_656
O132 W8 O238 Cs2 153(3) . 2_656
O147 W8 O238 Cs2 171.7(18) . 2_656
Cs12 W8 O238 Cs2 18(2) 2_666 2_656
Cs13 W8 O238 Cs2 -70.9(15) 2_666 2_656
O5 W9 O238 W8 -171(2) . .
O134 W9 O238 W8 19(4) . .
O191 W9 O238 W8 89.3(18) . .
O212 W9 O238 W8 -69.8(18) . .
O147 W9 O238 W8 4.2(15) . .
Cs1 W9 O238 W8 -124.2(16) 2_656 .
Cs14 W9 O238 W8 -75(2) . .
Cs2 W9 O238 W8 176(3) 2_656 .
O5 W9 O238 Cs2 12.1(17) . 2_656
O134 W9 O238 Cs2 -158(3) . 2_656
O191 W9 O238 Cs2 -87.1(12) . 2_656
O212 W9 O238 Cs2 113.7(12) . 2_656
O147 W9 O238 Cs2 -172.3(14) . 2_656
Cs1 W9 O238 Cs2 59.3(9) 2_656 2_656
Cs14 W9 O238 Cs2 108.6(13) . 2_656
O3 W1 O234 W3 -172.6(18) . .
O191 W1 O234 W3 -3(5) . .
O190 W1 O234 W3 80.4(17) . .
O91 W1 O234 W3 -75.8(17) . .
O70 W1 O234 W3 -0.9(15) . .
Cs30 W1 O234 W3 134.7(16) 2_756 .
O88 W3 O234 W1 175.3(18) . .
O180 W3 O234 W1 77.3(18) . .
O235 W3 O234 W1 -3(5) . .
O137 W3 O234 W1 -80.1(18) . .
O70 W3 O234 W1 0.9(15) . .
Cs9 W3 O234 W1 160.0(6) 2_766 .
O28 W37 O233 W38 -170.6(17) . .
O73 W37 O233 W38 -73.9(16) . .
O202 W37 O233 W38 15(4) . .
O97 W37 O233 W38 87.1(15) . .
O106 W37 O233 W38 2.7(13) . .
Cs11 W37 O233 W38 -105.7(17) . .
O28 W37 O233 Cs11 -64.9(13) . .
O73 W37 O233 Cs11 31.8(10) . .
O202 W37 O233 Cs11 120(3) . .
O97 W37 O233 Cs11 -167.2(9) . .
O106 W37 O233 Cs11 108.4(10) . .
O219 W38 O233 W37 171.7(17) . .
O121 W38 O233 W37 -85.7(16) . .
O178 W38 O233 W37 71.5(16) . .
O218 W38 O233 W37 -9(4) . .
O106 W38 O233 W37 -2.7(13) . .
Cs11 W38 O233 W37 113.1(17) . .
Cs1 W38 O233 W37 -143.2(14) 1_655 .
O219 W38 O233 Cs11 58.6(12) . .
O121 W38 O233 Cs11 161.1(9) . .
O178 W38 O233 Cs11 -41.6(9) . .
O218 W38 O233 Cs11 -123(3) . .
O106 W38 O233 Cs11 -115.9(9) . .
Cs1 W38 O233 Cs11 103.6(5) 1_655 .
O13W Cs11 O233 W37 -24.9(17) . .
O196 Cs11 O233 W37 125.3(11) 1_655 .
O178 Cs11 O233 W37 -91.9(12) . .
O181 Cs11 O233 W37 -118.9(9) 1_654 .
O7W Cs11 O233 W37 173.8(12) 1_654 .
O180 Cs11 O233 W37 -138.3(12) 1_654 .
O73 Cs11 O233 W37 -23.6(8) . .
O219 Cs11 O233 W37 -156.7(13) . .
W38 Cs11 O233 W37 -124.7(14) . .
W2 Cs11 O233 W37 -117.7(7) 1_654 .
W36 Cs11 O233 W37 -59.4(8) . .
O13W Cs11 O233 W38 99.8(15) . .
O196 Cs11 O233 W38 -110.0(10) 1_655 .
O178 Cs11 O233 W38 32.8(8) . .
O181 Cs11 O233 W38 5.8(10) 1_654 .
O7W Cs11 O233 W38 -61.5(12) 1_654 .
O180 Cs11 O233 W38 -13.6(17) 1_654 .
O73 Cs11 O233 W38 101.1(11) . .
O219 Cs11 O233 W38 -32.0(7) . .
W2 Cs11 O233 W38 7.0(10) 1_654 .
W36 Cs11 O233 W38 65.3(6) . .
O237 W6 O236 W5 -178(2) . .
O192 W6 O236 W5 85(2) . .
O132 W6 O236 W5 4(5) . .
O193 W6 O236 W5 -75.7(19) . .
O169 W6 O236 W5 -1.0(17) . .
Cs12 W6 O236 W5 161.4(8) 2_666 .
O1 W5 O236 W6 179.1(19) . .
O90 W5 O236 W6 75(2) . .
O235 W5 O236 W6 -82.0(19) . .
O211 W5 O236 W6 -14(4) . .
O169 W5 O236 W6 1.0(17) . .
Cs9 W5 O236 W6 -133.8(18) 2_766 .
Cs6 W5 O236 W6 78(2) . .
O192 W6 O237 Cs12 -71.6(14) . 2_666
O236 W6 O237 Cs12 -162.4(13) . 2_666
O132 W6 O237 Cs12 16.7(18) . 2_666
O193 W6 O237 Cs12 108.5(13) . 2_666
O169 W6 O237 Cs12 176(9) . 2_666
O15 W12 O250 W11 135(4) . .
O215 W12 O250 W11 -124(4) . .
O114 W12 O250 W11 33(4) . .
O14 W12 O250 W11 -46(5) . .
O155 W12 O250 W11 -52(4) . .
Cs1 W12 O250 W11 67(4) . .
Cs13 W12 O250 W11 -161(3) 1_545 .
O16 W11 O250 W12 -135(4) . .
O80 W11 O250 W12 44(6) . .
O217 W11 O250 W12 127(4) . .
O142 W11 O250 W12 -36(4) . .
O76 W11 O250 W12 53(4) . .
W10 O168 Cs14 O27 -16.2(19) . 2_756
Ta15 O168 Cs14 O27 -150.4(11) . 2_756
W10 O168 Cs14 O19 162.0(10) . .
Ta15 O168 Cs14 O19 27.9(15) . .
W10 O168 Cs14 O198 -162.0(14) . .
Ta15 O168 Cs14 O198 64(2) . .
W10 O168 Cs14 O134 29.5(9) . .
Ta15 O168 Cs14 O134 -104.6(13) . .
W10 O168 Cs14 O197 105.4(14) . .
Ta15 O168 Cs14 O197 -28.7(19) . .
W10 O168 Cs14 O156 107.8(14) . .
Ta15 O168 Cs14 O156 -26.3(9) . .
W10 O168 Cs14 O6W -108.5(14) . .
Ta15 O168 Cs14 O6W 117.3(15) . .
W10 O168 Cs14 O212 68.3(11) . .
Ta15 O168 Cs14 O212 -65.9(12) . .
W10 O168 Cs14 W15 144.8(8) . .
Ta15 O168 Cs14 W15 10.7(19) . .
Ta15 O168 Cs14 W10 -134.1(19) . .
W10 O168 Cs14 Ta15 134.1(19) . .
W15 O19 Cs14 O168 -157.5(10) . .
Ta7 O19 Cs14 O168 71.5(15) . .
Cs5 O19 Cs14 O168 -41.3(12) . .
W15 O19 Cs14 O27 21.3(13) . 2_756
Ta7 O19 Cs14 O27 -109.8(13) . 2_756
Cs5 O19 Cs14 O27 137.5(9) . 2_756
W15 O19 Cs14 O198 40.9(9) . .
Ta7 O19 Cs14 O198 -90.1(14) . .
Cs5 O19 Cs14 O198 157.1(13) . .
W15 O19 Cs14 O134 -102.4(12) . .
Ta7 O19 Cs14 O134 126.6(13) . .
Cs5 O19 Cs14 O134 13.9(15) . .
W15 O19 Cs14 O197 -27.4(9) . .
Ta7 O19 Cs14 O197 -158.4(17) . .
Cs5 O19 Cs14 O197 88.9(11) . .
W15 O19 Cs14 O156 -116.8(11) . .
Ta7 O19 Cs14 O156 112.1(13) . .
Cs5 O19 Cs14 O156 -0.6(8) . .
W15 O19 Cs14 O6W 124.8(12) . .
Ta7 O19 Cs14 O6W -6.3(15) . .
Cs5 O19 Cs14 O6W -119.0(11) . .
W15 O19 Cs14 O212 -72.5(10) . .
Ta7 O19 Cs14 O212 156.4(12) . .
Cs5 O19 Cs14 O212 43.7(9) . .
Ta7 O19 Cs14 W15 -131.0(19) . .
Cs5 O19 Cs14 W15 116.2(15) . .
W15 O19 Cs14 W10 -145.8(7) . .
Ta7 O19 Cs14 W10 83.1(15) . .
Cs5 O19 Cs14 W10 -29.6(14) . .
W15 O19 Cs14 Ta15 -144.7(10) . .
Ta7 O19 Cs14 Ta15 84.3(12) . .
Cs5 O19 Cs14 Ta15 -28.5(8) . .
W18 O198 Cs14 O168 42(2) . .
W15 O198 Cs14 O168 -84(2) . .
Cs31 O198 Cs14 O168 167.7(16) 2_656 .
W18 O198 Cs14 O27 -113.4(13) . 2_756
W15 O198 Cs14 O27 120.5(10) . 2_756
Cs31 O198 Cs14 O27 12.5(7) 2_656 2_756
W18 O198 Cs14 O19 87.1(14) . .
W15 O198 Cs14 O19 -38.9(9) . .
Cs31 O198 Cs14 O19 -146.9(12) 2_656 .
W18 O198 Cs14 O134 -158.1(12) . .
W15 O198 Cs14 O134 75.9(17) . .
Cs31 O198 Cs14 O134 -32.1(19) 2_656 .
W18 O198 Cs14 O197 155.4(16) . .
W15 O198 Cs14 O197 29.4(8) . .
Cs31 O198 Cs14 O197 -78.6(10) 2_656 .
W18 O198 Cs14 O156 113.8(12) . .
W15 O198 Cs14 O156 -12.3(13) . .
Cs31 O198 Cs14 O156 -120.3(9) 2_656 .
W18 O198 Cs14 O6W -10.0(14) . .
W15 O198 Cs14 O6W -136.0(12) . .
Cs31 O198 Cs14 O6W 116.0(11) 2_656 .
W18 O198 Cs14 O212 166.4(10) . .
W15 O198 Cs14 O212 40.3(10) . .
Cs31 O198 Cs14 O212 -67.7(9) 2_656 .
W18 O198 Cs14 W15 126.0(17) . .
Cs31 O198 Cs14 W15 -108.0(12) 2_656 .
W18 O198 Cs14 W10 -58(5) . .
W15 O198 Cs14 W10 176(4) . .
Cs31 O198 Cs14 W10 68(5) 2_656 .
W18 O198 Cs14 Ta15 79.1(13) . .
W15 O198 Cs14 Ta15 -47.0(12) . .
Cs31 O198 Cs14 Ta15 -154.9(5) 2_656 .
W9 O134 Cs14 O168 145.2(14) . .
W10 O134 Cs14 O168 -26.7(8) . .
W9 O134 Cs14 O27 -63.6(11) . 2_756
W10 O134 Cs14 O27 124.5(9) . 2_756
W9 O134 Cs14 O19 65.1(15) . .
W10 O134 Cs14 O19 -106.9(11) . .
W9 O134 Cs14 O198 -24(2) . .
W10 O134 Cs14 O198 163.7(12) . .
W9 O134 Cs14 O197 12.3(12) . .
W10 O134 Cs14 O197 -159.6(8) . .
W9 O134 Cs14 O156 81.6(11) . .
W10 O134 Cs14 O156 -90.4(9) . .
W9 O134 Cs14 O6W -168.7(12) . .
W10 O134 Cs14 O6W 19.3(13) . .
W9 O134 Cs14 O212 22.8(8) . .
W10 O134 Cs14 O212 -149.1(12) . .
W9 O134 Cs14 W15 21.3(14) . .
W10 O134 Cs14 W15 -150.7(6) . .
W9 O134 Cs14 W10 171.9(17) . .
W9 O134 Cs14 Ta15 114.3(11) . .
W10 O134 Cs14 Ta15 -57.7(7) . .
W15 O197 Cs14 O168 113.5(13) . .
Cs1 O197 Cs14 O168 -98.1(12) 2_656 .
W15 O197 Cs14 O27 -102.7(11) . 2_756
Cs1 O197 Cs14 O27 45.7(7) 2_656 2_756
W15 O197 Cs14 O19 30.8(10) . .
Cs1 O197 Cs14 O19 179.2(12) 2_656 .
W15 O197 Cs14 O198 -34.7(9) . .
Cs1 O197 Cs14 O198 113.6(10) 2_656 .
W15 O197 Cs14 O134 165.8(10) . .
Cs1 O197 Cs14 O134 -45.9(8) 2_656 .
W15 O197 Cs14 O156 111.6(11) . .
Cs1 O197 Cs14 O156 -100.0(8) 2_656 .
W15 O197 Cs14 O6W -13(2) . .
Cs1 O197 Cs14 O6W 135.5(14) 2_656 .
W15 O197 Cs14 O212 156.9(13) . .
Cs1 O197 Cs14 O212 -54.7(7) 2_656 .
Cs1 O197 Cs14 W15 148.4(14) 2_656 .
W15 O197 Cs14 W10 151.6(7) . .
Cs1 O197 Cs14 W10 -60.0(10) 2_656 .
W15 O197 Cs14 Ta15 99.7(10) . .
Cs1 O197 Cs14 Ta15 -111.9(6) 2_656 .
Ta16 O156 Cs14 O168 -140.5(16) . .
Ta15 O156 Cs14 O168 25.9(10) . .
Ta16 O156 Cs14 O27 -18.1(18) . 2_756
Ta15 O156 Cs14 O27 148.3(10) . 2_756
Ta16 O156 Cs14 O19 90.3(12) . .
Ta15 O156 Cs14 O19 -103.4(11) . .
Ta16 O156 Cs14 O198 69.5(14) . .
Ta15 O156 Cs14 O198 -124.1(10) . .
Ta16 O156 Cs14 O134 -78.0(12) . .
Ta15 O156 Cs14 O134 88.4(10) . .
Ta16 O156 Cs14 O197 37.7(12) . .
Ta15 O156 Cs14 O197 -155.9(11) . .
Ta16 O156 Cs14 O6W 178.3(13) . .
Ta15 O156 Cs14 O6W -15.3(16) . .
Ta16 O156 Cs14 O212 -19.5(9) . .
Ta15 O156 Cs14 O212 146.9(14) . .
Ta16 O156 Cs14 W15 63.0(11) . .
Ta15 O156 Cs14 W15 -130.6(9) . .
Ta16 O156 Cs14 W10 -111.7(12) . .
Ta15 O156 Cs14 W10 54.7(7) . .
Ta16 O156 Cs14 Ta15 -166.4(19) . .
W9 O212 Cs14 O168 -62.2(10) . .
Ta16 O212 Cs14 O168 60.9(10) . .
Cs1 O212 Cs14 O168 -158.7(8) 2_656 .
W9 O212 Cs14 O27 76.1(9) . 2_756
Ta16 O212 Cs14 O27 -160.9(10) . 2_756
Cs1 O212 Cs14 O27 -20.5(7) 2_656 2_756
W9 O212 Cs14 O19 -172.6(9) . .
Ta16 O212 Cs14 O19 -49.5(10) . .
Cs1 O212 Cs14 O19 90.9(7) 2_656 .
W9 O212 Cs14 O198 137.9(8) . .
Ta16 O212 Cs14 O198 -99.1(10) . .
Cs1 O212 Cs14 O198 41.3(8) 2_656 .
W9 O212 Cs14 O134 -20.8(7) . .
Ta16 O212 Cs14 O134 102.3(11) . .
Cs1 O212 Cs14 O134 -117.3(9) 2_656 .
W9 O212 Cs14 O197 147.7(11) . .
Ta16 O212 Cs14 O197 -89.2(11) . .
Cs1 O212 Cs14 O197 51.2(7) 2_656 .
W9 O212 Cs14 O156 -104.9(11) . .
Ta16 O212 Cs14 O156 18.2(8) . .
Cs1 O212 Cs14 O156 158.6(10) 2_656 .
W9 O212 Cs14 O6W -53(3) . .
Ta16 O212 Cs14 O6W 70(3) . .
Cs1 O212 Cs14 O6W -149(3) 2_656 .
W9 O212 Cs14 W15 158.1(8) . .
Ta16 O212 Cs14 W15 -78.8(8) . .
Cs1 O212 Cs14 W15 61.6(4) 2_656 .
W9 O212 Cs14 W10 -36.2(7) . .
Ta16 O212 Cs14 W10 86.9(8) . .
Cs1 O212 Cs14 W10 -132.7(5) 2_656 .
W9 O212 Cs14 Ta15 -89.0(8) . .
Ta16 O212 Cs14 Ta15 34.1(7) . .
Cs1 O212 Cs14 Ta15 174.5(6) 2_656 .
O197 W15 Cs14 O168 -95.5(15) . .
O19 W15 Cs14 O168 32.6(15) . .
O108 W15 Cs14 O168 -173.4(14) . .
O198 W15 Cs14 O168 141.6(14) . .
O119 W15 Cs14 O168 -15.8(16) . .
O157 W15 Cs14 O168 85.4(12) . .
Cs5 W15 Cs14 O168 -6.1(10) . .
O197 W15 Cs14 O27 71.8(12) . 2_756
O19 W15 Cs14 O27 -160.0(12) . 2_756
O108 W15 Cs14 O27 -6.1(13) . 2_756
O198 W15 Cs14 O27 -51.0(10) . 2_756
O119 W15 Cs14 O27 151.5(12) . 2_756
O157 W15 Cs14 O27 -107.2(8) . 2_756
Cs5 W15 Cs14 O27 161.2(6) . 2_756
O197 W15 Cs14 O19 -128.1(15) . .
O108 W15 Cs14 O19 154.0(15) . .
O198 W15 Cs14 O19 109.0(14) . .
O119 W15 Cs14 O19 -48.5(16) . .
O157 W15 Cs14 O19 52.8(12) . .
Cs5 W15 Cs14 O19 -38.7(11) . .
O197 W15 Cs14 O198 122.9(14) . .
O19 W15 Cs14 O198 -109.0(14) . .
O108 W15 Cs14 O198 45.0(14) . .
O119 W15 Cs14 O198 -157.5(14) . .
O157 W15 Cs14 O198 -56.2(11) . .
Cs5 W15 Cs14 O198 -147.7(9) . .
O197 W15 Cs14 O134 -18.9(13) . .
O19 W15 Cs14 O134 109.2(13) . .
O108 W15 Cs14 O134 -96.8(13) . .
O198 W15 Cs14 O134 -141.8(12) . .
O119 W15 Cs14 O134 60.7(13) . .
O157 W15 Cs14 O134 162.0(9) . .
Cs5 W15 Cs14 O134 70.5(7) . .
O19 W15 Cs14 O197 128.1(15) . .
O108 W15 Cs14 O197 -77.9(15) . .
O198 W15 Cs14 O197 -122.9(14) . .
O119 W15 Cs14 O197 79.7(16) . .
O157 W15 Cs14 O197 -179.1(13) . .
Cs5 W15 Cs14 O197 89.4(11) . .
O197 W15 Cs14 O156 -67.2(12) . .
O19 W15 Cs14 O156 60.9(12) . .
O108 W15 Cs14 O156 -145.2(12) . .
O198 W15 Cs14 O156 169.9(11) . .
O119 W15 Cs14 O156 12.4(13) . .
O157 W15 Cs14 O156 113.7(8) . .
Cs5 W15 Cs14 O156 22.2(5) . .
O197 W15 Cs14 O6W 170.8(14) . .
O19 W15 Cs14 O6W -61.1(14) . .
O108 W15 Cs14 O6W 92.9(14) . .
O198 W15 Cs14 O6W 47.9(12) . .
O119 W15 Cs14 O6W -109.6(14) . .
O157 W15 Cs14 O6W -8.3(11) . .
Cs5 W15 Cs14 O6W -99.8(9) . .
O197 W15 Cs14 O212 -20.1(12) . .
O19 W15 Cs14 O212 108.1(12) . .
O108 W15 Cs14 O212 -98.0(12) . .
O198 W15 Cs14 O212 -143.0(10) . .
O119 W15 Cs14 O212 59.6(12) . .
O157 W15 Cs14 O212 160.8(8) . .
Cs5 W15 Cs14 O212 69.3(4) . .
O197 W15 Cs14 W10 -55.7(13) . .
O19 W15 Cs14 W10 72.5(13) . .
O108 W15 Cs14 W10 -133.6(13) . .
O198 W15 Cs14 W10 -178.5(13) . .
O119 W15 Cs14 W10 24.0(15) . .
O157 W15 Cs14 W10 125.3(10) . .
Cs5 W15 Cs14 W10 33.7(8) . .
O197 W15 Cs14 Ta15 -90.1(11) . .
O19 W15 Cs14 Ta15 38.0(11) . .
O108 W15 Cs14 Ta15 -168.0(11) . .
O198 W15 Cs14 Ta15 147.0(10) . .
O119 W15 Cs14 Ta15 -10.5(12) . .
O157 W15 Cs14 Ta15 90.8(7) . .
Cs5 W15 Cs14 Ta15 -0.7(3) . .
O6 W10 Cs14 O168 -118.0(16) . .
O190 W10 Cs14 O168 143.8(16) . .
O7 W10 Cs14 O168 -20.5(15) . .
O134 W10 Cs14 O168 129.7(14) . .
O139 W10 Cs14 O168 54.1(13) . .
Cs30 W10 Cs14 O168 -143.0(12) 2_756 .
O6 W10 Cs14 O27 50.4(13) . 2_756
O168 W10 Cs14 O27 168.4(14) . 2_756
O190 W10 Cs14 O27 -47.8(13) . 2_756
O7 W10 Cs14 O27 147.9(11) . 2_756
O134 W10 Cs14 O27 -62.0(10) . 2_756
O139 W10 Cs14 O27 -137.5(9) . 2_756
Cs30 W10 Cs14 O27 25.4(7) 2_756 2_756
O6 W10 Cs14 O19 -142.6(15) . .
O168 W10 Cs14 O19 -24.6(14) . .
O190 W10 Cs14 O19 119.2(14) . .
O7 W10 Cs14 O19 -45.1(14) . .
O134 W10 Cs14 O19 105.1(13) . .
O139 W10 Cs14 O19 29.5(11) . .
Cs30 W10 Cs14 O19 -167.6(9) 2_756 .
O6 W10 Cs14 O198 -2(4) . .
O168 W10 Cs14 O198 116(5) . .
O190 W10 Cs14 O198 -100(4) . .
O7 W10 Cs14 O198 96(4) . .
O134 W10 Cs14 O198 -114(4) . .
O139 W10 Cs14 O198 170(4) . .
Cs30 W10 Cs14 O198 -27(4) 2_756 .
O6 W10 Cs14 O134 112.3(14) . .
O168 W10 Cs14 O134 -129.7(15) . .
O190 W10 Cs14 O134 14.2(14) . .
O7 W10 Cs14 O134 -150.1(13) . .
O139 W10 Cs14 O134 -75.6(11) . .
Cs30 W10 Cs14 O134 87.4(9) 2_756 .
O6 W10 Cs14 O197 140.2(14) . .
O168 W10 Cs14 O197 -101.8(14) . .
O190 W10 Cs14 O197 42.1(14) . .
O7 W10 Cs14 O197 -122.2(13) . .
O134 W10 Cs14 O197 27.9(12) . .
O139 W10 Cs14 O197 -47.7(11) . .
Cs30 W10 Cs14 O197 115.3(8) 2_756 .
O6 W10 Cs14 O156 -174.5(12) . .
O168 W10 Cs14 O156 -56.5(12) . .
O190 W10 Cs14 O156 87.3(12) . .
O7 W10 Cs14 O156 -77.0(11) . .
O134 W10 Cs14 O156 73.2(10) . .
O139 W10 Cs14 O156 -2.4(8) . .
Cs30 W10 Cs14 O156 160.5(5) 2_756 .
O6 W10 Cs14 O6W -50.2(14) . .
O168 W10 Cs14 O6W 67.8(14) . .
O190 W10 Cs14 O6W -148.4(14) . .
O7 W10 Cs14 O6W 47.3(13) . .
O134 W10 Cs14 O6W -162.5(12) . .
O139 W10 Cs14 O6W 121.9(11) . .
Cs30 W10 Cs14 O6W -75.2(9) 2_756 .
O6 W10 Cs14 O212 135.4(12) . .
O168 W10 Cs14 O212 -106.5(12) . .
O190 W10 Cs14 O212 37.3(12) . .
O7 W10 Cs14 O212 -127.0(10) . .
O134 W10 Cs14 O212 23.1(10) . .
O139 W10 Cs14 O212 -52.4(8) . .
Cs30 W10 Cs14 O212 110.5(5) 2_756 .
O6 W10 Cs14 W15 172.6(14) . .
O168 W10 Cs14 W15 -69.4(14) . .
O190 W10 Cs14 W15 74.4(14) . .
O7 W10 Cs14 W15 -89.9(13) . .
O134 W10 Cs14 W15 60.2(12) . .
O139 W10 Cs14 W15 -15.3(10) . .
Cs30 W10 Cs14 W15 147.6(7) 2_756 .
O6 W10 Cs14 Ta15 -144.1(11) . .
O168 W10 Cs14 Ta15 -26.0(11) . .
O190 W10 Cs14 Ta15 117.8(11) . .
O7 W10 Cs14 Ta15 -46.5(9) . .
O134 W10 Cs14 Ta15 103.6(9) . .
O139 W10 Cs14 Ta15 28.1(6) . .
Cs30 W10 Cs14 Ta15 -169.01(11) 2_756 .
O213 Ta15 Cs14 O168 113.3(14) . .
O156 Ta15 Cs14 O168 -133.4(16) . .
O9 Ta15 Cs14 O168 -150.5(19) . .
O8 Ta15 Cs14 O168 20.4(16) . .
O139 Ta15 Cs14 O168 -55.4(14) . .
Cs6 Ta15 Cs14 O168 86.3(13) . .
O213 Ta15 Cs14 O27 177.2(17) . 2_756
O156 Ta15 Cs14 O27 -69.5(18) . 2_756
O168 Ta15 Cs14 O27 63.9(19) . 2_756
O9 Ta15 Cs14 O27 -87(2) . 2_756
O8 Ta15 Cs14 O27 84.3(18) . 2_756
O139 Ta15 Cs14 O27 8.6(17) . 2_756
Cs6 Ta15 Cs14 O27 150.2(14) . 2_756
O213 Ta15 Cs14 O19 -40.7(9) . .
O156 Ta15 Cs14 O19 72.6(11) . .
O168 Ta15 Cs14 O19 -154.0(14) . .
O9 Ta15 Cs14 O19 55.5(15) . .
O8 Ta15 Cs14 O19 -133.6(11) . .
O139 Ta15 Cs14 O19 150.6(8) . .
Cs6 Ta15 Cs14 O19 -67.7(7) . .
O213 Ta15 Cs14 O198 -34.5(10) . .
O156 Ta15 Cs14 O198 78.8(13) . .
O168 Ta15 Cs14 O198 -147.8(16) . .
O9 Ta15 Cs14 O198 61.7(16) . .
O8 Ta15 Cs14 O198 -127.4(12) . .
O139 Ta15 Cs14 O198 156.8(10) . .
Cs6 Ta15 Cs14 O198 -61.5(10) . .
O213 Ta15 Cs14 O134 171.4(8) . .
O156 Ta15 Cs14 O134 -75.4(11) . .
O168 Ta15 Cs14 O134 58.1(13) . .
O9 Ta15 Cs14 O134 -92.4(15) . .
O8 Ta15 Cs14 O134 78.4(11) . .
O139 Ta15 Cs14 O134 2.7(8) . .
Cs6 Ta15 Cs14 O134 144.4(6) . .
O213 Ta15 Cs14 O197 -88.1(10) . .
O156 Ta15 Cs14 O197 25.2(12) . .
O168 Ta15 Cs14 O197 158.6(15) . .
O9 Ta15 Cs14 O197 8.1(16) . .
O8 Ta15 Cs14 O197 179.0(11) . .
O139 Ta15 Cs14 O197 103.2(9) . .
Cs6 Ta15 Cs14 O197 -115.1(8) . .
O213 Ta15 Cs14 O156 -113.3(12) . .
O168 Ta15 Cs14 O156 133.4(16) . .
O9 Ta15 Cs14 O156 -17.1(17) . .
O8 Ta15 Cs14 O156 153.8(14) . .
O139 Ta15 Cs14 O156 78.0(12) . .
Cs6 Ta15 Cs14 O156 -140.3(10) . .
O213 Ta15 Cs14 O6W 53.3(11) . .
O156 Ta15 Cs14 O6W 166.6(14) . .
O168 Ta15 Cs14 O6W -60.0(15) . .
O9 Ta15 Cs14 O6W 149.5(16) . .
O8 Ta15 Cs14 O6W -39.6(13) . .
O139 Ta15 Cs14 O6W -115.4(11) . .
Cs6 Ta15 Cs14 O6W 26.3(10) . .
O213 Ta15 Cs14 O212 -138.3(8) . .
O156 Ta15 Cs14 O212 -25.0(11) . .
O168 Ta15 Cs14 O212 108.4(14) . .
O9 Ta15 Cs14 O212 -42.1(15) . .
O8 Ta15 Cs14 O212 128.8(10) . .
O139 Ta15 Cs14 O212 53.1(8) . .
Cs6 Ta15 Cs14 O212 -165.3(5) . .
O213 Ta15 Cs14 W15 -59.1(7) . .
O156 Ta15 Cs14 W15 54.2(10) . .
O168 Ta15 Cs14 W15 -172.4(13) . .
O9 Ta15 Cs14 W15 37.1(14) . .
O8 Ta15 Cs14 W15 -152.1(9) . .
O139 Ta15 Cs14 W15 132.2(7) . .
Cs6 Ta15 Cs14 W15 -86.1(5) . .
O213 Ta15 Cs14 W10 138.3(7) . .
O156 Ta15 Cs14 W10 -108.4(10) . .
O168 Ta15 Cs14 W10 25.0(13) . .
O9 Ta15 Cs14 W10 -125.5(14) . .
O8 Ta15 Cs14 W10 45.4(10) . .
O139 Ta15 Cs14 W10 -30.4(6) . .
Cs6 Ta15 Cs14 W10 111.3(4) . .
W22 O95 K5 O14W 137.0(19) . .
W22 O95 K5 K5 -83.0(14) . 2_666
W22 O95 K5 O49 -21.8(16) . .
W22 O95 K5 O49 -149.9(17) . 2_666
W22 O95 K5 O15W 38.6(19) . 2_666
W22 O95 K5 O89 -1.8(11) . .
W22 O95 K5 O54 131.3(13) . 2_666
W22 O95 K5 W23 -151.9(14) . 2_666
W22 O95 K5 W21 168.4(10) . 2_666
W22 O95 K5 W23 -12.1(13) . .
W23 O49 K5 O14W -17(2) . .
K5 O49 K5 O14W -107.9(17) 2_666 .
W23 O49 K5 K5 90.7(12) . 2_666
W23 O49 K5 O95 24.2(14) . .
K5 O49 K5 O95 -66.5(8) 2_666 .
W23 O49 K5 O49 90.7(12) . 2_666
K5 O49 K5 O49 0.000(1) 2_666 2_666
W23 O49 K5 O15W -91.7(16) . 2_666
K5 O49 K5 O15W 177.6(13) 2_666 2_666
W23 O49 K5 O89 4.1(9) . .
K5 O49 K5 O89 -86.6(8) 2_666 .
W23 O49 K5 O54 -131.0(12) . 2_666
K5 O49 K5 O54 138.4(11) 2_666 2_666
W23 O49 K5 W23 122.2(11) . 2_666
K5 O49 K5 W23 31.5(6) 2_666 2_666
W23 O49 K5 W21 -165.4(8) . 2_666
K5 O49 K5 W21 103.9(8) 2_666 2_666
K5 O49 K5 W23 -90.7(12) 2_666 .
W23 O49 K5 W22 15.5(10) . .
K5 O49 K5 W22 -75.1(4) 2_666 .
W23 O89 K5 O14W 166.0(10) . .
W22 O89 K5 O14W -35.0(11) . .
W23 O89 K5 K5 -76.2(9) . 2_666
W22 O89 K5 K5 82.7(9) . 2_666
W23 O89 K5 O95 -157.4(14) . .
W22 O89 K5 O95 1.5(10) . .
W23 O89 K5 O49 -3.6(8) . .
W22 O89 K5 O49 155.3(13) . .
W23 O89 K5 O49 -126.1(10) . 2_666
W22 O89 K5 O49 32.9(12) . 2_666
W23 O89 K5 O15W 59.5(12) . 2_666
W22 O89 K5 O15W -141.6(13) . 2_666
W23 O89 K5 O54 94.6(14) . 2_666
W22 O89 K5 O54 -106.4(12) . 2_666
W23 O89 K5 W23 -114.3(9) . 2_666
W22 O89 K5 W23 44.6(13) . 2_666
W23 O89 K5 W21 86(4) . 2_666
W22 O89 K5 W21 -115(4) . 2_666
W22 O89 K5 W23 158.9(17) . .
W23 O89 K5 W22 -158.9(17) . .
O49 W23 K5 O14W 169.5(15) . .
O158 W23 K5 O14W 160.9(18) . .
O102 W23 K5 O14W 67.3(12) . .
O130 W23 K5 O14W -96.9(11) . .
O89 W23 K5 O14W -17.5(12) . .
O72 W23 K5 O14W -0.9(12) . .
K5 W23 K5 O14W -111.4(9) 2_666 .
O49 W23 K5 K5 -79.1(14) . 2_666
O158 W23 K5 K5 -87.8(18) . 2_666
O102 W23 K5 K5 178.6(10) . 2_666
O130 W23 K5 K5 14.5(9) . 2_666
O89 W23 K5 K5 93.9(10) . 2_666
O72 W23 K5 K5 110.5(10) . 2_666
O49 W23 K5 O95 -155.3(15) . .
O158 W23 K5 O95 -163.9(18) . .
O102 W23 K5 O95 102.5(11) . .
O130 W23 K5 O95 -61.6(10) . .
O89 W23 K5 O95 17.8(11) . .
O72 W23 K5 O95 34.3(11) . .
K5 W23 K5 O95 -76.1(8) 2_666 .
O158 W23 K5 O49 -9(2) . .
O102 W23 K5 O49 -102.2(15) . .
O130 W23 K5 O49 93.6(15) . .
O89 W23 K5 O49 173.0(16) . .
O72 W23 K5 O49 -170.4(15) . .
K5 W23 K5 O49 79.1(14) 2_666 .
O49 W23 K5 O49 -106.5(13) . 2_666
O158 W23 K5 O49 -115.2(18) . 2_666
O102 W23 K5 O49 151.2(11) . 2_666
O130 W23 K5 O49 -12.9(11) . 2_666
O89 W23 K5 O49 66.5(12) . 2_666
O72 W23 K5 O49 83.1(11) . 2_666
K5 W23 K5 O49 -27.4(6) 2_666 2_666
O49 W23 K5 O15W 75.7(16) . 2_666
O158 W23 K5 O15W 67(2) . 2_666
O102 W23 K5 O15W -26.5(13) . 2_666
O130 W23 K5 O15W 169.4(13) . 2_666
O89 W23 K5 O15W -111.2(14) . 2_666
O72 W23 K5 O15W -94.7(13) . 2_666
K5 W23 K5 O15W 154.9(12) 2_666 2_666
O49 W23 K5 O89 -173.0(16) . .
O158 W23 K5 O89 178.4(19) . .
O102 W23 K5 O89 84.8(13) . .
O130 W23 K5 O89 -79.4(12) . .
O72 W23 K5 O89 16.6(13) . .
K5 W23 K5 O89 -93.9(10) 2_666 .
O49 W23 K5 O54 67.3(15) . 2_666
O158 W23 K5 O54 59(2) . 2_666
O102 W23 K5 O54 -34.9(13) . 2_666
O130 W23 K5 O54 160.9(12) . 2_666
O89 W23 K5 O54 -119.7(14) . 2_666
O72 W23 K5 O54 -103.1(12) . 2_666
K5 W23 K5 O54 146.4(12) 2_666 2_666
O49 W23 K5 W23 -79.1(14) . 2_666
O158 W23 K5 W23 -87.8(18) . 2_666
O102 W23 K5 W23 178.6(10) . 2_666
O130 W23 K5 W23 14.5(9) . 2_666
O89 W23 K5 W23 93.9(10) . 2_666
O72 W23 K5 W23 110.5(10) . 2_666
K5 W23 K5 W23 0.000(1) 2_666 2_666
O49 W23 K5 W21 24.0(14) . 2_666
O158 W23 K5 W21 15(2) . 2_666
O102 W23 K5 W21 -78.2(12) . 2_666
O130 W23 K5 W21 117.6(11) . 2_666
O89 W23 K5 W21 -163.0(13) . 2_666
O72 W23 K5 W21 -146.4(10) . 2_666
K5 W23 K5 W21 103.1(11) 2_666 2_666
O49 W23 K5 W22 -161.1(13) . .
O158 W23 K5 W22 -169.8(17) . .
O102 W23 K5 W22 96.6(9) . .
O130 W23 K5 W22 -67.5(8) . .
O89 W23 K5 W22 11.9(9) . .
O72 W23 K5 W22 28.5(9) . .
K5 W23 K5 W22 -82.0(4) 2_666 .
O95 W22 K5 O14W -37.7(17) . .
O52 W22 K5 O14W -36.0(19) . .
O86 W22 K5 O14W -139.1(10) . .
O118 W22 K5 O14W 60.0(9) . .
O89 W22 K5 O14W 145.2(12) . .
O199 W22 K5 O14W 129.6(10) . .
Cs5 W22 K5 O14W -89.6(7) . .
O95 W22 K5 K5 89.2(16) . 2_666
O52 W22 K5 K5 90.9(18) . 2_666
O86 W22 K5 K5 -12.2(8) . 2_666
O118 W22 K5 K5 -173.1(7) . 2_666
O89 W22 K5 K5 -87.9(10) . 2_666
O199 W22 K5 K5 -103.5(8) . 2_666
Cs5 W22 K5 K5 37.3(4) . 2_666
O52 W22 K5 O95 2(2) . .
O86 W22 K5 O95 -101.4(17) . .
O118 W22 K5 O95 97.7(17) . .
O89 W22 K5 O95 -177.1(19) . .
O199 W22 K5 O95 167.4(17) . .
Cs5 W22 K5 O95 -51.9(16) . .
O95 W22 K5 O49 157.7(17) . .
O52 W22 K5 O49 159.4(18) . .
O86 W22 K5 O49 56.3(9) . .
O118 W22 K5 O49 -104.6(9) . .
O89 W22 K5 O49 -19.3(11) . .
O199 W22 K5 O49 -34.9(10) . .
Cs5 W22 K5 O49 105.8(6) . .
O95 W22 K5 O49 27.6(16) . 2_666
O52 W22 K5 O49 29.3(19) . 2_666
O86 W22 K5 O49 -73.8(9) . 2_666
O118 W22 K5 O49 125.3(8) . 2_666
O89 W22 K5 O49 -149.5(11) . 2_666
O199 W22 K5 O49 -165.1(9) . 2_666
Cs5 W22 K5 O49 -24.3(6) . 2_666
O95 W22 K5 O15W -145.6(18) . 2_666
O52 W22 K5 O15W -143.9(19) . 2_666
O86 W22 K5 O15W 113.0(11) . 2_666
O118 W22 K5 O15W -47.9(11) . 2_666
O89 W22 K5 O15W 37.4(13) . 2_666
O199 W22 K5 O15W 21.8(12) . 2_666
Cs5 W22 K5 O15W 162.5(8) . 2_666
O95 W22 K5 O89 177.1(19) . .
O52 W22 K5 O89 179(2) . .
O86 W22 K5 O89 75.7(12) . .
O118 W22 K5 O89 -85.2(12) . .
O199 W22 K5 O89 -15.6(13) . .
Cs5 W22 K5 O89 125.2(10) . .
O95 W22 K5 O54 -70.5(18) . 2_666
O52 W22 K5 O54 -69(2) . 2_666
O86 W22 K5 O54 -171.9(11) . 2_666
O118 W22 K5 O54 27.2(11) . 2_666
O89 W22 K5 O54 112.5(13) . 2_666
O199 W22 K5 O54 96.9(11) . 2_666
Cs5 W22 K5 O54 -122.4(8) . 2_666
O95 W22 K5 W23 30.5(16) . 2_666
O52 W22 K5 W23 32.2(18) . 2_666
O86 W22 K5 W23 -70.9(8) . 2_666
O118 W22 K5 W23 128.2(7) . 2_666
O89 W22 K5 W23 -146.6(10) . 2_666
O199 W22 K5 W23 -162.2(8) . 2_666
Cs5 W22 K5 W23 -21.4(4) . 2_666
O95 W22 K5 W21 -20.5(17) . 2_666
O52 W22 K5 W21 -19(2) . 2_666
O86 W22 K5 W21 -121.9(11) . 2_666
O118 W22 K5 W21 77.2(11) . 2_666
O89 W22 K5 W21 162.4(14) . 2_666
O199 W22 K5 W21 146.8(10) . 2_666
Cs5 W22 K5 W21 -72.4(9) . 2_666
O95 W22 K5 W23 165.3(16) . .
O52 W22 K5 W23 167.0(18) . .
O86 W22 K5 W23 63.9(7) . .
O118 W22 K5 W23 -97.0(7) . .
O89 W22 K5 W23 -11.7(9) . .
O199 W22 K5 W23 -27.3(8) . .
Cs5 W22 K5 W23 113.42(11) . .
W35 O32 K2 O19W 137.4(13) . .
K3 O32 K2 O19W -24.5(14) . .
W35 O32 K2 O18W 69.7(17) . .
K3 O32 K2 O18W -92.2(13) . .
W35 O32 K2 K1 -26.8(14) . 2_765
K3 O32 K2 K1 171.4(8) . 2_765
W35 O32 K2 O44 -91.2(16) . 2_765
K3 O32 K2 O44 106.9(9) . 2_765
W35 O32 K2 O201 13.8(10) . .
K3 O32 K2 O201 -148.1(12) . .
W35 O32 K2 K1 67.2(19) . .
K3 O32 K2 K1 -94.6(14) . .
K3 O32 K2 W35 -161.9(19) . .
W35 O32 K2 Ta4 -122.7(13) . 2_765
K3 O32 K2 Ta4 75.4(10) . 2_765
W35 O32 K2 K3 161.9(19) . .
W35 O32 K2 K2 9.7(19) . 2_765
K3 O32 K2 K2 -152.1(7) . 2_765
W35 O201 K2 O19W -116.3(11) . .
Ta10 O201 K2 O19W 76(2) . .
K1 O201 K2 O19W 124.4(11) 2_765 .
W35 O201 K2 O32 -11.1(8) . .
Ta10 O201 K2 O32 -179(2) . .
K1 O201 K2 O32 -130.3(10) 2_765 .
W35 O201 K2 O18W -119.5(14) . .
Ta10 O201 K2 O18W 73(2) . .
K1 O201 K2 O18W 121.2(13) 2_765 .
W35 O201 K2 K1 119.2(10) . 2_765
Ta10 O201 K2 K1 -48.2(18) . 2_765
W35 O201 K2 O44 93.0(10) . 2_765
Ta10 O201 K2 O44 -74(2) . 2_765
K1 O201 K2 O44 -26.2(8) 2_765 2_765
W35 O201 K2 K1 -160.5(7) . .
Ta10 O201 K2 K1 32(2) . .
K1 O201 K2 K1 80.3(7) 2_765 .
Ta10 O201 K2 W35 -167(3) . .
K1 O201 K2 W35 -119.2(10) 2_765 .
W35 O201 K2 Ta4 93.4(11) . 2_765
Ta10 O201 K2 Ta4 -74(2) . 2_765
K1 O201 K2 Ta4 -25.8(11) 2_765 2_765
W35 O201 K2 K3 -32.9(8) . .
Ta10 O201 K2 K3 159.6(19) . .
K1 O201 K2 K3 -152.1(6) 2_765 .
W35 O201 K2 K2 165.7(8) . 2_765
Ta10 O201 K2 K2 -1.7(19) . 2_765
K1 O201 K2 K2 46.5(5) 2_765 2_765
O32 W35 K2 O19W -60.2(18) . .
O201 W35 K2 O19W 97.2(14) . .
O177 W35 K2 O19W -171.9(14) . .
O220 W35 K2 O19W 21.1(16) . .
O33 W35 K2 O19W -91.4(16) . .
O69 W35 K2 O19W 108.5(14) . .
O201 W35 K2 O32 157.4(17) . .
O177 W35 K2 O32 -111.7(16) . .
O220 W35 K2 O32 81.3(17) . .
O33 W35 K2 O32 -31.2(18) . .
O69 W35 K2 O32 168.7(16) . .
O32 W35 K2 O18W -106.6(18) . .
O201 W35 K2 O18W 50.9(13) . .
O177 W35 K2 O18W 141.8(13) . .
O220 W35 K2 O18W -25.2(15) . .
O33 W35 K2 O18W -137.8(15) . .
O69 W35 K2 O18W 62.2(14) . .
O32 W35 K2 K1 152.3(15) . 2_765
O201 W35 K2 K1 -50.3(9) . 2_765
O177 W35 K2 K1 40.6(9) . 2_765
O220 W35 K2 K1 -126.4(11) . 2_765
O33 W35 K2 K1 121.1(12) . 2_765
O69 W35 K2 K1 -39.0(9) . 2_765
O32 W35 K2 O44 100.5(16) . 2_765
O201 W35 K2 O44 -102.0(10) . 2_765
O177 W35 K2 O44 -11.2(10) . 2_765
O220 W35 K2 O44 -178.1(12) . 2_765
O33 W35 K2 O44 69.3(13) . 2_765
O69 W35 K2 O44 -90.7(10) . 2_765
O32 W35 K2 O201 -157.4(17) . .
O177 W35 K2 O201 90.9(11) . .
O220 W35 K2 O201 -76.1(13) . .
O33 W35 K2 O201 171.3(14) . .
O69 W35 K2 O201 11.3(12) . .
O32 W35 K2 K1 -132.5(16) . .
O201 W35 K2 K1 24.9(10) . .
O177 W35 K2 K1 115.8(10) . .
O220 W35 K2 K1 -51.2(12) . .
O33 W35 K2 K1 -163.7(12) . .
O69 W35 K2 K1 36.2(11) . .
O32 W35 K2 Ta4 78.2(15) . 2_765
O201 W35 K2 Ta4 -124.4(10) . 2_765
O177 W35 K2 Ta4 -33.5(9) . 2_765
O220 W35 K2 Ta4 159.5(11) . 2_765
O33 W35 K2 Ta4 47.0(13) . 2_765
O69 W35 K2 Ta4 -113.1(9) . 2_765
O32 W35 K2 K3 -13.8(14) . .
O201 W35 K2 K3 143.6(9) . .
O177 W35 K2 K3 -125.5(8) . .
O220 W35 K2 K3 67.5(10) . .
O33 W35 K2 K3 -45.0(12) . .
O69 W35 K2 K3 154.9(8) . .
O32 W35 K2 K2 -172.2(15) . 2_765
O201 W35 K2 K2 -14.7(8) . 2_765
O177 W35 K2 K2 76.2(8) . 2_765
O220 W35 K2 K2 -90.8(10) . 2_765
O33 W35 K2 K2 156.6(11) . 2_765
O69 W35 K2 K2 -3.4(9) . 2_765
W27 O145 K4 O21W 99.5(13) . .
W24 O145 K4 O21W -84.2(14) . .
W27 O145 K4 O4W -91.3(15) . 1_565
W24 O145 K4 O4W 84.9(15) . 1_565
W27 O145 K4 O22W 169.6(10) . .
W24 O145 K4 O22W -14.1(13) . .
W27 O145 K4 O222 36.7(9) . .
W24 O145 K4 O222 -147.0(14) . .
W27 O145 K4 O146 -92.6(11) . 2_766
W24 O145 K4 O146 83.6(11) . 2_766
W24 O145 K4 W27 176.3(17) . .
W27 O222 K4 O21W -155.7(15) . .
W28 O222 K4 O21W -16.5(18) . .
W27 O222 K4 O4W 75.9(19) . 1_565
W28 O222 K4 O4W -144.9(15) . 1_565
W27 O222 K4 O22W -103.2(14) . .
W28 O222 K4 O22W 36(2) . .
W27 O222 K4 O145 -36.4(9) . .
W28 O222 K4 O145 102.8(18) . .
W27 O222 K4 O146 4.0(12) . 2_766
W28 O222 K4 O146 143.2(16) . 2_766
W28 O222 K4 W27 139(2) . .
O42 W27 K4 O21W 143.1(17) . .
O43 W27 K4 O21W 60.7(16) . .
O222 W27 K4 O21W 25.2(15) . .
O145 W27 K4 O21W -88.5(15) . .
O84 W27 K4 O21W -125.3(14) . .
O45 W27 K4 O21W -23.8(13) . .
Cs9 W27 K4 O21W 99.5(11) . .
Cs7 W27 K4 O21W 153.2(11) 2_766 .
O42 W27 K4 O4W -13.6(15) . 1_565
O43 W27 K4 O4W -95.9(14) . 1_565
O222 W27 K4 O4W -131.5(16) . 1_565
O145 W27 K4 O4W 114.8(14) . 1_565
O84 W27 K4 O4W 78.0(14) . 1_565
O45 W27 K4 O4W 179.5(12) . 1_565
Cs9 W27 K4 O4W -57.1(10) . 1_565
Cs7 W27 K4 O4W -3.4(14) 2_766 1_565
O42 W27 K4 O22W -141.6(16) . .
O43 W27 K4 O22W 136.1(14) . .
O222 W27 K4 O22W 100.6(15) . .
O145 W27 K4 O22W -13.2(13) . .
O84 W27 K4 O22W -49.9(14) . .
O45 W27 K4 O22W 51.6(12) . .
Cs9 W27 K4 O22W 174.9(10) . .
Cs7 W27 K4 O22W -131.4(10) 2_766 .
O42 W27 K4 O145 -128.4(15) . .
O43 W27 K4 O145 149.3(14) . .
O222 W27 K4 O145 113.7(15) . .
O84 W27 K4 O145 -36.8(14) . .
O45 W27 K4 O145 64.7(12) . .
Cs9 W27 K4 O145 -171.9(9) . .
Cs7 W27 K4 O145 -118.2(11) 2_766 .
O42 W27 K4 O222 117.9(17) . .
O43 W27 K4 O222 35.5(15) . .
O145 W27 K4 O222 -113.7(15) . .
O84 W27 K4 O222 -150.5(15) . .
O45 W27 K4 O222 -49.0(13) . .
Cs9 W27 K4 O222 74.3(11) . .
Cs7 W27 K4 O222 128.0(12) 2_766 .
O42 W27 K4 O146 -57.6(14) . 2_766
O43 W27 K4 O146 -139.9(12) . 2_766
O222 W27 K4 O146 -175.5(13) . 2_766
O145 W27 K4 O146 70.8(11) . 2_766
O84 W27 K4 O146 34.0(12) . 2_766
O45 W27 K4 O146 135.5(9) . 2_766
Cs9 W27 K4 O146 -101.1(6) . 2_766
Cs7 W27 K4 O146 -47.4(9) 2_766 2_766
W35 O32 K3 O9W 121(3) . .
K2 O32 K3 O9W -87.9(19) . .
W35 O32 K3 O9WA 118(3) . .
K2 O32 K3 O9WA -91.2(16) . .
W35 O32 K3 O10W 55(3) . .
K2 O32 K3 O10W -153.6(15) . .
W35 O32 K3 O28 24(3) . 2_865
K2 O32 K3 O28 175.6(9) . 2_865
W35 O32 K3 O51 155(3) . 2_765
K2 O32 K3 O51 -53.7(8) . 2_765
W35 O32 K3 O11 -126(2) . 2_765
K2 O32 K3 O11 25.1(14) . 2_765
W35 O32 K3 K2 -151(3) . .
W35 O32 K3 Cs11 -41(3) . 2_865
K2 O32 K3 Cs11 110.2(7) . 2_865
O19W K2 K3 O9W -72.6(14) . .
O32 K2 K3 O9W 126.7(16) . .
O18W K2 K3 O9W -149.2(17) . .
K1 K2 K3 O9W 113.6(14) 2_765 .
O44 K2 K3 O9W 26.9(15) 2_765 .
O201 K2 K3 O9W 150.6(14) . .
K1 K2 K3 O9W -103.4(14) . .
W35 K2 K3 O9W 134.2(13) . .
Ta4 K2 K3 O9W -1.7(14) 2_765 .
K2 K2 K3 O9W -149.3(16) 2_765 .
O19W K2 K3 O9WA -72.7(12) . .
O32 K2 K3 O9WA 126.6(14) . .
O18W K2 K3 O9WA -149.4(15) . .
K1 K2 K3 O9WA 113.5(12) 2_765 .
O44 K2 K3 O9WA 26.7(13) 2_765 .
O201 K2 K3 O9WA 150.5(11) . .
K1 K2 K3 O9WA -103.5(12) . .
W35 K2 K3 O9WA 134.1(11) . .
Ta4 K2 K3 O9WA -1.9(11) 2_765 .
K2 K2 K3 O9WA -149.4(14) 2_765 .
O19W K2 K3 O10W -175.0(14) . .
O32 K2 K3 O10W 24.3(15) . .
O18W K2 K3 O10W 108.4(16) . .
K1 K2 K3 O10W 11.3(16) 2_765 .
O44 K2 K3 O10W -75.5(14) 2_765 .
O201 K2 K3 O10W 48.2(13) . .
K1 K2 K3 O10W 154.2(13) . .
W35 K2 K3 O10W 31.8(12) . .
Ta4 K2 K3 O10W -104.1(13) 2_765 .
K2 K2 K3 O10W 108.3(17) 2_765 .
O19W K2 K3 O28 151.9(18) . 2_865
O32 K2 K3 O28 -8.7(18) . 2_865
O18W K2 K3 O28 75(2) . 2_865
K1 K2 K3 O28 -22(2) 2_765 2_865
O44 K2 K3 O28 -108.6(18) 2_765 2_865
O201 K2 K3 O28 15.2(18) . 2_865
K1 K2 K3 O28 121.2(17) . 2_865
W35 K2 K3 O28 -1.2(17) . 2_865
Ta4 K2 K3 O28 -137.2(16) 2_765 2_865
K2 K2 K3 O28 75(2) 2_765 2_865
O19W K2 K3 O51 -94.3(9) . 2_765
O32 K2 K3 O51 105.0(11) . 2_765
O18W K2 K3 O51 -171.0(12) . 2_765
K1 K2 K3 O51 91.9(10) 2_765 2_765
O44 K2 K3 O51 5.1(9) 2_765 2_765
O201 K2 K3 O51 128.9(8) . 2_765
K1 K2 K3 O51 -125.1(8) . 2_765
W35 K2 K3 O51 112.5(7) . 2_765
Ta4 K2 K3 O51 -23.5(6) 2_765 2_765
K2 K2 K3 O51 -171.0(14) 2_765 2_765
O19W K2 K3 O11 0.7(9) . 2_765
O32 K2 K3 O11 -160.0(12) . 2_765
O18W K2 K3 O11 -76.0(12) . 2_765
K1 K2 K3 O11 -173.1(9) 2_765 2_765
O44 K2 K3 O11 100.1(9) 2_765 2_765
O201 K2 K3 O11 -136.1(8) . 2_765
K1 K2 K3 O11 -30.1(9) . 2_765
W35 K2 K3 O11 -152.5(7) . 2_765
Ta4 K2 K3 O11 71.5(7) 2_765 2_765
K2 K2 K3 O11 -76.0(14) 2_765 2_765
O19W K2 K3 O32 160.7(11) . .
O18W K2 K3 O32 84.0(13) . .
K1 K2 K3 O32 -13.1(11) 2_765 .
O44 K2 K3 O32 -99.9(11) 2_765 .
O201 K2 K3 O32 23.9(9) . .
K1 K2 K3 O32 129.9(11) . .
W35 K2 K3 O32 7.5(8) . .
Ta4 K2 K3 O32 -128.5(9) 2_765 .
K2 K2 K3 O32 84.0(15) 2_765 .
O19W K2 K3 Cs11 79.0(6) . 2_865
O32 K2 K3 Cs11 -81.7(9) . 2_865
O18W K2 K3 Cs11 2.3(11) . 2_865
K1 K2 K3 Cs11 -94.8(8) 2_765 2_865
O44 K2 K3 Cs11 178.4(6) 2_765 2_865
O201 K2 K3 Cs11 -57.8(5) . 2_865
K1 K2 K3 Cs11 48.2(7) . 2_865
W35 K2 K3 Cs11 -74.2(3) . 2_865
Ta4 K2 K3 Cs11 149.8(3) 2_765 2_865
K2 K2 K3 Cs11 2.3(14) 2_765 2_865
W28 O46 K1 O19W -135.5(14) . .
W28 O46 K1 K2 26.1(14) . 2_765
W28 O46 K1 O201 90.5(16) . 2_765
W28 O46 K1 O18W -71.4(17) . .
W28 O46 K1 O74 145.9(13) . 2_765
W28 O46 K1 O44 -16.7(10) . .
W28 O46 K1 K2 -69.7(19) . .
W28 O46 K1 Ta10 123.2(13) . 2_765
W28 O46 K1 K1 -14.9(19) . 2_765
W28 O44 K1 O19W 115.2(12) . .
Ta4 O44 K1 O19W -80(2) . .
K2 O44 K1 O19W -129.7(12) 2_765 .
W28 O44 K1 O46 13.2(8) . .
Ta4 O44 K1 O46 178(2) . .
K2 O44 K1 O46 128.3(10) 2_765 .
W28 O44 K1 K2 -115.1(9) . 2_765
Ta4 O44 K1 K2 50.0(19) . 2_765
W28 O44 K1 O201 -88.3(11) . 2_765
Ta4 O44 K1 O201 77(2) . 2_765
K2 O44 K1 O201 26.8(8) 2_765 2_765
W28 O44 K1 O18W 121.3(14) . .
Ta4 O44 K1 O18W -74(2) . .
K2 O44 K1 O18W -123.6(12) 2_765 .
W28 O44 K1 O74 -27(2) . 2_765
Ta4 O44 K1 O74 138(2) . 2_765
K2 O44 K1 O74 88(2) 2_765 2_765
W28 O44 K1 K2 158.5(8) . .
Ta4 O44 K1 K2 -36(2) . .
K2 O44 K1 K2 -86.4(6) 2_765 .
Ta4 O44 K1 W28 165(3) . .
K2 O44 K1 W28 115.1(9) 2_765 .
W28 O44 K1 Ta10 -86.2(15) . 2_765
Ta4 O44 K1 Ta10 79(2) . 2_765
K2 O44 K1 Ta10 28.9(13) 2_765 2_765
W28 O44 K1 K1 -165.3(9) . 2_765
Ta4 O44 K1 K1 0(2) . 2_765
K2 O44 K1 K1 -50.2(5) 2_765 2_765
O32 K2 K1 O19W 102.2(14) . .
O18W K2 K1 O19W 99.3(14) . .
K1 K2 K1 O19W -161.7(9) 2_765 .
O44 K2 K1 O19W -97.0(9) 2_765 .
O201 K2 K1 O19W 141.3(8) . .
W35 K2 K1 O19W 129.4(8) . .
Ta4 K2 K1 O19W -70.2(7) 2_765 .
K3 K2 K1 O19W 41.7(8) . .
K2 K2 K1 O19W -161.7(9) 2_765 .
O19W K2 K1 O46 -101.4(15) . .
O32 K2 K1 O46 1(2) . .
O18W K2 K1 O46 -2.0(17) . .
K1 K2 K1 O46 96.9(14) 2_765 .
O44 K2 K1 O46 161.7(13) 2_765 .
O201 K2 K1 O46 40.0(15) . .
W35 K2 K1 O46 28.1(16) . .
Ta4 K2 K1 O46 -171.6(13) 2_765 .
K3 K2 K1 O46 -59.7(15) . .
K2 K2 K1 O46 96.9(14) 2_765 .
O19W K2 K1 K2 161.7(9) . 2_765
O32 K2 K1 K2 -96.1(13) . 2_765
O18W K2 K1 K2 -98.9(13) . 2_765
K1 K2 K1 K2 0.0 2_765 2_765
O44 K2 K1 K2 64.8(6) 2_765 2_765
O201 K2 K1 K2 -56.9(6) . 2_765
W35 K2 K1 K2 -68.8(6) . 2_765
Ta4 K2 K1 K2 91.5(4) 2_765 2_765
K3 K2 K1 K2 -156.5(6) . 2_765
O19W K2 K1 O201 96.8(10) . 2_765
O32 K2 K1 O201 -161.1(12) . 2_765
O18W K2 K1 O201 -163.9(15) . 2_765
K1 K2 K1 O201 -65.0(7) 2_765 2_765
O44 K2 K1 O201 -0.2(10) 2_765 2_765
O201 K2 K1 O201 -121.9(7) . 2_765
W35 K2 K1 O201 -133.8(7) . 2_765
Ta4 K2 K1 O201 26.5(7) 2_765 2_765
K3 K2 K1 O201 138.5(7) . 2_765
K2 K2 K1 O201 -65.0(7) 2_765 2_765
O19W K2 K1 O18W -99.3(14) . .
O32 K2 K1 O18W 2.8(18) . .
K1 K2 K1 O18W 98.9(13) 2_765 .
O44 K2 K1 O18W 163.7(14) 2_765 .
O201 K2 K1 O18W 42.0(13) . .
W35 K2 K1 O18W 30.1(14) . .
Ta4 K2 K1 O18W -169.6(13) 2_765 .
K3 K2 K1 O18W -57.6(14) . .
K2 K2 K1 O18W 98.9(13) 2_765 .
O19W K2 K1 O74 43.8(8) . 2_765
O32 K2 K1 O74 146.0(12) . 2_765
O18W K2 K1 O74 143.2(15) . 2_765
K1 K2 K1 O74 -117.9(8) 2_765 2_765
O44 K2 K1 O74 -53.1(9) 2_765 2_765
O201 K2 K1 O74 -174.8(7) . 2_765
W35 K2 K1 O74 173.3(5) . 2_765
Ta4 K2 K1 O74 -26.4(7) 2_765 2_765
K3 K2 K1 O74 85.6(8) . 2_765
K2 K2 K1 O74 -117.9(8) 2_765 2_765
O19W K2 K1 O44 -138.6(9) . .
O32 K2 K1 O44 -36.4(15) . .
O18W K2 K1 O44 -39.3(13) . .
K1 K2 K1 O44 59.7(6) 2_765 .
O44 K2 K1 O44 124.4(6) 2_765 .
O201 K2 K1 O44 2.7(8) . .
W35 K2 K1 O44 -9.2(9) . .
Ta4 K2 K1 O44 151.2(6) 2_765 .
K3 K2 K1 O44 -96.9(8) . .
K2 K2 K1 O44 59.7(6) 2_765 .
O19W K2 K1 W28 -126.5(10) . .
O32 K2 K1 W28 -24.4(17) . .
O18W K2 K1 W28 -27.2(13) . .
K1 K2 K1 W28 71.7(7) 2_765 .
O44 K2 K1 W28 136.5(8) 2_765 .
O201 K2 K1 W28 14.8(9) . .
W35 K2 K1 W28 2.9(11) . .
Ta4 K2 K1 W28 163.3(6) 2_765 .
K3 K2 K1 W28 -84.8(9) . .
K2 K2 K1 W28 71.7(7) 2_765 .
O19W K2 K1 Ta10 68.6(7) . 2_765
O32 K2 K1 Ta10 170.8(12) . 2_765
O18W K2 K1 Ta10 168.0(14) . 2_765
K1 K2 K1 Ta10 -93.1(5) 2_765 2_765
O44 K2 K1 Ta10 -28.3(7) 2_765 2_765
O201 K2 K1 Ta10 -150.1(5) . 2_765
W35 K2 K1 Ta10 -162.0(4) . 2_765
Ta4 K2 K1 Ta10 -1.6(4) 2_765 2_765
K3 K2 K1 Ta10 110.3(5) . 2_765
K2 K2 K1 Ta10 -93.1(5) 2_765 2_765
O19W K2 K1 K1 161.7(9) . 2_765
O32 K2 K1 K1 -96.1(13) . 2_765
O18W K2 K1 K1 -98.9(13) . 2_765
O44 K2 K1 K1 64.8(6) 2_765 2_765
O201 K2 K1 K1 -56.9(6) . 2_765
W35 K2 K1 K1 -68.8(6) . 2_765
Ta4 K2 K1 K1 91.5(4) 2_765 2_765
K3 K2 K1 K1 -156.5(6) . 2_765
K2 K2 K1 K1 0.0 2_765 2_765
O46 W28 K1 O19W 59.7(18) . .
O44 W28 K1 O19W -93.0(14) . .
O116 W28 K1 O19W 175.4(13) . .
O222 W28 K1 O19W -18.8(15) . .
O135 W28 K1 O19W 96.3(17) . .
O45 W28 K1 O19W -105.4(14) . .
O44 W28 K1 O46 -152.7(17) . .
O116 W28 K1 O46 115.7(16) . .
O222 W28 K1 O46 -78.4(17) . .
O135 W28 K1 O46 37(2) . .
O45 W28 K1 O46 -165.1(16) . .
O46 W28 K1 K2 -152.9(15) . 2_765
O44 W28 K1 K2 54.4(9) . 2_765
O116 W28 K1 K2 -37.1(8) . 2_765
O222 W28 K1 K2 128.7(10) . 2_765
O135 W28 K1 K2 -116.3(14) . 2_765
O45 W28 K1 K2 42.0(9) . 2_765
O46 W28 K1 O201 -100.6(16) . 2_765
O44 W28 K1 O201 106.7(12) . 2_765
O116 W28 K1 O201 15.1(11) . 2_765
O222 W28 K1 O201 -179.1(11) . 2_765
O135 W28 K1 O201 -64.0(16) . 2_765
O45 W28 K1 O201 94.3(10) . 2_765
O46 W28 K1 O18W 104.1(17) . .
O44 W28 K1 O18W -48.6(13) . .
O116 W28 K1 O18W -140.2(13) . .
O222 W28 K1 O18W 25.6(14) . .
O135 W28 K1 O18W 140.7(16) . .
O45 W28 K1 O18W -61.0(13) . .
O46 W28 K1 O74 -41.7(16) . 2_765
O44 W28 K1 O74 165.6(13) . 2_765
O116 W28 K1 O74 74.1(11) . 2_765
O222 W28 K1 O74 -120.1(12) . 2_765
O135 W28 K1 O74 -5.1(18) . 2_765
O45 W28 K1 O74 153.3(10) . 2_765
O46 W28 K1 O44 152.7(16) . .
O116 W28 K1 O44 -91.6(11) . .
O222 W28 K1 O44 74.3(13) . .
O135 W28 K1 O44 -170.7(16) . .
O45 W28 K1 O44 -12.4(12) . .
O46 W28 K1 K2 126.6(16) . .
O44 W28 K1 K2 -26.1(10) . .
O116 W28 K1 K2 -117.6(10) . .
O222 W28 K1 K2 48.2(12) . .
O135 W28 K1 K2 163.2(14) . .
O45 W28 K1 K2 -38.5(11) . .
O46 W28 K1 Ta10 -76.4(16) . 2_765
O44 W28 K1 Ta10 130.9(13) . 2_765
O116 W28 K1 Ta10 39.3(11) . 2_765
O222 W28 K1 Ta10 -154.8(12) . 2_765
O135 W28 K1 Ta10 -39.8(17) . 2_765
O45 W28 K1 Ta10 118.5(10) . 2_765
O46 W28 K1 K1 167.5(16) . 2_765
O44 W28 K1 K1 14.8(9) . 2_765
O116 W28 K1 K1 -76.7(9) . 2_765
O222 W28 K1 K1 89.1(11) . 2_765
O135 W28 K1 K1 -155.9(13) . 2_765
O45 W28 K1 K1 2.5(11) . 2_765
O10W K3 O9W O9WA -72(27) . .
O28 K3 O9W O9WA -18(27) 2_865 .
O51 K3 O9W O9WA -161(27) 2_765 .
O11 K3 O9W O9WA 101(27) 2_765 .
O32 K3 O9W O9WA -128(27) . .
K2 K3 O9W O9WA -178(100) . .
Cs11 K3 O9W O9WA 32(28) 2_865 .
O46 K1 O19W K2 123.6(10) . .
K2 K1 O19W K2 -28.1(13) 2_765 .
O201 K1 O19W K2 -97.6(8) 2_765 .
O18W K1 O19W K2 56.1(11) . .
O74 K1 O19W K2 -135.0(8) 2_765 .
O44 K1 O19W K2 61.5(12) . .
W28 K1 O19W K2 100.7(10) . .
Ta10 K1 O19W K2 -107.6(5) 2_765 .
K1 K1 O19W K2 -12.1(6) 2_765 .
O32 K2 O19W K1 -130.6(11) . .
O18W K2 O19W K1 -59.5(11) . .
K1 K2 O19W K1 26.5(13) 2_765 .
O44 K2 O19W K1 91.7(8) 2_765 .
O201 K2 O19W K1 -62.4(12) . .
W35 K2 O19W K1 -105.9(10) . .
Ta4 K2 O19W K1 101.3(6) 2_765 .
K3 K2 O19W K1 -147.6(6) . .
K2 K2 O19W K1 11.8(6) 2_765 .
O168 Cs14 O6W Cs4 85.7(10) . 2_756
O27 Cs14 O6W Cs4 -51.4(11) 2_756 2_756
O19 Cs14 O6W Cs4 -163.7(9) . 2_756
O198 Cs14 O6W Cs4 -113.7(9) . 2_756
O134 Cs14 O6W Cs4 50.7(12) . 2_756
O197 Cs14 O6W Cs4 -130.8(12) . 2_756
O156 Cs14 O6W Cs4 117.8(9) . 2_756
O212 Cs14 O6W Cs4 76(3) . 2_756
W15 Cs14 O6W Cs4 -137.0(7) . 2_756
W10 Cs14 O6W Cs4 60.2(8) . 2_756
Ta15 Cs14 O6W Cs4 110.5(8) . 2_756
O9W K3 O10W O23W 4(4) . 2_865
O9WA K3 O10W O23W 1(4) . 2_865
O28 K3 O10W O23W -67(4) 2_865 2_865
O51 K3 O10W O23W 80(4) 2_765 2_865
O11 K3 O10W O23W -28(9) 2_765 2_865
O32 K3 O10W O23W 147(4) . 2_865
K2 K3 O10W O23W 130(4) . 2_865
Cs11 K3 O10W O23W -115(4) 2_865 2_865
O19W K2 O18W Cs9 -128(3) . .
O32 K2 O18W Cs9 3(3) . .
K1 K2 O18W Cs9 97(3) 2_765 .
O44 K2 O18W Cs9 145(2) 2_765 .
O201 K2 O18W Cs9 50(3) . .
K1 K2 O18W Cs9 -179(4) . .
W35 K2 O18W Cs9 25(3) . .
Ta4 K2 O18W Cs9 -160.9(18) 2_765 .
K3 K2 O18W Cs9 -42(3) . .
K2 K2 O18W Cs9 138(3) 2_765 .
O19W K2 O18W K1 51.1(9) . .
O32 K2 O18W K1 -178.2(11) . .
K1 K2 O18W K1 -84.2(9) 2_765 .
O44 K2 O18W K1 -36(3) 2_765 .
O201 K2 O18W K1 -131.2(13) . .
W35 K2 O18W K1 -156.5(10) . .
Ta4 K2 O18W K1 18(2) 2_765 .
K3 K2 O18W K1 137.2(9) . .
K2 K2 O18W K1 -42.8(6) 2_765 .
O42 Cs9 O18W K2 -162(3) . .
O88 Cs9 O18W K2 127(3) 2_766 .
O43 Cs9 O18W K2 -125(3) . .
O83 Cs9 O18W K2 -61(3) . .
O29 Cs9 O18W K2 -28(4) . .
O1 Cs9 O18W K2 -103(3) 2_766 .
O235 Cs9 O18W K2 131(3) 2_766 .
O13W Cs9 O18W K2 32(4) 2_865 .
W27 Cs9 O18W K2 -150(3) . .
W30 Cs9 O18W K2 -36(3) . .
W3 Cs9 O18W K2 124(3) 2_766 .
O42 Cs9 O18W K1 19(4) . .
O88 Cs9 O18W K1 -51(4) 2_766 .
O43 Cs9 O18W K1 57(4) . .
O83 Cs9 O18W K1 120(4) . .
O29 Cs9 O18W K1 154(3) . .
O1 Cs9 O18W K1 79(4) 2_766 .
O235 Cs9 O18W K1 -47(6) 2_766 .
O13W Cs9 O18W K1 -146(3) 2_865 .
W27 Cs9 O18W K1 32(4) . .
W30 Cs9 O18W K1 145(4) . .
W3 Cs9 O18W K1 -54(4) 2_766 .
O19W K1 O18W K2 -52.3(9) . .
O46 K1 O18W K2 178.5(12) . .
K2 K1 O18W K2 85.8(10) 2_765 .
O201 K1 O18W K2 39(4) 2_765 .
O74 K1 O18W K2 -69.4(19) 2_765 .
O44 K1 O18W K2 132.4(13) . .
W28 K1 O18W K2 157.0(11) . .
Ta10 K1 O18W K2 -22(2) 2_765 .
K1 K1 O18W K2 44.9(6) 2_765 .
O19W K1 O18W Cs9 127(4) . .
O46 K1 O18W Cs9 -3(4) . .
K2 K1 O18W Cs9 -95(4) 2_765 .
O201 K1 O18W Cs9 -142(3) 2_765 .
O74 K1 O18W Cs9 109(4) 2_765 .
O44 K1 O18W Cs9 -49(3) . .
K2 K1 O18W Cs9 179(4) . .
W28 K1 O18W Cs9 -24(4) . .
Ta10 K1 O18W Cs9 156(2) 2_765 .
K1 K1 O18W Cs9 -136(4) 2_765 .
O12W O24W O23W O10W -139(21) 2_865 2_865
O196 Cs11 O13W Cs9 17(3) 1_655 2_865
O178 Cs11 O13W Cs9 -179.8(9) . 2_865
O181 Cs11 O13W Cs9 -122.5(12) 1_654 2_865
O7W Cs11 O13W Cs9 -63.7(15) 1_654 2_865
O233 Cs11 O13W Cs9 135.8(9) . 2_865
O180 Cs11 O13W Cs9 -75.5(11) 1_654 2_865
O73 Cs11 O13W Cs9 134.9(11) . 2_865
O219 Cs11 O13W Cs9 -153.2(10) . 2_865
W38 Cs11 O13W Cs9 175.9(3) . 2_865
W2 Cs11 O13W Cs9 -106.5(11) 1_654 2_865
W36 Cs11 O13W Cs9 163.6(11) . 2_865
O197 Cs1 O2W Cs31 -6.4(15) 2_656 .
O5 Cs1 O2W Cs31 116.8(12) 2_656 .
O14 Cs1 O2W Cs31 -96.4(11) . .
O212 Cs1 O2W Cs31 70(4) 2_656 .
O219 Cs1 O2W Cs31 148.1(14) 1_455 .
O27 Cs1 O2W Cs31 50.8(9) 1_455 .
O121 Cs1 O2W Cs31 99.1(15) 1_455 .
O114 Cs1 O2W Cs31 -130.9(13) . .
W9 Cs1 O2W Cs31 108.8(14) 2_656 .
W12 Cs1 O2W Cs31 -124.0(9) . .
W38 Cs1 O2W Cs31 128.4(14) 1_455 .
K4 O4W Cs30 O21 100(3) 1_545 .
K4 O4W Cs30 O17W -37(4) 1_545 .
K4 O4W Cs30 O85 154(3) 1_545 .
K4 O4W Cs30 O77 44(3) 1_545 .
K4 O4W Cs30 O6 109(3) 1_545 2_756
K4 O4W Cs30 O3 -158(3) 1_545 2_756
K4 O4W Cs30 O17 59(3) 1_545 .
K4 O4W Cs30 O190 153(4) 1_545 2_756
K4 O4W Cs30 O136 -166(2) 1_545 .
K4 O4W Cs30 W33 147(3) 1_545 .
K4 O4W Cs30 W17 41(3) 1_545 .
W33 O21 Cs30 O4W 89.5(16) . .
Ta8 O21 Cs30 O4W -131.4(15) . .
Cs4 O21 Cs30 O4W -22.6(16) . .
W33 O21 Cs30 O17W -124.4(14) . .
Ta8 O21 Cs30 O17W 14.6(16) . .
Cs4 O21 Cs30 O17W 123.4(11) . .
W33 O21 Cs30 O85 18.7(9) . .
Ta8 O21 Cs30 O85 157.8(19) . .
Cs4 O21 Cs30 O85 -93.4(9) . .
W33 O21 Cs30 O77 154.9(12) . .
Ta8 O21 Cs30 O77 -66.1(13) . .
Cs4 O21 Cs30 O77 42.7(6) . .
W33 O21 Cs30 O6 80.1(10) . 2_756
Ta8 O21 Cs30 O6 -140.8(16) . 2_756
Cs4 O21 Cs30 O6 -32.0(6) . 2_756
W33 O21 Cs30 O3 -7.4(12) . 2_756
Ta8 O21 Cs30 O3 131.6(14) . 2_756
Cs4 O21 Cs30 O3 -119.6(7) . 2_756
W33 O21 Cs30 O17 122.4(10) . .
Ta8 O21 Cs30 O17 -98.5(14) . .
Cs4 O21 Cs30 O17 10.3(8) . .
W33 O21 Cs30 O190 44.6(11) . 2_756
Ta8 O21 Cs30 O190 -176.3(13) . 2_756
Cs4 O21 Cs30 O190 -67.5(7) . 2_756
W33 O21 Cs30 O136 -43.7(8) . .
Ta8 O21 Cs30 O136 95.3(16) . .
Cs4 O21 Cs30 O136 -155.8(10) . .
Ta8 O21 Cs30 W33 139(2) . .
Cs4 O21 Cs30 W33 -112.1(11) . .
W33 O21 Cs30 W17 144.7(9) . .
Ta8 O21 Cs30 W17 -76.2(13) . .
Cs4 O21 Cs30 W17 32.6(5) . .
W33 O85 Cs30 O4W -169.5(11) . .
W33 O85 Cs30 O21 -21.2(10) . .
W33 O85 Cs30 O17W 19.8(19) . .
W33 O85 Cs30 O77 -60.9(13) . .
W33 O85 Cs30 O6 -109.8(15) . 2_756
W33 O85 Cs30 O3 128.0(15) . 2_756
W33 O85 Cs30 O17 -111.1(13) . .
W33 O85 Cs30 O190 -169.4(16) . 2_756
W33 O85 Cs30 O136 38.1(10) . .
W33 O85 Cs30 W17 -86.0(12) . .
W17 O77 Cs30 O4W -5.2(11) . .
Ta5 O77 Cs30 O4W -141.1(12) . .
Cs4 O77 Cs30 O4W 107.8(7) . .
W17 O77 Cs30 O21 -157.4(12) . .
Ta5 O77 Cs30 O21 66.7(12) . .
Cs4 O77 Cs30 O21 -44.4(6) . .
W17 O77 Cs30 O17W 120.6(13) . .
Ta5 O77 Cs30 O17W -15.3(14) . .
Cs4 O77 Cs30 O17W -126.4(10) . .
W17 O77 Cs30 O85 -124.2(9) . .
Ta5 O77 Cs30 O85 99.8(13) . .
Cs4 O77 Cs30 O85 -11.3(8) . .
W17 O77 Cs30 O6 -82.9(10) . 2_756
Ta5 O77 Cs30 O6 141.2(14) . 2_756
Cs4 O77 Cs30 O6 30.1(6) . 2_756
W17 O77 Cs30 O3 -103.4(18) . 2_756
Ta5 O77 Cs30 O3 120.7(19) . 2_756
Cs4 O77 Cs30 O3 10(2) . 2_756
W17 O77 Cs30 O17 -22.1(9) . .
Ta5 O77 Cs30 O17 -158.0(17) . .
Cs4 O77 Cs30 O17 90.9(10) . .
W17 O77 Cs30 O190 -67.3(10) . 2_756
Ta5 O77 Cs30 O190 156.7(11) . 2_756
Cs4 O77 Cs30 O190 45.7(7) . 2_756
W17 O77 Cs30 O136 -170.5(8) . .
Ta5 O77 Cs30 O136 53.6(13) . .
Cs4 O77 Cs30 O136 -57.5(7) . .
W17 O77 Cs30 W33 -145.8(8) . .
Ta5 O77 Cs30 W33 78.3(12) . .
Cs4 O77 Cs30 W33 -32.8(5) . .
Ta5 O77 Cs30 W17 -135.9(19) . .
Cs4 O77 Cs30 W17 113.0(12) . .
W17 O17 Cs30 O4W -135.3(17) . .
Cs8 O17 Cs30 O4W 84(2) 1_545 .
W17 O17 Cs30 O21 64.3(13) . .
Cs8 O17 Cs30 O21 -77(2) 1_545 .
W17 O17 Cs30 O17W -16.2(18) . .
Cs8 O17 Cs30 O17W -157(2) 1_545 .
W17 O17 Cs30 O85 116.0(13) . .
Cs8 O17 Cs30 O85 -25(2) 1_545 .
W17 O17 Cs30 O77 24.2(10) . .
Cs8 O17 Cs30 O77 -117(2) 1_545 .
W17 O17 Cs30 O6 114.6(16) . 2_756
Cs8 O17 Cs30 O6 -26.3(18) 1_545 2_756
W17 O17 Cs30 O3 177.9(11) . 2_756
Cs8 O17 Cs30 O3 37(2) 1_545 2_756
W17 O17 Cs30 O190 161.7(14) . 2_756
Cs8 O17 Cs30 O190 20.7(19) 1_545 2_756
W17 O17 Cs30 O136 79.8(16) . .
Cs8 O17 Cs30 O136 -61(2) 1_545 .
W17 O17 Cs30 W33 90.4(12) . .
Cs8 O17 Cs30 W33 -51(2) 1_545 .
Cs8 O17 Cs30 W17 -141(3) 1_545 .
W33 O136 Cs30 O4W -89.9(16) . .
W34 O136 Cs30 O4W 147.6(14) . .
W33 O136 Cs30 O21 42.9(8) . .
W34 O136 Cs30 O21 -79.6(14) . .
W33 O136 Cs30 O17W 130.4(13) . .
W34 O136 Cs30 O17W 7.9(16) . .
W33 O136 Cs30 O85 -32.7(8) . .
W34 O136 Cs30 O85 -155.2(18) . .
W33 O136 Cs30 O77 60.2(9) . .
W34 O136 Cs30 O77 -62.3(14) . .
W33 O136 Cs30 O6 -7.1(9) . 2_756
W34 O136 Cs30 O6 -129.6(14) . 2_756
W33 O136 Cs30 O3 -98.4(9) . 2_756
W34 O136 Cs30 O3 139.1(16) . 2_756
W33 O136 Cs30 O17 20.3(14) . .
W34 O136 Cs30 O17 -102.2(16) . .
W33 O136 Cs30 O190 -54.9(8) . 2_756
W34 O136 Cs30 O190 -177.4(13) . 2_756
W34 O136 Cs30 W33 -122.5(18) . .
W33 O136 Cs30 W17 54.3(9) . .
W34 O136 Cs30 W17 -68.2(15) . .
O85 W33 Cs30 O4W 14.6(16) . .
O21 W33 Cs30 O4W -129.4(14) . .
O92 W33 Cs30 O4W -67.4(13) . .
O218 W33 Cs30 O4W 69.0(18) . .
O136 W33 Cs30 O4W 129.9(12) . .
O148 W33 Cs30 O4W -169.5(11) . .
Cs4 W33 Cs30 O4W -82.4(10) . .
O85 W33 Cs30 O21 144.0(16) . .
O92 W33 Cs30 O21 62.0(13) . .
O218 W33 Cs30 O21 -161.6(19) . .
O136 W33 Cs30 O21 -100.7(13) . .
O148 W33 Cs30 O21 -40.1(12) . .
Cs4 W33 Cs30 O21 46.9(10) . .
O85 W33 Cs30 O17W -162.4(17) . .
O21 W33 Cs30 O17W 53.6(14) . .
O92 W33 Cs30 O17W 115.6(13) . .
O218 W33 Cs30 O17W -108.1(19) . .
O136 W33 Cs30 O17W -47.2(13) . .
O148 W33 Cs30 O17W 13.5(12) . .
Cs4 W33 Cs30 O17W 100.5(10) . .
O21 W33 Cs30 O85 -144.0(16) . .
O92 W33 Cs30 O85 -82.0(15) . .
O218 W33 Cs30 O85 54(2) . .
O136 W33 Cs30 O85 115.2(15) . .
O148 W33 Cs30 O85 175.9(14) . .
Cs4 W33 Cs30 O85 -97.1(13) . .
O85 W33 Cs30 O77 121.6(14) . .
O21 W33 Cs30 O77 -22.4(11) . .
O92 W33 Cs30 O77 39.6(9) . .
O218 W33 Cs30 O77 175.9(16) . .
O136 W33 Cs30 O77 -123.2(9) . .
O148 W33 Cs30 O77 -62.5(8) . .
Cs4 W33 Cs30 O77 24.5(4) . .
O85 W33 Cs30 O6 56.9(14) . 2_756
O21 W33 Cs30 O6 -87.1(12) . 2_756
O92 W33 Cs30 O6 -25.1(10) . 2_756
O218 W33 Cs30 O6 111.3(17) . 2_756
O136 W33 Cs30 O6 172.2(9) . 2_756
O148 W33 Cs30 O6 -127.2(8) . 2_756
Cs4 W33 Cs30 O6 -40.1(6) . 2_756
O85 W33 Cs30 O3 -43.5(14) . 2_756
O21 W33 Cs30 O3 172.5(12) . 2_756
O92 W33 Cs30 O3 -125.5(10) . 2_756
O218 W33 Cs30 O3 10.8(17) . 2_756
O136 W33 Cs30 O3 71.7(10) . 2_756
O148 W33 Cs30 O3 132.4(9) . 2_756
Cs4 W33 Cs30 O3 -140.6(6) . 2_756
O85 W33 Cs30 O17 78.3(14) . .
O21 W33 Cs30 O17 -65.7(12) . .
O92 W33 Cs30 O17 -3.7(10) . .
O218 W33 Cs30 O17 132.6(17) . .
O136 W33 Cs30 O17 -166.5(10) . .
O148 W33 Cs30 O17 -105.8(9) . .
Cs4 W33 Cs30 O17 -18.8(6) . .
O85 W33 Cs30 O190 8.8(14) . 2_756
O21 W33 Cs30 O190 -135.2(11) . 2_756
O92 W33 Cs30 O190 -73.2(9) . 2_756
O218 W33 Cs30 O190 63.2(16) . 2_756
O136 W33 Cs30 O190 124.1(9) . 2_756
O148 W33 Cs30 O190 -175.3(8) . 2_756
Cs4 W33 Cs30 O190 -88.3(5) . 2_756
O85 W33 Cs30 O136 -115.2(15) . .
O21 W33 Cs30 O136 100.7(13) . .
O92 W33 Cs30 O136 162.8(11) . .
O218 W33 Cs30 O136 -60.9(18) . .
O148 W33 Cs30 O136 60.6(10) . .
Cs4 W33 Cs30 O136 147.7(8) . .
O85 W33 Cs30 W17 105.3(13) . .
O21 W33 Cs30 W17 -38.7(10) . .
O92 W33 Cs30 W17 23.4(8) . .
O218 W33 Cs30 W17 159.7(16) . .
O136 W33 Cs30 W17 -139.4(8) . .
O148 W33 Cs30 W17 -78.8(6) . .
Cs4 W33 Cs30 W17 8.28(9) . .
O17 W17 Cs30 O4W 36.7(15) . .
O216 W17 Cs30 O4W -22.0(15) . .
O77 W17 Cs30 O4W 174.7(11) . .
O96 W17 Cs30 O4W 114.9(10) . .
O217 W17 Cs30 O4W -83.4(9) . .
O76 W17 Cs30 O4W -144.8(9) . .
Cs8 W17 Cs30 O4W 52.7(6) 1_545 .
Cs4 W17 Cs30 O4W 128.8(6) . .
O17 W17 Cs30 O21 -117.8(14) . .
O216 W17 Cs30 O21 -176.5(14) . .
O77 W17 Cs30 O21 20.2(10) . .
O96 W17 Cs30 O21 -39.6(9) . .
O217 W17 Cs30 O21 122.2(8) . .
O76 W17 Cs30 O21 60.7(8) . .
Cs8 W17 Cs30 O21 -101.8(4) 1_545 .
Cs4 W17 Cs30 O21 -25.6(4) . .
O17 W17 Cs30 O17W 165.4(16) . .
O216 W17 Cs30 O17W 106.6(16) . .
O77 W17 Cs30 O17W -56.6(13) . .
O96 W17 Cs30 O17W -116.4(12) . .
O217 W17 Cs30 O17W 45.3(12) . .
O76 W17 Cs30 O17W -16.1(11) . .
Cs8 W17 Cs30 O17W -178.6(9) 1_545 .
Cs4 W17 Cs30 O17W -102.5(9) . .
O17 W17 Cs30 O85 -73.6(14) . .
O216 W17 Cs30 O85 -132.3(14) . .
O77 W17 Cs30 O85 64.4(11) . .
O96 W17 Cs30 O85 4.6(10) . .
O217 W17 Cs30 O85 166.4(9) . .
O76 W17 Cs30 O85 105.0(8) . .
Cs8 W17 Cs30 O85 -57.6(5) 1_545 .
Cs4 W17 Cs30 O85 18.6(5) . .
O17 W17 Cs30 O77 -138.0(16) . .
O216 W17 Cs30 O77 163.3(16) . .
O96 W17 Cs30 O77 -59.8(12) . .
O217 W17 Cs30 O77 102.0(12) . .
O76 W17 Cs30 O77 40.5(12) . .
Cs8 W17 Cs30 O77 -122.0(9) 1_545 .
Cs4 W17 Cs30 O77 -45.9(9) . .
O17 W17 Cs30 O6 -52.8(15) . 2_756
O216 W17 Cs30 O6 -111.6(14) . 2_756
O77 W17 Cs30 O6 85.2(11) . 2_756
O96 W17 Cs30 O6 25.3(10) . 2_756
O217 W17 Cs30 O6 -172.9(9) . 2_756
O76 W17 Cs30 O6 125.7(9) . 2_756
Cs8 W17 Cs30 O6 -36.8(5) 1_545 2_756
Cs4 W17 Cs30 O6 39.3(5) . 2_756
O17 W17 Cs30 O3 -3.4(17) . 2_756
O216 W17 Cs30 O3 -62.1(17) . 2_756
O77 W17 Cs30 O3 134.6(14) . 2_756
O96 W17 Cs30 O3 74.8(14) . 2_756
O217 W17 Cs30 O3 -123.4(13) . 2_756
O76 W17 Cs30 O3 175.1(13) . 2_756
Cs8 W17 Cs30 O3 12.6(11) 1_545 2_756
Cs4 W17 Cs30 O3 88.8(11) . 2_756
O216 W17 Cs30 O17 -58.7(19) . .
O77 W17 Cs30 O17 138.0(16) . .
O96 W17 Cs30 O17 78.2(16) . .
O217 W17 Cs30 O17 -120.0(15) . .
O76 W17 Cs30 O17 178.6(15) . .
Cs8 W17 Cs30 O17 16.0(14) 1_545 .
Cs4 W17 Cs30 O17 92.2(14) . .
O17 W17 Cs30 O190 -18.1(14) . 2_756
O216 W17 Cs30 O190 -76.8(14) . 2_756
O77 W17 Cs30 O190 119.9(10) . 2_756
O96 W17 Cs30 O190 60.1(9) . 2_756
O217 W17 Cs30 O190 -138.1(8) . 2_756
O76 W17 Cs30 O190 160.5(8) . 2_756
Cs8 W17 Cs30 O190 -2.1(4) 1_545 2_756
Cs4 W17 Cs30 O190 74.1(4) . 2_756
O17 W17 Cs30 O136 -125.6(15) . .
O216 W17 Cs30 O136 175.7(14) . .
O77 W17 Cs30 O136 12.4(11) . .
O96 W17 Cs30 O136 -47.4(10) . .
O217 W17 Cs30 O136 114.4(9) . .
O76 W17 Cs30 O136 53.0(9) . .
Cs8 W17 Cs30 O136 -109.6(5) 1_545 .
Cs4 W17 Cs30 O136 -33.4(5) . .
O17 W17 Cs30 W33 -100.6(14) . .
O216 W17 Cs30 W33 -159.3(13) . .
O77 W17 Cs30 W33 37.4(9) . .
O96 W17 Cs30 W33 -22.4(8) . .
O217 W17 Cs30 W33 139.4(7) . .
O76 W17 Cs30 W33 78.0(7) . .
Cs8 W17 Cs30 W33 -84.60(12) 1_545 .
Cs4 W17 Cs30 W33 -8.43(9) . .
Cs1 O2W Cs31 O75 73.2(17) . 2_656
Cs1 O2W Cs31 O110 -101.3(13) . 1_455
Cs1 O2W Cs31 O111 -11(3) . 2_656
Cs1 O2W Cs31 O5W -108.2(16) . 2_656
Cs1 O2W Cs31 O13 108.4(14) . .
Cs1 O2W Cs31 O108 28.5(14) . 2_656
Cs1 O2W Cs31 O198 -17.4(14) . 2_656
Cs1 O2W Cs31 O27 -49.3(9) . 1_455
Cs1 O2W Cs31 W13 67(3) . 2_656
Cs1 O2W Cs31 W14 56.2(13) . 2_656
Cs1 O2W Cs31 W32 -73.6(10) . 1_455
W16 O13 Cs31 O75 107(2) . 2_656
W16 O13 Cs31 O110 -76(2) . 1_455
W16 O13 Cs31 O2W -49(2) . .
W16 O13 Cs31 O111 102(2) . 2_656
W16 O13 Cs31 O5W -157(3) . 2_656
W16 O13 Cs31 O108 61(2) . 2_656
W16 O13 Cs31 O198 43(3) . 2_656
W16 O13 Cs31 O27 -24(2) . 1_455
W16 O13 Cs31 W13 118(2) . 2_656
W16 O13 Cs31 W14 82(2) . 2_656
W16 O13 Cs31 W32 -51(2) . 1_455
O10W K3 O9WA O9W 108(27) . .
O28 K3 O9WA O9W 162(27) 2_865 .
O51 K3 O9WA O9W 19(27) 2_765 .
O11 K3 O9WA O9W -78(27) 2_765 .
O32 K3 O9WA O9W 54(28) . .
K2 K3 O9WA O9W 2(28) . .
Cs11 K3 O9WA O9W -149(27) 2_865 .
Cs8 O26 W50 O117 -13.4(14) 2_766 .
Cs6 O26 W50 O117 -122.2(16) . .
Cs8 O26 W50 O213 82.1(11) 2_766 .
Cs6 O26 W50 O213 -26.7(15) . .
Cs8 O26 W50 O24 -113.4(11) 2_766 .
Cs6 O26 W50 O24 137.8(15) . .
Cs8 O26 W50 O25 164.5(11) 2_766 .
Cs6 O26 W50 O25 55.7(15) . .
Cs8 O26 W50 O23 164(6) 2_766 .
Cs6 O26 W50 O23 55(7) . .
Cs6 O26 W50 Cs8 -108.8(19) . 2_766
Cs8 O117 W50 O26 13.5(15) 2_766 .
Cs8 O117 W50 O213 -81.7(10) 2_766 .
Cs8 O117 W50 O24 110.5(11) 2_766 .
Cs8 O117 W50 O25 -156(6) 2_766 .
Cs8 O117 W50 O23 -166.1(10) 2_766 .
Ta15 O213 W50 O26 -50(2) . .
Ta15 O213 W50 O117 50(2) . .
Ta15 O213 W50 O24 -172(2) . .
Ta15 O213 W50 O25 -141(2) . .
Ta15 O213 W50 O23 141(2) . .
Ta15 O213 W50 Cs8 0(2) . 2_766
Ta9 O24 W50 O26 30(5) . .
Ta9 O24 W50 O117 -71(5) . .
Ta9 O24 W50 O213 151(4) . .
Ta9 O24 W50 O25 120(5) . .
Ta9 O24 W50 O23 -162(5) . .
Ta9 O24 W50 Cs8 -20(6) . 2_766
Ta2 O25 W50 O26 -39(4) . .
Ta2 O25 W50 O117 130(6) . .
Ta2 O25 W50 O213 55(4) . .
Ta2 O25 W50 O24 -134(4) . .
Ta2 O25 W50 O23 141(4) . .
Ta2 O25 W50 Cs8 -21(4) . 2_766
Ta7 O23 W50 O26 -169(7) . .
Ta7 O23 W50 O117 8(8) . .
Ta7 O23 W50 O213 -86(8) . .
Ta7 O23 W50 O24 107(8) . .
Ta7 O23 W50 O25 -170(8) . .
Ta7 O23 W50 Cs8 -9(9) . 2_766
